data_7102744
loop_
_publ_author_name
'Cork, S P'
'Cressey, G'
'Jones, R H'
'Teat, S J'
'Zholobenko, V L'

_publ_section_title
;
 The dynamic desorption of krypton from the zeolite chabazite.
;
_journal_issue 24
_journal_name_full 'Chemical communications (Cambridge, England)'
_journal_page_first 2796
_journal_page_last 2797
_journal_paper_doi 10.1039/b410366c
_journal_year 2004
_chemical_formula_sum 'Al3.39 Ca1.54 K0.32 Kr0.87 Na0.1 O24.52 Si8.61'
_chemical_formula_weight 874.84
_chemical_name_common chabazite
_chemical_name_systematic
;
?
;
_space_group_IT_number 166
_symmetry_cell_setting rhombohedral
_symmetry_space_group_name_Hall '-P 3* 2'
_symmetry_space_group_name_H-M 'R -3 m :R'
_atom_sites_solution_hydrogens geom
_atom_sites_solution_primary 'known model'
_atom_sites_solution_secondary difmap
_audit_creation_method SHELXL-97
_cell_angle_alpha 91.6250(10)
_cell_angle_beta 91.6250(10)
_cell_angle_gamma 91.6250(10)
_cell_formula_units_Z 1
_cell_length_a 9.2943(7)
_cell_length_b 9.2943(7)
_cell_length_c 9.2943(7)
_cell_measurement_temperature 240(2)
_cell_volume 801.89(10)
_computing_structure_refinement 'SHELXL-97 (Sheldrick, 1997)'
_computing_structure_solution 'known model'
_diffrn_ambient_temperature 240(2)
_diffrn_measured_fraction_theta_full 0.997
_diffrn_measured_fraction_theta_max 0.997
_diffrn_radiation_monochromator silicon
_diffrn_radiation_source synchrotron
_diffrn_radiation_wavelength 0.47950
_diffrn_reflns_av_R_equivalents 0.0493
_diffrn_reflns_av_sigmaI/netI 0.0290
_diffrn_reflns_limit_h_max 16
_diffrn_reflns_limit_h_min -16
_diffrn_reflns_limit_k_max 16
_diffrn_reflns_limit_k_min -16
_diffrn_reflns_limit_l_max 16
_diffrn_reflns_limit_l_min -13
_diffrn_reflns_number 14233
_diffrn_reflns_theta_full 25.91
_diffrn_reflns_theta_max 25.91
_diffrn_reflns_theta_min 2.06
_exptl_absorpt_coefficient_mu 0.632
_exptl_absorpt_correction_T_max 0.8840
_exptl_absorpt_correction_T_min 0.7861
_exptl_absorpt_correction_type sadabs
_exptl_crystal_colour colourless
_exptl_crystal_density_diffrn 1.812
_exptl_crystal_density_method 'not measured'
_exptl_crystal_description block
_exptl_crystal_F_000 430
_exptl_crystal_size_max 0.40
_exptl_crystal_size_mid 0.25
_exptl_crystal_size_min 0.20
_refine_diff_density_max 1.062
_refine_diff_density_min -0.694
_refine_diff_density_rms 0.224
_refine_ls_extinction_method none
_refine_ls_goodness_of_fit_ref 1.159
_refine_ls_hydrogen_treatment mixed
_refine_ls_matrix_type full
_refine_ls_number_parameters 70
_refine_ls_number_reflns 1853
_refine_ls_number_restraints 2
_refine_ls_restrained_S_all 1.159
_refine_ls_R_factor_all 0.0673
_refine_ls_R_factor_gt 0.0563
_refine_ls_shift/su_max 0.082
_refine_ls_shift/su_mean 0.005
_refine_ls_structure_factor_coef Fsqd
_refine_ls_weighting_details 'calc w=1/[\s^2^(Fo^2^)+(0.1001P)^2^+0.0000P] where P=(Fo^2^+2Fc^2^)/3'
_refine_ls_weighting_scheme calc
_refine_ls_wR_factor_gt 0.1678
_refine_ls_wR_factor_ref 0.1712
_reflns_number_gt 1386
_reflns_number_total 1853
_reflns_threshold_expression >2sigma(I)
_cod_data_source_file b410366c.txt
_cod_data_source_block c:\krypton-final\240k\240k
_cod_original_sg_symbol_H-M r-3m
_cod_original_formula_sum 'Al3.39 Ca1.54 K0.32 Kr0.87 Na0.10 O24.52 Si8.61'
_cod_database_code 7102744

loop_
_symmetry_equiv_pos_as_xyz
'x, y, z'
'x, z, y'
'z, x, y'
'y, x, z'
'y, z, x'
'z, y, x'
'-x, -y, -z'
'-x, -z, -y'
'-z, -x, -y'
'-y, -x, -z'
'-y, -z, -x'
'-z, -y, -x'

loop_
_atom_site_label
_atom_site_type_symbol
_atom_site_fract_x
_atom_site_fract_y
_atom_site_fract_z
_atom_site_U_iso_or_equiv
_atom_site_adp_type
_atom_site_occupancy
_atom_site_symmetry_multiplicity
_atom_site_calc_flag
_atom_site_refinement_flags
Si1 Si 0.09371(5) 0.32908(4) 0.86167(5) 0.01513(13) Uani 0.72 1 d P
Al1 Al 0.09371(5) 0.32908(4) 0.86167(5) 0.01513(13) Uani 0.28 1 d P
O1 O 0.28763(16) -0.28763(16) 0.0000 0.0263(4) Uani 1 2 d S
O2 O 0.12010(19) -0.12010(19) 0.5000 0.0334(5) Uani 1 2 d S
O3 O 0.24461(17) 0.24461(17) 0.8677(3) 0.0316(5) Uani 1 2 d S
O4 O -0.00379(18) -0.00379(18) 0.2624(2) 0.0262(4) Uani 1 2 d S
Ca1 Ca 0.0000 0.0000 0.0000 0.0158(4) Uani 0.73(3) 12 d SP
Ca2 Ca 0.1592(4) 0.1592(4) 0.1592(4) 0.0411(18) Uani 0.063(14) 6 d SP
Ca3 Ca 0.4458(10) 0.4458(10) 0.9710(18) 0.077(4) Uani 0.114(3) 2 d SP
K1 K 0.0000 0.0000 0.0000 0.0158(4) Uani 0.02(3) 12 d SP
K2 K 0.1592(4) 0.1592(4) 0.1592(4) 0.0411(18) Uani 0.148(14) 6 d SP
Na1 Na 0.042(10) 0.042(10) 0.042(10) 0.08(3) Uiso 0.05 6 d SP
Kr1 Kr 0.401(3) 0.401(3) 1.202(4) 0.110(14) Uiso 0.039(5) 2 d SP
Kr2 Kr 0.261(3) 0.417(4) 0.317(4) 0.110(2) Uiso 0.026(2) 1 d P
Kr3 Kr 0.269(13) 0.269(13) 0.269(13) 0.110(2) Uiso 0.026(19) 6 d SP
Kr4 Kr 0.279(3) 0.335(13) 0.279(3) 0.110(2) Uiso 0.029(5) 2 d SP
Kr5 Kr 0.477(6) 0.477(6) 1.138(7) 0.110(2) Uiso 0.017(3) 2 d SP
OW1 O 0.182(5) 0.182(5) 0.426(6) 0.07(2) Uiso 0.079(16) 2 d SP

loop_
_atom_site_aniso_label
_atom_site_aniso_U_11
_atom_site_aniso_U_22
_atom_site_aniso_U_33
_atom_site_aniso_U_23
_atom_site_aniso_U_13
_atom_site_aniso_U_12
Si1 0.0162(2) 0.01094(18) 0.0181(2) -0.00100(12) -0.00084(13) -0.00028(12)
Al1 0.0162(2) 0.01094(18) 0.0181(2) -0.00100(12) -0.00084(13) -0.00028(12)
O1 0.0264(5) 0.0264(5) 0.0252(8) -0.0045(4) -0.0045(4) -0.0011(6)
O2 0.0415(7) 0.0415(7) 0.0166(8) -0.0028(5) -0.0028(5) 0.0014(9)
O3 0.0242(5) 0.0242(5) 0.0461(13) -0.0035(6) -0.0035(6) 0.0036(7)
O4 0.0276(6) 0.0276(6) 0.0241(8) 0.0036(5) 0.0036(5) 0.0077(7)
Ca1 0.0160(4) 0.0160(4) 0.0160(4) 0.0039(3) 0.0039(3) 0.0039(3)
Ca2 0.0408(18) 0.0408(18) 0.0408(18) -0.0041(12) -0.0041(12) -0.0041(12)
Ca3 0.059(4) 0.059(4) 0.113(11) -0.017(5) -0.017(5) 0.023(5)
K1 0.0160(4) 0.0160(4) 0.0160(4) 0.0039(3) 0.0039(3) 0.0039(3)
K2 0.0408(18) 0.0408(18) 0.0408(18) -0.0041(12) -0.0041(12) -0.0041(12)

loop_
_atom_type_symbol
_atom_type_description
_atom_type_scat_dispersion_real
_atom_type_scat_dispersion_imag
_atom_type_scat_source
Si Si 0.0270 0.0310 'International Tables Vol C Tables 4.2.6.8 and 6.1.1.4'
Al Al 0.0210 0.0230 'International Tables Vol C Tables 4.2.6.8 and 6.1.1.4'
O O 0.0000 0.0030 'International Tables Vol C Tables 4.2.6.8 and 6.1.1.4'
Ca Ca 0.1010 0.1420 'International Tables Vol C Tables 4.2.6.8 and 6.1.1.4'
Kr Kr 0.1380 1.3930 'International Tables Vol C Tables 4.2.6.8 and 6.1.1.4'
K K 0.0860 0.1150 'International Tables Vol C Tables 4.2.6.8 and 6.1.1.4'
Na Na 0.0090 0.0110 'International Tables Vol C Tables 4.2.6.8 and 6.1.1.4'

loop_
_geom_angle_atom_site_label_1
_geom_angle_atom_site_label_2
_geom_angle_atom_site_label_3
_geom_angle
_geom_angle_site_symmetry_1
_geom_angle_site_symmetry_3
O2 Si1 O3 111.52(10) 2_556 .
O2 Si1 O1 110.85(7) 2_556 3_556
O3 Si1 O1 111.31(9) . 3_556
O2 Si1 O4 111.87(11) 2_556 2_556
O3 Si1 O4 105.42(11) . 2_556
O1 Si1 O4 105.61(10) 3_556 2_556
O2 Si1 Na1 143(2) 2_556 1_556
O3 Si1 Na1 72.4(9) . 1_556
O1 Si1 Na1 101(3) 3_556 1_556
O4 Si1 Na1 37.8(5) 2_556 1_556
O2 Si1 K2 112.94(12) 2_556 1_556
O3 Si1 K2 64.70(10) . 1_556
O1 Si1 K2 133.76(14) 3_556 1_556
O4 Si1 K2 43.44(9) 2_556 1_556
Na1 Si1 K2 33(3) 1_556 1_556
O2 Si1 Ca2 112.94(12) 2_556 1_556
O3 Si1 Ca2 64.70(10) . 1_556
O1 Si1 Ca2 133.76(14) 3_556 1_556
O4 Si1 Ca2 43.44(9) 2_556 1_556
Na1 Si1 Ca2 33(3) 1_556 1_556
K2 Si1 Ca2 0.00(12) 1_556 1_556
O2 Si1 K1 151.05(8) 2_556 1_556
O3 Si1 K1 76.22(9) . 1_556
O1 Si1 K1 90.41(7) 3_556 1_556
O4 Si1 K1 40.97(7) 2_556 1_556
Na1 Si1 K1 11(3) 1_556 1_556
K2 Si1 K1 43.35(11) 1_556 1_556
Ca2 Si1 K1 43.35(11) 1_556 1_556
O2 Si1 Ca1 151.05(8) 2_556 1_556
O3 Si1 Ca1 76.22(9) . 1_556
O1 Si1 Ca1 90.41(7) 3_556 1_556
O4 Si1 Ca1 40.97(7) 2_556 1_556
Na1 Si1 Ca1 11(3) 1_556 1_556
K2 Si1 Ca1 43.35(11) 1_556 1_556
Ca2 Si1 Ca1 43.35(11) 1_556 1_556
K1 Si1 Ca1 0.0 1_556 1_556
O2 Si1 Ca3 64.15(11) 2_556 .
O3 Si1 Ca3 48.59(12) . .
O1 Si1 Ca3 139.3(3) 3_556 .
O4 Si1 Ca3 113.7(3) 2_556 .
Na1 Si1 Ca3 103(2) 1_556 .
K2 Si1 Ca3 75.5(3) 1_556 .
Ca2 Si1 Ca3 75.5(3) 1_556 .
K1 Si1 Ca3 112.2(2) 1_556 .
Ca1 Si1 Ca3 112.2(2) 1_556 .
O2 Si1 Ca3 60.8(2) 2_556 9_666
O3 Si1 Ca3 117.1(3) . 9_666
O1 Si1 Ca3 52.0(2) 3_556 9_666
O4 Si1 Ca3 136.6(3) 2_556 9_666
Na1 Si1 Ca3 153(3) 1_556 9_666
K2 Si1 Ca3 173.7(2) 1_556 9_666
Ca2 Si1 Ca3 173.7(2) 1_556 9_666
K1 Si1 Ca3 142.3(2) 1_556 9_666
Ca1 Si1 Ca3 142.3(2) 1_556 9_666
Ca3 Si1 Ca3 101.1(4) . 9_666
O2 Si1 Kr5 73.0(10) 2_556 3_455
O3 Si1 Kr5 96.2(10) . 3_455
O1 Si1 Kr5 50.8(10) 3_556 3_455
O4 Si1 Kr5 153.3(10) 2_556 3_455
Na1 Si1 Kr5 144(2) 1_556 3_455
K2 Si1 Kr5 160.9(10) 1_556 3_455
Ca2 Si1 Kr5 160.9(10) 1_556 3_455
K1 Si1 Kr5 135.3(10) 1_556 3_455
Ca1 Si1 Kr5 135.3(10) 1_556 3_455
Ca3 Si1 Kr5 92.3(10) . 3_455
Ca3 Si1 Kr5 21.9(10) 9_666 3_455
Al1 O1 Si1 0.00(4) 5_545 5_545
Al1 O1 Al1 128.27(14) 5_545 12_655
Si1 O1 Al1 128.27(14) 5_545 12_655
Al1 O1 Si1 128.27(14) 5_545 12_655
Si1 O1 Si1 128.27(14) 5_545 12_655
Al1 O1 Si1 0.00(4) 12_655 12_655
Al1 O1 Ca3 130.0(3) 5_545 1_544
Si1 O1 Ca3 130.0(3) 5_545 1_544
Al1 O1 Ca3 101.6(2) 12_655 1_544
Si1 O1 Ca3 101.6(2) 12_655 1_544
Al1 O1 Ca3 101.6(2) 5_545 7_656
Si1 O1 Ca3 101.6(2) 5_545 7_656
Al1 O1 Ca3 130.0(3) 12_655 7_656
Si1 O1 Ca3 130.0(3) 12_655 7_656
Ca3 O1 Ca3 29.4(5) 1_544 7_656
Al1 O1 Kr5 105.1(12) 5_545 1_544
Si1 O1 Kr5 105.1(12) 5_545 1_544
Al1 O1 Kr5 121.9(13) 12_655 1_544
Si1 O1 Kr5 121.9(13) 12_655 1_544
Ca3 O1 Kr5 30.2(12) 1_544 1_544
Ca3 O1 Kr5 27.5(13) 7_656 1_544
Al1 O1 Kr5 121.9(13) 5_545 7_656
Si1 O1 Kr5 121.9(13) 5_545 7_656
Al1 O1 Kr5 105.1(12) 12_655 7_656
Si1 O1 Kr5 105.1(12) 12_655 7_656
Ca3 O1 Kr5 27.5(13) 1_544 7_656
Ca3 O1 Kr5 30.2(12) 7_656 7_656
Kr5 O1 Kr5 50(2) 1_544 7_656
Al1 O1 Kr1 109.8(5) 5_545 7_656
Si1 O1 Kr1 109.8(5) 5_545 7_656
Al1 O1 Kr1 109.7(5) 12_655 7_656
Si1 O1 Kr1 109.7(5) 12_655 7_656
Ca3 O1 Kr1 44.9(6) 1_544 7_656
Ca3 O1 Kr1 37.8(5) 7_656 7_656
Kr5 O1 Kr1 63.3(14) 1_544 7_656
Kr5 O1 Kr1 17.6(13) 7_656 7_656
Al1 O1 Kr1 109.7(5) 5_545 1_544
Si1 O1 Kr1 109.7(5) 5_545 1_544
Al1 O1 Kr1 109.8(5) 12_655 1_544
Si1 O1 Kr1 109.8(5) 12_655 1_544
Ca3 O1 Kr1 37.8(5) 1_544 1_544
Ca3 O1 Kr1 44.9(6) 7_656 1_544
Kr5 O1 Kr1 17.6(13) 1_544 1_544
Kr5 O1 Kr1 63.3(14) 7_656 1_544
Kr1 O1 Kr1 78.5(9) 7_656 1_544
Al1 O1 Kr2 105.4(5) 5_545 6_545
Si1 O1 Kr2 105.4(5) 5_545 6_545
Al1 O1 Kr2 104.0(6) 12_655 6_545
Si1 O1 Kr2 104.0(6) 12_655 6_545
Ca3 O1 Kr2 51.9(6) 1_544 6_545
Ca3 O1 Kr2 59.6(6) 7_656 6_545
Kr5 O1 Kr2 32.0(14) 1_544 6_545
Kr5 O1 Kr2 78.3(13) 7_656 6_545
Kr1 O1 Kr2 93.7(8) 7_656 6_545
Kr1 O1 Kr2 15.3(5) 1_544 6_545
Al1 O1 Kr2 104.0(6) 5_545 11_655
Si1 O1 Kr2 104.0(6) 5_545 11_655
Al1 O1 Kr2 105.4(5) 12_655 11_655
Si1 O1 Kr2 105.4(5) 12_655 11_655
Ca3 O1 Kr2 59.6(6) 1_544 11_655
Ca3 O1 Kr2 51.9(6) 7_656 11_655
Kr5 O1 Kr2 78.3(13) 1_544 11_655
Kr5 O1 Kr2 32.0(14) 7_656 11_655
Kr1 O1 Kr2 15.3(5) 7_656 11_655
Kr1 O1 Kr2 93.7(8) 1_544 11_655
Kr2 O1 Kr2 109.0(11) 6_545 11_655
Al1 O2 Si1 0.00(5) 2_545 2_545
Al1 O2 Al1 176.11(19) 2_545 9_656
Si1 O2 Al1 176.11(19) 2_545 9_656
Al1 O2 Si1 176.11(19) 2_545 9_656
Si1 O2 Si1 176.11(19) 2_545 9_656
Al1 O2 Si1 0.000(6) 9_656 9_656
Al1 O2 Ca3 88.84(19) 2_545 2_545
Si1 O2 Ca3 88.84(19) 2_545 2_545
Al1 O2 Ca3 93.07(19) 9_656 2_545
Si1 O2 Ca3 93.07(19) 9_656 2_545
Al1 O2 Ca3 93.07(19) 2_545 9_656
Si1 O2 Ca3 93.07(19) 2_545 9_656
Al1 O2 Ca3 88.84(19) 9_656 9_656
Si1 O2 Ca3 88.84(19) 9_656 9_656
Ca3 O2 Ca3 121.1(6) 2_545 9_656
Al1 O2 Kr5 82.9(8) 2_545 3_445
Si1 O2 Kr5 82.9(8) 2_545 3_445
Al1 O2 Kr5 100.1(8) 9_656 3_445
Si1 O2 Kr5 100.1(8) 9_656 3_445
Ca3 O2 Kr5 101.0(11) 2_545 3_445
Ca3 O2 Kr5 22.3(10) 9_656 3_445
Al1 O2 Kr5 100.1(8) 2_545 8_666
Si1 O2 Kr5 100.1(8) 2_545 8_666
Al1 O2 Kr5 82.9(8) 9_656 8_666
Si1 O2 Kr5 82.9(8) 9_656 8_666
Ca3 O2 Kr5 22.3(10) 2_545 8_666
Ca3 O2 Kr5 101.0(11) 9_656 8_666
Kr5 O2 Kr5 83(2) 3_445 8_666
Al1 O2 Kr2 86.1(6) 2_545 3
Si1 O2 Kr2 86.1(6) 2_545 3
Al1 O2 Kr2 92.7(6) 9_656 3
Si1 O2 Kr2 92.7(6) 9_656 3
Ca3 O2 Kr2 47.2(6) 2_545 3
Ca3 O2 Kr2 168.2(6) 9_656 3
Kr5 O2 Kr2 146.5(11) 3_445 3
Kr5 O2 Kr2 67.6(12) 8_666 3
Al1 O2 Kr2 92.7(6) 2_545 8_556
Si1 O2 Kr2 92.7(6) 2_545 8_556
Al1 O2 Kr2 86.1(6) 9_656 8_556
Si1 O2 Kr2 86.1(6) 9_656 8_556
Ca3 O2 Kr2 168.2(6) 2_545 8_556
Ca3 O2 Kr2 47.2(6) 9_656 8_556
Kr5 O2 Kr2 67.6(12) 3_445 8_556
Kr5 O2 Kr2 146.5(11) 8_666 8_556
Kr2 O2 Kr2 144.6(10) 3 8_556
Al1 O2 Kr5 95.2(8) 2_545 2_545
Si1 O2 Kr5 95.2(8) 2_545 2_545
Al1 O2 Kr5 85.4(8) 9_656 2_545
Si1 O2 Kr5 85.4(8) 9_656 2_545
Ca3 O2 Kr5 21.3(9) 2_545 2_545
Ca3 O2 Kr5 140.6(10) 9_656 2_545
Kr5 O2 Kr5 121.9(4) 3_445 2_545
Kr5 O2 Kr5 40(2) 8_666 2_545
Kr2 O2 Kr5 28.3(12) 3 2_545
Kr2 O2 Kr5 168.3(9) 8_556 2_545
Al1 O2 Kr5 85.4(8) 2_545 9_656
Si1 O2 Kr5 85.4(8) 2_545 9_656
Al1 O2 Kr5 95.2(8) 9_656 9_656
Si1 O2 Kr5 95.2(8) 9_656 9_656
Ca3 O2 Kr5 140.6(10) 2_545 9_656
Ca3 O2 Kr5 21.3(9) 9_656 9_656
Kr5 O2 Kr5 40(2) 3_445 9_656
Kr5 O2 Kr5 121.9(4) 8_666 9_656
Kr2 O2 Kr5 168.3(9) 3 9_656
Kr2 O2 Kr5 28.3(12) 8_556 9_656
Kr5 O2 Kr5 161.3(19) 2_545 9_656
Si1 O3 Al1 149.23(15) . 4
Si1 O3 Si1 149.23(15) . 4
Al1 O3 Si1 0.00(4) 4 4
Si1 O3 Ca3 104.98(8) . .
Al1 O3 Ca3 104.98(8) 4 .
Si1 O3 Ca3 104.98(8) 4 .
Si1 O3 K2 85.60(10) . 1_556
Al1 O3 K2 85.60(10) 4 1_556
Si1 O3 K2 85.60(10) 4 1_556
Ca3 O3 K2 93.7(4) . 1_556
Si1 O3 Ca2 85.60(10) . 1_556
Al1 O3 Ca2 85.60(10) 4 1_556
Si1 O3 Ca2 85.60(10) 4 1_556
Ca3 O3 Ca2 93.7(4) . 1_556
K2 O3 Ca2 0.0(3) 1_556 1_556
Si1 O3 Ca1 76.49(8) . 1_556
Al1 O3 Ca1 76.49(8) 4 1_556
Si1 O3 Ca1 76.49(8) 4 1_556
Ca3 O3 Ca1 138.6(4) . 1_556
K2 O3 Ca1 44.89(14) 1_556 1_556
Ca2 O3 Ca1 44.89(14) 1_556 1_556
Si1 O3 Kr5 105.22(10) . 7_667
Al1 O3 Kr5 105.22(10) 4 7_667
Si1 O3 Kr5 105.22(10) 4 7_667
Ca3 O3 Kr5 21.3(12) . 7_667
K2 O3 Kr5 115.1(11) 1_556 7_667
Ca2 O3 Kr5 115.1(11) 1_556 7_667
Ca1 O3 Kr5 159.9(11) 1_556 7_667
Si1 O3 Kr1 99.60(15) . .
Al1 O3 Kr1 99.60(15) 4 .
Si1 O3 Kr1 99.60(15) 4 .
Ca3 O3 Kr1 38.0(7) . .
K2 O3 Kr1 55.8(6) 1_556 .
Ca2 O3 Kr1 55.8(6) 1_556 .
Ca1 O3 Kr1 100.7(6) 1_556 .
Kr5 O3 Kr1 59.3(13) 7_667 .
Si1 O3 Kr3 92.6(6) . 1_556
Al1 O3 Kr3 92.6(6) 4 1_556
Si1 O3 Kr3 92.6(6) 4 1_556
Ca3 O3 Kr3 67(3) . 1_556
K2 O3 Kr3 27(2) 1_556 1_556
Ca2 O3 Kr3 27(2) 1_556 1_556
Ca1 O3 Kr3 72(2) 1_556 1_556
Kr5 O3 Kr3 88(3) 7_667 1_556
Kr1 O3 Kr3 29(3) . 1_556
Si1 O3 Kr5 102.79(19) . .
Al1 O3 Kr5 102.79(19) 4 .
Si1 O3 Kr5 102.79(19) 4 .
Ca3 O3 Kr5 20.3(12) . .
K2 O3 Kr5 73.4(11) 1_556 .
Ca2 O3 Kr5 73.4(11) 1_556 .
Ca1 O3 Kr5 118.3(11) 1_556 .
Kr5 O3 Kr5 42(2) 7_667 .
Kr1 O3 Kr5 17.6(11) . .
Kr3 O3 Kr5 47(3) 1_556 .
Al1 O4 Al1 132.91(13) 3_455 2_545
Al1 O4 Si1 0.00(3) 3_455 3_455
Al1 O4 Si1 132.91(13) 2_545 3_455
Al1 O4 Si1 132.91(13) 3_455 2_545
Al1 O4 Si1 0.00(3) 2_545 2_545
Si1 O4 Si1 132.91(13) 3_455 2_545
Al1 O4 Na1 113.46(15) 3_455 .
Al1 O4 Na1 113.45(15) 2_545 .
Si1 O4 Na1 113.46(15) 3_455 .
Si1 O4 Na1 113.45(15) 2_545 .
Al1 O4 Ca2 107.04(9) 3_455 .
Al1 O4 Ca2 107.04(9) 2_545 .
Si1 O4 Ca2 107.04(9) 3_455 .
Si1 O4 Ca2 107.04(9) 2_545 .
Na1 O4 Ca2 48(4) . .
Al1 O4 Ca1 112.09(7) 3_455 .
Al1 O4 Ca1 112.09(7) 2_545 .
Si1 O4 Ca1 112.09(7) 3_455 .
Si1 O4 Ca1 112.09(7) 2_545 .
Na1 O4 Ca1 15(4) . .
Ca2 O4 Ca1 62.49(15) . .
Al1 O4 Na1 110.1(5) 3_455 7
Al1 O4 Na1 110.1(5) 2_545 7
Si1 O4 Na1 110.1(5) 3_455 7
Si1 O4 Na1 110.1(5) 2_545 7
Na1 O4 Na1 26(6) . 7
Ca2 O4 Na1 74(2) . 7
Ca1 O4 Na1 11(2) . 7
Al1 O4 Kr3 98.7(7) 3_455 .
Al1 O4 Kr3 98.7(7) 2_545 .
Si1 O4 Kr3 98.7(7) 3_455 .
Si1 O4 Kr3 98.7(7) 2_545 .
Na1 O4 Kr3 73(4) . .
Ca2 O4 Kr3 25.1(19) . .
Ca1 O4 Kr3 87.6(19) . .
Na1 O4 Kr3 99(3) 7 .
Al1 O4 Kr4 95.0(7) 3_455 2
Al1 O4 Kr4 95.0(7) 2_545 2
Si1 O4 Kr4 95.0(7) 3_455 2
Si1 O4 Kr4 95.0(7) 2_545 2
Na1 O4 Kr4 82(4) . 2
Ca2 O4 Kr4 34.5(18) . 2
Ca1 O4 Kr4 97.0(18) . 2
Na1 O4 Kr4 108(3) 7 2
Kr3 O4 Kr4 9.4(11) . 2
Na1 Ca1 Na1 180(10) . 7
Na1 Ca1 O4 57.05(6) . 2
Na1 Ca1 O4 122.95(6) 7 2
Na1 Ca1 O4 122.96(6) . 9
Na1 Ca1 O4 57.04(6) 7 9
O4 Ca1 O4 86.78(8) 2 9
Na1 Ca1 O4 57.05(6) . .
Na1 Ca1 O4 122.95(6) 7 .
O4 Ca1 O4 93.22(8) 2 .
O4 Ca1 O4 86.78(8) 9 .
Na1 Ca1 O4 122.95(6) . 7
Na1 Ca1 O4 57.05(6) 7 7
O4 Ca1 O4 86.78(8) 2 7
O4 Ca1 O4 93.22(8) 9 7
O4 Ca1 O4 180.00(8) . 7
Na1 Ca1 O4 57.04(6) . 3
Na1 Ca1 O4 122.96(6) 7 3
O4 Ca1 O4 93.22(8) 2 3
O4 Ca1 O4 180.0 9 3
O4 Ca1 O4 93.22(8) . 3
O4 Ca1 O4 86.78(8) 7 3
Na1 Ca1 O4 122.95(6) . 8
Na1 Ca1 O4 57.05(6) 7 8
O4 Ca1 O4 180.00(8) 2 8
O4 Ca1 O4 93.22(8) 9 8
O4 Ca1 O4 86.78(8) . 8
O4 Ca1 O4 93.22(8) 7 8
O4 Ca1 O4 86.78(8) 3 8
Na1 Ca1 Ca2 0(6) . .
Na1 Ca1 Ca2 180(6) 7 .
O4 Ca1 Ca2 57.05(6) 2 .
O4 Ca1 Ca2 122.95(6) 9 .
O4 Ca1 Ca2 57.05(6) . .
O4 Ca1 Ca2 122.95(6) 7 .
O4 Ca1 Ca2 57.05(6) 3 .
O4 Ca1 Ca2 122.95(6) 8 .
Na1 Ca1 K2 180(6) . 7
Na1 Ca1 K2 0(6) 7 7
O4 Ca1 K2 122.95(6) 2 7
O4 Ca1 K2 57.05(6) 9 7
O4 Ca1 K2 122.95(6) . 7
O4 Ca1 K2 57.05(6) 7 7
O4 Ca1 K2 122.95(6) 3 7
O4 Ca1 K2 57.05(6) 8 7
Ca2 Ca1 K2 180.0(3) . 7
Na1 Ca1 Ca2 180(6) . 7
Na1 Ca1 Ca2 0(6) 7 7
O4 Ca1 Ca2 122.95(6) 2 7
O4 Ca1 Ca2 57.05(6) 9 7
O4 Ca1 Ca2 122.95(6) . 7
O4 Ca1 Ca2 57.05(6) 7 7
O4 Ca1 Ca2 122.95(6) 3 7
O4 Ca1 Ca2 57.05(6) 8 7
Ca2 Ca1 Ca2 180.0(3) . 7
K2 Ca1 Ca2 0.0(3) 7 7
Na1 Ca1 O3 57.34(5) . 3_455
Na1 Ca1 O3 122.66(5) 7 3_455
O4 Ca1 O3 49.70(2) 2 3_455
O4 Ca1 O3 65.62(7) 9 3_455
O4 Ca1 O3 49.70(2) . 3_455
O4 Ca1 O3 130.30(2) 7 3_455
O4 Ca1 O3 114.38(7) 3 3_455
O4 Ca1 O3 130.30(2) 8 3_455
Ca2 Ca1 O3 57.33(4) . 3_455
K2 Ca1 O3 122.67(4) 7 3_455
Ca2 Ca1 O3 122.67(4) 7 3_455
Na1 Ca1 O3 57.33(4) . 1_554
Na1 Ca1 O3 122.67(4) 7 1_554
O4 Ca1 O3 49.70(2) 2 1_554
O4 Ca1 O3 130.30(2) 9 1_554
O4 Ca1 O3 114.38(7) . 1_554
O4 Ca1 O3 65.62(7) 7 1_554
O4 Ca1 O3 49.70(2) 3 1_554
O4 Ca1 O3 130.30(2) 8 1_554
Ca2 Ca1 O3 57.33(4) . 1_554
K2 Ca1 O3 122.67(4) 7 1_554
Ca2 Ca1 O3 122.67(4) 7 1_554
O3 Ca1 O3 93.61(6) 3_455 1_554
Na1 Ca1 O3 57.33(4) . 2_545
Na1 Ca1 O3 122.67(4) 7 2_545
O4 Ca1 O3 114.38(7) 2 2_545
O4 Ca1 O3 130.30(2) 9 2_545
O4 Ca1 O3 49.70(2) . 2_545
O4 Ca1 O3 130.30(2) 7 2_545
O4 Ca1 O3 49.70(2) 3 2_545
O4 Ca1 O3 65.62(7) 8 2_545
Ca2 Ca1 O3 57.33(4) . 2_545
K2 Ca1 O3 122.67(4) 7 2_545
Ca2 Ca1 O3 122.67(4) 7 2_545
O3 Ca1 O3 93.61(6) 3_455 2_545
O3 Ca1 O3 93.61(6) 1_554 2_545
Na1 Ca1 O3 122.66(5) . 9_655
Na1 Ca1 O3 57.34(5) 7 9_655
O4 Ca1 O3 130.30(2) 2 9_655
O4 Ca1 O3 114.38(7) 9 9_655
O4 Ca1 O3 130.30(2) . 9_655
O4 Ca1 O3 49.70(2) 7 9_655
O4 Ca1 O3 65.62(7) 3 9_655
O4 Ca1 O3 49.70(2) 8 9_655
Ca2 Ca1 O3 122.67(4) . 9_655
K2 Ca1 O3 57.33(4) 7 9_655
Ca2 Ca1 O3 57.33(4) 7 9_655
O3 Ca1 O3 180.00(9) 3_455 9_655
O3 Ca1 O3 86.39(6) 1_554 9_655
O3 Ca1 O3 86.39(6) 2_545 9_655
Na1 Ca1 O3 122.67(4) . 8_565
Na1 Ca1 O3 57.33(4) 7 8_565
O4 Ca1 O3 65.62(7) 2 8_565
O4 Ca1 O3 49.70(2) 9 8_565
O4 Ca1 O3 130.30(2) . 8_565
O4 Ca1 O3 49.70(2) 7 8_565
O4 Ca1 O3 130.30(2) 3 8_565
O4 Ca1 O3 114.38(7) 8 8_565
Ca2 Ca1 O3 122.67(4) . 8_565
K2 Ca1 O3 57.33(4) 7 8_565
Ca2 Ca1 O3 57.33(4) 7 8_565
O3 Ca1 O3 86.39(6) 3_455 8_565
O3 Ca1 O3 86.39(6) 1_554 8_565
O3 Ca1 O3 180.00(8) 2_545 8_565
O3 Ca1 O3 93.61(6) 9_655 8_565
Na1 Ca1 O3 122.67(4) . 7_556
Na1 Ca1 O3 57.33(4) 7 7_556
O4 Ca1 O3 130.30(2) 2 7_556
O4 Ca1 O3 49.70(2) 9 7_556
O4 Ca1 O3 65.62(7) . 7_556
O4 Ca1 O3 114.38(7) 7 7_556
O4 Ca1 O3 130.30(2) 3 7_556
O4 Ca1 O3 49.70(2) 8 7_556
Ca2 Ca1 O3 122.67(4) . 7_556
K2 Ca1 O3 57.33(4) 7 7_556
Ca2 Ca1 O3 57.33(4) 7 7_556
O3 Ca1 O3 86.39(6) 3_455 7_556
O3 Ca1 O3 180.00(9) 1_554 7_556
O3 Ca1 O3 86.39(6) 2_545 7_556
O3 Ca1 O3 93.61(6) 9_655 7_556
O3 Ca1 O3 93.61(6) 8_565 7_556
Na1 Ca1 Si1 64.550(8) . 1_554
Na1 Ca1 Si1 115.450(8) 7 1_554
O4 Ca1 Si1 26.941(11) 2 1_554
O4 Ca1 Si1 103.34(2) 9 1_554
O4 Ca1 Si1 114.89(5) . 1_554
O4 Ca1 Si1 65.11(5) 7 1_554
O4 Ca1 Si1 76.66(2) 3 1_554
O4 Ca1 Si1 153.059(11) 8 1_554
Ca2 Ca1 Si1 64.550(8) . 1_554
K2 Ca1 Si1 115.450(8) 7 1_554
Ca2 Ca1 Si1 115.450(8) 7 1_554
O3 Ca1 Si1 76.404(17) 3_455 1_554
O3 Ca1 Si1 27.293(9) 1_554 1_554
O3 Ca1 Si1 115.33(4) 2_545 1_554
O3 Ca1 Si1 103.596(17) 9_655 1_554
O3 Ca1 Si1 64.67(4) 8_565 1_554
O3 Ca1 Si1 152.707(9) 7_556 1_554
Na1 Ca1 Si1 64.543(9) . 4_554
Na1 Ca1 Si1 115.458(9) 7 4_554
O4 Ca1 Si1 76.66(2) 2 4_554
O4 Ca1 Si1 153.059(11) 9 4_554
O4 Ca1 Si1 114.89(5) . 4_554
O4 Ca1 Si1 65.11(5) 7 4_554
O4 Ca1 Si1 26.941(11) 3 4_554
O4 Ca1 Si1 103.34(2) 8 4_554
Ca2 Ca1 Si1 64.550(8) . 4_554
K2 Ca1 Si1 115.450(8) 7 4_554
Ca2 Ca1 Si1 115.450(8) 7 4_554
O3 Ca1 Si1 115.33(4) 3_455 4_554
O3 Ca1 Si1 27.293(9) 1_554 4_554
O3 Ca1 Si1 76.404(17) 2_545 4_554
O3 Ca1 Si1 64.67(4) 9_655 4_554
O3 Ca1 Si1 103.596(17) 8_565 4_554
O3 Ca1 Si1 152.707(9) 7_556 4_554
Si1 Ca1 Si1 54.089(14) 1_554 4_554
Na1 Ca1 Al1 64.543(9) . 4_554
Na1 Ca1 Al1 115.458(9) 7 4_554
O4 Ca1 Al1 76.66(2) 2 4_554
O4 Ca1 Al1 153.059(11) 9 4_554
O4 Ca1 Al1 114.89(5) . 4_554
O4 Ca1 Al1 65.11(5) 7 4_554
O4 Ca1 Al1 26.941(11) 3 4_554
O4 Ca1 Al1 103.34(2) 8 4_554
Ca2 Ca1 Al1 64.550(8) . 4_554
K2 Ca1 Al1 115.450(8) 7 4_554
Ca2 Ca1 Al1 115.450(8) 7 4_554
O3 Ca1 Al1 115.33(4) 3_455 4_554
O3 Ca1 Al1 27.293(9) 1_554 4_554
O3 Ca1 Al1 76.404(17) 2_545 4_554
O3 Ca1 Al1 64.67(4) 9_655 4_554
O3 Ca1 Al1 103.596(17) 8_565 4_554
O3 Ca1 Al1 152.707(9) 7_556 4_554
Si1 Ca1 Al1 54.089(14) 1_554 4_554
Si1 Ca1 Al1 0.00(2) 4_554 4_554
Na1 Ca1 Al1 64.550(8) . 1_554
Na1 Ca1 Al1 115.450(8) 7 1_554
O4 Ca1 Al1 26.941(11) 2 1_554
O4 Ca1 Al1 103.34(2) 9 1_554
O4 Ca1 Al1 114.89(5) . 1_554
O4 Ca1 Al1 65.11(5) 7 1_554
O4 Ca1 Al1 76.66(2) 3 1_554
O4 Ca1 Al1 153.059(11) 8 1_554
Ca2 Ca1 Al1 64.550(8) . 1_554
K2 Ca1 Al1 115.450(8) 7 1_554
Ca2 Ca1 Al1 115.450(8) 7 1_554
O3 Ca1 Al1 76.404(17) 3_455 1_554
O3 Ca1 Al1 27.293(9) 1_554 1_554
O3 Ca1 Al1 115.33(4) 2_545 1_554
O3 Ca1 Al1 103.596(17) 9_655 1_554
O3 Ca1 Al1 64.67(4) 8_565 1_554
O3 Ca1 Al1 152.707(9) 7_556 1_554
Si1 Ca1 Al1 0.000(16) 1_554 1_554
Si1 Ca1 Al1 54.089(14) 4_554 1_554
Al1 Ca1 Al1 54.089(14) 4_554 1_554
Na1 Ca1 Al1 64.557(8) . 6_455
Na1 Ca1 Al1 115.443(8) 7 6_455
O4 Ca1 Al1 26.941(11) 2 6_455
O4 Ca1 Al1 65.11(5) 9 6_455
O4 Ca1 Al1 76.66(2) . 6_455
O4 Ca1 Al1 103.34(2) 7 6_455
O4 Ca1 Al1 114.89(5) 3 6_455
O4 Ca1 Al1 153.059(11) 8 6_455
Ca2 Ca1 Al1 64.550(8) . 6_455
K2 Ca1 Al1 115.450(8) 7 6_455
Ca2 Ca1 Al1 115.450(8) 7 6_455
O3 Ca1 Al1 27.293(9) 3_455 6_455
O3 Ca1 Al1 76.404(17) 1_554 6_455
O3 Ca1 Al1 115.33(4) 2_545 6_455
O3 Ca1 Al1 152.707(9) 9_655 6_455
O3 Ca1 Al1 64.67(4) 8_565 6_455
O3 Ca1 Al1 103.596(17) 7_556 6_455
Si1 Ca1 Al1 53.265(14) 1_554 6_455
Si1 Ca1 Al1 102.885(9) 4_554 6_455
Al1 Ca1 Al1 102.885(9) 4_554 6_455
Al1 Ca1 Al1 53.265(14) 1_554 6_455
Na1 Ca1 Si1 64.557(8) . 6_455
Na1 Ca1 Si1 115.443(8) 7 6_455
O4 Ca1 Si1 26.941(11) 2 6_455
O4 Ca1 Si1 65.11(5) 9 6_455
O4 Ca1 Si1 76.66(2) . 6_455
O4 Ca1 Si1 103.34(2) 7 6_455
O4 Ca1 Si1 114.89(5) 3 6_455
O4 Ca1 Si1 153.059(11) 8 6_455
Ca2 Ca1 Si1 64.550(8) . 6_455
K2 Ca1 Si1 115.450(8) 7 6_455
Ca2 Ca1 Si1 115.450(8) 7 6_455
O3 Ca1 Si1 27.293(9) 3_455 6_455
O3 Ca1 Si1 76.404(17) 1_554 6_455
O3 Ca1 Si1 115.33(4) 2_545 6_455
O3 Ca1 Si1 152.707(9) 9_655 6_455
O3 Ca1 Si1 64.67(4) 8_565 6_455
O3 Ca1 Si1 103.596(17) 7_556 6_455
Si1 Ca1 Si1 53.265(14) 1_554 6_455
Si1 Ca1 Si1 102.885(9) 4_554 6_455
Al1 Ca1 Si1 102.885(9) 4_554 6_455
Al1 Ca1 Si1 53.265(14) 1_554 6_455
Al1 Ca1 Si1 0.000(19) 6_455 6_455
Na1 Ca1 Si1 64.543(9) . 5_545
Na1 Ca1 Si1 115.458(8) 7 5_545
O4 Ca1 Si1 114.89(5) 2 5_545
O4 Ca1 Si1 153.059(11) 9 5_545
O4 Ca1 Si1 76.66(2) . 5_545
O4 Ca1 Si1 103.34(2) 7 5_545
O4 Ca1 Si1 26.941(11) 3 5_545
O4 Ca1 Si1 65.11(5) 8 5_545
Ca2 Ca1 Si1 64.550(8) . 5_545
K2 Ca1 Si1 115.450(8) 7 5_545
Ca2 Ca1 Si1 115.450(8) 7 5_545
O3 Ca1 Si1 115.33(4) 3_455 5_545
O3 Ca1 Si1 76.404(17) 1_554 5_545
O3 Ca1 Si1 27.293(9) 2_545 5_545
O3 Ca1 Si1 64.67(4) 9_655 5_545
O3 Ca1 Si1 152.707(9) 8_565 5_545
O3 Ca1 Si1 103.596(17) 7_556 5_545
Si1 Ca1 Si1 102.885(9) 1_554 5_545
Si1 Ca1 Si1 53.265(14) 4_554 5_545
Al1 Ca1 Si1 53.265(14) 4_554 5_545
Al1 Ca1 Si1 102.885(9) 1_554 5_545
Al1 Ca1 Si1 129.097(15) 6_455 5_545
Si1 Ca1 Si1 129.097(15) 6_455 5_545
Na1 Ca1 Al1 64.550(8) . 2_545
Na1 Ca1 Al1 115.450(8) 7 2_545
O4 Ca1 Al1 114.89(5) 2 2_545
O4 Ca1 Al1 103.34(2) 9 2_545
O4 Ca1 Al1 26.941(11) . 2_545
O4 Ca1 Al1 153.059(11) 7 2_545
O4 Ca1 Al1 76.66(2) 3 2_545
O4 Ca1 Al1 65.11(5) 8 2_545
Ca2 Ca1 Al1 64.550(8) . 2_545
K2 Ca1 Al1 115.450(8) 7 2_545
Ca2 Ca1 Al1 115.450(8) 7 2_545
O3 Ca1 Al1 76.404(17) 3_455 2_545
O3 Ca1 Al1 115.33(4) 1_554 2_545
O3 Ca1 Al1 27.293(9) 2_545 2_545
O3 Ca1 Al1 103.596(17) 9_655 2_545
O3 Ca1 Al1 152.707(9) 8_565 2_545
O3 Ca1 Al1 64.67(4) 7_556 2_545
Si1 Ca1 Al1 129.097(15) 1_554 2_545
Si1 Ca1 Al1 102.885(9) 4_554 2_545
Al1 Ca1 Al1 102.885(9) 4_554 2_545
Al1 Ca1 Al1 129.097(15) 1_554 2_545
Al1 Ca1 Al1 102.885(9) 6_455 2_545
Si1 Ca1 Al1 102.885(9) 6_455 2_545
Si1 Ca1 Al1 54.089(14) 5_545 2_545
Na1 Ca1 Si1 64.550(8) . 2_545
Na1 Ca1 Si1 115.450(8) 7 2_545
O4 Ca1 Si1 114.89(5) 2 2_545
O4 Ca1 Si1 103.34(2) 9 2_545
O4 Ca1 Si1 26.941(11) . 2_545
O4 Ca1 Si1 153.059(11) 7 2_545
O4 Ca1 Si1 76.66(2) 3 2_545
O4 Ca1 Si1 65.11(5) 8 2_545
Ca2 Ca1 Si1 64.550(8) . 2_545
K2 Ca1 Si1 115.450(8) 7 2_545
Ca2 Ca1 Si1 115.450(8) 7 2_545
O3 Ca1 Si1 76.404(17) 3_455 2_545
O3 Ca1 Si1 115.33(4) 1_554 2_545
O3 Ca1 Si1 27.293(9) 2_545 2_545
O3 Ca1 Si1 103.596(17) 9_655 2_545
O3 Ca1 Si1 152.707(9) 8_565 2_545
O3 Ca1 Si1 64.67(4) 7_556 2_545
Si1 Ca1 Si1 129.097(15) 1_554 2_545
Si1 Ca1 Si1 102.885(9) 4_554 2_545
Al1 Ca1 Si1 102.885(9) 4_554 2_545
Al1 Ca1 Si1 129.097(15) 1_554 2_545
Al1 Ca1 Si1 102.885(9) 6_455 2_545
Si1 Ca1 Si1 102.885(9) 6_455 2_545
Si1 Ca1 Si1 54.089(14) 5_545 2_545
Al1 Ca1 Si1 0.000(14) 2_545 2_545
Na1 Ca1 Al1 64.557(8) . 3_455
Na1 Ca1 Al1 115.443(8) 7 3_455
O4 Ca1 Al1 76.66(2) 2 3_455
O4 Ca1 Al1 65.11(5) 9 3_455
O4 Ca1 Al1 26.941(11) . 3_455
O4 Ca1 Al1 153.059(11) 7 3_455
O4 Ca1 Al1 114.89(5) 3 3_455
O4 Ca1 Al1 103.34(2) 8 3_455
Ca2 Ca1 Al1 64.550(8) . 3_455
K2 Ca1 Al1 115.450(8) 7 3_455
Ca2 Ca1 Al1 115.450(8) 7 3_455
O3 Ca1 Al1 27.293(9) 3_455 3_455
O3 Ca1 Al1 115.33(4) 1_554 3_455
O3 Ca1 Al1 76.404(17) 2_545 3_455
O3 Ca1 Al1 152.707(9) 9_655 3_455
O3 Ca1 Al1 103.596(17) 8_565 3_455
O3 Ca1 Al1 64.67(4) 7_556 3_455
Si1 Ca1 Al1 102.885(9) 1_554 3_455
Si1 Ca1 Al1 129.097(15) 4_554 3_455
Al1 Ca1 Al1 129.097(15) 4_554 3_455
Al1 Ca1 Al1 102.885(9) 1_554 3_455
Al1 Ca1 Al1 54.089(14) 6_455 3_455
Si1 Ca1 Al1 54.089(14) 6_455 3_455
Si1 Ca1 Al1 102.885(9) 5_545 3_455
Al1 Ca1 Al1 53.265(14) 2_545 3_455
Si1 Ca1 Al1 53.265(14) 2_545 3_455
Na1 Ca1 Si1 64.557(8) . 3_455
Na1 Ca1 Si1 115.443(8) 7 3_455
O4 Ca1 Si1 76.66(2) 2 3_455
O4 Ca1 Si1 65.11(5) 9 3_455
O4 Ca1 Si1 26.941(11) . 3_455
O4 Ca1 Si1 153.059(11) 7 3_455
O4 Ca1 Si1 114.89(5) 3 3_455
O4 Ca1 Si1 103.34(2) 8 3_455
Ca2 Ca1 Si1 64.550(8) . 3_455
K2 Ca1 Si1 115.450(8) 7 3_455
Ca2 Ca1 Si1 115.450(8) 7 3_455
O3 Ca1 Si1 27.293(9) 3_455 3_455
O3 Ca1 Si1 115.33(4) 1_554 3_455
O3 Ca1 Si1 76.404(17) 2_545 3_455
O3 Ca1 Si1 152.707(9) 9_655 3_455
O3 Ca1 Si1 103.596(17) 8_565 3_455
O3 Ca1 Si1 64.67(4) 7_556 3_455
Si1 Ca1 Si1 102.885(9) 1_554 3_455
Si1 Ca1 Si1 129.097(15) 4_554 3_455
Al1 Ca1 Si1 129.097(15) 4_554 3_455
Al1 Ca1 Si1 102.885(9) 1_554 3_455
Al1 Ca1 Si1 54.089(14) 6_455 3_455
Si1 Ca1 Si1 54.089(14) 6_455 3_455
Si1 Ca1 Si1 102.885(9) 5_545 3_455
Al1 Ca1 Si1 53.265(14) 2_545 3_455
Si1 Ca1 Si1 53.265(14) 2_545 3_455
Al1 Ca1 Si1 0.000(14) 3_455 3_455
Na1 Ca1 Al1 64.543(9) . 5_545
Na1 Ca1 Al1 115.458(8) 7 5_545
O4 Ca1 Al1 114.89(5) 2 5_545
O4 Ca1 Al1 153.059(11) 9 5_545
O4 Ca1 Al1 76.66(2) . 5_545
O4 Ca1 Al1 103.34(2) 7 5_545
O4 Ca1 Al1 26.941(11) 3 5_545
O4 Ca1 Al1 65.11(5) 8 5_545
Ca2 Ca1 Al1 64.550(8) . 5_545
K2 Ca1 Al1 115.450(8) 7 5_545
Ca2 Ca1 Al1 115.450(8) 7 5_545
O3 Ca1 Al1 115.33(4) 3_455 5_545
O3 Ca1 Al1 76.404(17) 1_554 5_545
O3 Ca1 Al1 27.293(9) 2_545 5_545
O3 Ca1 Al1 64.67(4) 9_655 5_545
O3 Ca1 Al1 152.707(9) 8_565 5_545
O3 Ca1 Al1 103.596(17) 7_556 5_545
Si1 Ca1 Al1 102.885(9) 1_554 5_545
Si1 Ca1 Al1 53.265(14) 4_554 5_545
Al1 Ca1 Al1 53.265(14) 4_554 5_545
Al1 Ca1 Al1 102.885(9) 1_554 5_545
Al1 Ca1 Al1 129.097(15) 6_455 5_545
Si1 Ca1 Al1 129.097(15) 6_455 5_545
Si1 Ca1 Al1 0.00(2) 5_545 5_545
Al1 Ca1 Al1 54.089(14) 2_545 5_545
Si1 Ca1 Al1 54.089(14) 2_545 5_545
Al1 Ca1 Al1 102.885(9) 3_455 5_545
Si1 Ca1 Al1 102.885(9) 3_455 5_545
Na1 Ca1 Al1 115.450(8) . 8_565
Na1 Ca1 Al1 64.550(8) 7 8_565
O4 Ca1 Al1 65.11(5) 2 8_565
O4 Ca1 Al1 76.66(2) 9 8_565
O4 Ca1 Al1 153.059(11) . 8_565
O4 Ca1 Al1 26.941(11) 7 8_565
O4 Ca1 Al1 103.34(2) 3 8_565
O4 Ca1 Al1 114.89(5) 8 8_565
Ca2 Ca1 Al1 115.450(8) . 8_565
K2 Ca1 Al1 64.550(8) 7 8_565
Ca2 Ca1 Al1 64.550(8) 7 8_565
O3 Ca1 Al1 103.596(17) 3_455 8_565
O3 Ca1 Al1 64.67(4) 1_554 8_565
O3 Ca1 Al1 152.707(9) 2_545 8_565
O3 Ca1 Al1 76.404(17) 9_655 8_565
O3 Ca1 Al1 27.293(9) 8_565 8_565
O3 Ca1 Al1 115.33(4) 7_556 8_565
Si1 Ca1 Al1 50.903(15) 1_554 8_565
Si1 Ca1 Al1 77.115(9) 4_554 8_565
Al1 Ca1 Al1 77.115(9) 4_554 8_565
Al1 Ca1 Al1 50.903(15) 1_554 8_565
Al1 Ca1 Al1 77.115(9) 6_455 8_565
Si1 Ca1 Al1 77.115(9) 6_455 8_565
Si1 Ca1 Al1 125.911(14) 5_545 8_565
Al1 Ca1 Al1 180.00(2) 2_545 8_565
Si1 Ca1 Al1 180.00(2) 2_545 8_565
Al1 Ca1 Al1 126.735(14) 3_455 8_565
Si1 Ca1 Al1 126.735(14) 3_455 8_565
Al1 Ca1 Al1 125.911(14) 5_545 8_565
Na1 Ca1 Si1 115.443(8) . 9_655
Na1 Ca1 Si1 64.557(8) 7 9_655
O4 Ca1 Si1 103.34(2) 2 9_655
O4 Ca1 Si1 114.89(5) 9 9_655
O4 Ca1 Si1 153.059(11) . 9_655
O4 Ca1 Si1 26.941(11) 7 9_655
O4 Ca1 Si1 65.11(5) 3 9_655
O4 Ca1 Si1 76.66(2) 8 9_655
Ca2 Ca1 Si1 115.450(8) . 9_655
K2 Ca1 Si1 64.550(8) 7 9_655
Ca2 Ca1 Si1 64.550(8) 7 9_655
O3 Ca1 Si1 152.707(9) 3_455 9_655
O3 Ca1 Si1 64.67(4) 1_554 9_655
O3 Ca1 Si1 103.596(17) 2_545 9_655
O3 Ca1 Si1 27.293(9) 9_655 9_655
O3 Ca1 Si1 76.404(17) 8_565 9_655
O3 Ca1 Si1 115.33(4) 7_556 9_655
Si1 Ca1 Si1 77.115(9) 1_554 9_655
Si1 Ca1 Si1 50.903(15) 4_554 9_655
Al1 Ca1 Si1 50.903(15) 4_554 9_655
Al1 Ca1 Si1 77.115(9) 1_554 9_655
Al1 Ca1 Si1 125.911(14) 6_455 9_655
Si1 Ca1 Si1 125.911(14) 6_455 9_655
Si1 Ca1 Si1 77.115(9) 5_545 9_655
Al1 Ca1 Si1 126.735(14) 2_545 9_655
Si1 Ca1 Si1 126.735(14) 2_545 9_655
Al1 Ca1 Si1 180.000(14) 3_455 9_655
Si1 Ca1 Si1 180.000(14) 3_455 9_655
Al1 Ca1 Si1 77.115(9) 5_545 9_655
Al1 Ca1 Si1 53.265(14) 8_565 9_655
Na1 Ca1 Al1 115.443(8) . 9_655
Na1 Ca1 Al1 64.557(8) 7 9_655
O4 Ca1 Al1 103.34(2) 2 9_655
O4 Ca1 Al1 114.89(5) 9 9_655
O4 Ca1 Al1 153.059(11) . 9_655
O4 Ca1 Al1 26.941(11) 7 9_655
O4 Ca1 Al1 65.11(5) 3 9_655
O4 Ca1 Al1 76.66(2) 8 9_655
Ca2 Ca1 Al1 115.450(8) . 9_655
K2 Ca1 Al1 64.550(8) 7 9_655
Ca2 Ca1 Al1 64.550(8) 7 9_655
O3 Ca1 Al1 152.707(9) 3_455 9_655
O3 Ca1 Al1 64.67(4) 1_554 9_655
O3 Ca1 Al1 103.596(17) 2_545 9_655
O3 Ca1 Al1 27.293(9) 9_655 9_655
O3 Ca1 Al1 76.404(17) 8_565 9_655
O3 Ca1 Al1 115.33(4) 7_556 9_655
Si1 Ca1 Al1 77.115(9) 1_554 9_655
Si1 Ca1 Al1 50.903(15) 4_554 9_655
Al1 Ca1 Al1 50.903(15) 4_554 9_655
Al1 Ca1 Al1 77.115(9) 1_554 9_655
Al1 Ca1 Al1 125.911(14) 6_455 9_655
Si1 Ca1 Al1 125.911(14) 6_455 9_655
Si1 Ca1 Al1 77.115(9) 5_545 9_655
Al1 Ca1 Al1 126.735(14) 2_545 9_655
Si1 Ca1 Al1 126.735(14) 2_545 9_655
Al1 Ca1 Al1 180.000(14) 3_455 9_655
Si1 Ca1 Al1 180.000(14) 3_455 9_655
Al1 Ca1 Al1 77.115(9) 5_545 9_655
Al1 Ca1 Al1 53.265(14) 8_565 9_655
Si1 Ca1 Al1 0.000(14) 9_655 9_655
Na1 Ca1 Si1 115.450(8) . 8_565
Na1 Ca1 Si1 64.550(8) 7 8_565
O4 Ca1 Si1 65.11(5) 2 8_565
O4 Ca1 Si1 76.66(2) 9 8_565
O4 Ca1 Si1 153.059(11) . 8_565
O4 Ca1 Si1 26.941(11) 7 8_565
O4 Ca1 Si1 103.34(2) 3 8_565
O4 Ca1 Si1 114.89(5) 8 8_565
Ca2 Ca1 Si1 115.450(8) . 8_565
K2 Ca1 Si1 64.550(8) 7 8_565
Ca2 Ca1 Si1 64.550(8) 7 8_565
O3 Ca1 Si1 103.596(17) 3_455 8_565
O3 Ca1 Si1 64.67(4) 1_554 8_565
O3 Ca1 Si1 152.707(9) 2_545 8_565
O3 Ca1 Si1 76.404(17) 9_655 8_565
O3 Ca1 Si1 27.293(9) 8_565 8_565
O3 Ca1 Si1 115.33(4) 7_556 8_565
Si1 Ca1 Si1 50.903(15) 1_554 8_565
Si1 Ca1 Si1 77.115(9) 4_554 8_565
Al1 Ca1 Si1 77.115(9) 4_554 8_565
Al1 Ca1 Si1 50.903(15) 1_554 8_565
Al1 Ca1 Si1 77.115(9) 6_455 8_565
Si1 Ca1 Si1 77.115(9) 6_455 8_565
Si1 Ca1 Si1 125.911(14) 5_545 8_565
Al1 Ca1 Si1 180.00(2) 2_545 8_565
Si1 Ca1 Si1 180.00(2) 2_545 8_565
Al1 Ca1 Si1 126.735(14) 3_455 8_565
Si1 Ca1 Si1 126.735(14) 3_455 8_565
Al1 Ca1 Si1 125.911(14) 5_545 8_565
Al1 Ca1 Si1 0.000(14) 8_565 8_565
Si1 Ca1 Si1 53.265(14) 9_655 8_565
Al1 Ca1 Si1 53.265(14) 9_655 8_565
Na1 Ca1 Si1 115.443(8) . 12_655
Na1 Ca1 Si1 64.557(8) 7 12_655
O4 Ca1 Si1 153.059(11) 2 12_655
O4 Ca1 Si1 114.89(5) 9 12_655
O4 Ca1 Si1 103.34(2) . 12_655
O4 Ca1 Si1 76.66(2) 7 12_655
O4 Ca1 Si1 65.11(5) 3 12_655
O4 Ca1 Si1 26.941(11) 8 12_655
Ca2 Ca1 Si1 115.450(8) . 12_655
K2 Ca1 Si1 64.550(8) 7 12_655
Ca2 Ca1 Si1 64.550(8) 7 12_655
O3 Ca1 Si1 152.707(9) 3_455 12_655
O3 Ca1 Si1 103.596(17) 1_554 12_655
O3 Ca1 Si1 64.67(4) 2_545 12_655
O3 Ca1 Si1 27.293(9) 9_655 12_655
O3 Ca1 Si1 115.33(4) 8_565 12_655
O3 Ca1 Si1 76.404(17) 7_556 12_655
Si1 Ca1 Si1 126.735(14) 1_554 12_655
Si1 Ca1 Si1 77.115(9) 4_554 12_655
Al1 Ca1 Si1 77.115(9) 4_554 12_655
Al1 Ca1 Si1 126.735(14) 1_554 12_655
Al1 Ca1 Si1 180.000(14) 6_455 12_655
Si1 Ca1 Si1 180.000(14) 6_455 12_655
Si1 Ca1 Si1 50.903(15) 5_545 12_655
Al1 Ca1 Si1 77.115(9) 2_545 12_655
Si1 Ca1 Si1 77.115(9) 2_545 12_655
Al1 Ca1 Si1 125.911(14) 3_455 12_655
Si1 Ca1 Si1 125.911(14) 3_455 12_655
Al1 Ca1 Si1 50.903(15) 5_545 12_655
Al1 Ca1 Si1 102.885(9) 8_565 12_655
Si1 Ca1 Si1 54.089(14) 9_655 12_655
Al1 Ca1 Si1 54.089(14) 9_655 12_655
Si1 Ca1 Si1 102.885(9) 8_565 12_655
Na1 Ca1 Al1 115.443(8) . 12_655
Na1 Ca1 Al1 64.557(8) 7 12_655
O4 Ca1 Al1 153.059(11) 2 12_655
O4 Ca1 Al1 114.89(5) 9 12_655
O4 Ca1 Al1 103.34(2) . 12_655
O4 Ca1 Al1 76.66(2) 7 12_655
O4 Ca1 Al1 65.11(5) 3 12_655
O4 Ca1 Al1 26.941(11) 8 12_655
Ca2 Ca1 Al1 115.450(8) . 12_655
K2 Ca1 Al1 64.550(8) 7 12_655
Ca2 Ca1 Al1 64.550(8) 7 12_655
O3 Ca1 Al1 152.707(9) 3_455 12_655
O3 Ca1 Al1 103.596(17) 1_554 12_655
O3 Ca1 Al1 64.67(4) 2_545 12_655
O3 Ca1 Al1 27.293(9) 9_655 12_655
O3 Ca1 Al1 115.33(4) 8_565 12_655
O3 Ca1 Al1 76.404(17) 7_556 12_655
Si1 Ca1 Al1 126.735(14) 1_554 12_655
Si1 Ca1 Al1 77.115(9) 4_554 12_655
Al1 Ca1 Al1 77.115(9) 4_554 12_655
Al1 Ca1 Al1 126.735(14) 1_554 12_655
Al1 Ca1 Al1 180.000(14) 6_455 12_655
Si1 Ca1 Al1 180.000(14) 6_455 12_655
Si1 Ca1 Al1 50.903(15) 5_545 12_655
Al1 Ca1 Al1 77.115(9) 2_545 12_655
Si1 Ca1 Al1 77.115(9) 2_545 12_655
Al1 Ca1 Al1 125.911(14) 3_455 12_655
Si1 Ca1 Al1 125.911(14) 3_455 12_655
Al1 Ca1 Al1 50.903(15) 5_545 12_655
Al1 Ca1 Al1 102.885(9) 8_565 12_655
Si1 Ca1 Al1 54.089(14) 9_655 12_655
Al1 Ca1 Al1 54.089(14) 9_655 12_655
Si1 Ca1 Al1 102.885(9) 8_565 12_655
Si1 Ca1 Al1 0.000(19) 12_655 12_655
Na1 Ca1 Si1 115.450(8) . 7_556
Na1 Ca1 Si1 64.550(8) 7 7_556
O4 Ca1 Si1 153.059(11) 2 7_556
O4 Ca1 Si1 76.66(2) 9 7_556
O4 Ca1 Si1 65.11(5) . 7_556
O4 Ca1 Si1 114.89(5) 7 7_556
O4 Ca1 Si1 103.34(2) 3 7_556
O4 Ca1 Si1 26.941(11) 8 7_556
Ca2 Ca1 Si1 115.450(8) . 7_556
K2 Ca1 Si1 64.550(8) 7 7_556
Ca2 Ca1 Si1 64.550(8) 7 7_556
O3 Ca1 Si1 103.596(17) 3_455 7_556
O3 Ca1 Si1 152.707(9) 1_554 7_556
O3 Ca1 Si1 64.67(4) 2_545 7_556
O3 Ca1 Si1 76.404(17) 9_655 7_556
O3 Ca1 Si1 115.33(4) 8_565 7_556
O3 Ca1 Si1 27.293(9) 7_556 7_556
Si1 Ca1 Si1 180.00(2) 1_554 7_556
Si1 Ca1 Si1 125.911(14) 4_554 7_556
Al1 Ca1 Si1 125.911(14) 4_554 7_556
Al1 Ca1 Si1 180.00(2) 1_554 7_556
Al1 Ca1 Si1 126.735(14) 6_455 7_556
Si1 Ca1 Si1 126.735(14) 6_455 7_556
Si1 Ca1 Si1 77.115(9) 5_545 7_556
Al1 Ca1 Si1 50.903(15) 2_545 7_556
Si1 Ca1 Si1 50.903(15) 2_545 7_556
Al1 Ca1 Si1 77.115(9) 3_455 7_556
Si1 Ca1 Si1 77.115(9) 3_455 7_556
Al1 Ca1 Si1 77.115(9) 5_545 7_556
Al1 Ca1 Si1 129.097(15) 8_565 7_556
Si1 Ca1 Si1 102.885(9) 9_655 7_556
Al1 Ca1 Si1 102.885(9) 9_655 7_556
Si1 Ca1 Si1 129.097(15) 8_565 7_556
Si1 Ca1 Si1 53.265(14) 12_655 7_556
Al1 Ca1 Si1 53.265(14) 12_655 7_556
Na1 Ca1 Al1 115.450(8) . 7_556
Na1 Ca1 Al1 64.550(8) 7 7_556
O4 Ca1 Al1 153.059(11) 2 7_556
O4 Ca1 Al1 76.66(2) 9 7_556
O4 Ca1 Al1 65.11(5) . 7_556
O4 Ca1 Al1 114.89(5) 7 7_556
O4 Ca1 Al1 103.34(2) 3 7_556
O4 Ca1 Al1 26.941(11) 8 7_556
Ca2 Ca1 Al1 115.450(8) . 7_556
K2 Ca1 Al1 64.550(8) 7 7_556
Ca2 Ca1 Al1 64.550(8) 7 7_556
O3 Ca1 Al1 103.596(17) 3_455 7_556
O3 Ca1 Al1 152.707(9) 1_554 7_556
O3 Ca1 Al1 64.67(4) 2_545 7_556
O3 Ca1 Al1 76.404(17) 9_655 7_556
O3 Ca1 Al1 115.33(4) 8_565 7_556
O3 Ca1 Al1 27.293(9) 7_556 7_556
Si1 Ca1 Al1 180.00(2) 1_554 7_556
Si1 Ca1 Al1 125.911(14) 4_554 7_556
Al1 Ca1 Al1 125.911(14) 4_554 7_556
Al1 Ca1 Al1 180.00(2) 1_554 7_556
Al1 Ca1 Al1 126.735(14) 6_455 7_556
Si1 Ca1 Al1 126.735(14) 6_455 7_556
Si1 Ca1 Al1 77.115(9) 5_545 7_556
Al1 Ca1 Al1 50.903(15) 2_545 7_556
Si1 Ca1 Al1 50.903(15) 2_545 7_556
Al1 Ca1 Al1 77.115(9) 3_455 7_556
Si1 Ca1 Al1 77.115(9) 3_455 7_556
Al1 Ca1 Al1 77.115(9) 5_545 7_556
Al1 Ca1 Al1 129.097(15) 8_565 7_556
Si1 Ca1 Al1 102.885(9) 9_655 7_556
Al1 Ca1 Al1 102.885(9) 9_655 7_556
Si1 Ca1 Al1 129.097(15) 8_565 7_556
Si1 Ca1 Al1 53.265(14) 12_655 7_556
Al1 Ca1 Al1 53.265(14) 12_655 7_556
Si1 Ca1 Al1 0.000(16) 7_556 7_556
Na1 Ca1 Al1 115.457(8) . 11_565
Na1 Ca1 Al1 64.542(9) 7 11_565
O4 Ca1 Al1 65.11(5) 2 11_565
O4 Ca1 Al1 26.941(11) 9 11_565
O4 Ca1 Al1 103.34(2) . 11_565
O4 Ca1 Al1 76.66(2) 7 11_565
O4 Ca1 Al1 153.059(11) 3 11_565
O4 Ca1 Al1 114.89(5) 8 11_565
Ca2 Ca1 Al1 115.450(8) . 11_565
K2 Ca1 Al1 64.550(8) 7 11_565
Ca2 Ca1 Al1 64.550(8) 7 11_565
O3 Ca1 Al1 64.67(4) 3_455 11_565
O3 Ca1 Al1 103.596(17) 1_554 11_565
O3 Ca1 Al1 152.707(9) 2_545 11_565
O3 Ca1 Al1 115.33(4) 9_655 11_565
O3 Ca1 Al1 27.293(9) 8_565 11_565
O3 Ca1 Al1 76.404(17) 7_556 11_565
Si1 Ca1 Al1 77.115(9) 1_554 11_565
Si1 Ca1 Al1 126.735(14) 4_554 11_565
Al1 Ca1 Al1 126.735(14) 4_554 11_565
Al1 Ca1 Al1 77.115(9) 1_554 11_565
Al1 Ca1 Al1 50.903(15) 6_455 11_565
Si1 Ca1 Al1 50.903(15) 6_455 11_565
Si1 Ca1 Al1 180.000(16) 5_545 11_565
Al1 Ca1 Al1 125.911(14) 2_545 11_565
Si1 Ca1 Al1 125.911(14) 2_545 11_565
Al1 Ca1 Al1 77.115(9) 3_455 11_565
Si1 Ca1 Al1 77.115(9) 3_455 11_565
Al1 Ca1 Al1 180.000(16) 5_545 11_565
Al1 Ca1 Al1 54.089(14) 8_565 11_565
Si1 Ca1 Al1 102.885(9) 9_655 11_565
Al1 Ca1 Al1 102.885(9) 9_655 11_565
Si1 Ca1 Al1 54.089(14) 8_565 11_565
Si1 Ca1 Al1 129.097(15) 12_655 11_565
Al1 Ca1 Al1 129.097(15) 12_655 11_565
Si1 Ca1 Al1 102.885(9) 7_556 11_565
Al1 Ca1 Al1 102.885(9) 7_556 11_565
Na1 Ca1 Si1 115.457(8) . 11_565
Na1 Ca1 Si1 64.542(9) 7 11_565
O4 Ca1 Si1 65.11(5) 2 11_565
O4 Ca1 Si1 26.941(11) 9 11_565
O4 Ca1 Si1 103.34(2) . 11_565
O4 Ca1 Si1 76.66(2) 7 11_565
O4 Ca1 Si1 153.059(11) 3 11_565
O4 Ca1 Si1 114.89(5) 8 11_565
Ca2 Ca1 Si1 115.450(8) . 11_565
K2 Ca1 Si1 64.550(8) 7 11_565
Ca2 Ca1 Si1 64.550(8) 7 11_565
O3 Ca1 Si1 64.67(4) 3_455 11_565
O3 Ca1 Si1 103.596(17) 1_554 11_565
O3 Ca1 Si1 152.707(9) 2_545 11_565
O3 Ca1 Si1 115.33(4) 9_655 11_565
O3 Ca1 Si1 27.293(9) 8_565 11_565
O3 Ca1 Si1 76.404(17) 7_556 11_565
Si1 Ca1 Si1 77.115(9) 1_554 11_565
Si1 Ca1 Si1 126.735(14) 4_554 11_565
Al1 Ca1 Si1 126.735(14) 4_554 11_565
Al1 Ca1 Si1 77.115(9) 1_554 11_565
Al1 Ca1 Si1 50.903(15) 6_455 11_565
Si1 Ca1 Si1 50.903(15) 6_455 11_565
Si1 Ca1 Si1 180.000(16) 5_545 11_565
Al1 Ca1 Si1 125.911(14) 2_545 11_565
Si1 Ca1 Si1 125.911(14) 2_545 11_565
Al1 Ca1 Si1 77.115(9) 3_455 11_565
Si1 Ca1 Si1 77.115(9) 3_455 11_565
Al1 Ca1 Si1 180.000(16) 5_545 11_565
Al1 Ca1 Si1 54.089(14) 8_565 11_565
Si1 Ca1 Si1 102.885(9) 9_655 11_565
Al1 Ca1 Si1 102.885(9) 9_655 11_565
Si1 Ca1 Si1 54.089(14) 8_565 11_565
Si1 Ca1 Si1 129.097(15) 12_655 11_565
Al1 Ca1 Si1 129.097(15) 12_655 11_565
Si1 Ca1 Si1 102.885(9) 7_556 11_565
Al1 Ca1 Si1 102.885(9) 7_556 11_565
Al1 Ca1 Si1 0.00(2) 11_565 11_565
Kr3 Ca2 Na1 180(4) . .
Kr3 Ca2 Kr4 11.3(19) . 4
Na1 Ca2 Kr4 168.7(19) . 4
Kr3 Ca2 Kr4 11.3(19) . 2
Na1 Ca2 Kr4 168.7(19) . 2
Kr4 Ca2 Kr4 20(3) 4 2
Kr3 Ca2 Kr4 11.3(19) . .
Na1 Ca2 Kr4 168.7(19) . .
Kr4 Ca2 Kr4 20(3) 4 .
Kr4 Ca2 Kr4 20(3) 2 .
Kr3 Ca2 O4 119.54(15) . .
Na1 Ca2 O4 60.46(15) . .
Kr4 Ca2 O4 124.7(8) 4 .
Kr4 Ca2 O4 108.2(19) 2 .
Kr4 Ca2 O4 124.7(8) . .
Kr3 Ca2 O4 119.54(15) . 3
Na1 Ca2 O4 60.46(15) . 3
Kr4 Ca2 O4 108.2(19) 4 3
Kr4 Ca2 O4 124.7(8) 2 3
Kr4 Ca2 O4 124.7(8) . 3
O4 Ca2 O4 97.8(2) . 3
Kr3 Ca2 O4 119.54(15) . 2
Na1 Ca2 O4 60.46(15) . 2
Kr4 Ca2 O4 124.7(8) 4 2
Kr4 Ca2 O4 124.7(8) 2 2
Kr4 Ca2 O4 108.2(19) . 2
O4 Ca2 O4 97.8(2) . 2
O4 Ca2 O4 97.8(2) 3 2
Kr3 Ca2 OW1 48.9(13) . 3
Na1 Ca2 OW1 131.1(13) . 3
Kr4 Ca2 OW1 38(2) 4 3
Kr4 Ca2 OW1 55.2(18) 2 3
Kr4 Ca2 OW1 55.2(18) . 3
O4 Ca2 OW1 130.68(17) . 3
O4 Ca2 OW1 70.6(13) 3 3
O4 Ca2 OW1 130.68(17) 2 3
Kr3 Ca2 OW1 48.9(13) . 2
Na1 Ca2 OW1 131.1(13) . 2
Kr4 Ca2 OW1 55.2(18) 4 2
Kr4 Ca2 OW1 55.2(18) 2 2
Kr4 Ca2 OW1 38(2) . 2
O4 Ca2 OW1 130.68(17) . 2
O4 Ca2 OW1 130.68(17) 3 2
O4 Ca2 OW1 70.6(13) 2 2
OW1 Ca2 OW1 82(2) 3 2
Kr3 Ca2 OW1 48.9(13) . .
Na1 Ca2 OW1 131.1(13) . .
Kr4 Ca2 OW1 55.2(18) 4 .
Kr4 Ca2 OW1 38(2) 2 .
Kr4 Ca2 OW1 55.2(18) . .
O4 Ca2 OW1 70.6(13) . .
O4 Ca2 OW1 130.68(17) 3 .
O4 Ca2 OW1 130.68(17) 2 .
OW1 Ca2 OW1 82(2) 3 .
OW1 Ca2 OW1 82(2) 2 .
Kr3 Ca2 Ca1 180(3) . .
Na1 Ca2 Ca1 0(2) . .
Kr4 Ca2 Ca1 168.7(19) 4 .
Kr4 Ca2 Ca1 168.7(19) 2 .
Kr4 Ca2 Ca1 168.7(19) . .
O4 Ca2 Ca1 60.46(15) . .
O4 Ca2 Ca1 60.46(15) 3 .
O4 Ca2 Ca1 60.46(15) 2 .
OW1 Ca2 Ca1 131.1(13) 3 .
OW1 Ca2 Ca1 131.1(13) 2 .
OW1 Ca2 Ca1 131.1(13) . .
Kr3 Ca2 Kr2 21.4(6) . 2
Na1 Ca2 Kr2 158.6(6) . 2
Kr4 Ca2 Kr2 31(2) 4 2
Kr4 Ca2 Kr2 11.5(14) 2 2
Kr4 Ca2 Kr2 25.6(13) . 2
O4 Ca2 Kr2 99.4(6) . 2
O4 Ca2 Kr2 134.8(7) 3 2
O4 Ca2 Kr2 120.7(7) 2 2
OW1 Ca2 Kr2 66.5(15) 3 2
OW1 Ca2 Kr2 55.4(14) 2 2
OW1 Ca2 Kr2 29.7(13) . 2
Ca1 Ca2 Kr2 158.6(6) . 2
Kr3 Ca2 Kr2 21.4(6) . 6
Na1 Ca2 Kr2 158.6(6) . 6
Kr4 Ca2 Kr2 25.6(13) 4 6
Kr4 Ca2 Kr2 31(2) 2 6
Kr4 Ca2 Kr2 11.5(13) . 6
O4 Ca2 Kr2 134.8(7) . 6
O4 Ca2 Kr2 120.7(7) 3 6
O4 Ca2 Kr2 99.4(6) 2 6
OW1 Ca2 Kr2 55.4(14) 3 6
OW1 Ca2 Kr2 29.7(13) 2 6
OW1 Ca2 Kr2 66.5(15) . 6
Ca1 Ca2 Kr2 158.6(6) . 6
Kr2 Ca2 Kr2 36.8(11) 2 6
Kr3 Ca2 Kr2 21.4(6) . 5
Na1 Ca2 Kr2 158.6(6) . 5
Kr4 Ca2 Kr2 11.5(13) 4 5
Kr4 Ca2 Kr2 31(2) 2 5
Kr4 Ca2 Kr2 25.6(13) . 5
O4 Ca2 Kr2 134.8(7) . 5
O4 Ca2 Kr2 99.4(6) 3 5
O4 Ca2 Kr2 120.7(7) 2 5
OW1 Ca2 Kr2 29.7(13) 3 5
OW1 Ca2 Kr2 55.4(14) 2 5
OW1 Ca2 Kr2 66.5(15) . 5
Ca1 Ca2 Kr2 158.6(6) . 5
Kr2 Ca2 Kr2 42.1(13) 2 5
Kr2 Ca2 Kr2 26.7(12) 6 5
Kr3 Ca2 Kr2 21.4(6) . 4
Na1 Ca2 Kr2 158.6(6) . 4
Kr4 Ca2 Kr2 11.5(13) 4 4
Kr4 Ca2 Kr2 25.6(13) 2 4
Kr4 Ca2 Kr2 31(2) . 4
O4 Ca2 Kr2 120.7(7) . 4
O4 Ca2 Kr2 99.4(6) 3 4
O4 Ca2 Kr2 134.8(7) 2 4
OW1 Ca2 Kr2 29.7(13) 3 4
OW1 Ca2 Kr2 66.5(15) 2 4
OW1 Ca2 Kr2 55.4(14) . 4
Ca1 Ca2 Kr2 158.6(6) . 4
Kr2 Ca2 Kr2 36.8(11) 2 4
Kr2 Ca2 Kr2 36.8(11) 6 4
Kr2 Ca2 Kr2 14.8(14) 5 4
Kr3 Ca2 Kr2 21.4(6) . 3
Na1 Ca2 Kr2 158.6(6) . 3
Kr4 Ca2 Kr2 25.6(13) 4 3
Kr4 Ca2 Kr2 11.5(14) 2 3
Kr4 Ca2 Kr2 31(2) . 3
O4 Ca2 Kr2 99.4(6) . 3
O4 Ca2 Kr2 120.7(7) 3 3
O4 Ca2 Kr2 134.8(7) 2 3
OW1 Ca2 Kr2 55.4(14) 3 3
OW1 Ca2 Kr2 66.5(15) 2 3
OW1 Ca2 Kr2 29.7(13) . 3
Ca1 Ca2 Kr2 158.6(6) . 3
Kr2 Ca2 Kr2 14.8(14) 2 3
Kr2 Ca2 Kr2 42.1(13) 6 3
Kr2 Ca2 Kr2 36.8(11) 5 3
Kr2 Ca2 Kr2 26.7(12) 4 3
Kr3 Ca2 Kr2 21.4(6) . .
Na1 Ca2 Kr2 158.6(6) . .
Kr4 Ca2 Kr2 31(2) 4 .
Kr4 Ca2 Kr2 25.6(13) 2 .
Kr4 Ca2 Kr2 11.5(14) . .
O4 Ca2 Kr2 120.7(7) . .
O4 Ca2 Kr2 134.8(7) 3 .
O4 Ca2 Kr2 99.4(6) 2 .
OW1 Ca2 Kr2 66.5(15) 3 .
OW1 Ca2 Kr2 29.7(13) 2 .
OW1 Ca2 Kr2 55.4(14) . .
Ca1 Ca2 Kr2 158.6(6) . .
Kr2 Ca2 Kr2 26.7(12) 2 .
Kr2 Ca2 Kr2 14.8(14) 6 .
Kr2 Ca2 Kr2 36.8(11) 5 .
Kr2 Ca2 Kr2 42.1(13) 4 .
Kr2 Ca2 Kr2 36.8(11) 3 .
Kr3 Ca2 O3 102.23(14) . 3_455
Na1 Ca2 O3 77.78(14) . 3_455
Kr4 Ca2 O3 113.5(19) 4 3_455
Kr4 Ca2 O3 96.4(10) 2 3_455
Kr4 Ca2 O3 96.4(10) . 3_455
O4 Ca2 O3 58.03(5) . 3_455
O4 Ca2 O3 138.2(3) 3 3_455
O4 Ca2 O3 58.03(5) 2 3_455
OW1 Ca2 O3 151.2(13) 3 3_455
OW1 Ca2 O3 76.7(7) 2 3_455
OW1 Ca2 O3 76.7(7) . 3_455
Ca1 Ca2 O3 77.77(14) . 3_455
Kr2 Ca2 O3 85.5(7) 2 3_455
Kr2 Ca2 O3 98.0(7) 6 3_455
Kr2 Ca2 O3 122.0(6) 5 3_455
Kr2 Ca2 O3 122.0(6) 4 3_455
Kr2 Ca2 O3 98.0(7) 3 3_455
Kr2 Ca2 O3 85.5(7) . 3_455
Kr3 Ca2 O3 102.22(14) . 1_554
Na1 Ca2 O3 77.77(14) . 1_554
Kr4 Ca2 O3 96.4(10) 4 1_554
Kr4 Ca2 O3 113.5(19) 2 1_554
Kr4 Ca2 O3 96.4(10) . 1_554
O4 Ca2 O3 138.2(3) . 1_554
O4 Ca2 O3 58.03(5) 3 1_554
O4 Ca2 O3 58.03(5) 2 1_554
OW1 Ca2 O3 76.7(7) 3 1_554
OW1 Ca2 O3 76.7(7) 2 1_554
OW1 Ca2 O3 151.2(13) . 1_554
Ca1 Ca2 O3 77.77(14) . 1_554
Kr2 Ca2 O3 122.0(6) 2 1_554
Kr2 Ca2 O3 85.5(7) 6 1_554
Kr2 Ca2 O3 85.5(7) 5 1_554
Kr2 Ca2 O3 98.0(7) 4 1_554
Kr2 Ca2 O3 122.0(6) 3 1_554
Kr2 Ca2 O3 98.0(7) . 1_554
O3 Ca2 O3 115.64(9) 3_455 1_554
Kr3 Ca2 O3 102.22(14) . 2_545
Na1 Ca2 O3 77.77(14) . 2_545
Kr4 Ca2 O3 96.4(10) 4 2_545
Kr4 Ca2 O3 96.4(10) 2 2_545
Kr4 Ca2 O3 113.5(19) . 2_545
O4 Ca2 O3 58.03(5) . 2_545
O4 Ca2 O3 58.03(5) 3 2_545
O4 Ca2 O3 138.2(3) 2 2_545
OW1 Ca2 O3 76.7(7) 3 2_545
OW1 Ca2 O3 151.2(13) 2 2_545
OW1 Ca2 O3 76.7(7) . 2_545
Ca1 Ca2 O3 77.77(14) . 2_545
Kr2 Ca2 O3 98.0(7) 2 2_545
Kr2 Ca2 O3 122.0(6) 6 2_545
Kr2 Ca2 O3 98.0(7) 5 2_545
Kr2 Ca2 O3 85.5(7) 4 2_545
Kr2 Ca2 O3 85.5(7) 3 2_545
Kr2 Ca2 O3 122.0(6) . 2_545
O3 Ca2 O3 115.64(9) 3_455 2_545
O3 Ca2 O3 115.64(9) 1_554 2_545
Kr3 Ca2 Na1 180(4) . 7
Na1 Ca2 Na1 0(3) . 7
Kr4 Ca2 Na1 168.7(19) 4 7
Kr4 Ca2 Na1 168.7(19) 2 7
Kr4 Ca2 Na1 168.7(19) . 7
O4 Ca2 Na1 60.46(15) . 7
O4 Ca2 Na1 60.46(15) 3 7
O4 Ca2 Na1 60.46(15) 2 7
OW1 Ca2 Na1 131.1(13) 3 7
OW1 Ca2 Na1 131.1(13) 2 7
OW1 Ca2 Na1 131.1(13) . 7
Ca1 Ca2 Na1 0.0(13) . 7
Kr2 Ca2 Na1 158.6(6) 2 7
Kr2 Ca2 Na1 158.6(6) 6 7
Kr2 Ca2 Na1 158.6(6) 5 7
Kr2 Ca2 Na1 158.6(6) 4 7
Kr2 Ca2 Na1 158.6(6) 3 7
Kr2 Ca2 Na1 158.6(6) . 7
O3 Ca2 Na1 77.77(14) 3_455 7
O3 Ca2 Na1 77.78(14) 1_554 7
O3 Ca2 Na1 77.78(14) 2_545 7
Kr3 Ca2 Kr1 29.2(6) . 1_554
Na1 Ca2 Kr1 150.8(6) . 1_554
Kr4 Ca2 Kr1 25.4(6) 4 1_554
Kr4 Ca2 Kr1 41(2) 2 1_554
Kr4 Ca2 Kr1 25.4(6) . 1_554
O4 Ca2 Kr1 148.8(7) . 1_554
O4 Ca2 Kr1 102.6(4) 3 1_554
O4 Ca2 Kr1 102.6(4) 2 1_554
OW1 Ca2 Kr1 40.8(10) 3 1_554
OW1 Ca2 Kr1 40.8(10) 2 1_554
OW1 Ca2 Kr1 78.2(15) . 1_554
Ca1 Ca2 Kr1 150.8(6) . 1_554
Kr2 Ca2 Kr1 49.7(8) 2 1_554
Kr2 Ca2 Kr1 18.1(7) 6 1_554
Kr2 Ca2 Kr1 18.1(7) 5 1_554
Kr2 Ca2 Kr1 32.7(10) 4 1_554
Kr2 Ca2 Kr1 49.7(8) 3 1_554
Kr2 Ca2 Kr1 32.7(10) . 1_554
O3 Ca2 Kr1 115.1(3) 3_455 1_554
O3 Ca2 Kr1 73.0(6) 1_554 1_554
O3 Ca2 Kr1 115.1(3) 2_545 1_554
Na1 Ca2 Kr1 150.8(6) 7 1_554
Kr3 Ca2 Kr1 29.2(6) . 2_545
Na1 Ca2 Kr1 150.8(6) . 2_545
Kr4 Ca2 Kr1 25.4(6) 4 2_545
Kr4 Ca2 Kr1 25.4(6) 2 2_545
Kr4 Ca2 Kr1 41(2) . 2_545
O4 Ca2 Kr1 102.6(4) . 2_545
O4 Ca2 Kr1 102.6(4) 3 2_545
O4 Ca2 Kr1 148.8(7) 2 2_545
OW1 Ca2 Kr1 40.8(10) 3 2_545
OW1 Ca2 Kr1 78.2(15) 2 2_545
OW1 Ca2 Kr1 40.8(10) . 2_545
Ca1 Ca2 Kr1 150.8(6) . 2_545
Kr2 Ca2 Kr1 32.7(10) 2 2_545
Kr2 Ca2 Kr1 49.7(8) 6 2_545
Kr2 Ca2 Kr1 32.7(10) 5 2_545
Kr2 Ca2 Kr1 18.1(7) 4 2_545
Kr2 Ca2 Kr1 18.1(7) 3 2_545
Kr2 Ca2 Kr1 49.7(8) . 2_545
O3 Ca2 Kr1 115.1(3) 3_455 2_545
O3 Ca2 Kr1 115.1(3) 1_554 2_545
O3 Ca2 Kr1 73.0(6) 2_545 2_545
Na1 Ca2 Kr1 150.8(6) 7 2_545
Kr1 Ca2 Kr1 50.0(11) 1_554 2_545
Kr3 Ca2 Kr1 29.2(6) . 3_455
Na1 Ca2 Kr1 150.8(6) . 3_455
Kr4 Ca2 Kr1 41(2) 4 3_455
Kr4 Ca2 Kr1 25.4(6) 2 3_455
Kr4 Ca2 Kr1 25.4(6) . 3_455
O4 Ca2 Kr1 102.6(4) . 3_455
O4 Ca2 Kr1 148.8(7) 3 3_455
O4 Ca2 Kr1 102.6(4) 2 3_455
OW1 Ca2 Kr1 78.2(15) 3 3_455
OW1 Ca2 Kr1 40.8(10) 2 3_455
OW1 Ca2 Kr1 40.8(10) . 3_455
Ca1 Ca2 Kr1 150.8(6) . 3_455
Kr2 Ca2 Kr1 18.1(7) 2 3_455
Kr2 Ca2 Kr1 32.7(10) 6 3_455
Kr2 Ca2 Kr1 49.7(8) 5 3_455
Kr2 Ca2 Kr1 49.7(8) 4 3_455
Kr2 Ca2 Kr1 32.7(10) 3 3_455
Kr2 Ca2 Kr1 18.1(7) . 3_455
O3 Ca2 Kr1 73.0(6) 3_455 3_455
O3 Ca2 Kr1 115.1(3) 1_554 3_455
O3 Ca2 Kr1 115.1(3) 2_545 3_455
Na1 Ca2 Kr1 150.8(6) 7 3_455
Kr1 Ca2 Kr1 50.0(11) 1_554 3_455
Kr1 Ca2 Kr1 50.0(11) 2_545 3_455
Kr3 Ca2 Al1 107.90(11) . 6_455
Na1 Ca2 Al1 72.11(11) . 6_455
Kr4 Ca2 Al1 117.5(16) 4 6_455
Kr4 Ca2 Al1 107.58(16) 2 6_455
Kr4 Ca2 Al1 98.0(17) . 6_455
O4 Ca2 Al1 81.48(9) . 6_455
O4 Ca2 Al1 124.3(2) 3 6_455
O4 Ca2 Al1 29.52(2) 2 6_455
OW1 Ca2 Al1 145.3(7) 3 6_455
OW1 Ca2 Al1 65.1(11) 2 6_455
OW1 Ca2 Al1 101.8(3) . 6_455
Ca1 Ca2 Al1 72.10(11) . 6_455
Kr2 Ca2 Al1 99.5(7) 2 6_455
Kr2 Ca2 Al1 93.7(6) 6 6_455
Kr2 Ca2 Al1 120.3(6) 5 6_455
Kr2 Ca2 Al1 128.9(7) 4 6_455
Kr2 Ca2 Al1 114.2(7) 3 6_455
Kr2 Ca2 Al1 86.8(7) . 6_455
O3 Ca2 Al1 29.71(2) 3_455 6_455
O3 Ca2 Al1 86.05(6) 1_554 6_455
O3 Ca2 Al1 137.92(17) 2_545 6_455
Na1 Ca2 Al1 72.10(11) 7 6_455
Kr1 Ca2 Al1 105.44(13) 1_554 6_455
Kr1 Ca2 Al1 132.2(5) 2_545 6_455
Kr1 Ca2 Al1 82.3(6) 3_455 6_455
Kr3 Ca2 Si1 107.90(11) . 6_455
Na1 Ca2 Si1 72.11(11) . 6_455
Kr4 Ca2 Si1 117.5(16) 4 6_455
Kr4 Ca2 Si1 107.58(16) 2 6_455
Kr4 Ca2 Si1 98.0(17) . 6_455
O4 Ca2 Si1 81.48(9) . 6_455
O4 Ca2 Si1 124.3(2) 3 6_455
O4 Ca2 Si1 29.52(2) 2 6_455
OW1 Ca2 Si1 145.3(7) 3 6_455
OW1 Ca2 Si1 65.1(11) 2 6_455
OW1 Ca2 Si1 101.8(3) . 6_455
Ca1 Ca2 Si1 72.10(11) . 6_455
Kr2 Ca2 Si1 99.5(7) 2 6_455
Kr2 Ca2 Si1 93.7(6) 6 6_455
Kr2 Ca2 Si1 120.3(6) 5 6_455
Kr2 Ca2 Si1 128.9(7) 4 6_455
Kr2 Ca2 Si1 114.2(7) 3 6_455
Kr2 Ca2 Si1 86.8(7) . 6_455
O3 Ca2 Si1 29.71(2) 3_455 6_455
O3 Ca2 Si1 86.05(6) 1_554 6_455
O3 Ca2 Si1 137.92(17) 2_545 6_455
Na1 Ca2 Si1 72.10(11) 7 6_455
Kr1 Ca2 Si1 105.44(13) 1_554 6_455
Kr1 Ca2 Si1 132.2(5) 2_545 6_455
Kr1 Ca2 Si1 82.3(6) 3_455 6_455
Al1 Ca2 Si1 0.000(8) 6_455 6_455
Kr3 Ca2 Si1 107.90(11) . 1_554
Na1 Ca2 Si1 72.10(11) . 1_554
Kr4 Ca2 Si1 107.58(16) 4 1_554
Kr4 Ca2 Si1 117.5(16) 2 1_554
Kr4 Ca2 Si1 98.0(17) . 1_554
O4 Ca2 Si1 124.3(2) . 1_554
O4 Ca2 Si1 81.48(9) 3 1_554
O4 Ca2 Si1 29.52(2) 2 1_554
OW1 Ca2 Si1 101.8(3) 3 1_554
OW1 Ca2 Si1 65.1(11) 2 1_554
OW1 Ca2 Si1 145.3(7) . 1_554
Ca1 Ca2 Si1 72.10(11) . 1_554
Kr2 Ca2 Si1 120.3(6) 2 1_554
Kr2 Ca2 Si1 86.8(7) 6 1_554
Kr2 Ca2 Si1 99.5(7) 5 1_554
Kr2 Ca2 Si1 114.2(7) 4 1_554
Kr2 Ca2 Si1 128.9(7) 3 1_554
Kr2 Ca2 Si1 93.7(6) . 1_554
O3 Ca2 Si1 86.05(6) 3_455 1_554
O3 Ca2 Si1 29.71(2) 1_554 1_554
O3 Ca2 Si1 137.92(17) 2_545 1_554
Na1 Ca2 Si1 72.10(11) 7 1_554
Kr1 Ca2 Si1 82.3(6) 1_554 1_554
Kr1 Ca2 Si1 132.2(5) 2_545 1_554
Kr1 Ca2 Si1 105.44(13) 3_455 1_554
Al1 Ca2 Si1 56.38(4) 6_455 1_554
Si1 Ca2 Si1 56.38(4) 6_455 1_554
Kr3 Ca2 Si1 107.90(11) . 4_554
Na1 Ca2 Si1 72.10(11) . 4_554
Kr4 Ca2 Si1 98.0(17) 4 4_554
Kr4 Ca2 Si1 117.5(16) 2 4_554
Kr4 Ca2 Si1 107.58(16) . 4_554
O4 Ca2 Si1 124.3(2) . 4_554
O4 Ca2 Si1 29.52(2) 3 4_554
O4 Ca2 Si1 81.48(9) 2 4_554
OW1 Ca2 Si1 65.1(11) 3 4_554
OW1 Ca2 Si1 101.8(3) 2 4_554
OW1 Ca2 Si1 145.3(7) . 4_554
Ca1 Ca2 Si1 72.10(11) . 4_554
Kr2 Ca2 Si1 128.9(7) 2 4_554
Kr2 Ca2 Si1 99.5(7) 6 4_554
Kr2 Ca2 Si1 86.8(7) 5 4_554
Kr2 Ca2 Si1 93.7(6) 4 4_554
Kr2 Ca2 Si1 120.3(6) 3 4_554
Kr2 Ca2 Si1 114.2(7) . 4_554
O3 Ca2 Si1 137.92(17) 3_455 4_554
O3 Ca2 Si1 29.71(2) 1_554 4_554
O3 Ca2 Si1 86.05(6) 2_545 4_554
Na1 Ca2 Si1 72.10(11) 7 4_554
Kr1 Ca2 Si1 82.3(6) 1_554 4_554
Kr1 Ca2 Si1 105.44(13) 2_545 4_554
Kr1 Ca2 Si1 132.2(5) 3_455 4_554
Al1 Ca2 Si1 111.00(11) 6_455 4_554
Si1 Ca2 Si1 111.00(11) 6_455 4_554
Si1 Ca2 Si1 57.26(4) 1_554 4_554
Kr3 Ca2 Al1 107.90(11) . 1_554
Na1 Ca2 Al1 72.10(11) . 1_554
Kr4 Ca2 Al1 107.58(16) 4 1_554
Kr4 Ca2 Al1 117.5(16) 2 1_554
Kr4 Ca2 Al1 98.0(17) . 1_554
O4 Ca2 Al1 124.3(2) . 1_554
O4 Ca2 Al1 81.48(9) 3 1_554
O4 Ca2 Al1 29.52(2) 2 1_554
OW1 Ca2 Al1 101.8(3) 3 1_554
OW1 Ca2 Al1 65.1(11) 2 1_554
OW1 Ca2 Al1 145.3(7) . 1_554
Ca1 Ca2 Al1 72.10(11) . 1_554
Kr2 Ca2 Al1 120.3(6) 2 1_554
Kr2 Ca2 Al1 86.8(7) 6 1_554
Kr2 Ca2 Al1 99.5(7) 5 1_554
Kr2 Ca2 Al1 114.2(7) 4 1_554
Kr2 Ca2 Al1 128.9(7) 3 1_554
Kr2 Ca2 Al1 93.7(6) . 1_554
O3 Ca2 Al1 86.05(6) 3_455 1_554
O3 Ca2 Al1 29.71(2) 1_554 1_554
O3 Ca2 Al1 137.92(17) 2_545 1_554
Na1 Ca2 Al1 72.10(11) 7 1_554
Kr1 Ca2 Al1 82.3(6) 1_554 1_554
Kr1 Ca2 Al1 132.2(5) 2_545 1_554
Kr1 Ca2 Al1 105.44(13) 3_455 1_554
Al1 Ca2 Al1 56.38(4) 6_455 1_554
Si1 Ca2 Al1 56.38(4) 6_455 1_554
Si1 Ca2 Al1 0.000(19) 1_554 1_554
Si1 Ca2 Al1 57.26(4) 4_554 1_554
Kr3 Ca2 Al1 107.90(11) . 4_554
Na1 Ca2 Al1 72.10(11) . 4_554
Kr4 Ca2 Al1 98.0(17) 4 4_554
Kr4 Ca2 Al1 117.5(16) 2 4_554
Kr4 Ca2 Al1 107.58(16) . 4_554
O4 Ca2 Al1 124.3(2) . 4_554
O4 Ca2 Al1 29.52(2) 3 4_554
O4 Ca2 Al1 81.48(9) 2 4_554
OW1 Ca2 Al1 65.1(11) 3 4_554
OW1 Ca2 Al1 101.8(3) 2 4_554
OW1 Ca2 Al1 145.3(7) . 4_554
Ca1 Ca2 Al1 72.10(11) . 4_554
Kr2 Ca2 Al1 128.9(7) 2 4_554
Kr2 Ca2 Al1 99.5(7) 6 4_554
Kr2 Ca2 Al1 86.8(7) 5 4_554
Kr2 Ca2 Al1 93.7(6) 4 4_554
Kr2 Ca2 Al1 120.3(6) 3 4_554
Kr2 Ca2 Al1 114.2(7) . 4_554
O3 Ca2 Al1 137.92(17) 3_455 4_554
O3 Ca2 Al1 29.71(2) 1_554 4_554
O3 Ca2 Al1 86.05(6) 2_545 4_554
Na1 Ca2 Al1 72.10(11) 7 4_554
Kr1 Ca2 Al1 82.3(6) 1_554 4_554
Kr1 Ca2 Al1 105.44(13) 2_545 4_554
Kr1 Ca2 Al1 132.2(5) 3_455 4_554
Al1 Ca2 Al1 111.00(11) 6_455 4_554
Si1 Ca2 Al1 111.00(11) 6_455 4_554
Si1 Ca2 Al1 57.26(4) 1_554 4_554
Si1 Ca2 Al1 0.000(15) 4_554 4_554
Al1 Ca2 Al1 57.26(4) 1_554 4_554
Kr3 Ca2 Si1 107.90(11) . 3_455
Na1 Ca2 Si1 72.11(11) . 3_455
Kr4 Ca2 Si1 117.5(16) 4 3_455
Kr4 Ca2 Si1 98.0(17) 2 3_455
Kr4 Ca2 Si1 107.58(16) . 3_455
O4 Ca2 Si1 29.52(2) . 3_455
O4 Ca2 Si1 124.3(2) 3 3_455
O4 Ca2 Si1 81.48(9) 2 3_455
OW1 Ca2 Si1 145.3(7) 3 3_455
OW1 Ca2 Si1 101.8(3) 2 3_455
OW1 Ca2 Si1 65.1(11) . 3_455
Ca1 Ca2 Si1 72.10(11) . 3_455
Kr2 Ca2 Si1 86.8(7) 2 3_455
Kr2 Ca2 Si1 114.2(7) 6 3_455
Kr2 Ca2 Si1 128.9(7) 5 3_455
Kr2 Ca2 Si1 120.3(6) 4 3_455
Kr2 Ca2 Si1 93.7(6) 3 3_455
Kr2 Ca2 Si1 99.5(7) . 3_455
O3 Ca2 Si1 29.71(2) 3_455 3_455
O3 Ca2 Si1 137.92(17) 1_554 3_455
O3 Ca2 Si1 86.05(6) 2_545 3_455
Na1 Ca2 Si1 72.10(11) 7 3_455
Kr1 Ca2 Si1 132.2(5) 1_554 3_455
Kr1 Ca2 Si1 105.44(13) 2_545 3_455
Kr1 Ca2 Si1 82.3(6) 3_455 3_455
Al1 Ca2 Si1 57.26(4) 6_455 3_455
Si1 Ca2 Si1 57.26(4) 6_455 3_455
Si1 Ca2 Si1 111.00(11) 1_554 3_455
Si1 Ca2 Si1 144.2(2) 4_554 3_455
Al1 Ca2 Si1 111.00(11) 1_554 3_455
Al1 Ca2 Si1 144.2(2) 4_554 3_455
Kr3 Ca2 Si1 107.90(11) . 5_545
Na1 Ca2 Si1 72.10(11) . 5_545
Kr4 Ca2 Si1 98.0(17) 4 5_545
Kr4 Ca2 Si1 107.58(16) 2 5_545
Kr4 Ca2 Si1 117.5(16) . 5_545
O4 Ca2 Si1 81.48(9) . 5_545
O4 Ca2 Si1 29.52(2) 3 5_545
O4 Ca2 Si1 124.3(2) 2 5_545
OW1 Ca2 Si1 65.1(11) 3 5_545
OW1 Ca2 Si1 145.3(7) 2 5_545
OW1 Ca2 Si1 101.8(3) . 5_545
Ca1 Ca2 Si1 72.10(11) . 5_545
Kr2 Ca2 Si1 114.2(7) 2 5_545
Kr2 Ca2 Si1 120.3(6) 6 5_545
Kr2 Ca2 Si1 93.7(6) 5 5_545
Kr2 Ca2 Si1 86.8(7) 4 5_545
Kr2 Ca2 Si1 99.5(7) 3 5_545
Kr2 Ca2 Si1 128.9(7) . 5_545
O3 Ca2 Si1 137.92(17) 3_455 5_545
O3 Ca2 Si1 86.05(6) 1_554 5_545
O3 Ca2 Si1 29.71(2) 2_545 5_545
Na1 Ca2 Si1 72.10(11) 7 5_545
Kr1 Ca2 Si1 105.44(13) 1_554 5_545
Kr1 Ca2 Si1 82.3(6) 2_545 5_545
Kr1 Ca2 Si1 132.2(5) 3_455 5_545
Al1 Ca2 Si1 144.2(2) 6_455 5_545
Si1 Ca2 Si1 144.2(2) 6_455 5_545
Si1 Ca2 Si1 111.00(11) 1_554 5_545
Si1 Ca2 Si1 56.38(4) 4_554 5_545
Al1 Ca2 Si1 111.00(11) 1_554 5_545
Al1 Ca2 Si1 56.38(4) 4_554 5_545
Si1 Ca2 Si1 111.00(11) 3_455 5_545
Kr3 Ca2 Al1 107.90(11) . 5_545
Na1 Ca2 Al1 72.10(11) . 5_545
Kr4 Ca2 Al1 98.0(17) 4 5_545
Kr4 Ca2 Al1 107.58(16) 2 5_545
Kr4 Ca2 Al1 117.5(16) . 5_545
O4 Ca2 Al1 81.48(9) . 5_545
O4 Ca2 Al1 29.52(2) 3 5_545
O4 Ca2 Al1 124.3(2) 2 5_545
OW1 Ca2 Al1 65.1(11) 3 5_545
OW1 Ca2 Al1 145.3(7) 2 5_545
OW1 Ca2 Al1 101.8(3) . 5_545
Ca1 Ca2 Al1 72.10(11) . 5_545
Kr2 Ca2 Al1 114.2(7) 2 5_545
Kr2 Ca2 Al1 120.3(6) 6 5_545
Kr2 Ca2 Al1 93.7(6) 5 5_545
Kr2 Ca2 Al1 86.8(7) 4 5_545
Kr2 Ca2 Al1 99.5(7) 3 5_545
Kr2 Ca2 Al1 128.9(7) . 5_545
O3 Ca2 Al1 137.92(17) 3_455 5_545
O3 Ca2 Al1 86.05(6) 1_554 5_545
O3 Ca2 Al1 29.71(2) 2_545 5_545
Na1 Ca2 Al1 72.10(11) 7 5_545
Kr1 Ca2 Al1 105.44(13) 1_554 5_545
Kr1 Ca2 Al1 82.3(6) 2_545 5_545
Kr1 Ca2 Al1 132.2(5) 3_455 5_545
Al1 Ca2 Al1 144.2(2) 6_455 5_545
Si1 Ca2 Al1 144.2(2) 6_455 5_545
Si1 Ca2 Al1 111.00(11) 1_554 5_545
Si1 Ca2 Al1 56.38(4) 4_554 5_545
Al1 Ca2 Al1 111.00(11) 1_554 5_545
Al1 Ca2 Al1 56.38(4) 4_554 5_545
Si1 Ca2 Al1 111.00(11) 3_455 5_545
Si1 Ca2 Al1 0.00(2) 5_545 5_545
Kr3 Ca2 Al1 107.90(11) . 3_455
Na1 Ca2 Al1 72.11(11) . 3_455
Kr4 Ca2 Al1 117.5(16) 4 3_455
Kr4 Ca2 Al1 98.0(17) 2 3_455
Kr4 Ca2 Al1 107.58(16) . 3_455
O4 Ca2 Al1 29.52(2) . 3_455
O4 Ca2 Al1 124.3(2) 3 3_455
O4 Ca2 Al1 81.48(9) 2 3_455
OW1 Ca2 Al1 145.3(7) 3 3_455
OW1 Ca2 Al1 101.8(3) 2 3_455
OW1 Ca2 Al1 65.1(11) . 3_455
Ca1 Ca2 Al1 72.10(11) . 3_455
Kr2 Ca2 Al1 86.8(7) 2 3_455
Kr2 Ca2 Al1 114.2(7) 6 3_455
Kr2 Ca2 Al1 128.9(7) 5 3_455
Kr2 Ca2 Al1 120.3(6) 4 3_455
Kr2 Ca2 Al1 93.7(6) 3 3_455
Kr2 Ca2 Al1 99.5(7) . 3_455
O3 Ca2 Al1 29.71(2) 3_455 3_455
O3 Ca2 Al1 137.92(17) 1_554 3_455
O3 Ca2 Al1 86.05(6) 2_545 3_455
Na1 Ca2 Al1 72.10(11) 7 3_455
Kr1 Ca2 Al1 132.2(5) 1_554 3_455
Kr1 Ca2 Al1 105.44(13) 2_545 3_455
Kr1 Ca2 Al1 82.3(6) 3_455 3_455
Al1 Ca2 Al1 57.26(4) 6_455 3_455
Si1 Ca2 Al1 57.26(4) 6_455 3_455
Si1 Ca2 Al1 111.00(11) 1_554 3_455
Si1 Ca2 Al1 144.2(2) 4_554 3_455
Al1 Ca2 Al1 111.00(11) 1_554 3_455
Al1 Ca2 Al1 144.2(2) 4_554 3_455
Si1 Ca2 Al1 0.000(18) 3_455 3_455
Si1 Ca2 Al1 111.00(11) 5_545 3_455
Al1 Ca2 Al1 111.00(11) 5_545 3_455
Kr3 Ca2 Si1 107.90(11) . 2_545
Na1 Ca2 Si1 72.10(11) . 2_545
Kr4 Ca2 Si1 107.58(16) 4 2_545
Kr4 Ca2 Si1 98.0(17) 2 2_545
Kr4 Ca2 Si1 117.5(16) . 2_545
O4 Ca2 Si1 29.52(2) . 2_545
O4 Ca2 Si1 81.48(9) 3 2_545
O4 Ca2 Si1 124.3(2) 2 2_545
OW1 Ca2 Si1 101.8(3) 3 2_545
OW1 Ca2 Si1 145.3(7) 2 2_545
OW1 Ca2 Si1 65.1(11) . 2_545
Ca1 Ca2 Si1 72.10(11) . 2_545
Kr2 Ca2 Si1 93.7(6) 2 2_545
Kr2 Ca2 Si1 128.9(7) 6 2_545
Kr2 Ca2 Si1 114.2(7) 5 2_545
Kr2 Ca2 Si1 99.5(7) 4 2_545
Kr2 Ca2 Si1 86.8(7) 3 2_545
Kr2 Ca2 Si1 120.3(6) . 2_545
O3 Ca2 Si1 86.05(6) 3_455 2_545
O3 Ca2 Si1 137.92(17) 1_554 2_545
O3 Ca2 Si1 29.71(2) 2_545 2_545
Na1 Ca2 Si1 72.10(11) 7 2_545
Kr1 Ca2 Si1 132.2(5) 1_554 2_545
Kr1 Ca2 Si1 82.3(6) 2_545 2_545
Kr1 Ca2 Si1 105.44(13) 3_455 2_545
Al1 Ca2 Si1 111.00(11) 6_455 2_545
Si1 Ca2 Si1 111.00(11) 6_455 2_545
Si1 Ca2 Si1 144.2(2) 1_554 2_545
Si1 Ca2 Si1 111.00(11) 4_554 2_545
Al1 Ca2 Si1 144.2(2) 1_554 2_545
Al1 Ca2 Si1 111.00(11) 4_554 2_545
Si1 Ca2 Si1 56.38(4) 3_455 2_545
Si1 Ca2 Si1 57.26(4) 5_545 2_545
Al1 Ca2 Si1 57.26(4) 5_545 2_545
Al1 Ca2 Si1 56.38(4) 3_455 2_545
Kr3 Ca2 Al1 107.90(11) . 2_545
Na1 Ca2 Al1 72.10(11) . 2_545
Kr4 Ca2 Al1 107.58(16) 4 2_545
Kr4 Ca2 Al1 98.0(17) 2 2_545
Kr4 Ca2 Al1 117.5(16) . 2_545
O4 Ca2 Al1 29.52(2) . 2_545
O4 Ca2 Al1 81.48(9) 3 2_545
O4 Ca2 Al1 124.3(2) 2 2_545
OW1 Ca2 Al1 101.8(3) 3 2_545
OW1 Ca2 Al1 145.3(7) 2 2_545
OW1 Ca2 Al1 65.1(11) . 2_545
Ca1 Ca2 Al1 72.10(11) . 2_545
Kr2 Ca2 Al1 93.7(6) 2 2_545
Kr2 Ca2 Al1 128.9(7) 6 2_545
Kr2 Ca2 Al1 114.2(7) 5 2_545
Kr2 Ca2 Al1 99.5(7) 4 2_545
Kr2 Ca2 Al1 86.8(7) 3 2_545
Kr2 Ca2 Al1 120.3(6) . 2_545
O3 Ca2 Al1 86.05(6) 3_455 2_545
O3 Ca2 Al1 137.92(17) 1_554 2_545
O3 Ca2 Al1 29.71(2) 2_545 2_545
Na1 Ca2 Al1 72.10(11) 7 2_545
Kr1 Ca2 Al1 132.2(5) 1_554 2_545
Kr1 Ca2 Al1 82.3(6) 2_545 2_545
Kr1 Ca2 Al1 105.44(13) 3_455 2_545
Al1 Ca2 Al1 111.00(11) 6_455 2_545
Si1 Ca2 Al1 111.00(11) 6_455 2_545
Si1 Ca2 Al1 144.2(2) 1_554 2_545
Si1 Ca2 Al1 111.00(11) 4_554 2_545
Al1 Ca2 Al1 144.2(2) 1_554 2_545
Al1 Ca2 Al1 111.00(11) 4_554 2_545
Si1 Ca2 Al1 56.38(4) 3_455 2_545
Si1 Ca2 Al1 57.26(4) 5_545 2_545
Al1 Ca2 Al1 57.26(4) 5_545 2_545
Al1 Ca2 Al1 56.38(4) 3_455 2_545
Si1 Ca2 Al1 0.000(18) 2_545 2_545
Kr3 Ca2 Kr5 39.2(10) . 3_455
Na1 Ca2 Kr5 140.8(10) . 3_455
Kr4 Ca2 Kr5 50(2) 4 3_455
Kr4 Ca2 Kr5 34.7(11) 2 3_455
Kr4 Ca2 Kr5 34.7(11) . 3_455
O4 Ca2 Kr5 96.2(6) . 3_455
O4 Ca2 Kr5 158.7(10) 3 3_455
O4 Ca2 Kr5 96.2(6) 2 3_455
OW1 Ca2 Kr5 88.1(16) 3 3_455
OW1 Ca2 Kr5 41.6(8) 2 3_455
OW1 Ca2 Kr5 41.6(8) . 3_455
Ca1 Ca2 Kr5 140.8(10) . 3_455
Kr2 Ca2 Kr5 25.8(11) 2 3_455
Kr2 Ca2 Kr5 40.6(11) 6 3_455
Kr2 Ca2 Kr5 59.5(11) 5 3_455
Kr2 Ca2 Kr5 59.5(11) 4 3_455
Kr2 Ca2 Kr5 40.6(11) 3 3_455
Kr2 Ca2 Kr5 25.8(11) . 3_455
O3 Ca2 Kr5 63.1(10) 3_455 3_455
O3 Ca2 Kr5 118.2(3) 1_554 3_455
O3 Ca2 Kr5 118.2(3) 2_545 3_455
Na1 Ca2 Kr5 140.8(10) 7 3_455
Kr1 Ca2 Kr5 58.5(10) 1_554 3_455
Kr1 Ca2 Kr5 58.5(10) 2_545 3_455
Kr1 Ca2 Kr5 9.9(11) 3_455 3_455
Al1 Ca2 Kr5 73.7(8) 6_455 3_455
Si1 Ca2 Kr5 73.7(8) 6_455 3_455
Si1 Ca2 Kr5 103.6(2) 1_554 3_455
Si1 Ca2 Kr5 139.5(7) 4_554 3_455
Al1 Ca2 Kr5 103.6(2) 1_554 3_455
Al1 Ca2 Kr5 139.5(7) 4_554 3_455
Si1 Ca2 Kr5 73.7(8) 3_455 3_455
Si1 Ca2 Kr5 139.5(7) 5_545 3_455
Al1 Ca2 Kr5 139.5(7) 5_545 3_455
Al1 Ca2 Kr5 73.7(8) 3_455 3_455
Si1 Ca2 Kr5 103.6(2) 2_545 3_455
Al1 Ca2 Kr5 103.6(2) 2_545 3_455
Kr3 Ca2 Kr5 39.2(10) . 1_554
Na1 Ca2 Kr5 140.8(10) . 1_554
Kr4 Ca2 Kr5 34.7(11) 4 1_554
Kr4 Ca2 Kr5 50(2) 2 1_554
Kr4 Ca2 Kr5 34.7(11) . 1_554
O4 Ca2 Kr5 158.7(10) . 1_554
O4 Ca2 Kr5 96.2(6) 3 1_554
O4 Ca2 Kr5 96.2(6) 2 1_554
OW1 Ca2 Kr5 41.6(8) 3 1_554
OW1 Ca2 Kr5 41.6(8) 2 1_554
OW1 Ca2 Kr5 88.1(16) . 1_554
Ca1 Ca2 Kr5 140.8(10) . 1_554
Kr2 Ca2 Kr5 59.5(11) 2 1_554
Kr2 Ca2 Kr5 25.8(11) 6 1_554
Kr2 Ca2 Kr5 25.8(11) 5 1_554
Kr2 Ca2 Kr5 40.6(11) 4 1_554
Kr2 Ca2 Kr5 59.5(11) 3 1_554
Kr2 Ca2 Kr5 40.6(11) . 1_554
O3 Ca2 Kr5 118.2(3) 3_455 1_554
O3 Ca2 Kr5 63.1(10) 1_554 1_554
O3 Ca2 Kr5 118.2(3) 2_545 1_554
Na1 Ca2 Kr5 140.8(10) 7 1_554
Kr1 Ca2 Kr5 9.9(11) 1_554 1_554
Kr1 Ca2 Kr5 58.5(10) 2_545 1_554
Kr1 Ca2 Kr5 58.5(10) 3_455 1_554
Al1 Ca2 Kr5 103.6(2) 6_455 1_554
Si1 Ca2 Kr5 103.6(2) 6_455 1_554
Si1 Ca2 Kr5 73.7(8) 1_554 1_554
Si1 Ca2 Kr5 73.7(8) 4_554 1_554
Al1 Ca2 Kr5 73.7(8) 1_554 1_554
Al1 Ca2 Kr5 73.7(8) 4_554 1_554
Si1 Ca2 Kr5 139.5(7) 3_455 1_554
Si1 Ca2 Kr5 103.6(2) 5_545 1_554
Al1 Ca2 Kr5 103.6(2) 5_545 1_554
Al1 Ca2 Kr5 139.5(7) 3_455 1_554
Si1 Ca2 Kr5 139.5(7) 2_545 1_554
Al1 Ca2 Kr5 139.5(7) 2_545 1_554
Kr5 Ca2 Kr5 66.3(15) 3_455 1_554
Kr5 Ca3 Ca3 65(3) 7_667 7_667
Kr5 Ca3 Kr5 122(3) 7_667 .
Ca3 Ca3 Kr5 56(3) 7_667 .
Kr5 Ca3 Kr1 151(3) 7_667 .
Ca3 Ca3 Kr1 85.9(16) 7_667 .
Kr5 Ca3 Kr1 29(3) . .
Kr5 Ca3 Kr1 6(3) 7_667 7_667
Ca3 Ca3 Kr1 59.4(14) 7_667 7_667
Kr5 Ca3 Kr1 116(3) . 7_667
Kr1 Ca3 Kr1 145.3(8) . 7_667
Kr5 Ca3 O3 115(3) 7_667 .
Ca3 Ca3 O3 179.2(17) 7_667 .
Kr5 Ca3 O3 123(3) . .
Kr1 Ca3 O3 93.3(10) . .
Kr1 Ca3 O3 121.4(9) 7_667 .
Kr5 Ca3 O1 83.9(7) 7_667 7_656
Ca3 Ca3 O1 75.3(2) 7_667 7_656
Kr5 Ca3 O1 81.9(6) . 7_656
Kr1 Ca3 O1 89.0(4) . 7_656
Kr1 Ca3 O1 82.6(3) 7_667 7_656
O3 Ca3 O1 104.7(2) . 7_656
Kr5 Ca3 O1 83.9(7) 7_667 1_566
Ca3 Ca3 O1 75.3(2) 7_667 1_566
Kr5 Ca3 O1 81.9(6) . 1_566
Kr1 Ca3 O1 89.0(4) . 1_566
Kr1 Ca3 O1 82.6(3) 7_667 1_566
O3 Ca3 O1 104.7(2) . 1_566
O1 Ca3 O1 150.6(5) 7_656 1_566
Kr5 Ca3 Kr2 154(3) 7_667 6_556
Ca3 Ca3 Kr2 91.4(15) 7_667 6_556
Kr5 Ca3 Kr2 37(3) . 6_556
Kr1 Ca3 Kr2 14.0(6) . 6_556
Kr1 Ca3 Kr2 148.3(12) 7_667 6_556
O3 Ca3 Kr2 87.8(9) . 6_556
O1 Ca3 Kr2 102.8(7) 7_656 6_556
O1 Ca3 Kr2 77.9(7) 1_566 6_556
Kr5 Ca3 Kr2 154(3) 7_667 5_556
Ca3 Ca3 Kr2 91.4(15) 7_667 5_556
Kr5 Ca3 Kr2 37(3) . 5_556
Kr1 Ca3 Kr2 14.0(6) . 5_556
Kr1 Ca3 Kr2 148.3(12) 7_667 5_556
O3 Ca3 Kr2 87.8(9) . 5_556
O1 Ca3 Kr2 77.9(7) 7_656 5_556
O1 Ca3 Kr2 102.8(7) 1_566 5_556
Kr2 Ca3 Kr2 25.8(13) 6_556 5_556
Kr5 Ca3 O2 101.8(17) 7_667 3_556
Ca3 Ca3 O2 127.0(2) 7_667 3_556
Kr5 Ca3 O2 112.1(15) . 3_556
Kr1 Ca3 O2 95.4(6) . 3_556
Kr1 Ca3 O2 105.2(6) 7_667 3_556
O3 Ca3 O2 53.02(18) . 3_556
O1 Ca3 O2 51.83(6) 7_656 3_556
O1 Ca3 O2 157.4(4) 1_566 3_556
Kr2 Ca3 O2 102.3(9) 6_556 3_556
Kr2 Ca3 O2 81.8(6) 5_556 3_556
Kr5 Ca3 O2 101.8(17) 7_667 2_556
Ca3 Ca3 O2 127.0(2) 7_667 2_556
Kr5 Ca3 O2 112.1(15) . 2_556
Kr1 Ca3 O2 95.4(6) . 2_556
Kr1 Ca3 O2 105.2(6) 7_667 2_556
O3 Ca3 O2 53.02(18) . 2_556
O1 Ca3 O2 157.4(4) 7_656 2_556
O1 Ca3 O2 51.83(6) 1_566 2_556
Kr2 Ca3 O2 81.8(6) 6_556 2_556
Kr2 Ca3 O2 102.3(9) 5_556 2_556
O2 Ca3 O2 105.6(4) 3_556 2_556
Kr5 Ca3 OW1 149.4(10) 7_667 3_556
Ca3 Ca3 OW1 109.6(16) 7_667 3_556
Kr5 Ca3 OW1 62(3) . 3_556
Kr1 Ca3 OW1 40.0(12) . 3_556
Kr1 Ca3 OW1 148.5(10) 7_667 3_556
O3 Ca3 OW1 69.7(11) . 3_556
O1 Ca3 OW1 66.0(10) 7_656 3_556
O1 Ca3 OW1 125.3(10) 1_566 3_556
Kr2 Ca3 OW1 48.2(13) 6_556 3_556
Kr2 Ca3 OW1 26.6(11) 5_556 3_556
O2 Ca3 OW1 55.4(10) 3_556 3_556
O2 Ca3 OW1 104.1(11) 2_556 3_556
Kr5 Ca3 OW1 149.4(9) 7_667 2_556
Ca3 Ca3 OW1 109.6(16) 7_667 2_556
Kr5 Ca3 OW1 62(3) . 2_556
Kr1 Ca3 OW1 40.0(12) . 2_556
Kr1 Ca3 OW1 148.5(10) 7_667 2_556
O3 Ca3 OW1 69.7(11) . 2_556
O1 Ca3 OW1 125.3(10) 7_656 2_556
O1 Ca3 OW1 66.0(10) 1_566 2_556
Kr2 Ca3 OW1 26.6(11) 6_556 2_556
Kr2 Ca3 OW1 48.2(13) 5_556 2_556
O2 Ca3 OW1 104.1(11) 3_556 2_556
O2 Ca3 OW1 55.4(10) 2_556 2_556
OW1 Ca3 OW1 61.2(19) 3_556 2_556
Kr5 Ca3 Kr2 11.9(10) 7_667 12_666
Ca3 Ca3 Kr2 62.5(13) 7_667 12_666
Kr5 Ca3 Kr2 118(3) . 12_666
Kr1 Ca3 Kr2 146.1(12) . 12_666
Kr1 Ca3 Kr2 11.7(6) 7_667 12_666
O3 Ca3 Kr2 118.2(8) . 12_666
O1 Ca3 Kr2 72.0(6) 7_656 12_666
O1 Ca3 Kr2 94.3(7) 1_566 12_666
Kr2 Ca3 Kr2 153.9(6) 6_556 12_666
Kr2 Ca3 Kr2 144.1(10) 5_556 12_666
O2 Ca3 Kr2 94.3(7) 3_556 12_666
O2 Ca3 Kr2 113.1(6) 2_556 12_666
OW1 Ca3 Kr2 137.7(11) 3_556 12_666
OW1 Ca3 Kr2 160.3(11) 2_556 12_666
Kr5 Ca3 Kr2 11.9(9) 7_667 11_666
Ca3 Ca3 Kr2 62.5(13) 7_667 11_666
Kr5 Ca3 Kr2 118(3) . 11_666
Kr1 Ca3 Kr2 146.1(12) . 11_666
Kr1 Ca3 Kr2 11.7(6) 7_667 11_666
O3 Ca3 Kr2 118.2(8) . 11_666
O1 Ca3 Kr2 94.3(7) 7_656 11_666
O1 Ca3 Kr2 72.0(6) 1_566 11_666
Kr2 Ca3 Kr2 144.1(10) 6_556 11_666
Kr2 Ca3 Kr2 153.9(6) 5_556 11_666
O2 Ca3 Kr2 113.1(6) 3_556 11_666
O2 Ca3 Kr2 94.3(7) 2_556 11_666
OW1 Ca3 Kr2 160.3(11) 3_556 11_666
OW1 Ca3 Kr2 137.7(11) 2_556 11_666
Kr2 Ca3 Kr2 22.9(11) 12_666 11_666
Kr5 Ca3 Kr4 167(3) 7_667 4_556
Ca3 Ca3 Kr4 103(2) 7_667 4_556
Kr5 Ca3 Kr4 47(3) . 4_556
Kr1 Ca3 Kr4 17.8(14) . 4_556
Kr1 Ca3 Kr4 161(2) 7_667 4_556
O3 Ca3 Kr4 76.7(16) . 4_556
O1 Ca3 Kr4 87.2(17) 7_656 4_556
O1 Ca3 Kr4 99.2(11) 1_566 4_556
Kr2 Ca3 Kr4 22.1(12) 6_556 4_556
Kr2 Ca3 Kr4 12.9(16) 5_556 4_556
O2 Ca3 Kr4 80.4(6) 3_556 4_556
O2 Ca3 Kr4 90(2) 2_556 4_556
OW1 Ca3 Kr4 26.3(12) 3_556 4_556
OW1 Ca3 Kr4 38.1(19) 2_556 4_556
Kr2 Ca3 Kr4 157(2) 12_666 4_556
Kr2 Ca3 Kr4 163.9(12) 11_666 4_556
Kr5 Ca3 Kr4 167(3) 7_667 1_556
Ca3 Ca3 Kr4 103(2) 7_667 1_556
Kr5 Ca3 Kr4 47(3) . 1_556
Kr1 Ca3 Kr4 17.8(14) . 1_556
Kr1 Ca3 Kr4 161(2) 7_667 1_556
O3 Ca3 Kr4 76.7(16) . 1_556
O1 Ca3 Kr4 99.2(10) 7_656 1_556
O1 Ca3 Kr4 87.2(17) 1_566 1_556
Kr2 Ca3 Kr4 12.9(16) 6_556 1_556
Kr2 Ca3 Kr4 22.1(12) 5_556 1_556
O2 Ca3 Kr4 90(2) 3_556 1_556
O2 Ca3 Kr4 80.4(6) 2_556 1_556
OW1 Ca3 Kr4 38.1(19) 3_556 1_556
OW1 Ca3 Kr4 26.3(12) 2_556 1_556
Kr2 Ca3 Kr4 163.9(12) 12_666 1_556
Kr2 Ca3 Kr4 157(2) 11_666 1_556
Kr4 Ca3 Kr4 12(3) 4_556 1_556
Kr5 Ca3 Si1 114(3) 7_667 .
Ca3 Ca3 Si1 153.51(16) 7_667 .
Kr5 Ca3 Si1 117(3) . .
Kr1 Ca3 Si1 91.3(9) . .
Kr1 Ca3 Si1 119.4(8) 7_667 .
O3 Ca3 Si1 26.43(9) . .
O1 Ca3 Si1 131.0(3) 7_656 .
O1 Ca3 Si1 78.29(15) 1_566 .
Kr2 Ca3 Si1 80.8(7) 6_556 .
Kr2 Ca3 Si1 92.2(9) 5_556 .
O2 Ca3 Si1 79.5(3) 3_556 .
O2 Ca3 Si1 27.01(9) 2_556 .
OW1 Ca3 Si1 83.9(11) 3_556 .
OW1 Ca3 Si1 56.0(11) 2_556 .
Kr2 Ca3 Si1 122.4(7) 12_666 .
Kr2 Ca3 Si1 111.1(7) 11_666 .
Kr4 Ca3 Si1 79(2) 4_556 .
Kr4 Ca3 Si1 73.7(10) 1_556 .
Kr5 Ca3 Si1 114(3) 7_667 4
Ca3 Ca3 Si1 153.51(17) 7_667 4
Kr5 Ca3 Si1 117(2) . 4
Kr1 Ca3 Si1 91.3(9) . 4
Kr1 Ca3 Si1 119.4(8) 7_667 4
O3 Ca3 Si1 26.43(9) . 4
O1 Ca3 Si1 78.29(15) 7_656 4
O1 Ca3 Si1 131.0(3) 1_566 4
Kr2 Ca3 Si1 92.2(9) 6_556 4
Kr2 Ca3 Si1 80.8(7) 5_556 4
O2 Ca3 Si1 27.01(9) 3_556 4
O2 Ca3 Si1 79.5(3) 2_556 4
OW1 Ca3 Si1 56.0(11) 3_556 4
OW1 Ca3 Si1 83.9(11) 2_556 4
Kr2 Ca3 Si1 111.1(7) 12_666 4
Kr2 Ca3 Si1 122.4(7) 11_666 4
Kr4 Ca3 Si1 73.7(10) 4_556 4
Kr4 Ca3 Si1 79(2) 1_556 4
Si1 Ca3 Si1 52.75(18) . 4
Kr5 Ca3 Al1 114(3) 7_667 4
Ca3 Ca3 Al1 153.51(17) 7_667 4
Kr5 Ca3 Al1 117(2) . 4
Kr1 Ca3 Al1 91.3(9) . 4
Kr1 Ca3 Al1 119.4(8) 7_667 4
O3 Ca3 Al1 26.43(9) . 4
O1 Ca3 Al1 78.29(15) 7_656 4
O1 Ca3 Al1 131.0(3) 1_566 4
Kr2 Ca3 Al1 92.2(9) 6_556 4
Kr2 Ca3 Al1 80.8(7) 5_556 4
O2 Ca3 Al1 27.01(9) 3_556 4
O2 Ca3 Al1 79.5(3) 2_556 4
OW1 Ca3 Al1 56.0(11) 3_556 4
OW1 Ca3 Al1 83.9(11) 2_556 4
Kr2 Ca3 Al1 111.1(7) 12_666 4
Kr2 Ca3 Al1 122.4(7) 11_666 4
Kr4 Ca3 Al1 73.7(10) 4_556 4
Kr4 Ca3 Al1 79(2) 1_556 4
Si1 Ca3 Al1 52.75(18) . 4
Si1 Ca3 Al1 0.000(13) 4 4
Kr5 Ca3 Si1 89.2(7) 7_667 11_666
Ca3 Ca3 Si1 101.0(2) 7_667 11_666
Kr5 Ca3 Si1 101.0(4) . 11_666
Kr1 Ca3 Si1 96.7(3) . 11_666
Kr1 Ca3 Si1 90.5(3) 7_667 11_666
O3 Ca3 Si1 79.10(19) . 11_666
O1 Ca3 Si1 26.35(5) 7_656 11_666
O1 Ca3 Si1 173.1(6) 1_566 11_666
Kr2 Ca3 Si1 108.3(8) 6_556 11_666
Kr2 Ca3 Si1 83.0(6) 5_556 11_666
O2 Ca3 Si1 26.14(2) 3_556 11_666
O2 Ca3 Si1 131.1(4) 2_556 11_666
OW1 Ca3 Si1 61.4(9) 3_556 11_666
OW1 Ca3 Si1 121.0(10) 2_556 11_666
Kr2 Ca3 Si1 78.8(6) 12_666 11_666
Kr2 Ca3 Si1 101.1(6) 11_666 11_666
Kr4 Ca3 Si1 87.3(11) 4_556 11_666
Kr4 Ca3 Si1 99.4(16) 1_556 11_666
Si1 Ca3 Si1 105.5(3) . 11_666
Si1 Ca3 Si1 53.12(10) 4 11_666
Al1 Ca3 Si1 53.12(10) 4 11_666
Kr5 Ca3 Al1 89.2(7) 7_667 11_666
Ca3 Ca3 Al1 101.0(2) 7_667 11_666
Kr5 Ca3 Al1 101.0(4) . 11_666
Kr1 Ca3 Al1 96.7(3) . 11_666
Kr1 Ca3 Al1 90.5(3) 7_667 11_666
O3 Ca3 Al1 79.10(19) . 11_666
O1 Ca3 Al1 26.35(5) 7_656 11_666
O1 Ca3 Al1 173.1(6) 1_566 11_666
Kr2 Ca3 Al1 108.3(8) 6_556 11_666
Kr2 Ca3 Al1 83.0(6) 5_556 11_666
O2 Ca3 Al1 26.14(2) 3_556 11_666
O2 Ca3 Al1 131.1(4) 2_556 11_666
OW1 Ca3 Al1 61.4(9) 3_556 11_666
OW1 Ca3 Al1 121.0(10) 2_556 11_666
Kr2 Ca3 Al1 78.8(6) 12_666 11_666
Kr2 Ca3 Al1 101.1(6) 11_666 11_666
Kr4 Ca3 Al1 87.3(11) 4_556 11_666
Kr4 Ca3 Al1 99.4(16) 1_556 11_666
Si1 Ca3 Al1 105.5(3) . 11_666
Si1 Ca3 Al1 53.12(10) 4 11_666
Al1 Ca3 Al1 53.12(10) 4 11_666
Si1 Ca3 Al1 0.000(16) 11_666 11_666
Kr5 Ca3 Si1 89.2(7) 7_667 12_666
Ca3 Ca3 Si1 101.0(2) 7_667 12_666
Kr5 Ca3 Si1 101.0(4) . 12_666
Kr1 Ca3 Si1 96.7(3) . 12_666
Kr1 Ca3 Si1 90.5(3) 7_667 12_666
O3 Ca3 Si1 79.10(19) . 12_666
O1 Ca3 Si1 173.1(6) 7_656 12_666
O1 Ca3 Si1 26.35(5) 1_566 12_666
Kr2 Ca3 Si1 83.0(6) 6_556 12_666
Kr2 Ca3 Si1 108.3(8) 5_556 12_666
O2 Ca3 Si1 131.1(4) 3_556 12_666
O2 Ca3 Si1 26.14(2) 2_556 12_666
OW1 Ca3 Si1 121.0(10) 3_556 12_666
OW1 Ca3 Si1 61.4(9) 2_556 12_666
Kr2 Ca3 Si1 101.1(6) 12_666 12_666
Kr2 Ca3 Si1 78.8(6) 11_666 12_666
Kr4 Ca3 Si1 99.4(16) 4_556 12_666
Kr4 Ca3 Si1 87.3(11) 1_556 12_666
Si1 Ca3 Si1 53.12(10) . 12_666
Si1 Ca3 Si1 105.5(3) 4 12_666
Al1 Ca3 Si1 105.5(3) 4 12_666
Si1 Ca3 Si1 155.0(4) 11_666 12_666
Al1 Ca3 Si1 155.0(4) 11_666 12_666
Kr5 Ca3 Al1 89.2(7) 7_667 12_666
Ca3 Ca3 Al1 101.0(2) 7_667 12_666
Kr5 Ca3 Al1 101.0(4) . 12_666
Kr1 Ca3 Al1 96.7(3) . 12_666
Kr1 Ca3 Al1 90.5(3) 7_667 12_666
O3 Ca3 Al1 79.10(19) . 12_666
O1 Ca3 Al1 173.1(6) 7_656 12_666
O1 Ca3 Al1 26.35(5) 1_566 12_666
Kr2 Ca3 Al1 83.0(6) 6_556 12_666
Kr2 Ca3 Al1 108.3(8) 5_556 12_666
O2 Ca3 Al1 131.1(4) 3_556 12_666
O2 Ca3 Al1 26.14(2) 2_556 12_666
OW1 Ca3 Al1 121.0(10) 3_556 12_666
OW1 Ca3 Al1 61.4(9) 2_556 12_666
Kr2 Ca3 Al1 101.1(6) 12_666 12_666
Kr2 Ca3 Al1 78.8(6) 11_666 12_666
Kr4 Ca3 Al1 99.4(16) 4_556 12_666
Kr4 Ca3 Al1 87.3(11) 1_556 12_666
Si1 Ca3 Al1 53.12(10) . 12_666
Si1 Ca3 Al1 105.5(3) 4 12_666
Al1 Ca3 Al1 105.5(3) 4 12_666
Si1 Ca3 Al1 155.0(4) 11_666 12_666
Al1 Ca3 Al1 155.0(4) 11_666 12_666
Si1 Ca3 Al1 0.000(9) 12_666 12_666
Kr5 Ca3 Kr3 175(4) 7_667 1_556
Ca3 Ca3 Kr3 110(4) 7_667 1_556
Kr5 Ca3 Kr3 53(4) . 1_556
Kr1 Ca3 Kr3 24(3) . 1_556
Kr1 Ca3 Kr3 169(3) 7_667 1_556
O3 Ca3 Kr3 70(3) . 1_556
O1 Ca3 Kr3 94.9(8) 7_656 1_556
O1 Ca3 Kr3 94.9(8) 1_566 1_556
Kr2 Ca3 Kr3 22(2) 6_556 1_556
Kr2 Ca3 Kr3 22(2) 5_556 1_556
O2 Ca3 Kr3 81.1(19) 3_556 1_556
O2 Ca3 Kr3 81.1(19) 2_556 1_556
OW1 Ca3 Kr3 30.8(10) 3_556 1_556
OW1 Ca3 Kr3 30.8(10) 2_556 1_556
Kr2 Ca3 Kr3 166(2) 12_666 1_556
Kr2 Ca3 Kr3 166(2) 11_666 1_556
Kr4 Ca3 Kr3 9.3(14) 4_556 1_556
Kr4 Ca3 Kr3 9.3(14) 1_556 1_556
Si1 Ca3 Kr3 70(3) . 1_556
Si1 Ca3 Kr3 70(3) 4 1_556
Al1 Ca3 Kr3 70(3) 4 1_556
Si1 Ca3 Kr3 91.9(7) 11_666 1_556
Al1 Ca3 Kr3 91.9(7) 11_666 1_556
Si1 Ca3 Kr3 91.9(8) 12_666 1_556
Al1 Ca3 Kr3 91.9(8) 12_666 1_556
Kr5 Ca3 Kr2 154(2) 7_667 4_556
Ca3 Ca3 Kr2 93.7(14) 7_667 4_556
Kr5 Ca3 Kr2 40(3) . 4_556
Kr1 Ca3 Kr2 18.1(6) . 4_556
Kr1 Ca3 Kr2 149.0(10) 7_667 4_556
O3 Ca3 Kr2 85.5(7) . 4_556
O1 Ca3 Kr2 75.2(7) 7_656 4_556
O1 Ca3 Kr2 106.8(7) 1_566 4_556
Kr2 Ca3 Kr2 29.4(11) 6_556 4_556
Kr2 Ca3 Kr2 4.2(4) 5_556 4_556
O2 Ca3 Kr2 77.6(5) 3_556 4_556
O2 Ca3 Kr2 103.5(8) 2_556 4_556
OW1 Ca3 Kr2 22.5(11) 3_556 4_556
OW1 Ca3 Kr2 50.4(12) 2_556 4_556
Kr2 Ca3 Kr2 143.4(9) 12_666 4_556
Kr2 Ca3 Kr2 156.1(4) 11_666 4_556
Kr4 Ca3 Kr2 13.3(16) 4_556 4_556
Kr4 Ca3 Kr2 24.1(13) 1_556 4_556
Si1 Ca3 Kr2 91.6(7) . 4_556
Si1 Ca3 Kr2 77.2(5) 4 4_556
Al1 Ca3 Kr2 77.2(5) 4 4_556
Si1 Ca3 Kr2 79.1(6) 11_666 4_556
Al1 Ca3 Kr2 79.1(6) 11_666 4_556
Si1 Ca3 Kr2 111.2(7) 12_666 4_556
Al1 Ca3 Kr2 111.2(7) 12_666 4_556
Kr3 Ca3 Kr2 23(2) 1_556 4_556
Kr5 Ca3 Kr2 154(2) 7_667 1_556
Ca3 Ca3 Kr2 93.7(14) 7_667 1_556
Kr5 Ca3 Kr2 40(3) . 1_556
Kr1 Ca3 Kr2 18.1(6) . 1_556
Kr1 Ca3 Kr2 149.0(10) 7_667 1_556
O3 Ca3 Kr2 85.5(7) . 1_556
O1 Ca3 Kr2 106.8(7) 7_656 1_556
O1 Ca3 Kr2 75.2(7) 1_566 1_556
Kr2 Ca3 Kr2 4.2(4) 6_556 1_556
Kr2 Ca3 Kr2 29.4(12) 5_556 1_556
O2 Ca3 Kr2 103.5(8) 3_556 1_556
O2 Ca3 Kr2 77.6(5) 2_556 1_556
OW1 Ca3 Kr2 50.4(12) 3_556 1_556
OW1 Ca3 Kr2 22.5(11) 2_556 1_556
Kr2 Ca3 Kr2 156.1(4) 12_666 1_556
Kr2 Ca3 Kr2 143.4(9) 11_666 1_556
Kr4 Ca3 Kr2 24.1(13) 4_556 1_556
Kr4 Ca3 Kr2 13.3(16) 1_556 1_556
Si1 Ca3 Kr2 77.2(5) . 1_556
Si1 Ca3 Kr2 91.6(7) 4 1_556
Al1 Ca3 Kr2 91.6(7) 4 1_556
Si1 Ca3 Kr2 111.2(7) 11_666 1_556
Al1 Ca3 Kr2 111.2(7) 11_666 1_556
Si1 Ca3 Kr2 79.1(6) 12_666 1_556
Al1 Ca3 Kr2 79.1(6) 12_666 1_556
Kr3 Ca3 Kr2 23(2) 1_556 1_556
Kr2 Ca3 Kr2 32.7(11) 4_556 1_556
Kr5 Ca3 OW1 31.5(19) 7_667 9_666
Ca3 Ca3 OW1 49.6(13) 7_667 9_666
Kr5 Ca3 OW1 100(3) . 9_666
Kr1 Ca3 OW1 126.4(12) . 9_666
Kr1 Ca3 OW1 28.2(8) 7_667 9_666
O3 Ca3 OW1 131.1(9) . 9_666
O1 Ca3 OW1 103.5(9) 7_656 9_666
O1 Ca3 OW1 55.8(8) 1_566 9_666
Kr2 Ca3 OW1 123.2(11) 6_556 9_666
Kr2 Ca3 OW1 137.1(11) 5_556 9_666
O2 Ca3 OW1 133.3(9) 3_556 9_666
O2 Ca3 OW1 91.7(8) 2_556 9_666
OW1 Ca3 OW1 159.2(5) 3_556 9_666
OW1 Ca3 OW1 121.1(16) 2_556 9_666
Kr2 Ca3 OW1 39.5(10) 12_666 9_666
Kr2 Ca3 OW1 20.8(8) 11_666 9_666
Kr4 Ca3 OW1 143.8(11) 4_556 9_666
Kr4 Ca3 OW1 136(2) 1_556 9_666
Si1 Ca3 OW1 115.0(8) . 9_666
Si1 Ca3 OW1 142.1(9) 4 9_666
Al1 Ca3 OW1 142.1(9) 4 9_666
Si1 Ca3 OW1 117.3(9) 11_666 9_666
Al1 Ca3 OW1 117.3(9) 11_666 9_666
Si1 Ca3 OW1 69.8(8) 12_666 9_666
Al1 Ca3 OW1 69.8(8) 12_666 9_666
Kr3 Ca3 OW1 145(2) 1_556 9_666
Kr2 Ca3 OW1 140.5(10) 4_556 9_666
Kr2 Ca3 OW1 122.7(10) 1_556 9_666
Kr5 Ca3 OW1 31.5(19) 7_667 8_666
Ca3 Ca3 OW1 49.6(13) 7_667 8_666
Kr5 Ca3 OW1 100(3) . 8_666
Kr1 Ca3 OW1 126.4(12) . 8_666
Kr1 Ca3 OW1 28.2(8) 7_667 8_666
O3 Ca3 OW1 131.1(9) . 8_666
O1 Ca3 OW1 55.8(8) 7_656 8_666
O1 Ca3 OW1 103.5(9) 1_566 8_666
Kr2 Ca3 OW1 137.1(11) 6_556 8_666
Kr2 Ca3 OW1 123.2(11) 5_556 8_666
O2 Ca3 OW1 91.7(8) 3_556 8_666
O2 Ca3 OW1 133.3(9) 2_556 8_666
OW1 Ca3 OW1 121.1(16) 3_556 8_666
OW1 Ca3 OW1 159.2(5) 2_556 8_666
Kr2 Ca3 OW1 20.8(8) 12_666 8_666
Kr2 Ca3 OW1 39.5(10) 11_666 8_666
Kr4 Ca3 OW1 136(2) 4_556 8_666
Kr4 Ca3 OW1 143.8(11) 1_556 8_666
Si1 Ca3 OW1 142.1(9) . 8_666
Si1 Ca3 OW1 115.0(8) 4 8_666
Al1 Ca3 OW1 115.0(8) 4 8_666
Si1 Ca3 OW1 69.8(8) 11_666 8_666
Al1 Ca3 OW1 69.8(8) 11_666 8_666
Si1 Ca3 OW1 117.3(9) 12_666 8_666
Al1 Ca3 OW1 117.3(9) 12_666 8_666
Kr3 Ca3 OW1 145(2) 1_556 8_666
Kr2 Ca3 OW1 122.7(10) 4_556 8_666
Kr2 Ca3 OW1 140.5(10) 1_556 8_666
OW1 Ca3 OW1 48.6(15) 9_666 8_666
Kr5 Ca3 Kr4 10(2) 7_667 10_666
Ca3 Ca3 Kr4 56.5(17) 7_667 10_666
Kr5 Ca3 Kr4 113(3) . 10_666
Kr1 Ca3 Kr4 142.0(14) . 10_666
Kr1 Ca3 Kr4 6.1(7) 7_667 10_666
O3 Ca3 Kr4 124.3(12) . 10_666
O1 Ca3 Kr4 87.1(14) 7_656 10_666
O1 Ca3 Kr4 76.8(10) 1_566 10_666
Kr2 Ca3 Kr4 143.2(10) 6_556 10_666
Kr2 Ca3 Kr4 147.3(12) 5_556 10_666
O2 Ca3 Kr4 111.3(7) 3_556 10_666
O2 Ca3 Kr4 102.5(15) 2_556 10_666
OW1 Ca3 Kr4 152.8(17) 3_556 10_666
OW1 Ca3 Kr4 142.7(14) 2_556 10_666
Kr2 Ca3 Kr4 17.6(13) 12_666 10_666
Kr2 Ca3 Kr4 8.3(13) 11_666 10_666
Kr4 Ca3 Kr4 159.1(6) 4_556 10_666
Kr4 Ca3 Kr4 156.1(17) 1_556 10_666
Si1 Ca3 Kr4 119.1(15) . 10_666
Si1 Ca3 Kr4 124.6(7) 4 10_666
Al1 Ca3 Kr4 124.6(7) 4 10_666
Si1 Ca3 Kr4 96.3(10) 11_666 10_666
Al1 Ca3 Kr4 96.3(10) 11_666 10_666
Si1 Ca3 Kr4 86.0(14) 12_666 10_666
Al1 Ca3 Kr4 86.0(14) 12_666 10_666
Kr3 Ca3 Kr4 165(3) 1_556 10_666
Kr2 Ca3 Kr4 148.8(12) 4_556 10_666
Kr2 Ca3 Kr4 143.5(9) 1_556 10_666
OW1 Ca3 Kr4 22.1(10) 9_666 10_666
OW1 Ca3 Kr4 31.7(16) 8_666 10_666
Kr5 Ca3 Kr4 10(2) 7_667 7_666
Ca3 Ca3 Kr4 56.5(17) 7_667 7_666
Kr5 Ca3 Kr4 113(3) . 7_666
Kr1 Ca3 Kr4 142.0(14) . 7_666
Kr1 Ca3 Kr4 6.1(7) 7_667 7_666
O3 Ca3 Kr4 124.3(12) . 7_666
O1 Ca3 Kr4 76.8(10) 7_656 7_666
O1 Ca3 Kr4 87.1(14) 1_566 7_666
Kr2 Ca3 Kr4 147.3(12) 6_556 7_666
Kr2 Ca3 Kr4 143.2(10) 5_556 7_666
O2 Ca3 Kr4 102.5(15) 3_556 7_666
O2 Ca3 Kr4 111.3(7) 2_556 7_666
OW1 Ca3 Kr4 142.7(14) 3_556 7_666
OW1 Ca3 Kr4 152.8(17) 2_556 7_666
Kr2 Ca3 Kr4 8.3(13) 12_666 7_666
Kr2 Ca3 Kr4 17.6(13) 11_666 7_666
Kr4 Ca3 Kr4 156.1(17) 4_556 7_666
Kr4 Ca3 Kr4 159.1(6) 1_556 7_666
Si1 Ca3 Kr4 124.6(7) . 7_666
Si1 Ca3 Kr4 119.1(15) 4 7_666
Al1 Ca3 Kr4 119.1(15) 4 7_666
Si1 Ca3 Kr4 86.0(14) 11_666 7_666
Al1 Ca3 Kr4 86.0(14) 11_666 7_666
Si1 Ca3 Kr4 96.3(10) 12_666 7_666
Al1 Ca3 Kr4 96.3(10) 12_666 7_666
Kr3 Ca3 Kr4 165(3) 1_556 7_666
Kr2 Ca3 Kr4 143.5(9) 4_556 7_666
Kr2 Ca3 Kr4 148.8(12) 1_556 7_666
OW1 Ca3 Kr4 31.7(16) 9_666 7_666
OW1 Ca3 Kr4 22.1(10) 8_666 7_666
Kr4 Ca3 Kr4 11(2) 10_666 7_666
Kr5 Ca3 Kr2 14.9(6) 7_667 10_666
Ca3 Ca3 Kr2 65.0(13) 7_667 10_666
Kr5 Ca3 Kr2 119(3) . 10_666
Kr1 Ca3 Kr2 146.8(11) . 10_666
Kr1 Ca3 Kr2 15.5(7) 7_667 10_666
O3 Ca3 Kr2 115.8(7) . 10_666
O1 Ca3 Kr2 98.0(7) 7_656 10_666
O1 Ca3 Kr2 69.2(5) 1_566 10_666
Kr2 Ca3 Kr2 143.2(10) 6_556 10_666
Kr2 Ca3 Kr2 156.1(5) 5_556 10_666
O2 Ca3 Kr2 114.5(6) 3_556 10_666
O2 Ca3 Kr2 90.4(7) 2_556 10_666
OW1 Ca3 Kr2 164.0(11) 3_556 10_666
OW1 Ca3 Kr2 134.5(11) 2_556 10_666
Kr2 Ca3 Kr2 26.3(10) 12_666 10_666
Kr2 Ca3 Kr2 3.9(4) 11_666 10_666
Kr4 Ca3 Kr2 164.3(9) 4_556 10_666
Kr4 Ca3 Kr2 155(2) 1_556 10_666
Si1 Ca3 Kr2 107.5(7) . 10_666
Si1 Ca3 Kr2 121.8(6) 4 10_666
Al1 Ca3 Kr2 121.8(6) 4 10_666
Si1 Ca3 Kr2 103.9(6) 11_666 10_666
Al1 Ca3 Kr2 103.9(6) 11_666 10_666
Si1 Ca3 Kr2 75.0(6) 12_666 10_666
Al1 Ca3 Kr2 75.0(6) 12_666 10_666
Kr3 Ca3 Kr2 163.9(14) 1_556 10_666
Kr2 Ca3 Kr2 158.7(4) 4_556 10_666
Kr2 Ca3 Kr2 142.0(9) 1_556 10_666
OW1 Ca3 Kr2 20.5(8) 9_666 10_666
OW1 Ca3 Kr2 43.5(10) 8_666 10_666
Kr4 Ca3 Kr2 12.2(12) 10_666 10_666
Kr4 Ca3 Kr2 21.5(13) 7_666 10_666
Kr5 Ca3 Kr2 14.9(6) 7_667 7_666
Ca3 Ca3 Kr2 65.0(13) 7_667 7_666
Kr5 Ca3 Kr2 119(3) . 7_666
Kr1 Ca3 Kr2 146.8(11) . 7_666
Kr1 Ca3 Kr2 15.5(7) 7_667 7_666
O3 Ca3 Kr2 115.8(7) . 7_666
O1 Ca3 Kr2 69.2(6) 7_656 7_666
O1 Ca3 Kr2 98.0(7) 1_566 7_666
Kr2 Ca3 Kr2 156.1(5) 6_556 7_666
Kr2 Ca3 Kr2 143.2(10) 5_556 7_666
O2 Ca3 Kr2 90.4(7) 3_556 7_666
O2 Ca3 Kr2 114.5(6) 2_556 7_666
OW1 Ca3 Kr2 134.5(11) 3_556 7_666
OW1 Ca3 Kr2 164.0(11) 2_556 7_666
Kr2 Ca3 Kr2 3.9(4) 12_666 7_666
Kr2 Ca3 Kr2 26.3(10) 11_666 7_666
Kr4 Ca3 Kr2 155(2) 4_556 7_666
Kr4 Ca3 Kr2 164.3(9) 1_556 7_666
Si1 Ca3 Kr2 121.8(6) . 7_666
Si1 Ca3 Kr2 107.5(7) 4 7_666
Al1 Ca3 Kr2 107.5(7) 4 7_666
Si1 Ca3 Kr2 75.0(6) 11_666 7_666
Al1 Ca3 Kr2 75.0(6) 11_666 7_666
Si1 Ca3 Kr2 103.9(6) 12_666 7_666
Al1 Ca3 Kr2 103.9(6) 12_666 7_666
Kr3 Ca3 Kr2 163.9(14) 1_556 7_666
Kr2 Ca3 Kr2 142.0(9) 4_556 7_666
Kr2 Ca3 Kr2 158.7(4) 1_556 7_666
OW1 Ca3 Kr2 43.5(10) 9_666 7_666
OW1 Ca3 Kr2 20.5(8) 8_666 7_666
Kr4 Ca3 Kr2 21.5(13) 10_666 7_666
Kr4 Ca3 Kr2 12.2(12) 7_666 7_666
Kr2 Ca3 Kr2 29.6(11) 10_666 7_666
Kr5 Ca3 Kr4 168(3) 7_667 2_556
Ca3 Ca3 Kr4 103.0(18) 7_667 2_556
Kr5 Ca3 Kr4 47(3) . 2_556
Kr1 Ca3 Kr4 17.1(16) . 2_556
Kr1 Ca3 Kr4 162.4(15) 7_667 2_556
O3 Ca3 Kr4 76.2(13) . 2_556
O1 Ca3 Kr4 93.3(5) 7_656 2_556
O1 Ca3 Kr4 93.3(5) 1_566 2_556
Kr2 Ca3 Kr4 17.3(7) 6_556 2_556
Kr2 Ca3 Kr4 17.3(8) 5_556 2_556
O2 Ca3 Kr4 85.1(8) 3_556 2_556
O2 Ca3 Kr4 85.1(8) 2_556 2_556
OW1 Ca3 Kr4 32.0(10) 3_556 2_556
OW1 Ca3 Kr4 32.0(10) 2_556 2_556
Kr2 Ca3 Kr4 161.2(11) 12_666 2_556
Kr2 Ca3 Kr4 161.2(11) 11_666 2_556
Kr4 Ca3 Kr4 6.2(14) 4_556 2_556
Kr4 Ca3 Kr4 6.2(14) 1_556 2_556
Si1 Ca3 Kr4 76.1(12) . 2_556
Si1 Ca3 Kr4 76.1(12) 4 2_556
Al1 Ca3 Kr4 76.1(12) 4 2_556
Si1 Ca3 Kr4 93.3(4) 11_666 2_556
Al1 Ca3 Kr4 93.3(4) 11_666 2_556
Si1 Ca3 Kr4 93.3(4) 12_666 2_556
Al1 Ca3 Kr4 93.3(4) 12_666 2_556
Kr3 Ca3 Kr4 7(2) 1_556 2_556
Kr2 Ca3 Kr4 18.7(6) 4_556 2_556
Kr2 Ca3 Kr4 18.7(6) 1_556 2_556
OW1 Ca3 Kr4 140.4(13) 9_666 2_556
OW1 Ca3 Kr4 140.4(13) 8_666 2_556
Kr4 Ca3 Kr4 158.7(6) 10_666 2_556
Kr4 Ca3 Kr4 158.7(6) 7_666 2_556
Kr2 Ca3 Kr4 160.4(10) 10_666 2_556
Kr2 Ca3 Kr4 160.4(10) 7_666 2_556
Kr5 Ca3 K2 161(3) 7_667 1_556
Ca3 Ca3 K2 133.9(15) 7_667 1_556
Kr5 Ca3 K2 78(3) . 1_556
Kr1 Ca3 K2 48.0(9) . 1_556
Kr1 Ca3 K2 166.7(8) 7_667 1_556
O3 Ca3 K2 45.3(3) . 1_556
O1 Ca3 K2 100.1(3) 7_656 1_556
O1 Ca3 K2 100.1(3) 1_566 1_556
Kr2 Ca3 K2 44.0(8) 6_556 1_556
Kr2 Ca3 K2 44.0(8) 5_556 1_556
O2 Ca3 K2 67.6(2) 3_556 1_556
O2 Ca3 K2 67.6(2) 2_556 1_556
OW1 Ca3 K2 36.5(10) 3_556 1_556
OW1 Ca3 K2 36.5(10) 2_556 1_556
Kr2 Ca3 K2 160.5(7) 12_666 1_556
Kr2 Ca3 K2 160.5(7) 11_666 1_556
Kr4 Ca3 K2 31.8(18) 4_556 1_556
Kr4 Ca3 K2 31.8(18) 1_556 1_556
Si1 Ca3 K2 49.47(19) . 1_556
Si1 Ca3 K2 49.47(19) 4 1_556
Al1 Ca3 K2 49.47(19) 4 1_556
Si1 Ca3 K2 86.7(2) 11_666 1_556
Al1 Ca3 K2 86.7(2) 11_666 1_556
Si1 Ca3 K2 86.7(2) 12_666 1_556
Al1 Ca3 K2 86.7(2) 12_666 1_556
Kr3 Ca3 K2 24(3) 1_556 1_556
Kr2 Ca3 K2 42.7(6) 4_556 1_556
Kr2 Ca3 K2 42.7(6) 1_556 1_556
OW1 Ca3 K2 155.6(8) 9_666 1_556
OW1 Ca3 K2 155.6(8) 8_666 1_556
Kr4 Ca3 K2 168.5(15) 10_666 1_556
Kr4 Ca3 K2 168.5(15) 7_666 1_556
Kr2 Ca3 K2 156.9(7) 10_666 1_556
Kr2 Ca3 K2 156.9(7) 7_666 1_556
Kr4 Ca3 K2 30.9(13) 2_556 1_556
Kr5 Ca3 Ca2 161(3) 7_667 1_556
Ca3 Ca3 Ca2 133.9(15) 7_667 1_556
Kr5 Ca3 Ca2 78(3) . 1_556
Kr1 Ca3 Ca2 48.0(9) . 1_556
Kr1 Ca3 Ca2 166.7(8) 7_667 1_556
O3 Ca3 Ca2 45.3(3) . 1_556
O1 Ca3 Ca2 100.1(3) 7_656 1_556
O1 Ca3 Ca2 100.1(3) 1_566 1_556
Kr2 Ca3 Ca2 44.0(8) 6_556 1_556
Kr2 Ca3 Ca2 44.0(8) 5_556 1_556
O2 Ca3 Ca2 67.6(2) 3_556 1_556
O2 Ca3 Ca2 67.6(2) 2_556 1_556
OW1 Ca3 Ca2 36.5(10) 3_556 1_556
OW1 Ca3 Ca2 36.5(10) 2_556 1_556
Kr2 Ca3 Ca2 160.5(7) 12_666 1_556
Kr2 Ca3 Ca2 160.5(7) 11_666 1_556
Kr4 Ca3 Ca2 31.8(18) 4_556 1_556
Kr4 Ca3 Ca2 31.8(18) 1_556 1_556
Si1 Ca3 Ca2 49.47(19) . 1_556
Si1 Ca3 Ca2 49.47(19) 4 1_556
Al1 Ca3 Ca2 49.47(19) 4 1_556
Si1 Ca3 Ca2 86.7(2) 11_666 1_556
Al1 Ca3 Ca2 86.7(2) 11_666 1_556
Si1 Ca3 Ca2 86.7(2) 12_666 1_556
Al1 Ca3 Ca2 86.7(2) 12_666 1_556
Kr3 Ca3 Ca2 24(3) 1_556 1_556
Kr2 Ca3 Ca2 42.7(6) 4_556 1_556
Kr2 Ca3 Ca2 42.7(6) 1_556 1_556
OW1 Ca3 Ca2 155.6(8) 9_666 1_556
OW1 Ca3 Ca2 155.6(8) 8_666 1_556
Kr4 Ca3 Ca2 168.5(15) 10_666 1_556
Kr4 Ca3 Ca2 168.5(15) 7_666 1_556
Kr2 Ca3 Ca2 156.9(7) 10_666 1_556
Kr2 Ca3 Ca2 156.9(7) 7_666 1_556
Kr4 Ca3 Ca2 30.9(13) 2_556 1_556
K2 Ca3 Ca2 0.00(17) 1_556 1_556
Kr5 Ca3 Si1 82.2(14) 7_667 5_556
Ca3 Ca3 Si1 58.63(19) 7_667 5_556
Kr5 Ca3 Si1 68.7(11) . 5_556
Kr1 Ca3 Si1 82.7(5) . 5_556
Kr1 Ca3 Si1 79.2(4) 7_667 5_556
O3 Ca3 Si1 121.28(16) . 5_556
O1 Ca3 Si1 133.6(4) 7_656 5_556
O1 Ca3 Si1 17.58(9) 1_566 5_556
Kr2 Ca3 Si1 74.7(8) 6_556 5_556
Kr2 Ca3 Si1 96.6(7) 5_556 5_556
O2 Ca3 Si1 174.0(4) 3_556 5_556
O2 Ca3 Si1 69.00(4) 2_556 5_556
OW1 Ca3 Si1 122.4(11) 3_556 5_556
OW1 Ca3 Si1 70.8(10) 2_556 5_556
Kr2 Ca3 Si1 90.3(7) 12_666 5_556
Kr2 Ca3 Si1 70.7(5) 11_666 5_556
Kr4 Ca3 Si1 96.8(7) 4_556 5_556
Kr4 Ca3 Si1 86.2(19) 1_556 5_556
Si1 Ca3 Si1 94.88(7) . 5_556
Si1 Ca3 Si1 147.1(3) 4 5_556
Al1 Ca3 Si1 147.1(3) 4 5_556
Si1 Ca3 Si1 159.6(3) 11_666 5_556
Al1 Ca3 Si1 159.6(3) 11_666 5_556
Si1 Ca3 Si1 43.90(5) 12_666 5_556
Al1 Ca3 Si1 43.90(5) 12_666 5_556
Kr3 Ca3 Si1 95.2(17) 1_556 5_556
Kr2 Ca3 Si1 100.8(6) 4_556 5_556
Kr2 Ca3 Si1 73.1(7) 1_556 5_556
OW1 Ca3 Si1 51.0(8) 9_666 5_556
OW1 Ca3 Si1 94.0(8) 8_666 5_556
Kr4 Ca3 Si1 73.1(7) 10_666 5_556
Kr4 Ca3 Si1 82.3(15) 7_666 5_556
Kr2 Ca3 Si1 68.9(5) 10_666 5_556
Kr2 Ca3 Si1 94.3(7) 7_666 5_556
Kr4 Ca3 Si1 91.7(7) 2_556 5_556
K2 Ca3 Si1 107.2(3) 1_556 5_556
Ca2 Ca3 Si1 107.2(3) 1_556 5_556
Kr5 Ca3 Si1 82.2(15) 7_667 6_556
Ca3 Ca3 Si1 58.63(19) 7_667 6_556
Kr5 Ca3 Si1 68.7(11) . 6_556
Kr1 Ca3 Si1 82.7(5) . 6_556
Kr1 Ca3 Si1 79.2(4) 7_667 6_556
O3 Ca3 Si1 121.28(16) . 6_556
O1 Ca3 Si1 17.58(9) 7_656 6_556
O1 Ca3 Si1 133.6(4) 1_566 6_556
Kr2 Ca3 Si1 96.6(7) 6_556 6_556
Kr2 Ca3 Si1 74.7(8) 5_556 6_556
O2 Ca3 Si1 69.00(4) 3_556 6_556
O2 Ca3 Si1 174.0(4) 2_556 6_556
OW1 Ca3 Si1 70.8(10) 3_556 6_556
OW1 Ca3 Si1 122.4(11) 2_556 6_556
Kr2 Ca3 Si1 70.7(5) 12_666 6_556
Kr2 Ca3 Si1 90.3(7) 11_666 6_556
Kr4 Ca3 Si1 86.2(19) 4_556 6_556
Kr4 Ca3 Si1 96.8(7) 1_556 6_556
Si1 Ca3 Si1 147.1(3) . 6_556
Si1 Ca3 Si1 94.88(7) 4 6_556
Al1 Ca3 Si1 94.88(7) 4 6_556
Si1 Ca3 Si1 43.90(5) 11_666 6_556
Al1 Ca3 Si1 43.90(5) 11_666 6_556
Si1 Ca3 Si1 159.6(3) 12_666 6_556
Al1 Ca3 Si1 159.6(3) 12_666 6_556
Kr3 Ca3 Si1 95.2(17) 1_556 6_556
Kr2 Ca3 Si1 73.1(7) 4_556 6_556
Kr2 Ca3 Si1 100.8(6) 1_556 6_556
OW1 Ca3 Si1 94.0(8) 9_666 6_556
OW1 Ca3 Si1 51.0(8) 8_666 6_556
Kr4 Ca3 Si1 82.3(15) 10_666 6_556
Kr4 Ca3 Si1 73.1(7) 7_666 6_556
Kr2 Ca3 Si1 94.3(7) 10_666 6_556
Kr2 Ca3 Si1 68.9(5) 7_666 6_556
Kr4 Ca3 Si1 91.7(7) 2_556 6_556
K2 Ca3 Si1 107.2(3) 1_556 6_556
Ca2 Ca3 Si1 107.2(3) 1_556 6_556
Si1 Ca3 Si1 116.2(3) 5_556 6_556
Ca1 Na1 Na1 0(10) . 7
Ca1 Na1 Ca2 180(8) . .
Na1 Na1 Ca2 180(8) 7 .
Ca1 Na1 O4 108(4) . 2
Na1 Na1 O4 108(4) 7 2
Ca2 Na1 O4 72(4) . 2
Ca1 Na1 O4 108(4) . .
Na1 Na1 O4 108(4) 7 .
Ca2 Na1 O4 72(4) . .
O4 Na1 O4 111(4) 2 .
Ca1 Na1 O4 108(4) . 3
Na1 Na1 O4 108(4) 7 3
Ca2 Na1 O4 72(4) . 3
O4 Na1 O4 111(4) 2 3
O4 Na1 O4 111(4) . 3
Ca1 Na1 O4 46(2) . 9
Na1 Na1 O4 46(2) 7 9
Ca2 Na1 O4 134(2) . 9
O4 Na1 O4 82.8(17) 2 9
O4 Na1 O4 82.8(17) . 9
O4 Na1 O4 154(6) 3 9
Ca1 Na1 O4 46(2) . 7
Na1 Na1 O4 46(2) 7 7
Ca2 Na1 O4 134(2) . 7
O4 Na1 O4 82.8(17) 2 7
O4 Na1 O4 154(6) . 7
O4 Na1 O4 82.8(17) 3 7
O4 Na1 O4 77(3) 9 7
Ca1 Na1 O4 46(2) . 8
Na1 Na1 O4 46(2) 7 8
Ca2 Na1 O4 134(2) . 8
O4 Na1 O4 154(6) 2 8
O4 Na1 O4 82.8(17) . 8
O4 Na1 O4 82.8(17) 3 8
O4 Na1 O4 77(3) 9 8
O4 Na1 O4 77(3) 7 8
Ca1 Na1 K2 0(5) . 7
Na1 Na1 K2 0(5) 7 7
Ca2 Na1 K2 180(3) . 7
O4 Na1 K2 108(4) 2 7
O4 Na1 K2 108(4) . 7
O4 Na1 K2 108(4) 3 7
O4 Na1 K2 46(2) 9 7
O4 Na1 K2 46(2) 7 7
O4 Na1 K2 46(2) 8 7
Kr2 Kr1 Kr2 86(5) 6_556 5_556
Kr2 Kr1 Kr5 134(4) 6_556 .
Kr2 Kr1 Kr5 134(4) 5_556 .
Kr2 Kr1 Kr4 33(4) 6_556 1_556
Kr2 Kr1 Kr4 60(5) 5_556 1_556
Kr5 Kr1 Kr4 165(3) . 1_556
Kr2 Kr1 Kr4 60(5) 6_556 4_556
Kr2 Kr1 Kr4 33(4) 5_556 4_556
Kr5 Kr1 Kr4 165(3) . 4_556
Kr4 Kr1 Kr4 29(7) 1_556 4_556
Kr2 Kr1 Kr2 80(4) 6_556 4_556
Kr2 Kr1 Kr2 5.7(12) 5_556 4_556
Kr5 Kr1 Kr2 138(3) . 4_556
Kr4 Kr1 Kr2 56(4) 1_556 4_556
Kr4 Kr1 Kr2 30(4) 4_556 4_556
Kr2 Kr1 Kr2 5.7(12) 6_556 1_556
Kr2 Kr1 Kr2 80(4) 5_556 1_556
Kr5 Kr1 Kr2 138(3) . 1_556
Kr4 Kr1 Kr2 30(4) 1_556 1_556
Kr4 Kr1 Kr2 56(4) 4_556 1_556
Kr2 Kr1 Kr2 75(3) 4_556 1_556
Kr2 Kr1 Kr3 51(3) 6_556 1_556
Kr2 Kr1 Kr3 51(3) 5_556 1_556
Kr5 Kr1 Kr3 169(7) . 1_556
Kr4 Kr1 Kr3 17(3) 1_556 1_556
Kr4 Kr1 Kr3 17(3) 4_556 1_556
Kr2 Kr1 Kr3 47(3) 4_556 1_556
Kr2 Kr1 Kr3 47(3) 1_556 1_556
Kr2 Kr1 Kr4 44(3) 6_556 2_556
Kr2 Kr1 Kr4 44(3) 5_556 2_556
Kr5 Kr1 Kr4 174(5) . 2_556
Kr4 Kr1 Kr4 16(4) 1_556 2_556
Kr4 Kr1 Kr4 16(4) 4_556 2_556
Kr2 Kr1 Kr4 39.7(15) 4_556 2_556
Kr2 Kr1 Kr4 39.7(15) 1_556 2_556
Kr3 Kr1 Kr4 17(3) 1_556 2_556
Kr2 Kr1 OW1 107(4) 6_556 3_556
Kr2 Kr1 OW1 39(2) 5_556 3_556
Kr5 Kr1 OW1 119(2) . 3_556
Kr4 Kr1 OW1 74(5) 1_556 3_556
Kr4 Kr1 OW1 48(2) 4_556 3_556
Kr2 Kr1 OW1 43.6(14) 4_556 3_556
Kr2 Kr1 OW1 103(3) 1_556 3_556
Kr3 Kr1 OW1 57(2) 1_556 3_556
Kr4 Kr1 OW1 64(2) 2_556 3_556
Kr2 Kr1 OW1 39(2) 6_556 2_556
Kr2 Kr1 OW1 107(4) 5_556 2_556
Kr5 Kr1 OW1 119(2) . 2_556
Kr4 Kr1 OW1 48(2) 1_556 2_556
Kr4 Kr1 OW1 74(5) 4_556 2_556
Kr2 Kr1 OW1 103(3) 4_556 2_556
Kr2 Kr1 OW1 43.6(14) 1_556 2_556
Kr3 Kr1 OW1 57(2) 1_556 2_556
Kr4 Kr1 OW1 64(2) 2_556 2_556
OW1 Kr1 OW1 104(4) 3_556 2_556
Kr2 Kr1 Ca3 132(2) 6_556 .
Kr2 Kr1 Ca3 132(2) 5_556 .
Kr5 Kr1 Ca3 42(4) . .
Kr4 Kr1 Ca3 135(3) 1_556 .
Kr4 Kr1 Ca3 135(3) 4_556 .
Kr2 Kr1 Ca3 137.9(15) 4_556 .
Kr2 Kr1 Ca3 137.9(15) 1_556 .
Kr3 Kr1 Ca3 127(6) 1_556 .
Kr4 Kr1 Ca3 144(4) 2_556 .
OW1 Kr1 Ca3 95.6(15) 3_556 .
OW1 Kr1 Ca3 95.6(15) 2_556 .
Kr2 Kr1 Kr2 51(3) 6_556 3_556
Kr2 Kr1 Kr2 35(3) 5_556 3_556
Kr5 Kr1 Kr2 157(4) . 3_556
Kr4 Kr1 Kr2 32(2) 1_556 3_556
Kr4 Kr1 Kr2 23(2) 4_556 3_556
Kr2 Kr1 Kr2 28.9(18) 4_556 3_556
Kr2 Kr1 Kr2 45.7(16) 1_556 3_556
Kr3 Kr1 Kr2 34(5) 1_556 3_556
Kr4 Kr1 Kr2 18(2) 2_556 3_556
OW1 Kr1 Kr2 65.6(17) 3_556 3_556
OW1 Kr1 Kr2 79.5(16) 2_556 3_556
Ca3 Kr1 Kr2 158.1(19) . 3_556
Kr2 Kr1 Kr2 35(3) 6_556 2_556
Kr2 Kr1 Kr2 51(3) 5_556 2_556
Kr5 Kr1 Kr2 157(4) . 2_556
Kr4 Kr1 Kr2 23(2) 1_556 2_556
Kr4 Kr1 Kr2 32(2) 4_556 2_556
Kr2 Kr1 Kr2 45.7(16) 4_556 2_556
Kr2 Kr1 Kr2 28.9(18) 1_556 2_556
Kr3 Kr1 Kr2 34(5) 1_556 2_556
Kr4 Kr1 Kr2 18(2) 2_556 2_556
OW1 Kr1 Kr2 79.5(16) 3_556 2_556
OW1 Kr1 Kr2 65.6(17) 2_556 2_556
Ca3 Kr1 Kr2 158.1(19) . 2_556
Kr2 Kr1 Kr2 16.8(16) 3_556 2_556
Kr2 Kr1 Ca3 136(3) 6_556 7_667
Kr2 Kr1 Ca3 136(3) 5_556 7_667
Kr5 Kr1 Ca3 8(4) . 7_667
Kr4 Kr1 Ca3 163(2) 1_556 7_667
Kr4 Kr1 Ca3 163(2) 4_556 7_667
Kr2 Kr1 Ca3 140.6(18) 4_556 7_667
Kr2 Kr1 Ca3 140.6(18) 1_556 7_667
Kr3 Kr1 Ca3 162(6) 1_556 7_667
Kr4 Kr1 Ca3 179(4) 2_556 7_667
OW1 Kr1 Ca3 115.2(16) 3_556 7_667
OW1 Kr1 Ca3 115.2(16) 2_556 7_667
Ca3 Kr1 Ca3 34.7(8) . 7_667
Kr2 Kr1 Ca3 163.4(17) 3_556 7_667
Kr2 Kr1 Ca3 163.4(17) 2_556 7_667
Kr2 Kr1 Kr1 13(2) 6_556 3_456
Kr2 Kr1 Kr1 73(3) 5_556 3_456
Kr5 Kr1 Kr1 143(2) . 3_456
Kr4 Kr1 Kr1 27(4) 1_556 3_456
Kr4 Kr1 Kr1 50(2) 4_556 3_456
Kr2 Kr1 Kr1 67.4(15) 4_556 3_456
Kr2 Kr1 Kr1 7.5(14) 1_556 3_456
Kr3 Kr1 Kr1 44(4) 1_556 3_456
Kr4 Kr1 Kr1 33.9(14) 2_556 3_456
OW1 Kr1 Kr1 98.2(15) 3_556 3_456
OW1 Kr1 Kr1 49.7(14) 2_556 3_456
Ca3 Kr1 Kr1 144.9(5) . 3_456
Kr2 Kr1 Kr1 38.4(8) 3_556 3_456
Kr2 Kr1 Kr1 21.6(8) 2_556 3_456
Ca3 Kr1 Kr1 146.6(3) 7_667 3_456
Kr2 Kr1 Kr1 73(3) 6_556 2_546
Kr2 Kr1 Kr1 13(2) 5_556 2_546
Kr5 Kr1 Kr1 143(2) . 2_546
Kr4 Kr1 Kr1 50(2) 1_556 2_546
Kr4 Kr1 Kr1 27(4) 4_556 2_546
Kr2 Kr1 Kr1 7.5(14) 4_556 2_546
Kr2 Kr1 Kr1 67.4(15) 1_556 2_546
Kr3 Kr1 Kr1 44(4) 1_556 2_546
Kr4 Kr1 Kr1 33.9(15) 2_556 2_546
OW1 Kr1 Kr1 49.7(14) 3_556 2_546
OW1 Kr1 Kr1 98.2(15) 2_556 2_546
Ca3 Kr1 Kr1 144.9(5) . 2_546
Kr2 Kr1 Kr1 21.6(8) 3_556 2_546
Kr2 Kr1 Kr1 38.4(8) 2_556 2_546
Ca3 Kr1 Kr1 146.6(3) 7_667 2_546
Kr1 Kr1 Kr1 60.000(4) 3_456 2_546
Kr2 Kr1 K2 67(3) 6_556 1_556
Kr2 Kr1 K2 67(3) 5_556 1_556
Kr5 Kr1 K2 142(4) . 1_556
Kr4 Kr1 K2 39(4) 1_556 1_556
Kr4 Kr1 K2 39(4) 4_556 1_556
Kr2 Kr1 K2 65.7(19) 4_556 1_556
Kr2 Kr1 K2 65.7(19) 1_556 1_556
Kr3 Kr1 K2 27(5) 1_556 1_556
Kr4 Kr1 K2 44(3) 2_556 1_556
OW1 Kr1 K2 52.1(18) 3_556 1_556
OW1 Kr1 K2 52.1(18) 2_556 1_556
Ca3 Kr1 K2 100.0(12) . 1_556
Kr2 Kr1 K2 60.1(12) 3_556 1_556
Kr2 Kr1 K2 60.1(12) 2_556 1_556
Ca3 Kr1 K2 134.7(12) 7_667 1_556
Kr1 Kr1 K2 65.0(5) 3_456 1_556
Kr1 Kr1 K2 65.0(5) 2_546 1_556
Kr2 Kr1 Ca2 67(3) 6_556 1_556
Kr2 Kr1 Ca2 67(3) 5_556 1_556
Kr5 Kr1 Ca2 142(4) . 1_556
Kr4 Kr1 Ca2 39(4) 1_556 1_556
Kr4 Kr1 Ca2 39(4) 4_556 1_556
Kr2 Kr1 Ca2 65.7(19) 4_556 1_556
Kr2 Kr1 Ca2 65.7(19) 1_556 1_556
Kr3 Kr1 Ca2 27(5) 1_556 1_556
Kr4 Kr1 Ca2 44(3) 2_556 1_556
OW1 Kr1 Ca2 52.1(18) 3_556 1_556
OW1 Kr1 Ca2 52.1(18) 2_556 1_556
Ca3 Kr1 Ca2 100.0(12) . 1_556
Kr2 Kr1 Ca2 60.1(12) 3_556 1_556
Kr2 Kr1 Ca2 60.1(12) 2_556 1_556
Ca3 Kr1 Ca2 134.7(12) 7_667 1_556
Kr1 Kr1 Ca2 65.0(5) 3_456 1_556
Kr1 Kr1 Ca2 65.0(5) 2_546 1_556
K2 Kr1 Ca2 0.0(2) 1_556 1_556
Kr2 Kr1 Kr5 136(2) 6_556 7_667
Kr2 Kr1 Kr5 136(2) 5_556 7_667
Kr5 Kr1 Kr5 31(5) . 7_667
Kr4 Kr1 Kr5 145(2) 1_556 7_667
Kr4 Kr1 Kr5 145(2) 4_556 7_667
Kr2 Kr1 Kr5 141.6(14) 4_556 7_667
Kr2 Kr1 Kr5 141.6(14) 1_556 7_667
Kr3 Kr1 Kr5 138(6) 1_556 7_667
Kr4 Kr1 Kr5 155(4) 2_556 7_667
OW1 Kr1 Kr5 102.3(15) 3_556 7_667
OW1 Kr1 Kr5 102.3(15) 2_556 7_667
Ca3 Kr1 Kr5 11.2(12) . 7_667
Kr2 Kr1 Kr5 167.7(15) 3_556 7_667
Kr2 Kr1 Kr5 167.7(15) 2_556 7_667
Ca3 Kr1 Kr5 23.5(12) 7_667 7_667
Kr1 Kr1 Kr5 149.0(3) 3_456 7_667
Kr1 Kr1 Kr5 149.0(3) 2_546 7_667
K2 Kr1 Kr5 111.2(14) 1_556 7_667
Ca2 Kr1 Kr5 111.2(14) 1_556 7_667
Kr2 Kr1 OW1 45(3) 6_556 1_556
Kr2 Kr1 OW1 45(3) 5_556 1_556
Kr5 Kr1 OW1 175(4) . 1_556
Kr4 Kr1 OW1 16(3) 1_556 1_556
Kr4 Kr1 OW1 16(3) 4_556 1_556
Kr2 Kr1 OW1 40.2(17) 4_556 1_556
Kr2 Kr1 OW1 40.2(17) 1_556 1_556
Kr3 Kr1 OW1 16(5) 1_556 1_556
Kr4 Kr1 OW1 1(3) 2_556 1_556
OW1 Kr1 OW1 63.6(17) 3_556 1_556
OW1 Kr1 OW1 63.6(17) 2_556 1_556
Ca3 Kr1 OW1 142.7(17) . 1_556
Kr2 Kr1 OW1 18.9(12) 3_556 1_556
Kr2 Kr1 OW1 18.9(12) 2_556 1_556
Ca3 Kr1 OW1 177.4(16) 7_667 1_556
Kr1 Kr1 OW1 34.6(5) 3_456 1_556
Kr1 Kr1 OW1 34.6(5) 2_546 1_556
K2 Kr1 OW1 42.7(11) 1_556 1_556
Ca2 Kr1 OW1 42.7(11) 1_556 1_556
Kr5 Kr1 OW1 153.9(19) 7_667 1_556
Kr2 Kr1 O3 103(3) 6_556 .
Kr2 Kr1 O3 103(3) 5_556 .
Kr5 Kr1 O3 91(4) . .
Kr4 Kr1 O3 88(3) 1_556 .
Kr4 Kr1 O3 88(3) 4_556 .
Kr2 Kr1 O3 105.8(19) 4_556 .
Kr2 Kr1 O3 105.8(19) 1_556 .
Kr3 Kr1 O3 78(6) 1_556 .
Kr4 Kr1 O3 95(3) 2_556 .
OW1 Kr1 O3 66.9(16) 3_556 .
OW1 Kr1 O3 66.9(16) 2_556 .
Ca3 Kr1 O3 48.8(7) . .
Kr2 Kr1 O3 110.7(15) 3_556 .
Kr2 Kr1 O3 110.7(15) 2_556 .
Ca3 Kr1 O3 83.5(9) 7_667 .
Kr1 Kr1 O3 108.9(5) 3_456 .
Kr1 Kr1 O3 108.9(5) 2_546 .
K2 Kr1 O3 51.2(5) 1_556 .
Ca2 Kr1 O3 51.2(5) 1_556 .
Kr5 Kr1 O3 60.0(12) 7_667 .
OW1 Kr1 O3 93.9(13) 1_556 .
Kr2 Kr1 O1 172(3) 6_556 7_656
Kr2 Kr1 O1 86(2) 5_556 7_656
Kr5 Kr1 O1 54.6(12) . 7_656
Kr4 Kr1 O1 139(4) 1_556 7_656
Kr4 Kr1 O1 111(3) 4_556 7_656
Kr2 Kr1 O1 91.9(12) 4_556 7_656
Kr2 Kr1 O1 166.4(19) 1_556 7_656
Kr3 Kr1 O1 122(2) 1_556 7_656
Kr4 Kr1 O1 127.2(9) 2_556 7_656
OW1 Kr1 O1 64.5(14) 3_556 7_656
OW1 Kr1 O1 142.4(18) 2_556 7_656
Ca3 Kr1 O1 53.2(5) . 7_656
Kr2 Kr1 O1 120.8(10) 3_556 7_656
Kr2 Kr1 O1 137.6(8) 2_556 7_656
Ca3 Kr1 O1 52.6(5) 7_667 7_656
Kr1 Kr1 O1 159.2(4) 3_456 7_656
Kr1 Kr1 O1 99.2(4) 2_546 7_656
K2 Kr1 O1 107.7(6) 1_556 7_656
Ca2 Kr1 O1 107.7(6) 1_556 7_656
Kr5 Kr1 O1 51.2(5) 7_667 7_656
OW1 Kr1 O1 126.8(6) 1_556 7_656
O3 Kr1 O1 76.0(6) . 7_656
Kr2 Kr1 O1 86(2) 6_556 1_566
Kr2 Kr1 O1 172(3) 5_556 1_566
Kr5 Kr1 O1 54.6(12) . 1_566
Kr4 Kr1 O1 111(3) 1_556 1_566
Kr4 Kr1 O1 139(4) 4_556 1_566
Kr2 Kr1 O1 166.4(19) 4_556 1_566
Kr2 Kr1 O1 91.9(12) 1_556 1_566
Kr3 Kr1 O1 122(2) 1_556 1_566
Kr4 Kr1 O1 127.2(9) 2_556 1_566
OW1 Kr1 O1 142.4(18) 3_556 1_566
OW1 Kr1 O1 64.5(14) 2_556 1_566
Ca3 Kr1 O1 53.2(5) . 1_566
Kr2 Kr1 O1 137.6(8) 3_556 1_566
Kr2 Kr1 O1 120.8(10) 2_556 1_566
Ca3 Kr1 O1 52.6(5) 7_667 1_566
Kr1 Kr1 O1 99.2(4) 3_456 1_566
Kr1 Kr1 O1 159.2(4) 2_546 1_566
K2 Kr1 O1 107.7(6) 1_556 1_566
Ca2 Kr1 O1 107.7(6) 1_556 1_566
Kr5 Kr1 O1 51.2(5) 7_667 1_566
OW1 Kr1 O1 126.8(6) 1_556 1_566
O3 Kr1 O1 76.0(6) . 1_566
O1 Kr1 O1 101.5(9) 7_656 1_566
Kr2 Kr1 Kr5 11(3) 6_556 3_456
Kr2 Kr1 Kr5 82(3) 5_556 3_456
Kr5 Kr1 Kr5 132(3) . 3_456
Kr4 Kr1 Kr5 38(4) 1_556 3_456
Kr4 Kr1 Kr5 61(2) 4_556 3_456
Kr2 Kr1 Kr5 76.1(17) 4_556 3_456
Kr2 Kr1 Kr5 8.8(18) 1_556 3_456
Kr3 Kr1 Kr5 55(4) 1_556 3_456
Kr4 Kr1 Kr5 44.9(17) 2_556 3_456
OW1 Kr1 Kr5 109.1(17) 3_556 3_456
OW1 Kr1 Kr5 49.7(16) 2_556 3_456
Ca3 Kr1 Kr5 140.8(7) . 3_456
Kr2 Kr1 Kr5 47.5(8) 3_556 3_456
Kr2 Kr1 Kr5 31.1(11) 2_556 3_456
Ca3 Kr1 Kr5 135.7(9) 7_667 3_456
Kr1 Kr1 Kr5 11.1(8) 3_456 3_456
Kr1 Kr1 Kr5 68.7(5) 2_546 3_456
K2 Kr1 Kr5 74.3(12) 1_556 3_456
Ca2 Kr1 Kr5 74.3(12) 1_556 3_456
Kr5 Kr1 Kr5 141.9(5) 7_667 3_456
OW1 Kr1 Kr5 45.6(9) 1_556 3_456
O3 Kr1 Kr5 114.0(13) . 3_456
O1 Kr1 Kr5 166.0(10) 7_656 3_456
O1 Kr1 Kr5 90.8(4) 1_566 3_456
Kr2 Kr1 Kr5 82(3) 6_556 2_546
Kr2 Kr1 Kr5 11(3) 5_556 2_546
Kr5 Kr1 Kr5 132(3) . 2_546
Kr4 Kr1 Kr5 61(2) 1_556 2_546
Kr4 Kr1 Kr5 38(4) 4_556 2_546
Kr2 Kr1 Kr5 8.8(18) 4_556 2_546
Kr2 Kr1 Kr5 76.1(17) 1_556 2_546
Kr3 Kr1 Kr5 55(4) 1_556 2_546
Kr4 Kr1 Kr5 44.9(17) 2_556 2_546
OW1 Kr1 Kr5 49.7(16) 3_556 2_546
OW1 Kr1 Kr5 109.1(17) 2_556 2_546
Ca3 Kr1 Kr5 140.7(7) . 2_546
Kr2 Kr1 Kr5 31.1(11) 3_556 2_546
Kr2 Kr1 Kr5 47.5(8) 2_556 2_546
Ca3 Kr1 Kr5 135.7(9) 7_667 2_546
Kr1 Kr1 Kr5 68.7(5) 3_456 2_546
Kr1 Kr1 Kr5 11.1(8) 2_546 2_546
K2 Kr1 Kr5 74.3(12) 1_556 2_546
Ca2 Kr1 Kr5 74.3(12) 1_556 2_546
Kr5 Kr1 Kr5 141.9(5) 7_667 2_546
OW1 Kr1 Kr5 45.6(9) 1_556 2_546
O3 Kr1 Kr5 114.0(13) . 2_546
O1 Kr1 Kr5 90.8(4) 7_656 2_546
O1 Kr1 Kr5 166.0(10) 1_566 2_546
Kr5 Kr1 Kr5 76.3(10) 3_456 2_546
Kr2 Kr1 O2 136(4) 6_556 3_556
Kr2 Kr1 O2 82(2) 5_556 3_556
Kr5 Kr1 O2 81(3) . 3_556
Kr4 Kr1 O2 107(4) 1_556 3_556
Kr4 Kr1 O2 88.6(16) 4_556 3_556
Kr2 Kr1 O2 87.2(13) 4_556 3_556
Kr2 Kr1 O2 135(2) 1_556 3_556
Kr3 Kr1 O2 90(4) 1_556 3_556
Kr4 Kr1 O2 104(3) 2_556 3_556
OW1 Kr1 O2 44.3(12) 3_556 3_556
OW1 Kr1 O2 105.6(18) 2_556 3_556
Ca3 Kr1 O2 51.2(5) . 3_556
Kr2 Kr1 O2 109.2(12) 3_556 3_556
Kr2 Kr1 O2 120.8(13) 2_556 3_556
Ca3 Kr1 O2 75.6(7) 7_667 3_556
Kr1 Kr1 O2 133.7(5) 3_456 3_556
Kr1 Kr1 O2 93.8(4) 2_546 3_556
K2 Kr1 O2 69.4(5) 1_556 3_556
Ca2 Kr1 O2 69.4(5) 1_556 3_556
Kr5 Kr1 O2 58.5(8) 7_667 3_556
OW1 Kr1 O2 102.4(10) 1_556 3_556
O3 Kr1 O2 40.1(3) . 3_556
O1 Kr1 O2 40.2(2) 7_656 3_556
O1 Kr1 O2 101.7(8) 1_566 3_556
Kr5 Kr1 O2 143.6(14) 3_456 3_556
Kr5 Kr1 O2 92.0(9) 2_546 3_556
Kr2 Kr1 O2 82(2) 6_556 2_556
Kr2 Kr1 O2 136(4) 5_556 2_556
Kr5 Kr1 O2 81(3) . 2_556
Kr4 Kr1 O2 88.6(16) 1_556 2_556
Kr4 Kr1 O2 107(4) 4_556 2_556
Kr2 Kr1 O2 135(2) 4_556 2_556
Kr2 Kr1 O2 87.2(13) 1_556 2_556
Kr3 Kr1 O2 90(4) 1_556 2_556
Kr4 Kr1 O2 104(3) 2_556 2_556
OW1 Kr1 O2 105.6(18) 3_556 2_556
OW1 Kr1 O2 44.3(12) 2_556 2_556
Ca3 Kr1 O2 51.2(5) . 2_556
Kr2 Kr1 O2 120.8(13) 3_556 2_556
Kr2 Kr1 O2 109.2(12) 2_556 2_556
Ca3 Kr1 O2 75.6(7) 7_667 2_556
Kr1 Kr1 O2 93.8(4) 3_456 2_556
Kr1 Kr1 O2 133.7(5) 2_546 2_556
K2 Kr1 O2 69.4(5) 1_556 2_556
Ca2 Kr1 O2 69.4(5) 1_556 2_556
Kr5 Kr1 O2 58.5(8) 7_667 2_556
OW1 Kr1 O2 102.4(10) 1_556 2_556
O3 Kr1 O2 40.1(3) . 2_556
O1 Kr1 O2 101.7(8) 7_656 2_556
O1 Kr1 O2 40.2(2) 1_566 2_556
Kr5 Kr1 O2 92.0(9) 3_456 2_556
Kr5 Kr1 O2 143.6(14) 2_546 2_556
O2 Kr1 O2 77.2(6) 3_556 2_556
Kr2 Kr1 Si1 85(3) 6_556 .
Kr2 Kr1 Si1 114(3) 5_556 .
Kr5 Kr1 Si1 95(4) . .
Kr4 Kr1 Si1 78(2) 1_556 .
Kr4 Kr1 Si1 89(4) 4_556 .
Kr2 Kr1 Si1 115(2) 4_556 .
Kr2 Kr1 Si1 88.2(16) 1_556 .
Kr3 Kr1 Si1 75(5) 1_556 .
Kr4 Kr1 Si1 90(3) 2_556 .
OW1 Kr1 Si1 83.8(17) 3_556 .
OW1 Kr1 Si1 46.1(14) 2_556 .
Ca3 Kr1 Si1 56.6(7) . .
Kr2 Kr1 Si1 108.0(14) 3_556 .
Kr2 Kr1 Si1 101.5(14) 2_556 .
Ca3 Kr1 Si1 88.5(9) 7_667 .
Kr1 Kr1 Si1 92.9(4) 3_456 .
Kr1 Kr1 Si1 115.0(5) 2_546 .
K2 Kr1 Si1 50.1(4) 1_556 .
Ca2 Kr1 Si1 50.1(4) 1_556 .
Kr5 Kr1 Si1 66.8(11) 7_667 .
OW1 Kr1 Si1 89.1(11) 1_556 .
O3 Kr1 Si1 22.30(17) . .
O1 Kr1 Si1 96.3(7) 7_656 .
O1 Kr1 Si1 62.2(4) 1_566 .
Kr5 Kr1 Si1 95.4(11) 3_456 .
Kr5 Kr1 Si1 123.5(14) 2_546 .
O2 Kr1 Si1 62.4(5) 3_556 .
O2 Kr1 Si1 22.20(16) 2_556 .
Kr2 Kr1 Si1 114(3) 6_556 4
Kr2 Kr1 Si1 85(3) 5_556 4
Kr5 Kr1 Si1 95(4) . 4
Kr4 Kr1 Si1 89(4) 1_556 4
Kr4 Kr1 Si1 78(2) 4_556 4
Kr2 Kr1 Si1 88.2(16) 4_556 4
Kr2 Kr1 Si1 115(2) 1_556 4
Kr3 Kr1 Si1 75(5) 1_556 4
Kr4 Kr1 Si1 90(3) 2_556 4
OW1 Kr1 Si1 46.1(14) 3_556 4
OW1 Kr1 Si1 83.8(17) 2_556 4
Ca3 Kr1 Si1 56.6(7) . 4
Kr2 Kr1 Si1 101.5(14) 3_556 4
Kr2 Kr1 Si1 108.0(14) 2_556 4
Ca3 Kr1 Si1 88.5(9) 7_667 4
Kr1 Kr1 Si1 115.0(5) 3_456 4
Kr1 Kr1 Si1 92.9(4) 2_546 4
K2 Kr1 Si1 50.1(4) 1_556 4
Ca2 Kr1 Si1 50.1(4) 1_556 4
Kr5 Kr1 Si1 66.8(11) 7_667 4
OW1 Kr1 Si1 89.1(11) 1_556 4
O3 Kr1 Si1 22.30(17) . 4
O1 Kr1 Si1 62.2(4) 7_656 4
O1 Kr1 Si1 96.3(7) 1_566 4
Kr5 Kr1 Si1 123.5(14) 3_456 4
Kr5 Kr1 Si1 95.4(11) 2_546 4
O2 Kr1 Si1 22.20(16) 3_556 4
O2 Kr1 Si1 62.4(5) 2_556 4
Si1 Kr1 Si1 43.6(3) . 4
Kr2 Kr1 Al1 114(3) 6_556 4
Kr2 Kr1 Al1 85(3) 5_556 4
Kr5 Kr1 Al1 95(4) . 4
Kr4 Kr1 Al1 89(4) 1_556 4
Kr4 Kr1 Al1 78(2) 4_556 4
Kr2 Kr1 Al1 88.2(16) 4_556 4
Kr2 Kr1 Al1 115(2) 1_556 4
Kr3 Kr1 Al1 75(5) 1_556 4
Kr4 Kr1 Al1 90(3) 2_556 4
OW1 Kr1 Al1 46.1(14) 3_556 4
OW1 Kr1 Al1 83.8(17) 2_556 4
Ca3 Kr1 Al1 56.6(7) . 4
Kr2 Kr1 Al1 101.5(14) 3_556 4
Kr2 Kr1 Al1 108.0(14) 2_556 4
Ca3 Kr1 Al1 88.5(9) 7_667 4
Kr1 Kr1 Al1 115.0(5) 3_456 4
Kr1 Kr1 Al1 92.9(4) 2_546 4
K2 Kr1 Al1 50.1(4) 1_556 4
Ca2 Kr1 Al1 50.1(4) 1_556 4
Kr5 Kr1 Al1 66.8(11) 7_667 4
OW1 Kr1 Al1 89.1(11) 1_556 4
O3 Kr1 Al1 22.30(17) . 4
O1 Kr1 Al1 62.2(4) 7_656 4
O1 Kr1 Al1 96.3(7) 1_566 4
Kr5 Kr1 Al1 123.5(14) 3_456 4
Kr5 Kr1 Al1 95.4(11) 2_546 4
O2 Kr1 Al1 22.20(16) 3_556 4
O2 Kr1 Al1 62.4(5) 2_556 4
Si1 Kr1 Al1 43.6(3) . 4
Si1 Kr1 Al1 0.000(15) 4 4
Kr2 Kr1 O4 99(4) 6_556 3_556
Kr2 Kr1 O4 66(3) 5_556 3_556
Kr5 Kr1 O4 118(3) . 3_556
Kr4 Kr1 O4 69(4) 1_556 3_556
Kr4 Kr1 O4 56(2) 4_556 3_556
Kr2 Kr1 O4 68.4(16) 4_556 3_556
Kr2 Kr1 O4 97(2) 1_556 3_556
Kr3 Kr1 O4 53(5) 1_556 3_556
Kr4 Kr1 O4 68(3) 2_556 3_556
OW1 Kr1 O4 32.1(16) 3_556 3_556
OW1 Kr1 O4 78.5(18) 2_556 3_556
Ca3 Kr1 O4 79.3(9) . 3_556
Kr2 Kr1 O4 78.8(12) 3_556 3_556
Kr2 Kr1 O4 85.8(13) 2_556 3_556
Ca3 Kr1 O4 110.8(9) 7_667 3_556
Kr1 Kr1 O4 95.9(4) 3_456 3_556
Kr1 Kr1 O4 72.1(4) 2_546 3_556
K2 Kr1 O4 32.1(3) 1_556 3_556
Ca2 Kr1 O4 32.1(3) 1_556 3_556
Kr5 Kr1 O4 89.5(12) 7_667 3_556
OW1 Kr1 O4 66.8(10) 1_556 3_556
O3 Kr1 O4 37.5(3) . 3_556
O1 Kr1 O4 75.6(4) 7_656 3_556
O1 Kr1 O4 112.8(7) 1_566 3_556
Kr5 Kr1 O4 105.9(12) 3_456 3_556
Kr5 Kr1 O4 76.5(12) 2_546 3_556
O2 Kr1 O4 37.8(2) 3_556 3_556
O2 Kr1 O4 73.9(5) 2_556 3_556
Si1 Kr1 O4 51.9(4) . 3_556
Si1 Kr1 O4 22.73(16) 4 3_556
Al1 Kr1 O4 22.73(16) 4 3_556
Kr2 Kr1 O4 66(3) 6_556 2_556
Kr2 Kr1 O4 99(4) 5_556 2_556
Kr5 Kr1 O4 118(3) . 2_556
Kr4 Kr1 O4 56(2) 1_556 2_556
Kr4 Kr1 O4 69(4) 4_556 2_556
Kr2 Kr1 O4 97(2) 4_556 2_556
Kr2 Kr1 O4 68.4(16) 1_556 2_556
Kr3 Kr1 O4 53(5) 1_556 2_556
Kr4 Kr1 O4 68(3) 2_556 2_556
OW1 Kr1 O4 78.5(18) 3_556 2_556
OW1 Kr1 O4 32.1(16) 2_556 2_556
Ca3 Kr1 O4 79.3(9) . 2_556
Kr2 Kr1 O4 85.8(13) 3_556 2_556
Kr2 Kr1 O4 78.8(12) 2_556 2_556
Ca3 Kr1 O4 110.8(9) 7_667 2_556
Kr1 Kr1 O4 72.1(4) 3_456 2_556
Kr1 Kr1 O4 95.9(4) 2_546 2_556
K2 Kr1 O4 32.1(3) 1_556 2_556
Ca2 Kr1 O4 32.1(3) 1_556 2_556
Kr5 Kr1 O4 89.5(12) 7_667 2_556
OW1 Kr1 O4 66.8(10) 1_556 2_556
O3 Kr1 O4 37.5(3) . 2_556
O1 Kr1 O4 112.8(7) 7_656 2_556
O1 Kr1 O4 75.6(4) 1_566 2_556
Kr5 Kr1 O4 76.5(12) 3_456 2_556
Kr5 Kr1 O4 105.9(12) 2_546 2_556
O2 Kr1 O4 73.9(5) 3_556 2_556
O2 Kr1 O4 37.8(2) 2_556 2_556
Si1 Kr1 O4 22.73(16) . 2_556
Si1 Kr1 O4 51.9(4) 4 2_556
Al1 Kr1 O4 51.9(4) 4 2_556
O4 Kr1 O4 48.5(4) 3_556 2_556
Kr2 Kr1 Al1 159(3) 6_556 6_556
Kr2 Kr1 Al1 82(3) 5_556 6_556
Kr5 Kr1 Al1 52.8(6) . 6_556
Kr4 Kr1 Al1 142(3) 1_556 6_556
Kr4 Kr1 Al1 113(4) 4_556 6_556
Kr2 Kr1 Al1 86.6(15) 4_556 6_556
Kr2 Kr1 Al1 154.2(18) 1_556 6_556
Kr3 Kr1 Al1 127.7(4) 1_556 6_556
Kr4 Kr1 Al1 126.1(8) 2_556 6_556
OW1 Kr1 Al1 72.7(16) 3_556 6_556
OW1 Kr1 Al1 162.0(17) 2_556 6_556
Ca3 Kr1 Al1 67.5(6) . 6_556
Kr2 Kr1 Al1 113.7(11) 3_556 6_556
Kr2 Kr1 Al1 129.3(9) 2_556 6_556
Ca3 Kr1 Al1 54.1(4) 7_667 6_556
Kr1 Kr1 Al1 147.6(4) 3_456 6_556
Kr1 Kr1 Al1 93.0(4) 2_546 6_556
K2 Kr1 Al1 122.5(4) 1_556 6_556
Ca2 Kr1 Al1 122.5(4) 1_556 6_556
Kr5 Kr1 Al1 62.1(7) 7_667 6_556
OW1 Kr1 Al1 126.4(4) 1_556 6_556
O3 Kr1 Al1 96.2(6) . 6_556
O1 Kr1 Al1 20.22(14) 7_656 6_556
O1 Kr1 Al1 106.7(8) 1_566 6_556
Kr5 Kr1 Al1 148.2(13) 3_456 6_556
Kr5 Kr1 Al1 82.7(5) 2_546 6_556
O2 Kr1 Al1 59.4(3) 3_556 6_556
O2 Kr1 Al1 118.6(8) 2_556 6_556
Si1 Kr1 Al1 116.2(7) . 6_556
Si1 Kr1 Al1 81.6(4) 4 6_556
Al1 Kr1 Al1 81.6(4) 4 6_556
O4 Kr1 Al1 91.8(3) 3_556 6_556
O4 Kr1 Al1 132.9(7) 2_556 6_556
Kr2 Kr1 Si1 159(3) 6_556 6_556
Kr2 Kr1 Si1 82(3) 5_556 6_556
Kr5 Kr1 Si1 52.8(6) . 6_556
Kr4 Kr1 Si1 142(3) 1_556 6_556
Kr4 Kr1 Si1 113(4) 4_556 6_556
Kr2 Kr1 Si1 86.6(15) 4_556 6_556
Kr2 Kr1 Si1 154.2(18) 1_556 6_556
Kr3 Kr1 Si1 127.7(4) 1_556 6_556
Kr4 Kr1 Si1 126.1(8) 2_556 6_556
OW1 Kr1 Si1 72.7(16) 3_556 6_556
OW1 Kr1 Si1 162.0(17) 2_556 6_556
Ca3 Kr1 Si1 67.5(6) . 6_556
Kr2 Kr1 Si1 113.7(11) 3_556 6_556
Kr2 Kr1 Si1 129.3(9) 2_556 6_556
Ca3 Kr1 Si1 54.1(4) 7_667 6_556
Kr1 Kr1 Si1 147.6(4) 3_456 6_556
Kr1 Kr1 Si1 93.0(4) 2_546 6_556
K2 Kr1 Si1 122.5(4) 1_556 6_556
Ca2 Kr1 Si1 122.5(4) 1_556 6_556
Kr5 Kr1 Si1 62.1(7) 7_667 6_556
OW1 Kr1 Si1 126.4(4) 1_556 6_556
O3 Kr1 Si1 96.2(6) . 6_556
O1 Kr1 Si1 20.22(14) 7_656 6_556
O1 Kr1 Si1 106.7(8) 1_566 6_556
Kr5 Kr1 Si1 148.2(13) 3_456 6_556
Kr5 Kr1 Si1 82.7(5) 2_546 6_556
O2 Kr1 Si1 59.4(3) 3_556 6_556
O2 Kr1 Si1 118.6(8) 2_556 6_556
Si1 Kr1 Si1 116.2(7) . 6_556
Si1 Kr1 Si1 81.6(4) 4 6_556
Al1 Kr1 Si1 81.6(4) 4 6_556
O4 Kr1 Si1 91.8(3) 3_556 6_556
O4 Kr1 Si1 132.9(7) 2_556 6_556
Al1 Kr1 Si1 0.000(16) 6_556 6_556
Kr2 Kr1 Si1 82(3) 6_556 5_556
Kr2 Kr1 Si1 159(3) 5_556 5_556
Kr5 Kr1 Si1 52.8(6) . 5_556
Kr4 Kr1 Si1 113(4) 1_556 5_556
Kr4 Kr1 Si1 142(3) 4_556 5_556
Kr2 Kr1 Si1 154.2(18) 4_556 5_556
Kr2 Kr1 Si1 86.6(15) 1_556 5_556
Kr3 Kr1 Si1 127.7(4) 1_556 5_556
Kr4 Kr1 Si1 126.1(8) 2_556 5_556
OW1 Kr1 Si1 162.0(17) 3_556 5_556
OW1 Kr1 Si1 72.7(16) 2_556 5_556
Ca3 Kr1 Si1 67.5(6) . 5_556
Kr2 Kr1 Si1 129.3(9) 3_556 5_556
Kr2 Kr1 Si1 113.7(11) 2_556 5_556
Ca3 Kr1 Si1 54.1(4) 7_667 5_556
Kr1 Kr1 Si1 93.0(4) 3_456 5_556
Kr1 Kr1 Si1 147.6(4) 2_546 5_556
K2 Kr1 Si1 122.5(4) 1_556 5_556
Ca2 Kr1 Si1 122.5(4) 1_556 5_556
Kr5 Kr1 Si1 62.1(7) 7_667 5_556
OW1 Kr1 Si1 126.4(4) 1_556 5_556
O3 Kr1 Si1 96.2(6) . 5_556
O1 Kr1 Si1 106.7(8) 7_656 5_556
O1 Kr1 Si1 20.22(14) 1_566 5_556
Kr5 Kr1 Si1 82.7(5) 3_456 5_556
Kr5 Kr1 Si1 148.2(13) 2_546 5_556
O2 Kr1 Si1 118.6(8) 3_556 5_556
O2 Kr1 Si1 59.4(3) 2_556 5_556
Si1 Kr1 Si1 81.6(4) . 5_556
Si1 Kr1 Si1 116.2(7) 4 5_556
Al1 Kr1 Si1 116.2(7) 4 5_556
O4 Kr1 Si1 132.9(7) 3_556 5_556
O4 Kr1 Si1 91.8(3) 2_556 5_556
Al1 Kr1 Si1 104.6(7) 6_556 5_556
Si1 Kr1 Si1 104.6(7) 6_556 5_556
Kr2 Kr1 Al1 82(3) 6_556 5_556
Kr2 Kr1 Al1 159(3) 5_556 5_556
Kr5 Kr1 Al1 52.8(6) . 5_556
Kr4 Kr1 Al1 113(4) 1_556 5_556
Kr4 Kr1 Al1 142(3) 4_556 5_556
Kr2 Kr1 Al1 154.2(18) 4_556 5_556
Kr2 Kr1 Al1 86.6(15) 1_556 5_556
Kr3 Kr1 Al1 127.7(4) 1_556 5_556
Kr4 Kr1 Al1 126.1(8) 2_556 5_556
OW1 Kr1 Al1 162.0(17) 3_556 5_556
OW1 Kr1 Al1 72.7(16) 2_556 5_556
Ca3 Kr1 Al1 67.5(6) . 5_556
Kr2 Kr1 Al1 129.3(9) 3_556 5_556
Kr2 Kr1 Al1 113.7(11) 2_556 5_556
Ca3 Kr1 Al1 54.1(4) 7_667 5_556
Kr1 Kr1 Al1 93.0(4) 3_456 5_556
Kr1 Kr1 Al1 147.6(4) 2_546 5_556
K2 Kr1 Al1 122.5(4) 1_556 5_556
Ca2 Kr1 Al1 122.5(4) 1_556 5_556
Kr5 Kr1 Al1 62.1(7) 7_667 5_556
OW1 Kr1 Al1 126.4(4) 1_556 5_556
O3 Kr1 Al1 96.2(6) . 5_556
O1 Kr1 Al1 106.7(8) 7_656 5_556
O1 Kr1 Al1 20.22(14) 1_566 5_556
Kr5 Kr1 Al1 82.7(5) 3_456 5_556
Kr5 Kr1 Al1 148.2(13) 2_546 5_556
O2 Kr1 Al1 118.6(8) 3_556 5_556
O2 Kr1 Al1 59.4(3) 2_556 5_556
Si1 Kr1 Al1 81.6(4) . 5_556
Si1 Kr1 Al1 116.2(7) 4 5_556
Al1 Kr1 Al1 116.2(7) 4 5_556
O4 Kr1 Al1 132.9(7) 3_556 5_556
O4 Kr1 Al1 91.8(3) 2_556 5_556
Al1 Kr1 Al1 104.6(7) 6_556 5_556
Si1 Kr1 Al1 104.6(7) 6_556 5_556
Si1 Kr1 Al1 0.000(16) 5_556 5_556
Kr2 Kr1 Al1 154(4) 6_556 11_666
Kr2 Kr1 Al1 80(2) 5_556 11_666
Kr5 Kr1 Al1 70(2) . 11_666
Kr4 Kr1 Al1 121(4) 1_556 11_666
Kr4 Kr1 Al1 97(2) 4_556 11_666
Kr2 Kr1 Al1 85.3(12) 4_556 11_666
Kr2 Kr1 Al1 151(2) 1_556 11_666
Kr3 Kr1 Al1 104(3) 1_556 11_666
Kr4 Kr1 Al1 113.3(18) 2_556 11_666
OW1 Kr1 Al1 49.0(13) 3_556 11_666
OW1 Kr1 Al1 126.3(18) 2_556 11_666
Ca3 Kr1 Al1 53.6(4) . 11_666
Kr2 Kr1 Al1 112.6(10) 3_556 11_666
Kr2 Kr1 Al1 128.0(10) 2_556 11_666
Ca3 Kr1 Al1 66.2(5) 7_667 11_666
Kr1 Kr1 Al1 147.0(4) 3_456 11_666
Kr1 Kr1 Al1 92.8(4) 2_546 11_666
K2 Kr1 Al1 87.6(5) 1_556 11_666
Ca2 Kr1 Al1 87.6(5) 1_556 11_666
Kr5 Kr1 Al1 56.4(5) 7_667 11_666
OW1 Kr1 Al1 112.5(7) 1_556 11_666
O3 Kr1 Al1 59.8(4) . 11_666
O1 Kr1 Al1 20.21(13) 7_656 11_666
O1 Kr1 Al1 106.7(8) 1_566 11_666
Kr5 Kr1 Al1 158.1(10) 3_456 11_666
Kr5 Kr1 Al1 87.2(6) 2_546 11_666
O2 Kr1 Al1 20.86(10) 3_556 11_666
O2 Kr1 Al1 93.0(6) 2_556 11_666
Si1 Kr1 Al1 81.7(5) . 11_666
Si1 Kr1 Al1 43.0(2) 4 11_666
Al1 Kr1 Al1 43.0(2) 4 11_666
O4 Kr1 Al1 55.5(3) 3_556 11_666
O4 Kr1 Al1 94.7(6) 2_556 11_666
Al1 Kr1 Al1 38.58(17) 6_556 11_666
Si1 Kr1 Al1 38.58(17) 6_556 11_666
Si1 Kr1 Al1 118.0(8) 5_556 11_666
Al1 Kr1 Al1 118.0(8) 5_556 11_666
Kr2 Kr1 Si1 154(4) 6_556 11_666
Kr2 Kr1 Si1 80(2) 5_556 11_666
Kr5 Kr1 Si1 70(2) . 11_666
Kr4 Kr1 Si1 121(4) 1_556 11_666
Kr4 Kr1 Si1 97(2) 4_556 11_666
Kr2 Kr1 Si1 85.3(12) 4_556 11_666
Kr2 Kr1 Si1 151(2) 1_556 11_666
Kr3 Kr1 Si1 104(3) 1_556 11_666
Kr4 Kr1 Si1 113.3(18) 2_556 11_666
OW1 Kr1 Si1 49.0(13) 3_556 11_666
OW1 Kr1 Si1 126.3(18) 2_556 11_666
Ca3 Kr1 Si1 53.6(4) . 11_666
Kr2 Kr1 Si1 112.6(10) 3_556 11_666
Kr2 Kr1 Si1 128.0(10) 2_556 11_666
Ca3 Kr1 Si1 66.2(5) 7_667 11_666
Kr1 Kr1 Si1 147.0(4) 3_456 11_666
Kr1 Kr1 Si1 92.8(4) 2_546 11_666
K2 Kr1 Si1 87.6(5) 1_556 11_666
Ca2 Kr1 Si1 87.6(5) 1_556 11_666
Kr5 Kr1 Si1 56.4(5) 7_667 11_666
OW1 Kr1 Si1 112.5(7) 1_556 11_666
O3 Kr1 Si1 59.8(4) . 11_666
O1 Kr1 Si1 20.21(13) 7_656 11_666
O1 Kr1 Si1 106.7(8) 1_566 11_666
Kr5 Kr1 Si1 158.1(10) 3_456 11_666
Kr5 Kr1 Si1 87.2(6) 2_546 11_666
O2 Kr1 Si1 20.86(10) 3_556 11_666
O2 Kr1 Si1 93.0(6) 2_556 11_666
Si1 Kr1 Si1 81.7(5) . 11_666
Si1 Kr1 Si1 43.0(2) 4 11_666
Al1 Kr1 Si1 43.0(2) 4 11_666
O4 Kr1 Si1 55.5(3) 3_556 11_666
O4 Kr1 Si1 94.7(6) 2_556 11_666
Al1 Kr1 Si1 38.58(17) 6_556 11_666
Si1 Kr1 Si1 38.58(17) 6_556 11_666
Si1 Kr1 Si1 118.0(8) 5_556 11_666
Al1 Kr1 Si1 118.0(8) 5_556 11_666
Al1 Kr1 Si1 0.000(14) 11_666 11_666
Kr2 Kr2 Kr4 64(4) 6 .
Kr2 Kr2 Kr1 167(3) 6 3_455
Kr4 Kr2 Kr1 108(5) . 3_455
Kr2 Kr2 Kr4 90(3) 6 2
Kr4 Kr2 Kr4 32(7) . 2
Kr1 Kr2 Kr4 79(6) 3_455 2
Kr2 Kr2 Kr2 120.000(11) 6 2
Kr4 Kr2 Kr2 70(4) . 2
Kr1 Kr2 Kr2 47(3) 3_455 2
Kr4 Kr2 Kr2 38(5) 2 2
Kr2 Kr2 OW1 75.0(16) 6 2
Kr4 Kr2 OW1 80(4) . 2
Kr1 Kr2 OW1 115(3) 3_455 2
Kr4 Kr2 OW1 105(5) 2 2
Kr2 Kr2 OW1 132(2) 2 2
Kr2 Kr2 Kr3 75(2) 6 .
Kr4 Kr2 Kr3 11(2) . .
Kr1 Kr2 Kr3 98(4) 3_455 .
Kr4 Kr2 Kr3 25(3) 2 .
Kr2 Kr2 Kr3 62(3) 2 .
OW1 Kr2 Kr3 81(5) 2 .
Kr2 Kr2 Kr4 61(3) 6 4
Kr4 Kr2 Kr4 18(3) . 4
Kr1 Kr2 Kr4 109(3) 3_455 4
Kr4 Kr2 Kr4 30(5) 2 4
Kr2 Kr2 Kr4 63.8(16) 2 4
OW1 Kr2 Kr4 96(3) 2 4
Kr3 Kr2 Kr4 24(3) . 4
Kr2 Kr2 Kr1 7.5(14) 6 1_554
Kr4 Kr2 Kr1 60(5) . 1_554
Kr1 Kr2 Kr1 159(4) 3_455 1_554
Kr4 Kr2 Kr1 84(3) 2 1_554
Kr2 Kr2 Kr1 112.6(15) 2 1_554
OW1 Kr2 Kr1 81(2) 2 1_554
Kr3 Kr2 Kr1 71(3) . 1_554
Kr4 Kr2 Kr1 55(4) 4 1_554
Kr2 Kr2 Kr2 39.3(19) 6 5
Kr4 Kr2 Kr2 42(4) . 5
Kr1 Kr2 Kr2 128(3) 3_455 5
Kr4 Kr2 Kr2 55(2) 2 5
Kr2 Kr2 Kr2 80.7(19) 2 5
OW1 Kr2 Kr2 101(3) 2 5
Kr3 Kr2 Kr2 51(5) . 5
Kr4 Kr2 Kr2 28(4) 4 5
Kr1 Kr2 Kr2 32.0(18) 1_554 5
Kr2 Kr2 Kr2 99.3(19) 6 3
Kr4 Kr2 Kr2 55(3) . 3
Kr1 Kr2 Kr2 68(4) 3_455 3
Kr4 Kr2 Kr2 26(5) 2 3
Kr2 Kr2 Kr2 20.7(19) 2 3
OW1 Kr2 Kr2 131(3) 2 3
Kr3 Kr2 Kr2 51(5) . 3
Kr4 Kr2 Kr2 45.3(10) 4 3
Kr1 Kr2 Kr2 92.0(18) 1_554 3
Kr2 Kr2 Kr2 60.000(4) 5 3
Kr2 Kr2 Kr5 162.6(19) 6 3_455
Kr4 Kr2 Kr5 133(4) . 3_455
Kr1 Kr2 Kr5 25(2) 3_455 3_455
Kr4 Kr2 Kr5 104(4) 2 3_455
Kr2 Kr2 Kr5 70.2(13) 2 3_455
OW1 Kr2 Kr5 110(3) 2 3_455
Kr3 Kr2 Kr5 122(2) . 3_455
Kr4 Kr2 Kr5 133(2) 4 3_455
Kr1 Kr2 Kr5 164(3) 1_554 3_455
Kr2 Kr2 Kr5 147(2) 5 3_455
Kr2 Kr2 Kr5 90(2) 3 3_455
Kr2 Kr2 Kr2 60.000(3) 6 4
Kr4 Kr2 Kr2 39(3) . 4
Kr1 Kr2 Kr2 107(3) 3_455 4
Kr4 Kr2 Kr2 37.9(19) 2 4
Kr2 Kr2 Kr2 60.000(5) 2 4
OW1 Kr2 Kr2 114(2) 2 4
Kr3 Kr2 Kr2 44(6) . 4
Kr4 Kr2 Kr2 21(4) 4 4
Kr1 Kr2 Kr2 52.7(15) 1_554 4
Kr2 Kr2 Kr2 20.7(19) 5 4
Kr2 Kr2 Kr2 39.3(19) 3 4
Kr5 Kr2 Kr2 128.0(13) 3_455 4
Kr2 Kr2 OW1 119.6(12) 6 .
Kr4 Kr2 OW1 57(4) . .
Kr1 Kr2 OW1 51(3) 3_455 .
Kr4 Kr2 OW1 30(3) 2 .
Kr2 Kr2 OW1 25.1(14) 2 .
OW1 Kr2 OW1 107(4) 2 .
Kr3 Kr2 OW1 47.1(15) . .
Kr4 Kr2 OW1 59(2) 4 .
Kr1 Kr2 OW1 114(2) 1_554 .
Kr2 Kr2 OW1 84.3(14) 5 .
Kr2 Kr2 OW1 33.8(14) 3 .
Kr5 Kr2 OW1 75.9(18) 3_455 .
Kr2 Kr2 OW1 65.7(10) 4 .
Kr2 Kr2 Kr1 81.6(8) 6 2_545
Kr4 Kr2 Kr1 46(3) . 2_545
Kr1 Kr2 Kr1 85(3) 3_455 2_545
Kr4 Kr2 Kr1 27(3) 2 2_545
Kr2 Kr2 Kr1 38.4(8) 2 2_545
OW1 Kr2 Kr1 126(3) 2 2_545
Kr3 Kr2 Kr1 45(6) . 2_545
Kr4 Kr2 Kr1 32(2) 4 2_545
Kr1 Kr2 Kr1 74.2(15) 1_554 2_545
Kr2 Kr2 Kr1 42.3(12) 5 2_545
Kr2 Kr2 Kr1 17.8(12) 3 2_545
Kr5 Kr2 Kr1 107.0(15) 3_455 2_545
Kr2 Kr2 Kr1 21.6(8) 4 2_545
OW1 Kr2 Kr1 47.7(10) . 2_545
Kr2 Kr2 Kr5 12.7(15) 6 1_554
Kr4 Kr2 Kr5 77(5) . 1_554
Kr1 Kr2 Kr5 165(4) 3_455 1_554
Kr4 Kr2 Kr5 101(3) 2 1_554
Kr2 Kr2 Kr5 126.1(10) 2 1_554
OW1 Kr2 Kr5 79(2) 2 1_554
Kr3 Kr2 Kr5 87(3) . 1_554
Kr4 Kr2 Kr5 71(4) 4 1_554
Kr1 Kr2 Kr5 16.8(14) 1_554 1_554
Kr2 Kr2 Kr5 47(2) 5 1_554
Kr2 Kr2 Kr5 106(2) 3 1_554
Kr5 Kr2 Kr5 150(3) 3_455 1_554
Kr2 Kr2 Kr5 67.3(10) 4 1_554
OW1 Kr2 Kr5 130(2) . 1_554
Kr1 Kr2 Kr5 88.3(13) 2_545 1_554
Kr2 Kr2 Ca2 82.6(7) 6 .
Kr4 Kr2 Ca2 31(3) . .
Kr1 Kr2 Ca2 95(3) 3_455 .
Kr4 Kr2 Ca2 46(4) 2 .
Kr2 Kr2 Ca2 76.7(6) 2 .
OW1 Kr2 Ca2 59(3) 2 .
Kr3 Kr2 Ca2 26(6) . .
Kr4 Kr2 Ca2 48(4) 4 .
Kr1 Kr2 Ca2 82(2) 1_554 .
Kr2 Kr2 Ca2 71.6(5) 5 .
Kr2 Kr2 Ca2 71.6(5) 3 .
Kr5 Kr2 Ca2 114(2) 3_455 .
Kr2 Kr2 Ca2 68.9(7) 4 .
OW1 Kr2 Ca2 54.0(15) . .
Kr1 Kr2 Ca2 70.2(14) 2_545 .
Kr5 Kr2 Ca2 95.0(19) 1_554 .
Kr2 Kr2 OW1 47.8(8) 6 3
Kr4 Kr2 OW1 21(4) . 3
Kr1 Kr2 OW1 122(3) 3_455 3
Kr4 Kr2 OW1 42(3) 2 3
Kr2 Kr2 OW1 77.0(6) 2 3
OW1 Kr2 OW1 88(3) 2 3
Kr3 Kr2 OW1 30(4) . 3
Kr4 Kr2 OW1 13.3(17) 4 3
Kr1 Kr2 OW1 42.3(15) 1_554 3
Kr2 Kr2 OW1 21.5(13) 5 3
Kr2 Kr2 OW1 58.0(13) 3 3
Kr5 Kr2 OW1 146.7(18) 3_455 3
Kr2 Kr2 OW1 26.2(10) 4 3
OW1 Kr2 OW1 71.8(16) . 3
Kr1 Kr2 OW1 42.9(10) 2_545 3
Kr5 Kr2 OW1 59.2(14) 1_554 3
Ca2 Kr2 OW1 50.1(13) . 3
Kr2 Kr2 Ca3 158.7(6) 6 3_455
Kr4 Kr2 Ca3 116(4) . 3_455
Kr1 Kr2 Ca3 33(2) 3_455 3_455
Kr4 Kr2 Ca3 99(3) 2 3_455
Kr2 Kr2 Ca3 77.1(6) 2 3_455
OW1 Kr2 Ca3 84.1(15) 2 3_455
Kr3 Kr2 Ca3 106(4) . 3_455
Kr4 Kr2 Ca3 127(3) 4 3_455
Kr1 Kr2 Ca3 165(2) 1_554 3_455
Kr2 Kr2 Ca3 153.9(19) 5 3_455
Kr2 Kr2 Ca3 97(2) 3 3_455
Kr5 Kr2 Ca3 29(2) 3_455 3_455
Kr2 Kr2 Ca3 135.1(7) 4 3_455
OW1 Kr2 Ca3 69.8(10) . 3_455
Kr1 Kr2 Ca3 114.7(12) 2_545 3_455
Kr5 Kr2 Ca3 156.8(15) 1_554 3_455
Ca2 Kr2 Ca3 90.0(9) . 3_455
OW1 Kr2 Ca3 136.4(16) 3 3_455
Kr2 Kr2 Ca3 157.9(6) 6 9_666
Kr4 Kr2 Ca3 137(4) . 9_666
Kr1 Kr2 Ca3 32(2) 3_455 9_666
Kr4 Kr2 Ca3 112(4) 2 9_666
Kr2 Kr2 Ca3 78.6(6) 2 9_666
OW1 Kr2 Ca3 102.4(19) 2 9_666
Kr3 Kr2 Ca3 127(3) . 9_666
Kr4 Kr2 Ca3 141(2) 4 9_666
Kr1 Kr2 Ca3 162(2) 1_554 9_666
Kr2 Kr2 Ca3 155.6(19) 5 9_666
Kr2 Kr2 Ca3 99(2) 3 9_666
Kr5 Kr2 Ca3 8.8(10) 3_455 9_666
Kr2 Kr2 Ca3 136.7(5) 4 9_666
OW1 Kr2 Ca3 82.4(12) . 9_666
Kr1 Kr2 Ca3 115.7(11) 2_545 9_666
Kr5 Kr2 Ca3 145.8(18) 1_554 9_666
Ca2 Kr2 Ca3 115.3(10) . 9_666
OW1 Kr2 Ca3 154.1(13) 3 9_666
Ca3 Kr2 Ca3 26.1(6) 3_455 9_666
Kr2 Kr2 Kr5 84.1(6) 6 2_545
Kr4 Kr2 Kr5 53(3) . 2_545
Kr1 Kr2 Kr5 83(3) 3_455 2_545
Kr4 Kr2 Kr5 33(4) 2 2_545
Kr2 Kr2 Kr5 36.7(6) 2 2_545
OW1 Kr2 Kr5 133(3) 2 2_545
Kr3 Kr2 Kr5 52(6) . 2_545
Kr4 Kr2 Kr5 38(2) 4 2_545
Kr1 Kr2 Kr5 76.7(14) 1_554 2_545
Kr2 Kr2 Kr5 45.3(13) 5 2_545
Kr2 Kr2 Kr5 17.1(13) 3 2_545
Kr5 Kr2 Kr5 102.7(15) 3_455 2_545
Kr2 Kr2 Kr5 25.3(7) 4 2_545
OW1 Kr2 Kr5 50.1(12) . 2_545
Kr1 Kr2 Kr5 7.3(13) 2_545 2_545
Kr5 Kr2 Kr5 89.4(13) 1_554 2_545
Ca2 Kr2 Kr5 77.2(14) . 2_545
OW1 Kr2 Kr5 48.9(11) 3 2_545
Ca3 Kr2 Kr5 113.8(10) 3_455 2_545
Ca3 Kr2 Kr5 111.5(9) 9_666 2_545
Kr2 Kr2 Ca3 17.1(5) 6 1_554
Kr4 Kr2 Ca3 67(4) . 1_554
Kr1 Kr2 Ca3 172(4) 3_455 1_554
Kr4 Kr2 Ca3 98(4) 2 1_554
Kr2 Kr2 Ca3 132.4(6) 2 1_554
OW1 Kr2 Ca3 58.2(15) 2 1_554
Kr3 Kr2 Ca3 77.4(15) . 1_554
Kr4 Kr2 Ca3 69(2) 4 1_554
Kr1 Kr2 Ca3 24.0(12) 1_554 1_554
Kr2 Kr2 Ca3 53(2) 5 1_554
Kr2 Kr2 Ca3 112(2) 3 1_554
Kr5 Kr2 Ca3 157.4(18) 3_455 1_554
Kr2 Kr2 Ca3 73.6(6) 4 1_554
OW1 Kr2 Ca3 124.5(18) . 1_554
Kr1 Kr2 Ca3 95.1(12) 2_545 1_554
Kr5 Kr2 Ca3 22.4(14) 1_554 1_554
Ca2 Kr2 Ca3 77.3(9) . 1_554
OW1 Kr2 Ca3 55.8(7) 3 1_554
Ca3 Kr2 Ca3 141.6(10) 3_455 1_554
Ca3 Kr2 Ca3 149.0(11) 9_666 1_554
Kr5 Kr2 Ca3 98.7(10) 2_545 1_554
Kr2 Kr2 O1 114.5(5) 6 9_565
Kr4 Kr2 O1 141(4) . 9_565
Kr1 Kr2 O1 78(3) 3_455 9_565
Kr4 Kr2 O1 146(2) 2 9_565
Kr2 Kr2 O1 125.5(5) 2 9_565
OW1 Kr2 O1 63(2) 2 9_565
Kr3 Kr2 O1 137(6) . 9_565
Kr4 Kr2 O1 158(3) 4 9_565
Kr1 Kr2 O1 121.8(18) 1_554 9_565
Kr2 Kr2 O1 154(2) 5 9_565
Kr2 Kr2 O1 146(2) 3 9_565
Kr5 Kr2 O1 57.1(13) 3_455 9_565
Kr2 Kr2 O1 174.5(5) 4 9_565
OW1 Kr2 O1 119.3(12) . 9_565
Kr1 Kr2 O1 163.8(13) 2_545 9_565
Kr5 Kr2 O1 107.3(12) 1_554 9_565
Ca2 Kr2 O1 111.7(8) . 9_565
OW1 Kr2 O1 150.5(12) 3 9_565
Ca3 Kr2 O1 50.2(6) 3_455 9_565
Ca3 Kr2 O1 48.4(5) 9_666 9_565
Kr5 Kr2 O1 159.7(12) 2_545 9_565
Ca3 Kr2 O1 101.0(8) 1_554 9_565
Kr2 Kr2 O3 122.5(6) 6 3_455
Kr4 Kr2 O3 77(4) . 3_455
Kr1 Kr2 O3 63(3) 3_455 3_455
Kr4 Kr2 O3 76(2) 2 3_455
Kr2 Kr2 O3 80.3(5) 2 3_455
OW1 Kr2 O3 56.4(17) 2 3_455
Kr3 Kr2 O3 70(5) . 3_455
Kr4 Kr2 O3 93(4) 4 3_455
Kr1 Kr2 O3 125(2) 1_554 3_455
Kr2 Kr2 O3 119.3(6) 5 3_455
Kr2 Kr2 O3 91.6(13) 3 3_455
Kr5 Kr2 O3 71(2) 3_455 3_455
Kr2 Kr2 O3 111.7(6) 4 3_455
OW1 Kr2 O3 58.1(11) . 3_455
Kr1 Kr2 O3 102.0(14) 2_545 3_455
Kr5 Kr2 O3 131.7(18) 1_554 3_455
Ca2 Kr2 O3 48.0(5) . 3_455
OW1 Kr2 O3 97.8(15) 3 3_455
Ca3 Kr2 O3 43.4(5) 3_455 3_455
Ca3 Kr2 O3 69.5(6) 9_666 3_455
Kr5 Kr2 O3 106.5(13) 2_545 3_455
Ca3 Kr2 O3 109.3(9) 1_554 3_455
O1 Kr2 O3 71.1(5) 9_565 3_455
Kr2 Kr2 O4 84.7(5) 6 2
Kr4 Kr2 O4 62(3) . 2
Kr1 Kr2 O4 101(3) 3_455 2
Kr4 Kr2 O4 81(4) 2 2
Kr2 Kr2 O4 105.9(5) 2 2
OW1 Kr2 O4 26(2) 2 2
Kr3 Kr2 O4 60(6) . 2
Kr4 Kr2 O4 80(3) 4 2
Kr1 Kr2 O4 88.1(19) 1_554 2
Kr2 Kr2 O4 95.5(10) 5 2
Kr2 Kr2 O4 106.0(5) 3 2
Kr5 Kr2 O4 107(2) 3_455 2
Kr2 Kr2 O4 100.5(6) 4 2
OW1 Kr2 O4 80.9(15) . 2
Kr1 Kr2 O4 105.4(16) 2_545 2
Kr5 Kr2 O4 93.3(17) 1_554 2
Ca2 Kr2 O4 35.3(4) . 2
OW1 Kr2 O4 76.3(13) 3 2
Ca3 Kr2 O4 77.9(7) 3_455 2
Ca3 Kr2 O4 102.4(8) 9_666 2
Kr5 Kr2 O4 112.5(15) 2_545 2
Ca3 Kr2 O4 70.9(6) 1_554 2
O1 Kr2 O4 78.7(5) 9_565 2
O3 Kr2 O4 38.5(3) 3_455 2
Kr2 Kr2 O2 107.7(5) 6 8_565
Kr4 Kr2 O2 101(3) . 8_565
Kr1 Kr2 O2 84(2) 3_455 8_565
Kr4 Kr2 O2 113(3) 2 8_565
Kr2 Kr2 O2 117.4(5) 2 8_565
OW1 Kr2 O2 33.7(13) 2 8_565
Kr3 Kr2 O2 98(6) . 8_565
Kr4 Kr2 O2 119(4) 4 8_565
Kr1 Kr2 O2 114.1(17) 1_554 8_565
Kr2 Kr2 O2 133.1(14) 5 8_565
Kr2 Kr2 O2 130.4(14) 3 8_565
Kr5 Kr2 O2 76.1(19) 3_455 8_565
Kr2 Kr2 O2 139.8(6) 4 8_565
OW1 Kr2 O2 96.8(12) . 8_565
Kr1 Kr2 O2 139.1(16) 2_545 8_565
Kr5 Kr2 O2 109.4(14) 1_554 8_565
Ca2 Kr2 O2 71.7(6) . 8_565
OW1 Kr2 O2 115.7(14) 3 8_565
Ca3 Kr2 O2 51.1(5) 3_455 8_565
Ca3 Kr2 O2 69.0(6) 9_666 8_565
Kr5 Kr2 O2 144.6(14) 2_545 8_565
Ca3 Kr2 O2 90.6(7) 1_554 8_565
O1 Kr2 O2 40.1(3) 9_565 8_565
O3 Kr2 O2 38.9(3) 3_455 8_565
O4 Kr2 O2 39.5(3) 2 8_565
Kr2 Kr2 Ca3 18.2(6) 6 7_666
Kr4 Kr2 Ca3 82(5) . 7_666
Kr1 Kr2 Ca3 167(4) 3_455 7_666
Kr4 Kr2 Ca3 108(3) 2 7_666
Kr2 Kr2 Ca3 134.0(5) 2 7_666
OW1 Kr2 Ca3 74.4(17) 2 7_666
Kr3 Kr2 Ca3 93(2) . 7_666
Kr4 Kr2 Ca3 78(3) 4 7_666
Kr1 Kr2 Ca3 23.9(13) 1_554 7_666
Kr2 Kr2 Ca3 55(2) 5 7_666
Kr2 Kr2 Ca3 114(2) 3 7_666
Kr5 Kr2 Ca3 145(2) 3_455 7_666
Kr2 Kr2 Ca3 75.2(5) 4 7_666
OW1 Kr2 Ca3 137.6(16) . 7_666
Kr1 Kr2 Ca3 96.2(10) 2_545 7_666
Kr5 Kr2 Ca3 8.0(7) 1_554 7_666
Ca2 Kr2 Ca3 97.7(10) . 7_666
OW1 Kr2 Ca3 65.9(9) 3 7_666
Ca3 Kr2 Ca3 148.9(11) 3_455 7_666
Ca3 Kr2 Ca3 139.7(12) 9_666 7_666
Kr5 Kr2 Ca3 97.3(9) 2_545 7_666
Ca3 Kr2 Ca3 21.3(4) 1_554 7_666
O1 Kr2 Ca3 99.3(8) 9_565 7_666
O3 Kr2 Ca3 129.2(9) 3_455 7_666
O4 Kr2 Ca3 91.1(7) 2 7_666
O2 Kr2 Ca3 103.0(7) 8_565 7_666
Kr2 Kr2 O1 55.9(6) 6 1_565
Kr4 Kr2 O1 107(4) . 1_565
Kr1 Kr2 O1 137(3) 3_455 1_565
Kr4 Kr2 O1 139(4) 2 1_565
Kr2 Kr2 O1 175.9(5) 2 1_565
OW1 Kr2 O1 49(2) 2 1_565
Kr3 Kr2 O1 115(3) . 1_565
Kr4 Kr2 O1 113(2) 4 1_565
Kr1 Kr2 O1 63.3(14) 1_554 1_565
Kr2 Kr2 O1 95(2) 5 1_565
Kr2 Kr2 O1 155(2) 3 1_565
Kr5 Kr2 O1 113.6(16) 3_455 1_565
Kr2 Kr2 O1 115.9(6) 4 1_565
OW1 Kr2 O1 155.4(17) . 1_565
Kr1 Kr2 O1 137.5(13) 2_545 1_565
Kr5 Kr2 O1 49.9(8) 1_554 1_565
Ca2 Kr2 O1 102.5(9) . 1_565
OW1 Kr2 O1 99.4(9) 3 1_565
Ca3 Kr2 O1 106.9(9) 3_455 1_565
Ca3 Kr2 O1 105.3(10) 9_666 1_565
Kr5 Kr2 O1 139.3(10) 2_545 1_565
Ca3 Kr2 O1 43.8(4) 1_554 1_565
O1 Kr2 O1 58.6(5) 9_565 1_565
O3 Kr2 O1 102.1(6) 3_455 1_565
O4 Kr2 O1 74.6(5) 2 1_565
O2 Kr2 O1 65.7(5) 8_565 1_565
Ca3 Kr2 O1 42.0(3) 7_666 1_565
Kr2 Kr2 Si1 106.0(5) 6 6_455
Kr4 Kr2 Si1 80(3) . 6_455
Kr1 Kr2 Si1 82(3) 3_455 6_455
Kr4 Kr2 Si1 91(3) 2 6_455
Kr2 Kr2 Si1 102.2(4) 2 6_455
OW1 Kr2 Si1 34.4(15) 2 6_455
Kr3 Kr2 Si1 76(6) . 6_455
Kr4 Kr2 Si1 98(4) 4 6_455
Kr1 Kr2 Si1 110.4(19) 1_554 6_455
Kr2 Kr2 Si1 118.0(8) 5 6_455
Kr2 Kr2 Si1 110.7(10) 3 6_455
Kr5 Kr2 Si1 84(2) 3_455 6_455
Kr2 Kr2 Si1 119.2(6) 4 6_455
OW1 Kr2 Si1 78.7(13) . 6_455
Kr1 Kr2 Si1 117.1(16) 2_545 6_455
Kr5 Kr2 Si1 112.6(16) 1_554 6_455
Ca2 Kr2 Si1 50.3(5) . 6_455
OW1 Kr2 Si1 97.7(14) 3 6_455
Ca3 Kr2 Si1 55.1(5) 3_455 6_455
Ca3 Kr2 Si1 79.1(7) 9_666 6_455
Kr5 Kr2 Si1 123.1(14) 2_545 6_455
Ca3 Kr2 Si1 90.5(7) 1_554 6_455
O1 Kr2 Si1 61.5(4) 9_565 6_455
O3 Kr2 Si1 22.50(16) 3_455 6_455
O4 Kr2 Si1 23.33(17) 2 6_455
O2 Kr2 Si1 22.13(15) 8_565 6_455
Ca3 Kr2 Si1 108.6(7) 7_666 6_455
O1 Kr2 Si1 79.9(5) 1_565 6_455
Kr2 Kr2 Al1 106.0(5) 6 6_455
Kr4 Kr2 Al1 80(3) . 6_455
Kr1 Kr2 Al1 82(3) 3_455 6_455
Kr4 Kr2 Al1 91(3) 2 6_455
Kr2 Kr2 Al1 102.2(4) 2 6_455
OW1 Kr2 Al1 34.4(15) 2 6_455
Kr3 Kr2 Al1 76(6) . 6_455
Kr4 Kr2 Al1 98(4) 4 6_455
Kr1 Kr2 Al1 110.4(19) 1_554 6_455
Kr2 Kr2 Al1 118.0(8) 5 6_455
Kr2 Kr2 Al1 110.7(10) 3 6_455
Kr5 Kr2 Al1 84(2) 3_455 6_455
Kr2 Kr2 Al1 119.2(6) 4 6_455
OW1 Kr2 Al1 78.7(13) . 6_455
Kr1 Kr2 Al1 117.1(16) 2_545 6_455
Kr5 Kr2 Al1 112.6(16) 1_554 6_455
Ca2 Kr2 Al1 50.3(5) . 6_455
OW1 Kr2 Al1 97.7(14) 3 6_455
Ca3 Kr2 Al1 55.1(5) 3_455 6_455
Ca3 Kr2 Al1 79.1(7) 9_666 6_455
Kr5 Kr2 Al1 123.1(14) 2_545 6_455
Ca3 Kr2 Al1 90.5(7) 1_554 6_455
O1 Kr2 Al1 61.5(4) 9_565 6_455
O3 Kr2 Al1 22.50(16) 3_455 6_455
O4 Kr2 Al1 23.33(17) 2 6_455
O2 Kr2 Al1 22.13(15) 8_565 6_455
Ca3 Kr2 Al1 108.6(7) 7_666 6_455
O1 Kr2 Al1 79.9(5) 1_565 6_455
Si1 Kr2 Al1 0.000(13) 6_455 6_455
Kr2 Kr2 O3 85.0(5) 6 2
Kr4 Kr2 O3 145(4) . 2
Kr1 Kr2 O3 105(3) 3_455 2
Kr4 Kr2 O3 175(2) 2 2
Kr2 Kr2 O3 144.8(5) 2 2
OW1 Kr2 O3 76(3) 2 2
Kr3 Kr2 O3 153(3) . 2
Kr4 Kr2 O3 145(3) 4 2
Kr1 Kr2 O3 90.9(18) 1_554 2
Kr2 Kr2 O3 120(2) 5 2
Kr2 Kr2 O3 153.5(6) 3 2
Kr5 Kr2 O3 80.1(16) 3_455 2
Kr2 Kr2 O3 136.8(4) 4 2
OW1 Kr2 O3 155.3(15) . 2
Kr1 Kr2 O3 149.6(14) 2_545 2
Kr5 Kr2 O3 74.2(11) 1_554 2
Ca2 Kr2 O3 134.8(9) . 2
OW1 Kr2 O3 132.7(11) 3 2
Ca3 Kr2 O3 86.2(9) 3_455 2
Ca3 Kr2 O3 73.2(8) 9_666 2
Kr5 Kr2 O3 144.1(13) 2_545 2
Ca3 Kr2 O3 78.3(6) 1_554 2
O1 Kr2 O3 38.8(4) 9_565 2
O3 Kr2 O3 108.2(7) 3_455 2
O4 Kr2 O3 100.4(6) 2 2
O2 Kr2 O3 71.2(6) 8_565 2
Ca3 Kr2 O3 67.1(5) 7_666 2
O1 Kr2 O3 37.7(3) 1_565 2
Si1 Kr2 O3 92.8(6) 6_455 2
Al1 Kr2 O3 92.8(6) 6_455 2
Kr2 Kr2 O2 62.9(5) 6 2
Kr4 Kr2 O2 82(4) . 2
Kr1 Kr2 O2 128(3) 3_455 2
Kr4 Kr2 O2 111(5) 2 2
Kr2 Kr2 O2 143.1(5) 2 2
OW1 Kr2 O2 14.3(16) 2 2
Kr3 Kr2 O2 86(4) . 2
Kr4 Kr2 O2 95.0(19) 4 2
Kr1 Kr2 O2 69.4(15) 1_554 2
Kr2 Kr2 O2 93.8(19) 5 2
Kr2 Kr2 O2 136.5(12) 3 2
Kr5 Kr2 O2 118.7(18) 3_455 2
Kr2 Kr2 O2 110.1(6) 4 2
OW1 Kr2 O2 118.4(17) . 2
Kr1 Kr2 O2 126.7(16) 2_545 2
Kr5 Kr2 O2 65.7(14) 1_554 2
Ca2 Kr2 O2 67.1(6) . 2
OW1 Kr2 O2 84.7(10) 3 2
Ca3 Kr2 O2 95.9(7) 3_455 2
Ca3 Kr2 O2 110.5(8) 9_666 2
Kr5 Kr2 O2 133.3(14) 2_545 2
Ca3 Kr2 O2 45.8(4) 1_554 2
O1 Kr2 O2 65.9(5) 9_565 2
O3 Kr2 O2 70.7(5) 3_455 2
O4 Kr2 O2 37.9(3) 2 2
O2 Kr2 O2 44.8(3) 8_565 2
Ca3 Kr2 O2 60.5(5) 7_666 2
O1 Kr2 O2 37.0(3) 1_565 2
Si1 Kr2 O2 48.6(3) 6_455 2
Al1 Kr2 O2 48.6(3) 6_455 2
O3 Kr2 O2 68.5(5) 2 2
Kr2 Kr2 Kr5 158.1(5) 6 9_666
Kr4 Kr2 Kr5 125(4) . 9_666
Kr1 Kr2 Kr5 35(2) 3_455 9_666
Kr4 Kr2 Kr5 106(3) 2 9_666
Kr2 Kr2 Kr5 81.1(5) 2 9_666
OW1 Kr2 Kr5 86.7(17) 2 9_666
Kr3 Kr2 Kr5 115(4) . 9_666
Kr4 Kr2 Kr5 135(4) 4 9_666
Kr1 Kr2 Kr5 165.6(18) 1_554 9_666
Kr2 Kr2 Kr5 161(2) 5 9_666
Kr2 Kr2 Kr5 102(2) 3 9_666
Kr5 Kr2 Kr5 24(3) 3_455 9_666
Kr2 Kr2 Kr5 140.7(5) 4 9_666
OW1 Kr2 Kr5 76.7(11) . 9_666
Kr1 Kr2 Kr5 119.4(10) 2_545 9_666
Kr5 Kr2 Kr5 152.0(13) 1_554 9_666
Ca2 Kr2 Kr5 98.3(12) . 9_666
OW1 Kr2 Kr5 144.9(17) 3 9_666
Ca3 Kr2 Kr5 8.5(9) 3_455 9_666
Ca3 Kr2 Kr5 18.9(9) 9_666 9_666
Kr5 Kr2 Kr5 117.5(9) 2_545 9_666
Ca3 Kr2 Kr5 141.8(9) 1_554 9_666
O1 Kr2 Kr5 44.8(5) 9_565 9_666
O3 Kr2 Kr5 51.2(10) 3_455 9_666
O4 Kr2 Kr5 83.8(11) 2 9_666
O2 Kr2 Kr5 53.0(8) 8_565 9_666
Ca3 Kr2 Kr5 144.1(10) 7_666 9_666
O1 Kr2 Kr5 102.9(8) 1_565 9_666
Si1 Kr2 Kr5 60.5(10) 6_455 9_666
Al1 Kr2 Kr5 60.5(10) 6_455 9_666
O3 Kr2 Kr5 78.9(8) 2 9_666
O2 Kr2 Kr5 97.1(8) 2 9_666
Kr2 Kr2 Si1 105.4(5) 6 7_566
Kr4 Kr2 Si1 120(3) . 7_566
Kr1 Kr2 Si1 88(2) 3_455 7_566
Kr4 Kr2 Si1 134(3) 2 7_566
Kr2 Kr2 Si1 130.7(4) 2 7_566
OW1 Kr2 Si1 43(2) 2 7_566
Kr3 Kr2 Si1 118(6) . 7_566
Kr4 Kr2 Si1 137(3) 4 7_566
Kr1 Kr2 Si1 112.8(16) 1_554 7_566
Kr2 Kr2 Si1 141(2) 5 7_566
Kr2 Kr2 Si1 148.3(18) 3 7_566
Kr5 Kr2 Si1 71.7(15) 3_455 7_566
Kr2 Kr2 Si1 156.5(5) 4 7_566
OW1 Kr2 Si1 114.7(12) . 7_566
Kr1 Kr2 Si1 160.2(16) 2_545 7_566
Kr5 Kr2 Si1 102.4(11) 1_554 7_566
Ca2 Kr2 Si1 92.0(7) . 7_566
OW1 Kr2 Si1 130.3(12) 3 7_566
Ca3 Kr2 Si1 54.7(5) 3_455 7_566
Ca3 Kr2 Si1 63.2(6) 9_666 7_566
Kr5 Kr2 Si1 164.8(12) 2_545 7_566
Ca3 Kr2 Si1 89.2(6) 1_554 7_566
O1 Kr2 Si1 21.21(17) 9_565 7_566
O3 Kr2 Si1 58.4(4) 3_455 7_566
O4 Kr2 Si1 57.9(4) 2 7_566
O2 Kr2 Si1 21.25(17) 8_565 7_566
Ca3 Kr2 Si1 94.7(6) 7_666 7_566
O1 Kr2 Si1 53.1(4) 1_565 7_566
Si1 Kr2 Si1 43.4(3) 6_455 7_566
Al1 Kr2 Si1 43.4(3) 6_455 7_566
O3 Kr2 Si1 50.2(4) 2 7_566
O2 Kr2 Si1 47.6(3) 2 7_566
Kr5 Kr2 Si1 52.8(5) 9_666 7_566
Kr2 Kr2 Al1 105.4(5) 6 7_566
Kr4 Kr2 Al1 120(3) . 7_566
Kr1 Kr2 Al1 88(2) 3_455 7_566
Kr4 Kr2 Al1 134(3) 2 7_566
Kr2 Kr2 Al1 130.7(4) 2 7_566
OW1 Kr2 Al1 43(2) 2 7_566
Kr3 Kr2 Al1 118(6) . 7_566
Kr4 Kr2 Al1 137(3) 4 7_566
Kr1 Kr2 Al1 112.8(16) 1_554 7_566
Kr2 Kr2 Al1 141(2) 5 7_566
Kr2 Kr2 Al1 148.3(18) 3 7_566
Kr5 Kr2 Al1 71.7(15) 3_455 7_566
Kr2 Kr2 Al1 156.5(5) 4 7_566
OW1 Kr2 Al1 114.7(12) . 7_566
Kr1 Kr2 Al1 160.2(16) 2_545 7_566
Kr5 Kr2 Al1 102.4(11) 1_554 7_566
Ca2 Kr2 Al1 92.0(7) . 7_566
OW1 Kr2 Al1 130.3(12) 3 7_566
Ca3 Kr2 Al1 54.7(5) 3_455 7_566
Ca3 Kr2 Al1 63.2(6) 9_666 7_566
Kr5 Kr2 Al1 164.8(12) 2_545 7_566
Ca3 Kr2 Al1 89.2(6) 1_554 7_566
O1 Kr2 Al1 21.21(17) 9_565 7_566
O3 Kr2 Al1 58.4(4) 3_455 7_566
O4 Kr2 Al1 57.9(4) 2 7_566
O2 Kr2 Al1 21.25(17) 8_565 7_566
Ca3 Kr2 Al1 94.7(6) 7_666 7_566
O1 Kr2 Al1 53.1(4) 1_565 7_566
Si1 Kr2 Al1 43.4(3) 6_455 7_566
Al1 Kr2 Al1 43.4(3) 6_455 7_566
O3 Kr2 Al1 50.2(4) 2 7_566
O2 Kr2 Al1 47.6(3) 2 7_566
Kr5 Kr2 Al1 52.8(5) 9_666 7_566
Si1 Kr2 Al1 0.000(7) 7_566 7_566
Kr2 Kr2 O3 49.3(4) 6 1_554
Kr4 Kr2 O3 47(3) . 1_554
Kr1 Kr2 O3 134(4) 3_455 1_554
Kr4 Kr2 O3 78(5) 2 1_554
Kr2 Kr2 O3 114.6(5) 2 1_554
OW1 Kr2 O3 38(2) 2 1_554
Kr3 Kr2 O3 53(3) . 1_554
Kr4 Kr2 O3 59.6(19) 4 1_554
Kr1 Kr2 O3 52.2(16) 1_554 1_554
Kr2 Kr2 O3 64.0(13) 5 1_554
Kr2 Kr2 O3 102.0(12) 3 1_554
Kr5 Kr2 O3 143(2) 3_455 1_554
Kr2 Kr2 O3 76.4(5) 4 1_554
OW1 Kr2 O3 94.8(17) . 1_554
Kr1 Kr2 O3 91.3(14) 2_545 1_554
Kr5 Kr2 O3 59.5(16) 1_554 1_554
Ca2 Kr2 O3 41.6(5) . 1_554
OW1 Kr2 O3 50.2(10) 3 1_554
Ca3 Kr2 O3 113.8(8) 3_455 1_554
Ca3 Kr2 O3 137.4(8) 9_666 1_554
Kr5 Kr2 O3 98.0(13) 2_545 1_554
Ca3 Kr2 O3 38.1(4) 1_554 1_554
O1 Kr2 O3 100.4(6) 9_565 1_554
O3 Kr2 O3 73.1(6) 3_455 1_554
O4 Kr2 O3 36.0(3) 2 1_554
O2 Kr2 O3 69.2(5) 8_565 1_554
Ca3 Kr2 O3 59.4(5) 7_666 1_554
O1 Kr2 O3 63.5(5) 1_565 1_554
Si1 Kr2 O3 58.8(4) 6_455 1_554
Al1 Kr2 O3 58.8(4) 6_455 1_554
O3 Kr2 O3 100.5(6) 2 1_554
O2 Kr2 O3 35.5(3) 2 1_554
Kr5 Kr2 O3 119.3(11) 9_666 1_554
Si1 Kr2 O3 80.2(5) 7_566 1_554
Al1 Kr2 O3 80.2(5) 7_566 1_554
Kr2 Kr2 Si1 105.6(4) 6 2
Kr4 Kr2 Si1 156(4) . 2
Kr1 Kr2 Si1 86(3) 3_455 2
Kr4 Kr2 Si1 164(3) 2 2
Kr2 Kr2 Si1 130.3(5) 2 2
OW1 Kr2 Si1 76(3) 2 2
Kr3 Kr2 Si1 157(6) . 2
Kr4 Kr2 Si1 166(2) 4 2
Kr1 Kr2 Si1 111.9(19) 1_554 2
Kr2 Kr2 Si1 141(2) 5 2
Kr2 Kr2 Si1 147.8(19) 3 2
Kr5 Kr2 Si1 60.9(13) 3_455 2
Kr2 Kr2 Si1 156.3(4) 4 2
OW1 Kr2 Si1 134.1(14) . 2
Kr1 Kr2 Si1 157.7(16) 2_545 2
Kr5 Kr2 Si1 95.4(12) 1_554 2
Ca2 Kr2 Si1 131.1(8) . 2
OW1 Kr2 Si1 152.4(11) 3 2
Ca3 Kr2 Si1 64.9(8) 3_455 2
Ca3 Kr2 Si1 53.2(6) 9_666 2
Kr5 Kr2 Si1 150.4(14) 2_545 2
Ca3 Kr2 Si1 96.6(7) 1_554 2
O1 Kr2 Si1 20.9(2) 9_565 2
O3 Kr2 Si1 91.9(7) 3_455 2
O4 Kr2 Si1 96.4(6) 2 2
O2 Kr2 Si1 59.8(5) 8_565 2
Ca3 Kr2 Si1 88.0(7) 7_666 2
O1 Kr2 Si1 53.2(4) 1_565 2
Si1 Kr2 Si1 81.7(6) 6_455 2
Al1 Kr2 Si1 81.7(6) 6_455 2
O3 Kr2 Si1 21.4(2) 2 2
O2 Kr2 Si1 74.2(5) 2 2
Kr5 Kr2 Si1 57.5(7) 9_666 2
Si1 Kr2 Si1 39.0(3) 7_566 2
Al1 Kr2 Si1 39.0(3) 7_566 2
O3 Kr2 Si1 109.6(6) 1_554 2
Kr2 Kr2 Al1 105.6(4) 6 2
Kr4 Kr2 Al1 156(4) . 2
Kr1 Kr2 Al1 86(3) 3_455 2
Kr4 Kr2 Al1 164(3) 2 2
Kr2 Kr2 Al1 130.3(5) 2 2
OW1 Kr2 Al1 76(3) 2 2
Kr3 Kr2 Al1 157(6) . 2
Kr4 Kr2 Al1 166(2) 4 2
Kr1 Kr2 Al1 111.9(19) 1_554 2
Kr2 Kr2 Al1 141(2) 5 2
Kr2 Kr2 Al1 147.8(19) 3 2
Kr5 Kr2 Al1 60.9(13) 3_455 2
Kr2 Kr2 Al1 156.3(4) 4 2
OW1 Kr2 Al1 134.1(14) . 2
Kr1 Kr2 Al1 157.7(16) 2_545 2
Kr5 Kr2 Al1 95.4(12) 1_554 2
Ca2 Kr2 Al1 131.1(8) . 2
OW1 Kr2 Al1 152.4(11) 3 2
Ca3 Kr2 Al1 64.9(8) 3_455 2
Ca3 Kr2 Al1 53.2(6) 9_666 2
Kr5 Kr2 Al1 150.4(14) 2_545 2
Ca3 Kr2 Al1 96.6(7) 1_554 2
O1 Kr2 Al1 20.9(2) 9_565 2
O3 Kr2 Al1 91.9(7) 3_455 2
O4 Kr2 Al1 96.4(6) 2 2
O2 Kr2 Al1 59.8(5) 8_565 2
Ca3 Kr2 Al1 88.0(7) 7_666 2
O1 Kr2 Al1 53.2(4) 1_565 2
Si1 Kr2 Al1 81.7(6) 6_455 2
Al1 Kr2 Al1 81.7(6) 6_455 2
O3 Kr2 Al1 21.4(2) 2 2
O2 Kr2 Al1 74.2(5) 2 2
Kr5 Kr2 Al1 57.5(7) 9_666 2
Si1 Kr2 Al1 39.0(3) 7_566 2
Al1 Kr2 Al1 39.0(3) 7_566 2
O3 Kr2 Al1 109.6(6) 1_554 2
Si1 Kr2 Al1 0.000(10) 2 2
Kr2 Kr2 Si1 64.8(4) 6 1_554
Kr4 Kr2 Si1 63(3) . 1_554
Kr1 Kr2 Si1 123(3) 3_455 1_554
Kr4 Kr2 Si1 91(5) 2 1_554
Kr2 Kr2 Si1 122.8(5) 2 1_554
OW1 Kr2 Si1 17(2) 2 1_554
Kr3 Kr2 Si1 66(5) . 1_554
Kr4 Kr2 Si1 78(2) 4 1_554
Kr1 Kr2 Si1 69.5(17) 1_554 1_554
Kr2 Kr2 Si1 85.0(14) 5 1_554
Kr2 Kr2 Si1 116.4(9) 3 1_554
Kr5 Kr2 Si1 124(2) 3_455 1_554
Kr2 Kr2 Si1 96.7(5) 4 1_554
OW1 Kr2 Si1 98.8(17) . 1_554
Kr1 Kr2 Si1 109.2(15) 2_545 1_554
Kr5 Kr2 Si1 72.1(16) 1_554 1_554
Ca2 Kr2 Si1 46.4(5) . 1_554
OW1 Kr2 Si1 70.5(11) 3 1_554
Ca3 Kr2 Si1 95.7(7) 3_455 1_554
Ca3 Kr2 Si1 117.2(8) 9_666 1_554
Kr5 Kr2 Si1 116.4(14) 2_545 1_554
Ca3 Kr2 Si1 49.7(5) 1_554 1_554
O1 Kr2 Si1 80.5(5) 9_565 1_554
O3 Kr2 Si1 59.9(4) 3_455 1_554
O4 Kr2 Si1 21.84(18) 2 1_554
O2 Kr2 Si1 48.4(3) 8_565 1_554
Ca3 Kr2 Si1 69.4(6) 7_666 1_554
O1 Kr2 Si1 56.7(4) 1_565 1_554
Si1 Kr2 Si1 41.2(3) 6_455 1_554
Al1 Kr2 Si1 41.2(3) 6_455 1_554
O3 Kr2 Si1 89.2(6) 2 1_554
O2 Kr2 Si1 20.77(15) 2 1_554
Kr5 Kr2 Si1 100.0(10) 9_666 1_554
Si1 Kr2 Si1 59.8(4) 7_566 1_554
Al1 Kr2 Si1 59.8(4) 7_566 1_554
O3 Kr2 Si1 20.94(17) 1_554 1_554
Si1 Kr2 Si1 92.8(6) 2 1_554
Al1 Kr2 Si1 92.8(6) 2 1_554
Kr4 Kr3 Kr4 75(10) 4 2
Kr4 Kr3 Kr4 75(10) 4 .
Kr4 Kr3 Kr4 75(10) 2 .
Kr4 Kr3 Kr2 66(10) 4 6
Kr4 Kr3 Kr2 85(10) 2 6
Kr4 Kr3 Kr2 15.0(19) . 6
Kr4 Kr3 Kr2 15.0(19) 4 5
Kr4 Kr3 Kr2 85(10) 2 5
Kr4 Kr3 Kr2 66(10) . 5
Kr2 Kr3 Kr2 55(6) 6 5
Kr4 Kr3 Kr2 15.0(19) 4 4
Kr4 Kr3 Kr2 66(10) 2 4
Kr4 Kr3 Kr2 85(10) . 4
Kr2 Kr3 Kr2 79(9) 6 4
Kr2 Kr3 Kr2 30(4) 5 4
Kr4 Kr3 Kr2 66(10) 4 3
Kr4 Kr3 Kr2 15.0(19) 2 3
Kr4 Kr3 Kr2 85(10) . 3
Kr2 Kr3 Kr2 93(10) 6 3
Kr2 Kr3 Kr2 79(9) 5 3
Kr2 Kr3 Kr2 55(6) 4 3
Kr4 Kr3 Kr2 85(10) 4 2
Kr4 Kr3 Kr2 15.0(19) 2 2
Kr4 Kr3 Kr2 66(10) . 2
Kr2 Kr3 Kr2 79(9) 6 2
Kr2 Kr3 Kr2 93(10) 5 2
Kr2 Kr3 Kr2 79(9) 4 2
Kr2 Kr3 Kr2 30(4) 3 2
Kr4 Kr3 Kr2 85(10) 4 .
Kr4 Kr3 Kr2 66(10) 2 .
Kr4 Kr3 Kr2 15.0(19) . .
Kr2 Kr3 Kr2 30(4) 6 .
Kr2 Kr3 Kr2 79(9) 5 .
Kr2 Kr3 Kr2 93(10) 4 .
Kr2 Kr3 Kr2 79(9) 3 .
Kr2 Kr3 Kr2 55(6) 2 .
Kr4 Kr3 Ca2 135(10) 4 .
Kr4 Kr3 Ca2 135(10) 2 .
Kr4 Kr3 Ca2 135(10) . .
Kr2 Kr3 Ca2 133(6) 6 .
Kr2 Kr3 Ca2 133(6) 5 .
Kr2 Kr3 Ca2 133(6) 4 .
Kr2 Kr3 Ca2 133(6) 3 .
Kr2 Kr3 Ca2 133(6) 2 .
Kr2 Kr3 Ca2 133(6) . .
Kr4 Kr3 Kr1 47(5) 4 1_554
Kr4 Kr3 Kr1 101(10) 2 1_554
Kr4 Kr3 Kr1 47(5) . 1_554
Kr2 Kr3 Kr1 32(2) 6 1_554
Kr2 Kr3 Kr1 32(2) 5 1_554
Kr2 Kr3 Kr1 62(6) 4 1_554
Kr2 Kr3 Kr1 101(10) 3 1_554
Kr2 Kr3 Kr1 101(10) 2 1_554
Kr2 Kr3 Kr1 62(6) . 1_554
Ca2 Kr3 Kr1 124(5) . 1_554
Kr4 Kr3 Kr1 47(5) 4 2_545
Kr4 Kr3 Kr1 47(5) 2 2_545
Kr4 Kr3 Kr1 101(10) . 2_545
Kr2 Kr3 Kr1 101(10) 6 2_545
Kr2 Kr3 Kr1 62(6) 5 2_545
Kr2 Kr3 Kr1 32(2) 4 2_545
Kr2 Kr3 Kr1 32(2) 3 2_545
Kr2 Kr3 Kr1 62(6) 2 2_545
Kr2 Kr3 Kr1 101(10) . 2_545
Ca2 Kr3 Kr1 124(5) . 2_545
Kr1 Kr3 Kr1 92(8) 1_554 2_545
Kr4 Kr3 Kr1 101(10) 4 3_455
Kr4 Kr3 Kr1 47(5) 2 3_455
Kr4 Kr3 Kr1 47(5) . 3_455
Kr2 Kr3 Kr1 62(6) 6 3_455
Kr2 Kr3 Kr1 101(10) 5 3_455
Kr2 Kr3 Kr1 101(10) 4 3_455
Kr2 Kr3 Kr1 62(6) 3 3_455
Kr2 Kr3 Kr1 32(2) 2 3_455
Kr2 Kr3 Kr1 32(2) . 3_455
Ca2 Kr3 Kr1 124(5) . 3_455
Kr1 Kr3 Kr1 92(8) 1_554 3_455
Kr1 Kr3 Kr1 92(8) 2_545 3_455
Kr4 Kr3 OW1 48(8) 4 3
Kr4 Kr3 OW1 113(10) 2 3
Kr4 Kr3 OW1 113(10) . 3
Kr2 Kr3 OW1 99(5) 6 3
Kr2 Kr3 OW1 49(2) 5 3
Kr2 Kr3 OW1 49(2) 4 3
Kr2 Kr3 OW1 99(5) 3 3
Kr2 Kr3 OW1 127(9) 2 3
Kr2 Kr3 OW1 127(9) . 3
Ca2 Kr3 OW1 87(7) . 3
Kr1 Kr3 OW1 67(2) 1_554 3
Kr1 Kr3 OW1 67(2) 2_545 3
Kr1 Kr3 OW1 149(10) 3_455 3
Kr4 Kr3 OW1 113(10) 4 2
Kr4 Kr3 OW1 113(10) 2 2
Kr4 Kr3 OW1 48(8) . 2
Kr2 Kr3 OW1 49(2) 6 2
Kr2 Kr3 OW1 99(5) 5 2
Kr2 Kr3 OW1 127(9) 4 2
Kr2 Kr3 OW1 127(9) 3 2
Kr2 Kr3 OW1 99(5) 2 2
Kr2 Kr3 OW1 49(2) . 2
Ca2 Kr3 OW1 87(7) . 2
Kr1 Kr3 OW1 67(2) 1_554 2
Kr1 Kr3 OW1 149(10) 2_545 2
Kr1 Kr3 OW1 67(2) 3_455 2
OW1 Kr3 OW1 119.8(11) 3 2
Kr4 Kr3 OW1 113(10) 4 .
Kr4 Kr3 OW1 48(8) 2 .
Kr4 Kr3 OW1 113(10) . .
Kr2 Kr3 OW1 127(9) 6 .
Kr2 Kr3 OW1 127(9) 5 .
Kr2 Kr3 OW1 99(5) 4 .
Kr2 Kr3 OW1 49(2) 3 .
Kr2 Kr3 OW1 49(2) 2 .
Kr2 Kr3 OW1 99(5) . .
Ca2 Kr3 OW1 87(7) . .
Kr1 Kr3 OW1 149(10) 1_554 .
Kr1 Kr3 OW1 67(2) 2_545 .
Kr1 Kr3 OW1 67(2) 3_455 .
OW1 Kr3 OW1 119.8(11) 3 .
OW1 Kr3 OW1 119.8(11) 2 .
Kr4 Kr3 Kr5 105(10) 4 3_455
Kr4 Kr3 Kr5 49(3) 2 3_455
Kr4 Kr3 Kr5 49(3) . 3_455
Kr2 Kr3 Kr5 64(4) 6 3_455
Kr2 Kr3 Kr5 105(9) 5 3_455
Kr2 Kr3 Kr5 105(9) 4 3_455
Kr2 Kr3 Kr5 64(4) 3 3_455
Kr2 Kr3 Kr5 34.0(17) 2 3_455
Kr2 Kr3 Kr5 34.0(17) . 3_455
Ca2 Kr3 Kr5 120(4) . 3_455
Kr1 Kr3 Kr5 95(6) 1_554 3_455
Kr1 Kr3 Kr5 95(6) 2_545 3_455
Kr1 Kr3 Kr5 4(3) 3_455 3_455
OW1 Kr3 Kr5 153(10) 3 3_455
OW1 Kr3 Kr5 66(3) 2 3_455
OW1 Kr3 Kr5 66(3) . 3_455
Kr4 Kr3 Kr5 49(3) 4 1_554
Kr4 Kr3 Kr5 105(10) 2 1_554
Kr4 Kr3 Kr5 49(3) . 1_554
Kr2 Kr3 Kr5 34.0(17) 6 1_554
Kr2 Kr3 Kr5 34.0(17) 5 1_554
Kr2 Kr3 Kr5 64(4) 4 1_554
Kr2 Kr3 Kr5 105(9) 3 1_554
Kr2 Kr3 Kr5 105(9) 2 1_554
Kr2 Kr3 Kr5 64(4) . 1_554
Ca2 Kr3 Kr5 120(4) . 1_554
Kr1 Kr3 Kr5 4(3) 1_554 1_554
Kr1 Kr3 Kr5 95(6) 2_545 1_554
Kr1 Kr3 Kr5 95(6) 3_455 1_554
OW1 Kr3 Kr5 66(3) 3 1_554
OW1 Kr3 Kr5 66(3) 2 1_554
OW1 Kr3 Kr5 153(10) . 1_554
Kr5 Kr3 Kr5 98(5) 3_455 1_554
Kr4 Kr3 Kr5 49(3) 4 2_545
Kr4 Kr3 Kr5 49(3) 2 2_545
Kr4 Kr3 Kr5 105(10) . 2_545
Kr2 Kr3 Kr5 105(9) 6 2_545
Kr2 Kr3 Kr5 64(4) 5 2_545
Kr2 Kr3 Kr5 34.0(17) 4 2_545
Kr2 Kr3 Kr5 34.0(17) 3 2_545
Kr2 Kr3 Kr5 64(4) 2 2_545
Kr2 Kr3 Kr5 105(9) . 2_545
Ca2 Kr3 Kr5 120(4) . 2_545
Kr1 Kr3 Kr5 95(6) 1_554 2_545
Kr1 Kr3 Kr5 4(3) 2_545 2_545
Kr1 Kr3 Kr5 95(6) 3_455 2_545
OW1 Kr3 Kr5 66(3) 3 2_545
OW1 Kr3 Kr5 153(10) 2 2_545
OW1 Kr3 Kr5 66(3) . 2_545
Kr5 Kr3 Kr5 98(5) 3_455 2_545
Kr5 Kr3 Kr5 98(5) 1_554 2_545
Kr4 Kr3 O4 142(8) 4 .
Kr4 Kr3 O4 100(10) 2 .
Kr4 Kr3 O4 142(8) . .
Kr2 Kr3 O4 152(4) 6 .
Kr2 Kr3 O4 152(4) 5 .
Kr2 Kr3 O4 129(4) 4 .
Kr2 Kr3 O4 99(4) 3 .
Kr2 Kr3 O4 99(4) 2 .
Kr2 Kr3 O4 129(4) . .
Ca2 Kr3 O4 35.4(19) . .
Kr1 Kr3 O4 159(7) 1_554 .
Kr1 Kr3 O4 102(3) 2_545 .
Kr1 Kr3 O4 102(3) 3_455 .
OW1 Kr3 O4 104(6) 3 .
OW1 Kr3 O4 104(6) 2 .
OW1 Kr3 O4 52(5) . .
Kr5 Kr3 O4 99(2) 3_455 .
Kr5 Kr3 O4 155(6) 1_554 .
Kr5 Kr3 O4 99(2) 2_545 .
Kr4 Kr3 O4 100(10) 4 3
Kr4 Kr3 O4 142(8) 2 3
Kr4 Kr3 O4 142(8) . 3
Kr2 Kr3 O4 129(4) 6 3
Kr2 Kr3 O4 99(4) 5 3
Kr2 Kr3 O4 99(4) 4 3
Kr2 Kr3 O4 129(4) 3 3
Kr2 Kr3 O4 152(4) 2 3
Kr2 Kr3 O4 152(4) . 3
Ca2 Kr3 O4 35.4(19) . 3
Kr1 Kr3 O4 102(3) 1_554 3
Kr1 Kr3 O4 102(3) 2_545 3
Kr1 Kr3 O4 159(7) 3_455 3
OW1 Kr3 O4 52(5) 3 3
OW1 Kr3 O4 104(6) 2 3
OW1 Kr3 O4 104(6) . 3
Kr5 Kr3 O4 155(6) 3_455 3
Kr5 Kr3 O4 99(2) 1_554 3
Kr5 Kr3 O4 99(2) 2_545 3
O4 Kr3 O4 60(3) . 3
Kr4 Kr3 O4 142(8) 4 2
Kr4 Kr3 O4 142(8) 2 2
Kr4 Kr3 O4 100(10) . 2
Kr2 Kr3 O4 99(4) 6 2
Kr2 Kr3 O4 129(4) 5 2
Kr2 Kr3 O4 152(4) 4 2
Kr2 Kr3 O4 152(4) 3 2
Kr2 Kr3 O4 129(4) 2 2
Kr2 Kr3 O4 99(4) . 2
Ca2 Kr3 O4 35.4(19) . 2
Kr1 Kr3 O4 102(3) 1_554 2
Kr1 Kr3 O4 159(7) 2_545 2
Kr1 Kr3 O4 102(3) 3_455 2
OW1 Kr3 O4 104(6) 3 2
OW1 Kr3 O4 52(5) 2 2
OW1 Kr3 O4 104(6) . 2
Kr5 Kr3 O4 99(2) 3_455 2
Kr5 Kr3 O4 99(2) 1_554 2
Kr5 Kr3 O4 155(6) 2_545 2
O4 Kr3 O4 60(3) . 2
O4 Kr3 O4 60(3) 3 2
Kr4 Kr3 Na1 135(10) 4 .
Kr4 Kr3 Na1 135(10) 2 .
Kr4 Kr3 Na1 135(10) . .
Kr2 Kr3 Na1 133(6) 6 .
Kr2 Kr3 Na1 133(6) 5 .
Kr2 Kr3 Na1 133(6) 4 .
Kr2 Kr3 Na1 133(6) 3 .
Kr2 Kr3 Na1 133(6) 2 .
Kr2 Kr3 Na1 133(6) . .
Ca2 Kr3 Na1 0(2) . .
Kr1 Kr3 Na1 124(5) 1_554 .
Kr1 Kr3 Na1 124(5) 2_545 .
Kr1 Kr3 Na1 124(5) 3_455 .
OW1 Kr3 Na1 87(7) 3 .
OW1 Kr3 Na1 87(7) 2 .
OW1 Kr3 Na1 87(7) . .
Kr5 Kr3 Na1 120(4) 3_455 .
Kr5 Kr3 Na1 120(4) 1_554 .
Kr5 Kr3 Na1 120(4) 2_545 .
O4 Kr3 Na1 35.4(19) . .
O4 Kr3 Na1 35.4(19) 3 .
O4 Kr3 Na1 35.4(19) 2 .
Kr4 Kr3 Ca3 66(2) 4 1_554
Kr4 Kr3 Ca3 130(10) 2 1_554
Kr4 Kr3 Ca3 66(2) . 1_554
Kr2 Kr3 Ca3 51.8(17) 6 1_554
Kr2 Kr3 Ca3 51.8(17) 5 1_554
Kr2 Kr3 Ca3 80(2) 4 1_554
Kr2 Kr3 Ca3 129(8) 3 1_554
Kr2 Kr3 Ca3 129(8) 2 1_554
Kr2 Kr3 Ca3 80(2) . 1_554
Ca2 Kr3 Ca3 94(3) . 1_554
Kr1 Kr3 Ca3 29(2) 1_554 1_554
Kr1 Kr3 Ca3 112(4) 2_545 1_554
Kr1 Kr3 Ca3 112(4) 3_455 1_554
OW1 Kr3 Ca3 60.4(5) 3 1_554
OW1 Kr3 Ca3 60.4(5) 2 1_554
OW1 Kr3 Ca3 178(10) . 1_554
Kr5 Kr3 Ca3 113(3) 3_455 1_554
Kr5 Kr3 Ca3 25.1(13) 1_554 1_554
Kr5 Kr3 Ca3 113(3) 2_545 1_554
O4 Kr3 Ca3 130(5) . 1_554
O4 Kr3 Ca3 77.0(19) 3 1_554
O4 Kr3 Ca3 77.0(19) 2 1_554
Na1 Kr3 Ca3 94(3) . 1_554
Kr4 Kr3 Ca3 66(2) 4 2_545
Kr4 Kr3 Ca3 66(2) 2 2_545
Kr4 Kr3 Ca3 130(10) . 2_545
Kr2 Kr3 Ca3 129(8) 6 2_545
Kr2 Kr3 Ca3 80(2) 5 2_545
Kr2 Kr3 Ca3 51.8(17) 4 2_545
Kr2 Kr3 Ca3 51.8(17) 3 2_545
Kr2 Kr3 Ca3 80(2) 2 2_545
Kr2 Kr3 Ca3 129(8) . 2_545
Ca2 Kr3 Ca3 94(3) . 2_545
Kr1 Kr3 Ca3 112(4) 1_554 2_545
Kr1 Kr3 Ca3 29(2) 2_545 2_545
Kr1 Kr3 Ca3 112(4) 3_455 2_545
OW1 Kr3 Ca3 60.4(5) 3 2_545
OW1 Kr3 Ca3 178(10) 2 2_545
OW1 Kr3 Ca3 60.4(5) . 2_545
Kr5 Kr3 Ca3 113(3) 3_455 2_545
Kr5 Kr3 Ca3 113(3) 1_554 2_545
Kr5 Kr3 Ca3 25.1(13) 2_545 2_545
O4 Kr3 Ca3 77.0(19) . 2_545
O4 Kr3 Ca3 77.0(19) 3 2_545
O4 Kr3 Ca3 130(5) 2 2_545
Na1 Kr3 Ca3 94(3) . 2_545
Ca3 Kr3 Ca3 119.4(9) 1_554 2_545
Kr4 Kr3 Ca3 130(10) 4 3_455
Kr4 Kr3 Ca3 66(2) 2 3_455
Kr4 Kr3 Ca3 66(2) . 3_455
Kr2 Kr3 Ca3 80(2) 6 3_455
Kr2 Kr3 Ca3 129(8) 5 3_455
Kr2 Kr3 Ca3 129(8) 4 3_455
Kr2 Kr3 Ca3 80(2) 3 3_455
Kr2 Kr3 Ca3 51.8(17) 2 3_455
Kr2 Kr3 Ca3 51.8(17) . 3_455
Ca2 Kr3 Ca3 94(3) . 3_455
Kr1 Kr3 Ca3 112(4) 1_554 3_455
Kr1 Kr3 Ca3 112(4) 2_545 3_455
Kr1 Kr3 Ca3 29(2) 3_455 3_455
OW1 Kr3 Ca3 178(10) 3 3_455
OW1 Kr3 Ca3 60.4(5) 2 3_455
OW1 Kr3 Ca3 60.4(5) . 3_455
Kr5 Kr3 Ca3 25.1(13) 3_455 3_455
Kr5 Kr3 Ca3 113(3) 1_554 3_455
Kr5 Kr3 Ca3 113(3) 2_545 3_455
O4 Kr3 Ca3 77.0(19) . 3_455
O4 Kr3 Ca3 130(5) 3 3_455
O4 Kr3 Ca3 77.0(19) 2 3_455
Na1 Kr3 Ca3 94(3) . 3_455
Ca3 Kr3 Ca3 119.4(9) 1_554 3_455
Ca3 Kr3 Ca3 119.4(9) 2_545 3_455
Kr4 Kr3 O3 174(10) 4 3_455
Kr4 Kr3 O3 100(8) 2 3_455
Kr4 Kr3 O3 100(8) . 3_455
Kr2 Kr3 O3 110(2) 6 3_455
Kr2 Kr3 O3 164.0(19) 5 3_455
Kr2 Kr3 O3 164.0(19) 4 3_455
Kr2 Kr3 O3 110(2) 3 3_455
Kr2 Kr3 O3 89(3) 2 3_455
Kr2 Kr3 O3 89(3) . 3_455
Ca2 Kr3 O3 51(2) . 3_455
Kr1 Kr3 O3 132.2(17) 1_554 3_455
Kr1 Kr3 O3 132.2(17) 2_545 3_455
Kr1 Kr3 O3 73(3) 3_455 3_455
OW1 Kr3 O3 138(9) 3 3_455
OW1 Kr3 O3 65(4) 2 3_455
OW1 Kr3 O3 65(4) . 3_455
Kr5 Kr3 O3 68.6(16) 3_455 3_455
Kr5 Kr3 O3 130.4(14) 1_554 3_455
Kr5 Kr3 O3 130.4(14) 2_545 3_455
O4 Kr3 O3 42.4(18) . 3_455
O4 Kr3 O3 86(4) 3 3_455
O4 Kr3 O3 42.4(18) 2 3_455
Na1 Kr3 O3 51(2) . 3_455
Ca3 Kr3 O3 116(3) 1_554 3_455
Ca3 Kr3 O3 116(3) 2_545 3_455
Ca3 Kr3 O3 43.5(8) 3_455 3_455
Kr4 Kr3 O3 100(8) 4 1_554
Kr4 Kr3 O3 174(10) 2 1_554
Kr4 Kr3 O3 100(8) . 1_554
Kr2 Kr3 O3 89(3) 6 1_554
Kr2 Kr3 O3 89(3) 5 1_554
Kr2 Kr3 O3 110(2) 4 1_554
Kr2 Kr3 O3 164.0(19) 3 1_554
Kr2 Kr3 O3 164.0(19) 2 1_554
Kr2 Kr3 O3 110(2) . 1_554
Ca2 Kr3 O3 51(2) . 1_554
Kr1 Kr3 O3 73(3) 1_554 1_554
Kr1 Kr3 O3 132.2(17) 2_545 1_554
Kr1 Kr3 O3 132.2(17) 3_455 1_554
OW1 Kr3 O3 65(4) 3 1_554
OW1 Kr3 O3 65(4) 2 1_554
OW1 Kr3 O3 138(9) . 1_554
Kr5 Kr3 O3 130.4(14) 3_455 1_554
Kr5 Kr3 O3 68.6(16) 1_554 1_554
Kr5 Kr3 O3 130.4(14) 2_545 1_554
O4 Kr3 O3 86(4) . 1_554
O4 Kr3 O3 42.4(18) 3 1_554
O4 Kr3 O3 42.4(18) 2 1_554
Na1 Kr3 O3 51(2) . 1_554
Ca3 Kr3 O3 43.5(8) 1_554 1_554
Ca3 Kr3 O3 116(3) 2_545 1_554
Ca3 Kr3 O3 116(3) 3_455 1_554
O3 Kr3 O3 85(4) 3_455 1_554
Kr4 Kr3 O3 100(8) 4 2_545
Kr4 Kr3 O3 100(8) 2 2_545
Kr4 Kr3 O3 174(10) . 2_545
Kr2 Kr3 O3 164.0(19) 6 2_545
Kr2 Kr3 O3 110(2) 5 2_545
Kr2 Kr3 O3 89(3) 4 2_545
Kr2 Kr3 O3 89(3) 3 2_545
Kr2 Kr3 O3 110(2) 2 2_545
Kr2 Kr3 O3 164.0(19) . 2_545
Ca2 Kr3 O3 51(2) . 2_545
Kr1 Kr3 O3 132.2(17) 1_554 2_545
Kr1 Kr3 O3 73(3) 2_545 2_545
Kr1 Kr3 O3 132.2(17) 3_455 2_545
OW1 Kr3 O3 65(4) 3 2_545
OW1 Kr3 O3 138(9) 2 2_545
OW1 Kr3 O3 65(4) . 2_545
Kr5 Kr3 O3 130.4(14) 3_455 2_545
Kr5 Kr3 O3 130.4(14) 1_554 2_545
Kr5 Kr3 O3 68.6(16) 2_545 2_545
O4 Kr3 O3 42.4(18) . 2_545
O4 Kr3 O3 42.4(18) 3 2_545
O4 Kr3 O3 86(4) 2 2_545
Na1 Kr3 O3 51(2) . 2_545
Ca3 Kr3 O3 116(3) 1_554 2_545
Ca3 Kr3 O3 43.5(8) 2_545 2_545
Ca3 Kr3 O3 116(3) 3_455 2_545
O3 Kr3 O3 85(4) 3_455 2_545
O3 Kr3 O3 85(4) 1_554 2_545
Kr4 Kr3 Si1 91(10) 4 4_554
Kr4 Kr3 Si1 157.7(7) 2 4_554
Kr4 Kr3 Si1 118(6) . 4_554
Kr2 Kr3 Si1 105(3) 6 4_554
Kr2 Kr3 Si1 84(4) 5 4_554
Kr2 Kr3 Si1 95(3) 4 4_554
Kr2 Kr3 Si1 142.7(17) 3 4_554
Kr2 Kr3 Si1 173(2) 2 4_554
Kr2 Kr3 Si1 130.1(18) . 4_554
Ca2 Kr3 Si1 49(2) . 4_554
Kr1 Kr3 Si1 80(3) 1_554 4_554
Kr1 Kr3 Si1 111(2) 2_545 4_554
Kr1 Kr3 Si1 155(3) 3_455 4_554
OW1 Kr3 Si1 47(4) 3 4_554
OW1 Kr3 Si1 88(4) 2 4_554
OW1 Kr3 Si1 128(7) . 4_554
Kr5 Kr3 Si1 153(3) 3_455 4_554
Kr5 Kr3 Si1 76.1(17) 1_554 4_554
Kr5 Kr3 Si1 108.8(15) 2_545 4_554
O4 Kr3 Si1 81(4) . 4_554
O4 Kr3 Si1 23.7(8) 3 4_554
O4 Kr3 Si1 58(2) 2 4_554
Na1 Kr3 Si1 49(2) . 4_554
Ca3 Kr3 Si1 53.4(12) 1_554 4_554
Ca3 Kr3 Si1 93(2) 2_545 4_554
Ca3 Kr3 Si1 135(4) 3_455 4_554
O3 Kr3 Si1 95(4) 3_455 4_554
O3 Kr3 Si1 23.1(8) 1_554 4_554
O3 Kr3 Si1 65(3) 2_545 4_554
Kr4 Kr3 Al1 91(10) 4 4_554
Kr4 Kr3 Al1 157.7(7) 2 4_554
Kr4 Kr3 Al1 118(6) . 4_554
Kr2 Kr3 Al1 105(3) 6 4_554
Kr2 Kr3 Al1 84(4) 5 4_554
Kr2 Kr3 Al1 95(3) 4 4_554
Kr2 Kr3 Al1 142.7(17) 3 4_554
Kr2 Kr3 Al1 173(2) 2 4_554
Kr2 Kr3 Al1 130.1(18) . 4_554
Ca2 Kr3 Al1 49(2) . 4_554
Kr1 Kr3 Al1 80(3) 1_554 4_554
Kr1 Kr3 Al1 111(2) 2_545 4_554
Kr1 Kr3 Al1 155(3) 3_455 4_554
OW1 Kr3 Al1 47(4) 3 4_554
OW1 Kr3 Al1 88(4) 2 4_554
OW1 Kr3 Al1 128(7) . 4_554
Kr5 Kr3 Al1 153(3) 3_455 4_554
Kr5 Kr3 Al1 76.1(17) 1_554 4_554
Kr5 Kr3 Al1 108.8(15) 2_545 4_554
O4 Kr3 Al1 81(4) . 4_554
O4 Kr3 Al1 23.7(8) 3 4_554
O4 Kr3 Al1 58(2) 2 4_554
Na1 Kr3 Al1 49(2) . 4_554
Ca3 Kr3 Al1 53.4(12) 1_554 4_554
Ca3 Kr3 Al1 93(2) 2_545 4_554
Ca3 Kr3 Al1 135(4) 3_455 4_554
O3 Kr3 Al1 95(4) 3_455 4_554
O3 Kr3 Al1 23.1(8) 1_554 4_554
O3 Kr3 Al1 65(3) 2_545 4_554
Si1 Kr3 Al1 0.000(13) 4_554 4_554
Kr4 Kr3 Si1 157.7(7) 4 6_455
Kr4 Kr3 Si1 118(6) 2 6_455
Kr4 Kr3 Si1 91(10) . 6_455
Kr2 Kr3 Si1 95(3) 6 6_455
Kr2 Kr3 Si1 142.7(17) 5 6_455
Kr2 Kr3 Si1 173(2) 4 6_455
Kr2 Kr3 Si1 130.1(18) 3 6_455
Kr2 Kr3 Si1 105(3) 2 6_455
Kr2 Kr3 Si1 84(4) . 6_455
Ca2 Kr3 Si1 49(2) . 6_455
Kr1 Kr3 Si1 111(2) 1_554 6_455
Kr1 Kr3 Si1 155(3) 2_545 6_455
Kr1 Kr3 Si1 80(3) 3_455 6_455
OW1 Kr3 Si1 128(7) 3 6_455
OW1 Kr3 Si1 47(4) 2 6_455
OW1 Kr3 Si1 88(4) . 6_455
Kr5 Kr3 Si1 76.1(17) 3_455 6_455
Kr5 Kr3 Si1 108.8(15) 1_554 6_455
Kr5 Kr3 Si1 153(3) 2_545 6_455
O4 Kr3 Si1 58(2) . 6_455
O4 Kr3 Si1 81(4) 3 6_455
O4 Kr3 Si1 23.7(8) 2 6_455
Na1 Kr3 Si1 49(2) . 6_455
Ca3 Kr3 Si1 93(2) 1_554 6_455
Ca3 Kr3 Si1 135(4) 2_545 6_455
Ca3 Kr3 Si1 53.4(12) 3_455 6_455
O3 Kr3 Si1 23.1(8) 3_455 6_455
O3 Kr3 Si1 65(3) 1_554 6_455
O3 Kr3 Si1 95(4) 2_545 6_455
Si1 Kr3 Si1 81(3) 4_554 6_455
Al1 Kr3 Si1 81(3) 4_554 6_455
Kr4 Kr3 Al1 157.7(7) 4 6_455
Kr4 Kr3 Al1 118(6) 2 6_455
Kr4 Kr3 Al1 91(10) . 6_455
Kr2 Kr3 Al1 95(3) 6 6_455
Kr2 Kr3 Al1 142.7(17) 5 6_455
Kr2 Kr3 Al1 173(2) 4 6_455
Kr2 Kr3 Al1 130.1(18) 3 6_455
Kr2 Kr3 Al1 105(3) 2 6_455
Kr2 Kr3 Al1 84(4) . 6_455
Ca2 Kr3 Al1 49(2) . 6_455
Kr1 Kr3 Al1 111(2) 1_554 6_455
Kr1 Kr3 Al1 155(3) 2_545 6_455
Kr1 Kr3 Al1 80(3) 3_455 6_455
OW1 Kr3 Al1 128(7) 3 6_455
OW1 Kr3 Al1 47(4) 2 6_455
OW1 Kr3 Al1 88(4) . 6_455
Kr5 Kr3 Al1 76.1(17) 3_455 6_455
Kr5 Kr3 Al1 108.8(15) 1_554 6_455
Kr5 Kr3 Al1 153(3) 2_545 6_455
O4 Kr3 Al1 58(2) . 6_455
O4 Kr3 Al1 81(4) 3 6_455
O4 Kr3 Al1 23.7(8) 2 6_455
Na1 Kr3 Al1 49(2) . 6_455
Ca3 Kr3 Al1 93(2) 1_554 6_455
Ca3 Kr3 Al1 135(4) 2_545 6_455
Ca3 Kr3 Al1 53.4(12) 3_455 6_455
O3 Kr3 Al1 23.1(8) 3_455 6_455
O3 Kr3 Al1 65(3) 1_554 6_455
O3 Kr3 Al1 95(4) 2_545 6_455
Si1 Kr3 Al1 81(3) 4_554 6_455
Al1 Kr3 Al1 81(3) 4_554 6_455
Si1 Kr3 Al1 0.000(5) 6_455 6_455
Kr4 Kr3 Si1 91(10) 4 5_545
Kr4 Kr3 Si1 118(6) 2 5_545
Kr4 Kr3 Si1 157.7(7) . 5_545
Kr2 Kr3 Si1 142.7(17) 6 5_545
Kr2 Kr3 Si1 95(3) 5 5_545
Kr2 Kr3 Si1 84(4) 4 5_545
Kr2 Kr3 Si1 105(3) 3 5_545
Kr2 Kr3 Si1 130.1(18) 2 5_545
Kr2 Kr3 Si1 173(2) . 5_545
Ca2 Kr3 Si1 49(2) . 5_545
Kr1 Kr3 Si1 111(2) 1_554 5_545
Kr1 Kr3 Si1 80(3) 2_545 5_545
Kr1 Kr3 Si1 155(3) 3_455 5_545
OW1 Kr3 Si1 47(4) 3 5_545
OW1 Kr3 Si1 128(7) 2 5_545
OW1 Kr3 Si1 88(4) . 5_545
Kr5 Kr3 Si1 153(3) 3_455 5_545
Kr5 Kr3 Si1 108.8(15) 1_554 5_545
Kr5 Kr3 Si1 76.1(17) 2_545 5_545
O4 Kr3 Si1 58(2) . 5_545
O4 Kr3 Si1 23.7(8) 3 5_545
O4 Kr3 Si1 81(4) 2 5_545
Na1 Kr3 Si1 49(2) . 5_545
Ca3 Kr3 Si1 93(2) 1_554 5_545
Ca3 Kr3 Si1 53.4(12) 2_545 5_545
Ca3 Kr3 Si1 135(4) 3_455 5_545
O3 Kr3 Si1 95(4) 3_455 5_545
O3 Kr3 Si1 65(3) 1_554 5_545
O3 Kr3 Si1 23.1(8) 2_545 5_545
Si1 Kr3 Si1 43.9(15) 4_554 5_545
Al1 Kr3 Si1 43.9(15) 4_554 5_545
Si1 Kr3 Si1 98(4) 6_455 5_545
Al1 Kr3 Si1 98(4) 6_455 5_545
Kr4 Kr3 Si1 118(6) 4 1_554
Kr4 Kr3 Si1 157.7(7) 2 1_554
Kr4 Kr3 Si1 91(10) . 1_554
Kr2 Kr3 Si1 84(4) 6 1_554
Kr2 Kr3 Si1 105(3) 5 1_554
Kr2 Kr3 Si1 130.1(18) 4 1_554
Kr2 Kr3 Si1 173(2) 3 1_554
Kr2 Kr3 Si1 142.7(17) 2 1_554
Kr2 Kr3 Si1 95(3) . 1_554
Ca2 Kr3 Si1 49(2) . 1_554
Kr1 Kr3 Si1 80(3) 1_554 1_554
Kr1 Kr3 Si1 155(3) 2_545 1_554
Kr1 Kr3 Si1 111(2) 3_455 1_554
OW1 Kr3 Si1 88(4) 3 1_554
OW1 Kr3 Si1 47(4) 2 1_554
OW1 Kr3 Si1 128(7) . 1_554
Kr5 Kr3 Si1 108.8(15) 3_455 1_554
Kr5 Kr3 Si1 76.1(17) 1_554 1_554
Kr5 Kr3 Si1 153(3) 2_545 1_554
O4 Kr3 Si1 81(4) . 1_554
O4 Kr3 Si1 58(2) 3 1_554
O4 Kr3 Si1 23.7(8) 2 1_554
Na1 Kr3 Si1 49(2) . 1_554
Ca3 Kr3 Si1 53.4(12) 1_554 1_554
Ca3 Kr3 Si1 135(4) 2_545 1_554
Ca3 Kr3 Si1 93(2) 3_455 1_554
O3 Kr3 Si1 65(3) 3_455 1_554
O3 Kr3 Si1 23.1(8) 1_554 1_554
O3 Kr3 Si1 95(4) 2_545 1_554
Si1 Kr3 Si1 44.5(15) 4_554 1_554
Al1 Kr3 Si1 44.5(15) 4_554 1_554
Si1 Kr3 Si1 43.9(15) 6_455 1_554
Al1 Kr3 Si1 43.9(15) 6_455 1_554
Si1 Kr3 Si1 81(3) 5_545 1_554
Kr4 Kr3 Si1 157.7(7) 4 3_455
Kr4 Kr3 Si1 91(10) 2 3_455
Kr4 Kr3 Si1 118(6) . 3_455
Kr2 Kr3 Si1 130.1(18) 6 3_455
Kr2 Kr3 Si1 173(2) 5 3_455
Kr2 Kr3 Si1 142.7(17) 4 3_455
Kr2 Kr3 Si1 95(3) 3 3_455
Kr2 Kr3 Si1 84(4) 2 3_455
Kr2 Kr3 Si1 105(3) . 3_455
Ca2 Kr3 Si1 49(2) . 3_455
Kr1 Kr3 Si1 155(3) 1_554 3_455
Kr1 Kr3 Si1 111(2) 2_545 3_455
Kr1 Kr3 Si1 80(3) 3_455 3_455
OW1 Kr3 Si1 128(7) 3 3_455
OW1 Kr3 Si1 88(4) 2 3_455
OW1 Kr3 Si1 47(4) . 3_455
Kr5 Kr3 Si1 76.1(17) 3_455 3_455
Kr5 Kr3 Si1 153(3) 1_554 3_455
Kr5 Kr3 Si1 108.8(15) 2_545 3_455
O4 Kr3 Si1 23.7(8) . 3_455
O4 Kr3 Si1 81(4) 3 3_455
O4 Kr3 Si1 58(2) 2 3_455
Na1 Kr3 Si1 49(2) . 3_455
Ca3 Kr3 Si1 135(4) 1_554 3_455
Ca3 Kr3 Si1 93(2) 2_545 3_455
Ca3 Kr3 Si1 53.4(12) 3_455 3_455
O3 Kr3 Si1 23.1(8) 3_455 3_455
O3 Kr3 Si1 95(4) 1_554 3_455
O3 Kr3 Si1 65(3) 2_545 3_455
Si1 Kr3 Si1 98(4) 4_554 3_455
Al1 Kr3 Si1 98(4) 4_554 3_455
Si1 Kr3 Si1 44.5(15) 6_455 3_455
Al1 Kr3 Si1 44.5(15) 6_455 3_455
Si1 Kr3 Si1 81(3) 5_545 3_455
Si1 Kr3 Si1 81(3) 1_554 3_455
Kr4 Kr3 Al1 118(6) 4 1_554
Kr4 Kr3 Al1 157.7(7) 2 1_554
Kr4 Kr3 Al1 91(10) . 1_554
Kr2 Kr3 Al1 84(4) 6 1_554
Kr2 Kr3 Al1 105(3) 5 1_554
Kr2 Kr3 Al1 130.1(18) 4 1_554
Kr2 Kr3 Al1 173(2) 3 1_554
Kr2 Kr3 Al1 142.7(17) 2 1_554
Kr2 Kr3 Al1 95(3) . 1_554
Ca2 Kr3 Al1 49(2) . 1_554
Kr1 Kr3 Al1 80(3) 1_554 1_554
Kr1 Kr3 Al1 155(3) 2_545 1_554
Kr1 Kr3 Al1 111(2) 3_455 1_554
OW1 Kr3 Al1 88(4) 3 1_554
OW1 Kr3 Al1 47(4) 2 1_554
OW1 Kr3 Al1 128(7) . 1_554
Kr5 Kr3 Al1 108.8(15) 3_455 1_554
Kr5 Kr3 Al1 76.1(17) 1_554 1_554
Kr5 Kr3 Al1 153(3) 2_545 1_554
O4 Kr3 Al1 81(4) . 1_554
O4 Kr3 Al1 58(2) 3 1_554
O4 Kr3 Al1 23.7(8) 2 1_554
Na1 Kr3 Al1 49(2) . 1_554
Ca3 Kr3 Al1 53.4(12) 1_554 1_554
Ca3 Kr3 Al1 135(4) 2_545 1_554
Ca3 Kr3 Al1 93(2) 3_455 1_554
O3 Kr3 Al1 65(3) 3_455 1_554
O3 Kr3 Al1 23.1(8) 1_554 1_554
O3 Kr3 Al1 95(4) 2_545 1_554
Si1 Kr3 Al1 44.5(15) 4_554 1_554
Al1 Kr3 Al1 44.5(15) 4_554 1_554
Si1 Kr3 Al1 43.9(15) 6_455 1_554
Al1 Kr3 Al1 43.9(15) 6_455 1_554
Si1 Kr3 Al1 81(3) 5_545 1_554
Si1 Kr3 Al1 0.000(15) 1_554 1_554
Si1 Kr3 Al1 81(3) 3_455 1_554
Kr4 Kr3 Al1 91(10) 4 5_545
Kr4 Kr3 Al1 118(6) 2 5_545
Kr4 Kr3 Al1 157.7(7) . 5_545
Kr2 Kr3 Al1 142.7(17) 6 5_545
Kr2 Kr3 Al1 95(3) 5 5_545
Kr2 Kr3 Al1 84(4) 4 5_545
Kr2 Kr3 Al1 105(3) 3 5_545
Kr2 Kr3 Al1 130.1(18) 2 5_545
Kr2 Kr3 Al1 173(2) . 5_545
Ca2 Kr3 Al1 49(2) . 5_545
Kr1 Kr3 Al1 111(2) 1_554 5_545
Kr1 Kr3 Al1 80(3) 2_545 5_545
Kr1 Kr3 Al1 155(3) 3_455 5_545
OW1 Kr3 Al1 47(4) 3 5_545
OW1 Kr3 Al1 128(7) 2 5_545
OW1 Kr3 Al1 88(4) . 5_545
Kr5 Kr3 Al1 153(3) 3_455 5_545
Kr5 Kr3 Al1 108.8(15) 1_554 5_545
Kr5 Kr3 Al1 76.1(17) 2_545 5_545
O4 Kr3 Al1 58(2) . 5_545
O4 Kr3 Al1 23.7(8) 3 5_545
O4 Kr3 Al1 81(4) 2 5_545
Na1 Kr3 Al1 49(2) . 5_545
Ca3 Kr3 Al1 93(2) 1_554 5_545
Ca3 Kr3 Al1 53.4(12) 2_545 5_545
Ca3 Kr3 Al1 135(4) 3_455 5_545
O3 Kr3 Al1 95(4) 3_455 5_545
O3 Kr3 Al1 65(3) 1_554 5_545
O3 Kr3 Al1 23.1(8) 2_545 5_545
Si1 Kr3 Al1 43.9(15) 4_554 5_545
Al1 Kr3 Al1 43.9(15) 4_554 5_545
Si1 Kr3 Al1 98(4) 6_455 5_545
Al1 Kr3 Al1 98(4) 6_455 5_545
Si1 Kr3 Al1 0.000(16) 5_545 5_545
Si1 Kr3 Al1 81(3) 1_554 5_545
Si1 Kr3 Al1 81(3) 3_455 5_545
Al1 Kr3 Al1 81(3) 1_554 5_545
Kr4 Kr3 Al1 157.7(7) 4 3_455
Kr4 Kr3 Al1 91(10) 2 3_455
Kr4 Kr3 Al1 118(6) . 3_455
Kr2 Kr3 Al1 130.1(18) 6 3_455
Kr2 Kr3 Al1 173(2) 5 3_455
Kr2 Kr3 Al1 142.7(17) 4 3_455
Kr2 Kr3 Al1 95(3) 3 3_455
Kr2 Kr3 Al1 84(4) 2 3_455
Kr2 Kr3 Al1 105(3) . 3_455
Ca2 Kr3 Al1 49(2) . 3_455
Kr1 Kr3 Al1 155(3) 1_554 3_455
Kr1 Kr3 Al1 111(2) 2_545 3_455
Kr1 Kr3 Al1 80(3) 3_455 3_455
OW1 Kr3 Al1 128(7) 3 3_455
OW1 Kr3 Al1 88(4) 2 3_455
OW1 Kr3 Al1 47(4) . 3_455
Kr5 Kr3 Al1 76.1(17) 3_455 3_455
Kr5 Kr3 Al1 153(3) 1_554 3_455
Kr5 Kr3 Al1 108.8(15) 2_545 3_455
O4 Kr3 Al1 23.7(8) . 3_455
O4 Kr3 Al1 81(4) 3 3_455
O4 Kr3 Al1 58(2) 2 3_455
Na1 Kr3 Al1 49(2) . 3_455
Ca3 Kr3 Al1 135(4) 1_554 3_455
Ca3 Kr3 Al1 93(2) 2_545 3_455
Ca3 Kr3 Al1 53.4(12) 3_455 3_455
O3 Kr3 Al1 23.1(8) 3_455 3_455
O3 Kr3 Al1 95(4) 1_554 3_455
O3 Kr3 Al1 65(3) 2_545 3_455
Si1 Kr3 Al1 98(4) 4_554 3_455
Al1 Kr3 Al1 98(4) 4_554 3_455
Si1 Kr3 Al1 44.5(15) 6_455 3_455
Al1 Kr3 Al1 44.5(15) 6_455 3_455
Si1 Kr3 Al1 81(3) 5_545 3_455
Si1 Kr3 Al1 81(3) 1_554 3_455
Si1 Kr3 Al1 0.000(11) 3_455 3_455
Al1 Kr3 Al1 81(3) 1_554 3_455
Al1 Kr3 Al1 81(3) 5_545 3_455
Kr3 Kr4 Kr4 52(10) . 4
Kr3 Kr4 Kr4 52(10) . 2
Kr4 Kr4 Kr4 60.000(12) 4 2
Kr3 Kr4 Kr2 154(4) . 6
Kr4 Kr4 Kr2 110(4) 4 6
Kr4 Kr4 Kr2 141(3) 2 6
Kr3 Kr4 Kr2 154(4) . .
Kr4 Kr4 Kr2 141(3) 4 .
Kr4 Kr4 Kr2 110(4) 2 .
Kr2 Kr4 Kr2 51(8) 6 .
Kr3 Kr4 Kr2 88(10) . 5
Kr4 Kr4 Kr2 38(5) 4 5
Kr4 Kr4 Kr2 90(3) 2 5
Kr2 Kr4 Kr2 72(4) 6 5
Kr2 Kr4 Kr2 112(8) . 5
Kr3 Kr4 Kr2 88(10) . 2
Kr4 Kr4 Kr2 90(3) 4 2
Kr4 Kr4 Kr2 38(5) 2 2
Kr2 Kr4 Kr2 112(8) 6 2
Kr2 Kr4 Kr2 72(4) . 2
Kr2 Kr4 Kr2 104(4) 5 2
Kr3 Kr4 Kr1 116(6) . 1_554
Kr4 Kr4 Kr1 76(4) 4 1_554
Kr4 Kr4 Kr1 130(2) 2 1_554
Kr2 Kr4 Kr1 39(3) 6 1_554
Kr2 Kr4 Kr1 90(8) . 1_554
Kr2 Kr4 Kr1 40.4(16) 5 1_554
Kr2 Kr4 Kr1 130(5) 2 1_554
Kr3 Kr4 Kr1 116(6) . 3_455
Kr4 Kr4 Kr1 130(2) 4 3_455
Kr4 Kr4 Kr1 76(4) 2 3_455
Kr2 Kr4 Kr1 90(8) 6 3_455
Kr2 Kr4 Kr1 39(3) . 3_455
Kr2 Kr4 Kr1 130(5) 5 3_455
Kr2 Kr4 Kr1 40.4(16) 2 3_455
Kr1 Kr4 Kr1 126(9) 1_554 3_455
Kr3 Kr4 Kr2 71(10) . 4
Kr4 Kr4 Kr2 21(4) 4 4
Kr4 Kr4 Kr2 61(3) 2 4
Kr2 Kr4 Kr2 97(4) 6 4
Kr2 Kr4 Kr2 120(7) . 4
Kr2 Kr4 Kr2 29(3) 5 4
Kr2 Kr4 Kr2 80(3) 2 4
Kr1 Kr4 Kr2 69.6(18) 1_554 4
Kr1 Kr4 Kr2 116(3) 3_455 4
Kr3 Kr4 Kr2 71(10) . 3
Kr4 Kr4 Kr2 61(3) 4 3
Kr4 Kr4 Kr2 21(4) 2 3
Kr2 Kr4 Kr2 120(7) 6 3
Kr2 Kr4 Kr2 97(4) . 3
Kr2 Kr4 Kr2 80(3) 5 3
Kr2 Kr4 Kr2 29(3) 2 3
Kr1 Kr4 Kr2 116(3) 1_554 3
Kr1 Kr4 Kr2 69.6(18) 3_455 3
Kr2 Kr4 Kr2 52(3) 4 3
Kr3 Kr4 OW1 115(10) . 2
Kr4 Kr4 OW1 144(2) 4 2
Kr4 Kr4 OW1 144(2) 2 2
Kr2 Kr4 OW1 67(5) 6 2
Kr2 Kr4 OW1 67(5) . 2
Kr2 Kr4 OW1 125(4) 5 2
Kr2 Kr4 OW1 125(4) 2 2
Kr1 Kr4 OW1 86(4) 1_554 2
Kr1 Kr4 OW1 86(4) 3_455 2
Kr2 Kr4 OW1 154(2) 4 2
Kr2 Kr4 OW1 154(2) 3 2
Kr3 Kr4 Kr1 62(10) . 2_545
Kr4 Kr4 Kr1 33.9(14) 4 2_545
Kr4 Kr4 Kr1 33.9(14) 2 2_545
Kr2 Kr4 Kr1 116(4) 6 2_545
Kr2 Kr4 Kr1 116(4) . 2_545
Kr2 Kr4 Kr1 56(2) 5 2_545
Kr2 Kr4 Kr1 56(2) 2 2_545
Kr1 Kr4 Kr1 96.0(17) 1_554 2_545
Kr1 Kr4 Kr1 96.0(17) 3_455 2_545
Kr2 Kr4 Kr1 27.0(18) 4 2_545
Kr2 Kr4 Kr1 27.0(18) 3 2_545
OW1 Kr4 Kr1 177(8) 2 2_545
Kr3 Kr4 OW1 52(7) . 3
Kr4 Kr4 OW1 24.1(12) 4 3
Kr4 Kr4 OW1 80.2(17) 2 3
Kr2 Kr4 OW1 104(3) 6 3
Kr2 Kr4 OW1 151(6) . 3
Kr2 Kr4 OW1 39(3) 5 3
Kr2 Kr4 OW1 113(4) 2 3
Kr1 Kr4 OW1 65(2) 1_554 3
Kr1 Kr4 OW1 154(4) 3_455 3
Kr2 Kr4 OW1 41(2) 4 3
Kr2 Kr4 OW1 84(4) 3 3
OW1 Kr4 OW1 120(3) 2 3
Kr1 Kr4 OW1 58(2) 2_545 3
Kr3 Kr4 OW1 52(7) . .
Kr4 Kr4 OW1 80.2(17) 4 .
Kr4 Kr4 OW1 24.1(12) 2 .
Kr2 Kr4 OW1 151(6) 6 .
Kr2 Kr4 OW1 104(3) . .
Kr2 Kr4 OW1 113(4) 5 .
Kr2 Kr4 OW1 39(3) 2 .
Kr1 Kr4 OW1 154(4) 1_554 .
Kr1 Kr4 OW1 65(2) 3_455 .
Kr2 Kr4 OW1 84(4) 4 .
Kr2 Kr4 OW1 41(2) 3 .
OW1 Kr4 OW1 120(3) 2 .
Kr1 Kr4 OW1 58(2) 2_545 .
OW1 Kr4 OW1 96(4) 3 .
Kr3 Kr4 Ca2 33(10) . .
Kr4 Kr4 Ca2 80.2(16) 4 .
Kr4 Kr4 Ca2 80.2(16) 2 .
Kr2 Kr4 Ca2 138(4) 6 .
Kr2 Kr4 Ca2 138(4) . .
Kr2 Kr4 Ca2 108(5) 5 .
Kr2 Kr4 Ca2 108(5) 2 .
Kr1 Kr4 Ca2 115(3) 1_554 .
Kr1 Kr4 Ca2 115(4) 3_455 .
Kr2 Kr4 Ca2 101(6) 4 .
Kr2 Kr4 Ca2 101(6) 3 .
OW1 Kr4 Ca2 81(4) 2 .
Kr1 Kr4 Ca2 95(5) 2_545 .
OW1 Kr4 Ca2 69(4) 3 .
OW1 Kr4 Ca2 69(4) . .
Kr3 Kr4 Kr5 121(3) . 3_455
Kr4 Kr4 Kr5 135.6(14) 4 3_455
Kr4 Kr4 Kr5 81.8(19) 2 3_455
Kr2 Kr4 Kr5 85(6) 6 3_455
Kr2 Kr4 Kr5 34(3) . 3_455
Kr2 Kr4 Kr5 132(5) 5 3_455
Kr2 Kr4 Kr5 47(2) 2 3_455
Kr1 Kr4 Kr5 122(7) 1_554 3_455
Kr1 Kr4 Kr5 6.4(17) 3_455 3_455
Kr2 Kr4 Kr5 121(3) 4 3_455
Kr2 Kr4 Kr5 76(2) 3 3_455
OW1 Kr4 Kr5 80(3) 2 3_455
Kr1 Kr4 Kr5 101.8(13) 2_545 3_455
OW1 Kr4 Kr5 160(2) 3 3_455
OW1 Kr4 Kr5 70.5(12) . 3_455
Ca2 Kr4 Kr5 117(2) . 3_455
Kr3 Kr4 Kr5 121(3) . 1_554
Kr4 Kr4 Kr5 81.8(19) 4 1_554
Kr4 Kr4 Kr5 135.6(14) 2 1_554
Kr2 Kr4 Kr5 34(3) 6 1_554
Kr2 Kr4 Kr5 85(6) . 1_554
Kr2 Kr4 Kr5 47(2) 5 1_554
Kr2 Kr4 Kr5 132(5) 2 1_554
Kr1 Kr4 Kr5 6.4(17) 1_554 1_554
Kr1 Kr4 Kr5 122(7) 3_455 1_554
Kr2 Kr4 Kr5 76(2) 4 1_554
Kr2 Kr4 Kr5 121(3) 3 1_554
OW1 Kr4 Kr5 80(3) 2 1_554
Kr1 Kr4 Kr5 101.8(13) 2_545 1_554
OW1 Kr4 Kr5 70.5(12) 3 1_554
OW1 Kr4 Kr5 160(2) . 1_554
Ca2 Kr4 Kr5 117(2) . 1_554
Kr5 Kr4 Kr5 118(5) 3_455 1_554
Kr3 Kr4 Kr5 64(10) . 2_545
Kr4 Kr4 Kr5 35.0(12) 4 2_545
Kr4 Kr4 Kr5 35.0(12) 2 2_545
Kr2 Kr4 Kr5 114(4) 6 2_545
Kr2 Kr4 Kr5 114(4) . 2_545
Kr2 Kr4 Kr5 56(2) 5 2_545
Kr2 Kr4 Kr5 56(2) 2 2_545
Kr1 Kr4 Kr5 94.9(18) 1_554 2_545
Kr1 Kr4 Kr5 94.9(18) 3_455 2_545
Kr2 Kr4 Kr5 26.6(18) 4 2_545
Kr2 Kr4 Kr5 26.6(18) 3 2_545
OW1 Kr4 Kr5 179(7) 2 2_545
Kr1 Kr4 Kr5 2.3(19) 2_545 2_545
OW1 Kr4 Kr5 59.1(19) 3 2_545
OW1 Kr4 Kr5 59.1(19) . 2_545
Ca2 Kr4 Kr5 98(4) . 2_545
Kr5 Kr4 Kr5 100.6(16) 3_455 2_545
Kr5 Kr4 Kr5 100.6(16) 1_554 2_545
Kr3 Kr4 Ca3 105(3) . 1_554
Kr4 Kr4 Ca3 83.8(13) 4 1_554
Kr4 Kr4 Ca3 143.7(14) 2 1_554
Kr2 Kr4 Ca3 51(3) 6 1_554
Kr2 Kr4 Ca3 99(6) . 1_554
Kr2 Kr4 Ca3 58.7(18) 5 1_554
Kr2 Kr4 Ca3 157(5) 2 1_554
Kr1 Kr4 Ca3 27.3(15) 1_554 1_554
Kr1 Kr4 Ca3 138(6) 3_455 1_554
Kr2 Kr4 Ca3 86.8(14) 4 1_554
Kr2 Kr4 Ca3 138.7(18) 3 1_554
OW1 Kr4 Ca3 66.8(12) 2 1_554
Kr1 Kr4 Ca3 113.5(8) 2_545 1_554
OW1 Kr4 Ca3 64.1(4) 3 1_554
OW1 Kr4 Ca3 157(5) . 1_554
Ca2 Kr4 Ca3 92.1(12) . 1_554
Kr5 Kr4 Ca3 132(4) 3_455 1_554
Kr5 Kr4 Ca3 25.9(15) 1_554 1_554
Kr5 Kr4 Ca3 113.3(7) 2_545 1_554
Kr3 Kr4 Ca3 105(3) . 3_455
Kr4 Kr4 Ca3 143.7(14) 4 3_455
Kr4 Kr4 Ca3 83.8(14) 2 3_455
Kr2 Kr4 Ca3 99(6) 6 3_455
Kr2 Kr4 Ca3 51(3) . 3_455
Kr2 Kr4 Ca3 157(5) 5 3_455
Kr2 Kr4 Ca3 58.7(18) 2 3_455
Kr1 Kr4 Ca3 138(6) 1_554 3_455
Kr1 Kr4 Ca3 27.3(15) 3_455 3_455
Kr2 Kr4 Ca3 138.7(18) 4 3_455
Kr2 Kr4 Ca3 86.8(14) 3 3_455
OW1 Kr4 Ca3 66.8(12) 2 3_455
Kr1 Kr4 Ca3 113.5(8) 2_545 3_455
OW1 Kr4 Ca3 157(5) 3 3_455
OW1 Kr4 Ca3 64.1(4) . 3_455
Ca2 Kr4 Ca3 92.1(12) . 3_455
Kr5 Kr4 Ca3 25.9(15) 3_455 3_455
Kr5 Kr4 Ca3 132(4) 1_554 3_455
Kr5 Kr4 Ca3 113.3(7) 2_545 3_455
Ca3 Kr4 Ca3 132(2) 1_554 3_455
Kr3 Kr4 O4 71(10) . 2
Kr4 Kr4 O4 112.3(15) 4 2
Kr4 Kr4 O4 112.3(15) 2 2
Kr2 Kr4 O4 106(3) 6 2
Kr2 Kr4 O4 106(3) . 2
Kr2 Kr4 O4 125(3) 5 2
Kr2 Kr4 O4 125(3) 2 2
Kr1 Kr4 O4 104.8(18) 1_554 2
Kr1 Kr4 O4 104.8(18) 3_455 2
Kr2 Kr4 O4 133(5) 4 2
Kr2 Kr4 O4 133(5) 3 2
OW1 Kr4 O4 44(3) 2 2
Kr1 Kr4 O4 133(5) 2_545 2
OW1 Kr4 O4 93(3) 3 2
OW1 Kr4 O4 93(3) . 2
Ca2 Kr4 O4 37.3(6) . 2
Kr5 Kr4 O4 102.2(16) 3_455 2
Kr5 Kr4 O4 102.2(16) 1_554 2
Kr5 Kr4 O4 135(4) 2_545 2
Ca3 Kr4 O4 77.5(6) 1_554 2
Ca3 Kr4 O4 77.5(6) 3_455 2
Kr3 Kr4 O3 71(9) . 3_455
Kr4 Kr4 O3 123.4(17) 4 3_455
Kr4 Kr4 O3 84.5(11) 2 3_455
Kr2 Kr4 O3 124(5) 6 3_455
Kr2 Kr4 O3 90(3) . 3_455
Kr2 Kr4 O3 157(6) 5 3_455
Kr2 Kr4 O3 84(2) 2 3_455
Kr1 Kr4 O3 143(2) 1_554 3_455
Kr1 Kr4 O3 69(2) 3_455 3_455
Kr2 Kr4 O3 139(6) 4 3_455
Kr2 Kr4 O3 101(3) 3 3_455
OW1 Kr4 O3 61(2) 2 3_455
Kr1 Kr4 O3 117(3) 2_545 3_455
OW1 Kr4 O3 118(4) 3 3_455
OW1 Kr4 O3 60.8(16) . 3_455
Ca2 Kr4 O3 49.3(7) . 3_455
Kr5 Kr4 O3 69.1(16) 3_455 3_455
Kr5 Kr4 O3 138.6(18) 1_554 3_455
Kr5 Kr4 O3 119(3) 2_545 3_455
Ca3 Kr4 O3 117.0(9) 1_554 3_455
Ca3 Kr4 O3 43.3(4) 3_455 3_455
O4 Kr4 O3 40.6(6) 2 3_455
Kr3 Kr4 O3 71(9) . 1_554
Kr4 Kr4 O3 84.5(11) 4 1_554
Kr4 Kr4 O3 123.4(17) 2 1_554
Kr2 Kr4 O3 90(3) 6 1_554
Kr2 Kr4 O3 124(5) . 1_554
Kr2 Kr4 O3 84(2) 5 1_554
Kr2 Kr4 O3 157(6) 2 1_554
Kr1 Kr4 O3 69(2) 1_554 1_554
Kr1 Kr4 O3 143(2) 3_455 1_554
Kr2 Kr4 O3 101(3) 4 1_554
Kr2 Kr4 O3 139(6) 3 1_554
OW1 Kr4 O3 61(2) 2 1_554
Kr1 Kr4 O3 117(3) 2_545 1_554
OW1 Kr4 O3 60.8(16) 3 1_554
OW1 Kr4 O3 118(4) . 1_554
Ca2 Kr4 O3 49.3(7) . 1_554
Kr5 Kr4 O3 138.6(18) 3_455 1_554
Kr5 Kr4 O3 69.1(16) 1_554 1_554
Kr5 Kr4 O3 119(3) 2_545 1_554
Ca3 Kr4 O3 43.3(4) 1_554 1_554
Ca3 Kr4 O3 117.0(9) 3_455 1_554
O4 Kr4 O3 40.6(6) 2 1_554
O3 Kr4 O3 80.5(12) 3_455 1_554
Kr3 Kr4 Na1 39(10) . .
Kr4 Kr4 Na1 84.7(10) 4 .
Kr4 Kr4 Na1 84.7(10) 2 .
Kr2 Kr4 Na1 134(3) 6 .
Kr2 Kr4 Na1 134(3) . .
Kr2 Kr4 Na1 111(5) 5 .
Kr2 Kr4 Na1 111(5) 2 .
Kr1 Kr4 Na1 115(3) 1_554 .
Kr1 Kr4 Na1 115(3) 3_455 .
Kr2 Kr4 Na1 105(5) 4 .
Kr2 Kr4 Na1 105(5) 3 .
OW1 Kr4 Na1 76(4) 2 .
Kr1 Kr4 Na1 100(4) 2_545 .
OW1 Kr4 Na1 72(3) 3 .
OW1 Kr4 Na1 72(3) . .
Ca2 Kr4 Na1 5.1(8) . .
Kr5 Kr4 Na1 115(2) 3_455 .
Kr5 Kr4 Na1 115(2) 1_554 .
Kr5 Kr4 Na1 103(3) 2_545 .
Ca3 Kr4 Na1 90.0(13) 1_554 .
Ca3 Kr4 Na1 90.0(13) 3_455 .
O4 Kr4 Na1 32.1(8) 2 .
O3 Kr4 Na1 46.8(9) 3_455 .
O3 Kr4 Na1 46.8(9) 1_554 .
Kr3 Kr4 O4 33(7) . .
Kr4 Kr4 O4 84.7(10) 4 .
Kr4 Kr4 O4 57.8(6) 2 .
Kr2 Kr4 O4 160(4) 6 .
Kr2 Kr4 O4 124(4) . .
Kr2 Kr4 O4 121(6) 5 .
Kr2 Kr4 O4 80(4) 2 .
Kr1 Kr4 O4 143(5) 1_554 .
Kr1 Kr4 O4 91(3) 3_455 .
Kr2 Kr4 O4 101(5) 4 .
Kr2 Kr4 O4 79(4) 3 .
OW1 Kr4 O4 93(4) 2 .
Kr1 Kr4 O4 84(4) 2_545 .
OW1 Kr4 O4 84(4) 3 .
OW1 Kr4 O4 41(2) . .
Ca2 Kr4 O4 28.7(11) . .
Kr5 Kr4 O4 93.9(19) 3_455 .
Kr5 Kr4 O4 145(3) 1_554 .
Kr5 Kr4 O4 86(3) 2_545 .
Ca3 Kr4 O4 121(2) 1_554 .
Ca3 Kr4 O4 73.0(11) 3_455 .
O4 Kr4 O4 54.4(12) 2 .
O3 Kr4 O4 38.8(8) 3_455 .
O3 Kr4 O4 77.8(18) 1_554 .
Na1 Kr4 O4 31.1(8) . .
Kr3 Kr4 O4 33(7) . 3
Kr4 Kr4 O4 57.8(6) 4 3
Kr4 Kr4 O4 84.7(10) 2 3
Kr2 Kr4 O4 124(4) 6 3
Kr2 Kr4 O4 160(4) . 3
Kr2 Kr4 O4 80(4) 5 3
Kr2 Kr4 O4 121(6) 2 3
Kr1 Kr4 O4 91(3) 1_554 3
Kr1 Kr4 O4 143(5) 3_455 3
Kr2 Kr4 O4 79(4) 4 3
Kr2 Kr4 O4 101(5) 3 3
OW1 Kr4 O4 93(4) 2 3
Kr1 Kr4 O4 84(4) 2_545 3
OW1 Kr4 O4 41(2) 3 3
OW1 Kr4 O4 84(4) . 3
Ca2 Kr4 O4 28.7(11) . 3
Kr5 Kr4 O4 145(3) 3_455 3
Kr5 Kr4 O4 93.9(19) 1_554 3
Kr5 Kr4 O4 86(3) 2_545 3
Ca3 Kr4 O4 73.0(11) 1_554 3
Ca3 Kr4 O4 121(2) 3_455 3
O4 Kr4 O4 54.4(12) 2 3
O3 Kr4 O4 77.8(18) 3_455 3
O3 Kr4 O4 38.8(8) 1_554 3
Na1 Kr4 O4 31.1(8) . 3
O4 Kr4 O4 52.2(15) . 3
Kr3 Kr4 Ca3 120.0(10) . 9_666
Kr4 Kr4 Ca3 140.5(7) 4 9_666
Kr4 Kr4 Ca3 84.7(12) 2 9_666
Kr2 Kr4 Ca3 86(6) 6 9_666
Kr2 Kr4 Ca3 34(3) . 9_666
Kr2 Kr4 Ca3 137(5) 5 9_666
Kr2 Kr4 Ca3 51(3) 2 9_666
Kr1 Kr4 Ca3 124(6) 1_554 9_666
Kr1 Kr4 Ca3 10.7(16) 3_455 9_666
Kr2 Kr4 Ca3 126(2) 4 9_666
Kr2 Kr4 Ca3 80(2) 3 9_666
OW1 Kr4 Ca3 75(3) 2 9_666
Kr1 Kr4 Ca3 106.6(11) 2_545 9_666
OW1 Kr4 Ca3 164(2) 3 9_666
OW1 Kr4 Ca3 71.4(12) . 9_666
Ca2 Kr4 Ca3 112.8(9) . 9_666
Kr5 Kr4 Ca3 5.8(14) 3_455 9_666
Kr5 Kr4 Ca3 119(4) 1_554 9_666
Kr5 Kr4 Ca3 105.6(9) 2_545 9_666
Ca3 Kr4 Ca3 130(3) 1_554 9_666
Ca3 Kr4 Ca3 20.9(6) 3_455 9_666
O4 Kr4 Ca3 96.4(7) 2 9_666
O3 Kr4 Ca3 64.3(4) 3_455 9_666
O3 Kr4 Ca3 133.0(11) 1_554 9_666
Na1 Kr4 Ca3 110.9(9) . 9_666
O4 Kr4 Ca3 91.2(7) . 9_666
O4 Kr4 Ca3 141.4(18) 3 9_666
Kr3 Kr4 Ca3 120.0(10) . 7_666
Kr4 Kr4 Ca3 84.7(12) 4 7_666
Kr4 Kr4 Ca3 140.5(7) 2 7_666
Kr2 Kr4 Ca3 34(3) 6 7_666
Kr2 Kr4 Ca3 86(6) . 7_666
Kr2 Kr4 Ca3 51(3) 5 7_666
Kr2 Kr4 Ca3 137(5) 2 7_666
Kr1 Kr4 Ca3 10.7(16) 1_554 7_666
Kr1 Kr4 Ca3 124(6) 3_455 7_666
Kr2 Kr4 Ca3 80(2) 4 7_666
Kr2 Kr4 Ca3 126(2) 3 7_666
OW1 Kr4 Ca3 75(3) 2 7_666
Kr1 Kr4 Ca3 106.6(11) 2_545 7_666
OW1 Kr4 Ca3 71.4(12) 3 7_666
OW1 Kr4 Ca3 164(2) . 7_666
Ca2 Kr4 Ca3 112.8(9) . 7_666
Kr5 Kr4 Ca3 119(4) 3_455 7_666
Kr5 Kr4 Ca3 5.8(13) 1_554 7_666
Kr5 Kr4 Ca3 105.6(9) 2_545 7_666
Ca3 Kr4 Ca3 20.9(6) 1_554 7_666
Ca3 Kr4 Ca3 130(3) 3_455 7_666
O4 Kr4 Ca3 96.4(7) 2 7_666
O3 Kr4 Ca3 133.0(11) 3_455 7_666
O3 Kr4 Ca3 64.3(4) 1_554 7_666
Na1 Kr4 Ca3 110.9(9) . 7_666
O4 Kr4 Ca3 141.4(18) . 7_666
O4 Kr4 Ca3 91.2(7) 3 7_666
Ca3 Kr4 Ca3 120(3) 9_666 7_666
Kr3 Kr4 Ca3 43(10) . 2_545
Kr4 Kr4 Ca3 30.07(8) 4 2_545
Kr4 Kr4 Ca3 30.07(8) 2 2_545
Kr2 Kr4 Ca3 132(3) 6 2_545
Kr2 Kr4 Ca3 132(3) . 2_545
Kr2 Kr4 Ca3 64(3) 5 2_545
Kr2 Kr4 Ca3 64(3) 2 2_545
Kr1 Kr4 Ca3 104(3) 1_554 2_545
Kr1 Kr4 Ca3 104(3) 3_455 2_545
Kr2 Kr4 Ca3 36(3) 4 2_545
Kr2 Kr4 Ca3 36(3) 3 2_545
OW1 Kr4 Ca3 158(6) 2 2_545
Kr1 Kr4 Ca3 19(2) 2_545 2_545
OW1 Kr4 Ca3 50.6(18) 3 2_545
OW1 Kr4 Ca3 50.6(18) . 2_545
Ca2 Kr4 Ca3 77(3) . 2_545
Kr5 Kr4 Ca3 110.2(13) 3_455 2_545
Kr5 Kr4 Ca3 110.2(13) 1_554 2_545
Kr5 Kr4 Ca3 21.0(15) 2_545 2_545
Ca3 Kr4 Ca3 113.7(15) 1_554 2_545
Ca3 Kr4 Ca3 113.7(15) 3_455 2_545
O4 Kr4 Ca3 114(3) 2 2_545
O3 Kr4 Ca3 104(2) 3_455 2_545
O3 Kr4 Ca3 104(2) 1_554 2_545
Na1 Kr4 Ca3 82(2) . 2_545
O4 Kr4 Ca3 67.0(18) . 2_545
O4 Kr4 Ca3 67.0(18) 3 2_545
Ca3 Kr4 Ca3 113.8(8) 9_666 2_545
Ca3 Kr4 Ca3 113.8(8) 7_666 2_545
Kr3 Kr4 Si1 81(10) . 6_455
Kr4 Kr4 Si1 130.8(16) 4 6_455
Kr4 Kr4 Si1 106.6(11) 2 6_455
Kr2 Kr4 Si1 106(4) 6 6_455
Kr2 Kr4 Si1 88(3) . 6_455
Kr2 Kr4 Si1 148(3) 5 6_455
Kr2 Kr4 Si1 105(2) 2 6_455
Kr1 Kr4 Si1 120(2) 1_554 6_455
Kr1 Kr4 Si1 81.1(16) 3_455 6_455
Kr2 Kr4 Si1 151(6) 4 6_455
Kr2 Kr4 Si1 124(3) 3 6_455
OW1 Kr4 Si1 40(3) 2 6_455
Kr1 Kr4 Si1 137(4) 2_545 6_455
OW1 Kr4 Si1 116(3) 3 6_455
OW1 Kr4 Si1 83.3(19) . 6_455
Ca2 Kr4 Si1 50.7(6) . 6_455
Kr5 Kr4 Si1 78.6(15) 3_455 6_455
Kr5 Kr4 Si1 115.8(18) 1_554 6_455
Kr5 Kr4 Si1 139(3) 2_545 6_455
Ca3 Kr4 Si1 94.9(7) 1_554 6_455
Ca3 Kr4 Si1 53.9(4) 3_455 6_455
O4 Kr4 Si1 23.6(2) 2 6_455
O3 Kr4 Si1 22.8(2) 3_455 6_455
O3 Kr4 Si1 63.6(7) 1_554 6_455
Na1 Kr4 Si1 46.2(8) . 6_455
O4 Kr4 Si1 54.0(9) . 6_455
O4 Kr4 Si1 74.7(14) 3 6_455
Ca3 Kr4 Si1 73.0(6) 9_666 6_455
Ca3 Kr4 Si1 110.2(11) 7_666 6_455
Ca3 Kr4 Si1 121(3) 2_545 6_455
Kr3 Kr4 Al1 81(10) . 6_455
Kr4 Kr4 Al1 130.8(16) 4 6_455
Kr4 Kr4 Al1 106.6(11) 2 6_455
Kr2 Kr4 Al1 106(4) 6 6_455
Kr2 Kr4 Al1 88(3) . 6_455
Kr2 Kr4 Al1 148(3) 5 6_455
Kr2 Kr4 Al1 105(2) 2 6_455
Kr1 Kr4 Al1 120(2) 1_554 6_455
Kr1 Kr4 Al1 81.1(16) 3_455 6_455
Kr2 Kr4 Al1 151(6) 4 6_455
Kr2 Kr4 Al1 124(3) 3 6_455
OW1 Kr4 Al1 40(3) 2 6_455
Kr1 Kr4 Al1 137(4) 2_545 6_455
OW1 Kr4 Al1 116(3) 3 6_455
OW1 Kr4 Al1 83.3(19) . 6_455
Ca2 Kr4 Al1 50.7(6) . 6_455
Kr5 Kr4 Al1 78.6(15) 3_455 6_455
Kr5 Kr4 Al1 115.8(18) 1_554 6_455
Kr5 Kr4 Al1 139(3) 2_545 6_455
Ca3 Kr4 Al1 94.9(7) 1_554 6_455
Ca3 Kr4 Al1 53.9(4) 3_455 6_455
O4 Kr4 Al1 23.6(2) 2 6_455
O3 Kr4 Al1 22.8(2) 3_455 6_455
O3 Kr4 Al1 63.6(7) 1_554 6_455
Na1 Kr4 Al1 46.2(8) . 6_455
O4 Kr4 Al1 54.0(9) . 6_455
O4 Kr4 Al1 74.7(14) 3 6_455
Ca3 Kr4 Al1 73.0(6) 9_666 6_455
Ca3 Kr4 Al1 110.2(11) 7_666 6_455
Ca3 Kr4 Al1 121(3) 2_545 6_455
Si1 Kr4 Al1 0.000(12) 6_455 6_455
Kr3 Kr4 Si1 81(10) . 1_554
Kr4 Kr4 Si1 106.6(12) 4 1_554
Kr4 Kr4 Si1 130.8(16) 2 1_554
Kr2 Kr4 Si1 88(3) 6 1_554
Kr2 Kr4 Si1 106(4) . 1_554
Kr2 Kr4 Si1 105(2) 5 1_554
Kr2 Kr4 Si1 148(3) 2 1_554
Kr1 Kr4 Si1 81.1(16) 1_554 1_554
Kr1 Kr4 Si1 120(2) 3_455 1_554
Kr2 Kr4 Si1 124(3) 4 1_554
Kr2 Kr4 Si1 151(6) 3 1_554
OW1 Kr4 Si1 40(3) 2 1_554
Kr1 Kr4 Si1 137(4) 2_545 1_554
OW1 Kr4 Si1 83.3(19) 3 1_554
OW1 Kr4 Si1 116(3) . 1_554
Ca2 Kr4 Si1 50.7(6) . 1_554
Kr5 Kr4 Si1 115.8(18) 3_455 1_554
Kr5 Kr4 Si1 78.6(15) 1_554 1_554
Kr5 Kr4 Si1 139(3) 2_545 1_554
Ca3 Kr4 Si1 53.9(4) 1_554 1_554
Ca3 Kr4 Si1 94.9(7) 3_455 1_554
O4 Kr4 Si1 23.6(2) 2 1_554
O3 Kr4 Si1 63.6(7) 3_455 1_554
O3 Kr4 Si1 22.8(2) 1_554 1_554
Na1 Kr4 Si1 46.2(8) . 1_554
O4 Kr4 Si1 74.7(14) . 1_554
O4 Kr4 Si1 54.0(9) 3 1_554
Ca3 Kr4 Si1 110.2(11) 9_666 1_554
Ca3 Kr4 Si1 73.0(6) 7_666 1_554
Ca3 Kr4 Si1 121(3) 2_545 1_554
Si1 Kr4 Si1 43.3(4) 6_455 1_554
Al1 Kr4 Si1 43.3(4) 6_455 1_554
Kr3 Kr4 Al1 81(10) . 1_554
Kr4 Kr4 Al1 106.6(12) 4 1_554
Kr4 Kr4 Al1 130.8(16) 2 1_554
Kr2 Kr4 Al1 88(3) 6 1_554
Kr2 Kr4 Al1 106(4) . 1_554
Kr2 Kr4 Al1 105(2) 5 1_554
Kr2 Kr4 Al1 148(3) 2 1_554
Kr1 Kr4 Al1 81.1(16) 1_554 1_554
Kr1 Kr4 Al1 120(2) 3_455 1_554
Kr2 Kr4 Al1 124(3) 4 1_554
Kr2 Kr4 Al1 151(6) 3 1_554
OW1 Kr4 Al1 40(3) 2 1_554
Kr1 Kr4 Al1 137(4) 2_545 1_554
OW1 Kr4 Al1 83.3(19) 3 1_554
OW1 Kr4 Al1 116(3) . 1_554
Ca2 Kr4 Al1 50.7(6) . 1_554
Kr5 Kr4 Al1 115.8(18) 3_455 1_554
Kr5 Kr4 Al1 78.6(15) 1_554 1_554
Kr5 Kr4 Al1 139(3) 2_545 1_554
Ca3 Kr4 Al1 53.9(4) 1_554 1_554
Ca3 Kr4 Al1 94.9(7) 3_455 1_554
O4 Kr4 Al1 23.6(2) 2 1_554
O3 Kr4 Al1 63.6(7) 3_455 1_554
O3 Kr4 Al1 22.8(2) 1_554 1_554
Na1 Kr4 Al1 46.2(8) . 1_554
O4 Kr4 Al1 74.7(14) . 1_554
O4 Kr4 Al1 54.0(9) 3 1_554
Ca3 Kr4 Al1 110.2(11) 9_666 1_554
Ca3 Kr4 Al1 73.0(6) 7_666 1_554
Ca3 Kr4 Al1 121(3) 2_545 1_554
Si1 Kr4 Al1 43.3(4) 6_455 1_554
Al1 Kr4 Al1 43.3(4) 6_455 1_554
Si1 Kr4 Al1 0.000(11) 1_554 1_554
Kr3 Kr4 O2 103(10) . 2
Kr4 Kr4 O2 120.2(10) 4 2
Kr4 Kr4 O2 151.2(14) 2 2
Kr2 Kr4 O2 68(3) 6 2
Kr2 Kr4 O2 87(4) . 2
Kr2 Kr4 O2 105(2) 5 2
Kr2 Kr4 O2 149(3) 2 2
Kr1 Kr4 O2 71.0(17) 1_554 2
Kr1 Kr4 O2 110(3) 3_455 2
Kr2 Kr4 O2 131.4(14) 4 2
Kr2 Kr4 O2 172(5) 3 2
OW1 Kr4 O2 24.3(13) 2 2
Kr1 Kr4 O2 154(3) 2_545 2
OW1 Kr4 O2 96.1(12) 3 2
OW1 Kr4 O2 131(2) . 2
Ca2 Kr4 O2 71.9(8) . 2
Kr5 Kr4 O2 104(2) 3_455 2
Kr5 Kr4 O2 66.7(15) 1_554 2
Kr5 Kr4 O2 155.2(19) 2_545 2
Ca3 Kr4 O2 46.9(5) 1_554 2
Ca3 Kr4 O2 90.0(11) 3_455 2
O4 Kr4 O2 39.1(3) 2 2
O3 Kr4 O2 72.0(6) 3_455 2
O3 Kr4 O2 37.7(3) 1_554 2
Na1 Kr4 O2 67.2(8) . 2
O4 Kr4 O2 93.4(13) . 2
O4 Kr4 O2 74.4(9) 3 2
Ca3 Kr4 O2 99.2(15) 9_666 2
Ca3 Kr4 O2 61.0(8) 7_666 2
Ca3 Kr4 O2 141(2) 2_545 2
Si1 Kr4 O2 49.2(4) 6_455 2
Al1 Kr4 O2 49.2(4) 6_455 2
Si1 Kr4 O2 21.76(17) 1_554 2
Al1 Kr4 O2 21.76(17) 1_554 2
Kr3 Kr4 O2 103(10) . 8_565
Kr4 Kr4 O2 151.2(14) 4 8_565
Kr4 Kr4 O2 120.2(10) 2 8_565
Kr2 Kr4 O2 87(4) 6 8_565
Kr2 Kr4 O2 68(3) . 8_565
Kr2 Kr4 O2 149(3) 5 8_565
Kr2 Kr4 O2 105(2) 2 8_565
Kr1 Kr4 O2 110(3) 1_554 8_565
Kr1 Kr4 O2 71.0(17) 3_455 8_565
Kr2 Kr4 O2 172(5) 4 8_565
Kr2 Kr4 O2 131.4(14) 3 8_565
OW1 Kr4 O2 24.3(14) 2 8_565
Kr1 Kr4 O2 154(3) 2_545 8_565
OW1 Kr4 O2 131(2) 3 8_565
OW1 Kr4 O2 96.1(12) . 8_565
Ca2 Kr4 O2 71.9(8) . 8_565
Kr5 Kr4 O2 66.7(15) 3_455 8_565
Kr5 Kr4 O2 104(2) 1_554 8_565
Kr5 Kr4 O2 155.2(19) 2_545 8_565
Ca3 Kr4 O2 90.0(11) 1_554 8_565
Ca3 Kr4 O2 46.9(5) 3_455 8_565
O4 Kr4 O2 39.1(3) 2 8_565
O3 Kr4 O2 37.7(3) 3_455 8_565
O3 Kr4 O2 72.0(6) 1_554 8_565
Na1 Kr4 O2 67.2(8) . 8_565
O4 Kr4 O2 74.4(9) . 8_565
O4 Kr4 O2 93.4(13) 3 8_565
Ca3 Kr4 O2 61.0(8) 9_666 8_565
Ca3 Kr4 O2 99.2(15) 7_666 8_565
Ca3 Kr4 O2 141(2) 2_545 8_565
Si1 Kr4 O2 21.76(17) 6_455 8_565
Al1 Kr4 O2 21.76(17) 6_455 8_565
Si1 Kr4 O2 49.2(4) 1_554 8_565
Al1 Kr4 O2 49.2(4) 1_554 8_565
O2 Kr4 O2 43.8(4) 2 8_565
Kr3 Kr4 O3 5(10) . 2_545
Kr4 Kr4 O3 48.4(4) 4 2_545
Kr4 Kr4 O3 48.4(4) 2 2_545
Kr2 Kr4 O3 154(4) 6 2_545
Kr2 Kr4 O3 154(4) . 2_545
Kr2 Kr4 O3 85(5) 5 2_545
Kr2 Kr4 O3 85(5) 2 2_545
Kr1 Kr4 O3 115(4) 1_554 2_545
Kr1 Kr4 O3 115(4) 3_455 2_545
Kr2 Kr4 O3 66(4) 4 2_545
Kr2 Kr4 O3 66(4) 3 2_545
OW1 Kr4 O3 120(5) 2 2_545
Kr1 Kr4 O3 57(3) 2_545 2_545
OW1 Kr4 O3 51(3) 3 2_545
OW1 Kr4 O3 51(3) . 2_545
Ca2 Kr4 O3 38.8(19) . 2_545
Kr5 Kr4 O3 120(2) 3_455 2_545
Kr5 Kr4 O3 120(2) 1_554 2_545
Kr5 Kr4 O3 59(2) 2_545 2_545
Ca3 Kr4 O3 106(2) 1_554 2_545
Ca3 Kr4 O3 106(2) 3_455 2_545
O4 Kr4 O3 76(2) 2 2_545
O3 Kr4 O3 75.0(18) 3_455 2_545
O3 Kr4 O3 75.0(18) 1_554 2_545
Na1 Kr4 O3 43.9(13) . 2_545
O4 Kr4 O3 36.4(10) . 2_545
O4 Kr4 O3 36.4(10) 3 2_545
Ca3 Kr4 O3 120.2(15) 9_666 2_545
Ca3 Kr4 O3 120.2(15) 7_666 2_545
Ca3 Kr4 O3 37.8(10) 2_545 2_545
Si1 Kr4 O3 86.1(19) 6_455 2_545
Al1 Kr4 O3 86.1(19) 6_455 2_545
Si1 Kr4 O3 86.1(19) 1_554 2_545
Al1 Kr4 O3 86.1(19) 1_554 2_545
O2 Kr4 O3 107.8(18) 2 2_545
O2 Kr4 O3 107.8(18) 8_565 2_545
Kr3 Kr4 O1 136(10) . 9_565
Kr4 Kr4 O1 171.6(11) 4 9_565
Kr4 Kr4 O1 123.8(4) 2 9_565
Kr2 Kr4 O1 62(5) 6 9_565
Kr2 Kr4 O1 32(3) . 9_565
Kr2 Kr4 O1 134(6) 5 9_565
Kr2 Kr4 O1 91(4) 2 9_565
Kr1 Kr4 O1 98(5) 1_554 9_565
Kr1 Kr4 O1 50(3) 3_455 9_565
Kr2 Kr4 O1 152(5) 4 9_565
Kr2 Kr4 O1 120(3) 3 9_565
OW1 Kr4 O1 37(3) 2 9_565
Kr1 Kr4 O1 145(3) 2_545 9_565
OW1 Kr4 O1 155.6(17) 3 9_565
OW1 Kr4 O1 105.5(12) . 9_565
Ca2 Kr4 O1 107.5(11) . 9_565
Kr5 Kr4 O1 44.2(15) 3_455 9_565
Kr5 Kr4 O1 91(3) 1_554 9_565
Kr5 Kr4 O1 143(2) 2_545 9_565
Ca3 Kr4 O1 92(2) 1_554 9_565
Ca3 Kr4 O1 41.4(10) 3_455 9_565
O4 Kr4 O1 74.0(9) 2 9_565
O3 Kr4 O1 65.0(7) 3_455 9_565
O3 Kr4 O1 97.9(11) 1_554 9_565
Na1 Kr4 O1 102.9(7) . 9_565
O4 Kr4 O1 103.7(5) . 9_565
O4 Kr4 O1 128.1(9) 3 9_565
Ca3 Kr4 O1 40.1(8) 9_666 9_565
Ca3 Kr4 O1 89(2) 7_666 9_565
Ca3 Kr4 O1 153.7(3) 2_545 9_565
Si1 Kr4 O1 56.8(7) 6_455 9_565
Al1 Kr4 O1 56.8(7) 6_455 9_565
Si1 Kr4 O1 76.9(9) 1_554 9_565
Al1 Kr4 O1 76.9(9) 1_554 9_565
O2 Kr4 O1 60.8(10) 2 9_565
O2 Kr4 O1 35.8(6) 8_565 9_565
O3 Kr4 O1 140.0(14) 2_545 9_565
Kr3 Kr4 O1 136(10) . 1_565
Kr4 Kr4 O1 123.8(4) 4 1_565
Kr4 Kr4 O1 171.6(12) 2 1_565
Kr2 Kr4 O1 32(3) 6 1_565
Kr2 Kr4 O1 62(5) . 1_565
Kr2 Kr4 O1 91(4) 5 1_565
Kr2 Kr4 O1 134(6) 2 1_565
Kr1 Kr4 O1 50(3) 1_554 1_565
Kr1 Kr4 O1 98(5) 3_455 1_565
Kr2 Kr4 O1 120(3) 4 1_565
Kr2 Kr4 O1 152(5) 3 1_565
OW1 Kr4 O1 37(3) 2 1_565
Kr1 Kr4 O1 145(3) 2_545 1_565
OW1 Kr4 O1 105.5(12) 3 1_565
OW1 Kr4 O1 155.6(17) . 1_565
Ca2 Kr4 O1 107.5(11) . 1_565
Kr5 Kr4 O1 91(3) 3_455 1_565
Kr5 Kr4 O1 44.2(15) 1_554 1_565
Kr5 Kr4 O1 143(2) 2_545 1_565
Ca3 Kr4 O1 41.4(10) 1_554 1_565
Ca3 Kr4 O1 92(2) 3_455 1_565
O4 Kr4 O1 74.0(9) 2 1_565
O3 Kr4 O1 97.9(11) 3_455 1_565
O3 Kr4 O1 65.0(7) 1_554 1_565
Na1 Kr4 O1 102.9(7) . 1_565
O4 Kr4 O1 128.1(9) . 1_565
O4 Kr4 O1 103.7(5) 3 1_565
Ca3 Kr4 O1 89(2) 9_666 1_565
Ca3 Kr4 O1 40.1(8) 7_666 1_565
Ca3 Kr4 O1 153.7(3) 2_545 1_565
Si1 Kr4 O1 76.9(9) 6_455 1_565
Al1 Kr4 O1 76.9(9) 6_455 1_565
Si1 Kr4 O1 56.8(7) 1_554 1_565
Al1 Kr4 O1 56.8(7) 1_554 1_565
O2 Kr4 O1 35.8(6) 2 1_565
O2 Kr4 O1 60.8(10) 8_565 1_565
O3 Kr4 O1 140.0(14) 2_545 1_565
O1 Kr4 O1 51.4(11) 9_565 1_565
Kr1 Kr5 Ca3 166(6) . 7_667
Kr1 Kr5 Ca3 108(5) . .
Ca3 Kr5 Ca3 58(3) 7_667 .
Kr1 Kr5 Kr2 21.1(16) . 6_556
Ca3 Kr5 Kr2 159.3(18) 7_667 6_556
Ca3 Kr5 Kr2 114(4) . 6_556
Kr1 Kr5 Kr2 21.1(16) . 5_556
Ca3 Kr5 Kr2 159.3(18) 7_667 5_556
Ca3 Kr5 Kr2 114(4) . 5_556
Kr2 Kr5 Kr2 40(3) 6_556 5_556
Kr1 Kr5 Kr4 8.2(18) . 4_556
Ca3 Kr5 Kr4 164(4) 7_667 4_556
Ca3 Kr5 Kr4 108(4) . 4_556
Kr2 Kr5 Kr4 29(2) 6_556 4_556
Kr2 Kr5 Kr4 14(2) 5_556 4_556
Kr1 Kr5 Kr4 8.2(18) . 1_556
Ca3 Kr5 Kr4 164(4) 7_667 1_556
Ca3 Kr5 Kr4 108(4) . 1_556
Kr2 Kr5 Kr4 14(2) 6_556 1_556
Kr2 Kr5 Kr4 29(2) 5_556 1_556
Kr4 Kr5 Kr4 16(4) 4_556 1_556
Kr1 Kr5 Kr5 136(6) . 7_667
Ca3 Kr5 Kr5 30.5(17) 7_667 7_667
Ca3 Kr5 Kr5 27.7(15) . 7_667
Kr2 Kr5 Kr5 139(4) 6_556 7_667
Kr2 Kr5 Kr5 139(4) 5_556 7_667
Kr4 Kr5 Kr5 135(4) 4_556 7_667
Kr4 Kr5 Kr5 135(4) 1_556 7_667
Kr1 Kr5 Kr2 25.3(17) . 4_556
Ca3 Kr5 Kr2 157.2(11) 7_667 4_556
Ca3 Kr5 Kr2 117(3) . 4_556
Kr2 Kr5 Kr2 43(2) 6_556 4_556
Kr2 Kr5 Kr2 4.8(6) 5_556 4_556
Kr4 Kr5 Kr2 18.5(19) 4_556 4_556
Kr4 Kr5 Kr2 33(2) 1_556 4_556
Kr5 Kr5 Kr2 141(3) 7_667 4_556
Kr1 Kr5 Kr2 25.3(17) . 1_556
Ca3 Kr5 Kr2 157.2(11) 7_667 1_556
Ca3 Kr5 Kr2 117(3) . 1_556
Kr2 Kr5 Kr2 4.8(6) 6_556 1_556
Kr2 Kr5 Kr2 43(2) 5_556 1_556
Kr4 Kr5 Kr2 33(2) 4_556 1_556
Kr4 Kr5 Kr2 18.5(19) 1_556 1_556
Kr5 Kr5 Kr2 141(3) 7_667 1_556
Kr2 Kr5 Kr2 45(2) 4_556 1_556
Kr1 Kr5 OW1 40.0(19) . 3_556
Ca3 Kr5 OW1 133(3) 7_667 3_556
Ca3 Kr5 OW1 88(3) . 3_556
Kr2 Kr5 OW1 61(2) 6_556 3_556
Kr2 Kr5 OW1 28.8(14) 5_556 3_556
Kr4 Kr5 OW1 32.6(17) 4_556 3_556
Kr4 Kr5 OW1 47(3) 1_556 3_556
Kr5 Kr5 OW1 111(3) 7_667 3_556
Kr2 Kr5 OW1 30.2(12) 4_556 3_556
Kr2 Kr5 OW1 65(2) 1_556 3_556
Kr1 Kr5 OW1 40.0(19) . 2_556
Ca3 Kr5 OW1 133(3) 7_667 2_556
Ca3 Kr5 OW1 88(3) . 2_556
Kr2 Kr5 OW1 28.8(14) 6_556 2_556
Kr2 Kr5 OW1 61(2) 5_556 2_556
Kr4 Kr5 OW1 47(3) 4_556 2_556
Kr4 Kr5 OW1 32.6(17) 1_556 2_556
Kr5 Kr5 OW1 111(3) 7_667 2_556
Kr2 Kr5 OW1 65(2) 4_556 2_556
Kr2 Kr5 OW1 30.2(12) 1_556 2_556
OW1 Kr5 OW1 71(3) 3_556 2_556
Kr1 Kr5 Kr3 7(4) . 1_556
Ca3 Kr5 Kr3 160(5) 7_667 1_556
Ca3 Kr5 Kr3 102(5) . 1_556
Kr2 Kr5 Kr3 24(2) 6_556 1_556
Kr2 Kr5 Kr3 24(2) 5_556 1_556
Kr4 Kr5 Kr3 10.1(14) 4_556 1_556
Kr4 Kr5 Kr3 10.1(14) 1_556 1_556
Kr5 Kr5 Kr3 129(5) 7_667 1_556
Kr2 Kr5 Kr3 29(2) 4_556 1_556
Kr2 Kr5 Kr3 29(2) 1_556 1_556
OW1 Kr5 Kr3 37.5(18) 3_556 1_556
OW1 Kr5 Kr3 37.5(18) 2_556 1_556
Kr1 Kr5 O1 107.8(18) . 7_656
Ca3 Kr5 O1 68.5(13) 7_667 7_656
Ca3 Kr5 O1 67.9(13) . 7_656
Kr2 Kr5 O1 129(2) 6_556 7_656
Kr2 Kr5 O1 90.8(12) 5_556 7_656
Kr4 Kr5 O1 99.9(19) 4_556 7_656
Kr4 Kr5 O1 115(3) 1_556 7_656
Kr5 Kr5 O1 64.8(12) 7_667 7_656
Kr2 Kr5 O1 88.9(10) 4_556 7_656
Kr2 Kr5 O1 133(2) 1_556 7_656
OW1 Kr5 O1 68.1(12) 3_556 7_656
OW1 Kr5 O1 132(3) 2_556 7_656
Kr3 Kr5 O1 105.7(18) 1_556 7_656
Kr1 Kr5 O1 107.8(18) . 1_566
Ca3 Kr5 O1 68.5(13) 7_667 1_566
Ca3 Kr5 O1 67.9(13) . 1_566
Kr2 Kr5 O1 90.8(12) 6_556 1_566
Kr2 Kr5 O1 129(2) 5_556 1_566
Kr4 Kr5 O1 115(3) 4_556 1_566
Kr4 Kr5 O1 99.9(19) 1_556 1_566
Kr5 Kr5 O1 64.8(12) 7_667 1_566
Kr2 Kr5 O1 133(2) 4_556 1_566
Kr2 Kr5 O1 88.9(10) 1_556 1_566
OW1 Kr5 O1 132(3) 3_556 1_566
OW1 Kr5 O1 68.1(12) 2_556 1_566
Kr3 Kr5 O1 105.7(18) 1_556 1_566
O1 Kr5 O1 130(2) 7_656 1_566
Kr1 Kr5 Kr4 4(3) . 2_556
Ca3 Kr5 Kr4 171(5) 7_667 2_556
Ca3 Kr5 Kr4 112(4) . 2_556
Kr2 Kr5 Kr4 20.1(12) 6_556 2_556
Kr2 Kr5 Kr4 20.1(12) 5_556 2_556
Kr4 Kr5 Kr4 9(2) 4_556 2_556
Kr4 Kr5 Kr4 9(2) 1_556 2_556
Kr5 Kr5 Kr4 140(5) 7_667 2_556
Kr2 Kr5 Kr4 23.8(10) 4_556 2_556
Kr2 Kr5 Kr4 23.8(10) 1_556 2_556
OW1 Kr5 Kr4 41.9(18) 3_556 2_556
OW1 Kr5 Kr4 41.9(18) 2_556 2_556
Kr3 Kr5 Kr4 11(2) 1_556 2_556
O1 Kr5 Kr4 109.0(15) 7_656 2_556
O1 Kr5 Kr4 109.0(15) 1_566 2_556
Kr1 Kr5 Kr1 149(5) . 7_667
Ca3 Kr5 Kr1 17.4(19) 7_667 7_667
Ca3 Kr5 Kr1 41(2) . 7_667
Kr2 Kr5 Kr1 150(2) 6_556 7_667
Kr2 Kr5 Kr1 150(2) 5_556 7_667
Kr4 Kr5 Kr1 148(3) 4_556 7_667
Kr4 Kr5 Kr1 148(3) 1_556 7_667
Kr5 Kr5 Kr1 13(2) 7_667 7_667
Kr2 Kr5 Kr1 150.3(18) 4_556 7_667
Kr2 Kr5 Kr1 150.3(18) 1_556 7_667
OW1 Kr5 Kr1 121(2) 3_556 7_667
OW1 Kr5 Kr1 121(2) 2_556 7_667
Kr3 Kr5 Kr1 142(4) 1_556 7_667
O1 Kr5 Kr1 65.5(12) 7_656 7_667
O1 Kr5 Kr1 65.5(12) 1_566 7_667
Kr4 Kr5 Kr1 153(3) 2_556 7_667
Kr1 Kr5 O3 150(5) . 7_667
Ca3 Kr5 O3 43(2) 7_667 7_667
Ca3 Kr5 O3 101(3) . 7_667
Kr2 Kr5 O3 139(3) 6_556 7_667
Kr2 Kr5 O3 139(3) 5_556 7_667
Kr4 Kr5 O3 150(3) 4_556 7_667
Kr4 Kr5 O3 150(3) 1_556 7_667
Kr5 Kr5 O3 74(3) 7_667 7_667
Kr2 Kr5 O3 134(2) 4_556 7_667
Kr2 Kr5 O3 134(2) 1_556 7_667
OW1 Kr5 O3 143.6(16) 3_556 7_667
OW1 Kr5 O3 143.6(16) 2_556 7_667
Kr3 Kr5 O3 157(4) 1_556 7_667
O1 Kr5 O3 83.2(14) 7_656 7_667
O1 Kr5 O3 83.2(14) 1_566 7_667
Kr4 Kr5 O3 146(3) 2_556 7_667
Kr1 Kr5 O3 60.7(14) 7_667 7_667
Kr1 Kr5 Kr2 16(3) . 3_556
Ca3 Kr5 Kr2 174.0(12) 7_667 3_556
Ca3 Kr5 Kr2 123(3) . 3_556
Kr2 Kr5 Kr2 26.8(15) 6_556 3_556
Kr2 Kr5 Kr2 15.8(13) 5_556 3_556
Kr4 Kr5 Kr2 15.7(14) 4_556 3_556
Kr4 Kr5 Kr2 20.9(13) 1_556 3_556
Kr5 Kr5 Kr2 150(4) 7_667 3_556
Kr2 Kr5 Kr2 17.2(10) 4_556 3_556
Kr2 Kr5 Kr2 28.8(13) 1_556 3_556
OW1 Kr5 Kr2 43.8(15) 3_556 3_556
OW1 Kr5 Kr2 52.9(17) 2_556 3_556
Kr3 Kr5 Kr2 22(3) 1_556 3_556
O1 Kr5 Kr2 106.1(13) 7_656 3_556
O1 Kr5 Kr2 117.5(16) 1_566 3_556
Kr4 Kr5 Kr2 12.4(16) 2_556 3_556
Kr1 Kr5 Kr2 163(2) 7_667 3_556
O3 Kr5 Kr2 135(2) 7_667 3_556
Kr1 Kr5 Kr2 16(3) . 2_556
Ca3 Kr5 Kr2 173.9(12) 7_667 2_556
Ca3 Kr5 Kr2 123(3) . 2_556
Kr2 Kr5 Kr2 15.8(13) 6_556 2_556
Kr2 Kr5 Kr2 26.8(15) 5_556 2_556
Kr4 Kr5 Kr2 20.9(13) 4_556 2_556
Kr4 Kr5 Kr2 15.7(14) 1_556 2_556
Kr5 Kr5 Kr2 150(4) 7_667 2_556
Kr2 Kr5 Kr2 28.8(13) 4_556 2_556
Kr2 Kr5 Kr2 17.2(10) 1_556 2_556
OW1 Kr5 Kr2 52.9(17) 3_556 2_556
OW1 Kr5 Kr2 43.8(15) 2_556 2_556
Kr3 Kr5 Kr2 22(3) 1_556 2_556
O1 Kr5 Kr2 117.5(16) 7_656 2_556
O1 Kr5 Kr2 106.1(13) 1_566 2_556
Kr4 Kr5 Kr2 12.4(16) 2_556 2_556
Kr1 Kr5 Kr2 163(2) 7_667 2_556
O3 Kr5 Kr2 135(2) 7_667 2_556
Kr2 Kr5 Kr2 11.7(12) 3_556 2_556
Kr1 Kr5 Kr1 26.1(16) . 3_456
Ca3 Kr5 Kr1 158.6(6) 7_667 3_456
Ca3 Kr5 Kr1 121(3) . 3_456
Kr2 Kr5 Kr1 7.6(15) 6_556 3_456
Kr2 Kr5 Kr1 41.9(15) 5_556 3_456
Kr4 Kr5 Kr1 33.4(14) 4_556 3_456
Kr4 Kr5 Kr1 20(2) 1_556 3_456
Kr5 Kr5 Kr1 145(3) 7_667 3_456
Kr2 Kr5 Kr1 44.2(13) 4_556 3_456
Kr2 Kr5 Kr1 3.9(10) 1_556 3_456
OW1 Kr5 Kr1 65.9(18) 3_556 3_456
OW1 Kr5 Kr1 34.0(13) 2_556 3_456
Kr3 Kr5 Kr1 30(3) 1_556 3_456
O1 Kr5 Kr1 132.6(17) 7_656 3_456
O1 Kr5 Kr1 91.0(10) 1_566 3_456
Kr4 Kr5 Kr1 24.0(11) 2_556 3_456
Kr1 Kr5 Kr1 153.7(13) 7_667 3_456
O3 Kr5 Kr1 131.2(18) 7_667 3_456
Kr2 Kr5 Kr1 27.2(9) 3_556 3_456
Kr2 Kr5 Kr1 15.5(6) 2_556 3_456
Kr1 Kr5 Kr1 26.1(17) . 2_546
Ca3 Kr5 Kr1 158.6(6) 7_667 2_546
Ca3 Kr5 Kr1 121(3) . 2_546
Kr2 Kr5 Kr1 41.9(15) 6_556 2_546
Kr2 Kr5 Kr1 7.6(15) 5_556 2_546
Kr4 Kr5 Kr1 20(2) 4_556 2_546
Kr4 Kr5 Kr1 33.4(14) 1_556 2_546
Kr5 Kr5 Kr1 145(3) 7_667 2_546
Kr2 Kr5 Kr1 3.9(10) 4_556 2_546
Kr2 Kr5 Kr1 44.2(13) 1_556 2_546
OW1 Kr5 Kr1 34.0(13) 3_556 2_546
OW1 Kr5 Kr1 65.9(18) 2_556 2_546
Kr3 Kr5 Kr1 30(3) 1_556 2_546
O1 Kr5 Kr1 91.0(10) 7_656 2_546
O1 Kr5 Kr1 132.6(17) 1_566 2_546
Kr4 Kr5 Kr1 24.0(11) 2_556 2_546
Kr1 Kr5 Kr1 153.7(13) 7_667 2_546
O3 Kr5 Kr1 131.2(18) 7_667 2_546
Kr2 Kr5 Kr1 15.5(6) 3_556 2_546
Kr2 Kr5 Kr1 27.2(9) 2_556 2_546
Kr1 Kr5 Kr1 42.7(10) 3_456 2_546
Kr1 Kr5 O2 131(2) . 8_666
Ca3 Kr5 O2 55.9(16) 7_667 8_666
Ca3 Kr5 O2 97(2) . 8_666
Kr2 Kr5 O2 143(2) 6_556 8_666
Kr2 Kr5 O2 110.2(15) 5_556 8_666
Kr4 Kr5 O2 124(2) 4_556 8_666
Kr4 Kr5 O2 138.5(19) 1_556 8_666
Kr5 Kr5 O2 76(2) 7_667 8_666
Kr2 Kr5 O2 105.8(13) 4_556 8_666
Kr2 Kr5 O2 143(2) 1_556 8_666
OW1 Kr5 O2 102.0(11) 3_556 8_666
OW1 Kr5 O2 171(2) 2_556 8_666
Kr3 Kr5 O2 133.8(17) 1_556 8_666
O1 Kr5 O2 44.6(6) 7_656 8_666
O1 Kr5 O2 121(2) 1_566 8_666
Kr4 Kr5 O2 129.2(16) 2_556 8_666
Kr1 Kr5 O2 67.0(12) 7_667 8_666
O3 Kr5 O2 42.5(8) 7_667 8_666
Kr2 Kr5 O2 118.4(13) 3_556 8_666
Kr2 Kr5 O2 127.8(15) 2_556 8_666
Kr1 Kr5 O2 138.9(18) 3_456 8_666
Kr1 Kr5 O2 105.2(10) 2_546 8_666
Kr1 Kr5 O2 131(2) . 9_666
Ca3 Kr5 O2 55.9(16) 7_667 9_666
Ca3 Kr5 O2 97(2) . 9_666
Kr2 Kr5 O2 110.2(15) 6_556 9_666
Kr2 Kr5 O2 143(2) 5_556 9_666
Kr4 Kr5 O2 138.5(19) 4_556 9_666
Kr4 Kr5 O2 124(2) 1_556 9_666
Kr5 Kr5 O2 76(2) 7_667 9_666
Kr2 Kr5 O2 143(2) 4_556 9_666
Kr2 Kr5 O2 105.8(13) 1_556 9_666
OW1 Kr5 O2 171(2) 3_556 9_666
OW1 Kr5 O2 102.0(11) 2_556 9_666
Kr3 Kr5 O2 133.8(17) 1_556 9_666
O1 Kr5 O2 121(2) 7_656 9_666
O1 Kr5 O2 44.6(6) 1_566 9_666
Kr4 Kr5 O2 129.2(16) 2_556 9_666
Kr1 Kr5 O2 67.0(12) 7_667 9_666
O3 Kr5 O2 42.5(8) 7_667 9_666
Kr2 Kr5 O2 127.8(15) 3_556 9_666
Kr2 Kr5 O2 118.4(13) 2_556 9_666
Kr1 Kr5 O2 105.2(10) 3_456 9_666
Kr1 Kr5 O2 138.9(18) 2_546 9_666
O2 Kr5 O2 84.8(15) 8_666 9_666
Kr1 Kr5 O3 71(4) . .
Ca3 Kr5 O3 95(3) 7_667 .
Ca3 Kr5 O3 37(2) . .
Kr2 Kr5 O3 79(2) 6_556 .
Kr2 Kr5 O3 79(2) 5_556 .
Kr4 Kr5 O3 71(2) 4_556 .
Kr4 Kr5 O3 71(2) 1_556 .
Kr5 Kr5 O3 65(3) 7_667 .
Kr2 Kr5 O3 83.3(19) 4_556 .
Kr2 Kr5 O3 83.3(19) 1_556 .
OW1 Kr5 O3 59.3(17) 3_556 .
OW1 Kr5 O3 59.3(17) 2_556 .
Kr3 Kr5 O3 65(4) 1_556 .
O1 Kr5 O3 79.5(13) 7_656 .
O1 Kr5 O3 79.5(13) 1_566 .
Kr4 Kr5 O3 75(3) 2_556 .
Kr1 Kr5 O3 77.6(14) 7_667 .
O3 Kr5 O3 138(2) 7_667 .
Kr2 Kr5 O3 86.5(16) 3_556 .
Kr2 Kr5 O3 86.5(16) 2_556 .
Kr1 Kr5 O3 86.9(15) 3_456 .
Kr1 Kr5 O3 86.9(15) 2_546 .
O2 Kr5 O3 121.9(13) 8_666 .
O2 Kr5 O3 121.9(13) 9_666 .
Kr1 Kr5 Si1 113.4(11) . 5_556
Ca3 Kr5 Si1 68.9(12) 7_667 5_556
Ca3 Kr5 Si1 88.9(16) . 5_556
Kr2 Kr5 Si1 92.8(11) 6_556 5_556
Kr2 Kr5 Si1 132(2) 5_556 5_556
Kr4 Kr5 Si1 122(2) 4_556 5_556
Kr4 Kr5 Si1 105(2) 1_556 5_556
Kr5 Kr5 Si1 78.0(15) 7_667 5_556
Kr2 Kr5 Si1 133.7(18) 4_556 5_556
Kr2 Kr5 Si1 89.2(10) 1_556 5_556
OW1 Kr5 Si1 150(2) 3_556 5_556
OW1 Kr5 Si1 79.0(11) 2_556 5_556
Kr3 Kr5 Si1 114.0(10) 1_556 5_556
O1 Kr5 Si1 137(2) 7_656 5_556
O1 Kr5 Si1 24.1(3) 1_566 5_556
Kr4 Kr5 Si1 112.8(11) 2_556 5_556
Kr1 Kr5 Si1 73.6(11) 7_667 5_556
O3 Kr5 Si1 66.4(10) 7_667 5_556
Kr2 Kr5 Si1 116.5(13) 3_556 5_556
Kr2 Kr5 Si1 105.0(11) 2_556 5_556
Kr1 Kr5 Si1 89.9(8) 3_456 5_556
Kr1 Kr5 Si1 131.4(15) 2_546 5_556
O2 Kr5 Si1 108.4(17) 8_666 5_556
O2 Kr5 Si1 24.1(2) 9_666 5_556
O3 Kr5 Si1 103.4(11) . 5_556
Kr1 Kr5 Si1 113.4(11) . 6_556
Ca3 Kr5 Si1 68.9(12) 7_667 6_556
Ca3 Kr5 Si1 88.9(16) . 6_556
Kr2 Kr5 Si1 132(2) 6_556 6_556
Kr2 Kr5 Si1 92.8(11) 5_556 6_556
Kr4 Kr5 Si1 105(2) 4_556 6_556
Kr4 Kr5 Si1 122(2) 1_556 6_556
Kr5 Kr5 Si1 78.0(15) 7_667 6_556
Kr2 Kr5 Si1 89.2(10) 4_556 6_556
Kr2 Kr5 Si1 133.7(18) 1_556 6_556
OW1 Kr5 Si1 79.0(11) 3_556 6_556
OW1 Kr5 Si1 150(2) 2_556 6_556
Kr3 Kr5 Si1 114.0(10) 1_556 6_556
O1 Kr5 Si1 24.1(3) 7_656 6_556
O1 Kr5 Si1 137(2) 1_566 6_556
Kr4 Kr5 Si1 112.8(11) 2_556 6_556
Kr1 Kr5 Si1 73.6(11) 7_667 6_556
O3 Kr5 Si1 66.4(10) 7_667 6_556
Kr2 Kr5 Si1 105.0(11) 3_556 6_556
Kr2 Kr5 Si1 116.5(13) 2_556 6_556
Kr1 Kr5 Si1 131.4(15) 3_456 6_556
Kr1 Kr5 Si1 89.9(8) 2_546 6_556
O2 Kr5 Si1 24.1(2) 8_666 6_556
O2 Kr5 Si1 108.4(17) 9_666 6_556
O3 Kr5 Si1 103.4(11) . 6_556
Si1 Kr5 Si1 131(2) 5_556 6_556
Kr1 Kr5 Al1 113.4(11) . 5_556
Ca3 Kr5 Al1 68.9(12) 7_667 5_556
Ca3 Kr5 Al1 88.9(16) . 5_556
Kr2 Kr5 Al1 92.8(11) 6_556 5_556
Kr2 Kr5 Al1 132(2) 5_556 5_556
Kr4 Kr5 Al1 122(2) 4_556 5_556
Kr4 Kr5 Al1 105(2) 1_556 5_556
Kr5 Kr5 Al1 78.0(15) 7_667 5_556
Kr2 Kr5 Al1 133.7(18) 4_556 5_556
Kr2 Kr5 Al1 89.2(10) 1_556 5_556
OW1 Kr5 Al1 150(2) 3_556 5_556
OW1 Kr5 Al1 79.0(11) 2_556 5_556
Kr3 Kr5 Al1 114.0(10) 1_556 5_556
O1 Kr5 Al1 137(2) 7_656 5_556
O1 Kr5 Al1 24.1(3) 1_566 5_556
Kr4 Kr5 Al1 112.8(11) 2_556 5_556
Kr1 Kr5 Al1 73.6(11) 7_667 5_556
O3 Kr5 Al1 66.4(10) 7_667 5_556
Kr2 Kr5 Al1 116.5(13) 3_556 5_556
Kr2 Kr5 Al1 105.0(11) 2_556 5_556
Kr1 Kr5 Al1 89.9(8) 3_456 5_556
Kr1 Kr5 Al1 131.4(15) 2_546 5_556
O2 Kr5 Al1 108.4(17) 8_666 5_556
O2 Kr5 Al1 24.1(2) 9_666 5_556
O3 Kr5 Al1 103.4(11) . 5_556
Si1 Kr5 Al1 0.000(18) 5_556 5_556
Si1 Kr5 Al1 131(2) 6_556 5_556
Kr1 Kr5 Al1 113.4(11) . 6_556
Ca3 Kr5 Al1 68.9(12) 7_667 6_556
Ca3 Kr5 Al1 88.9(16) . 6_556
Kr2 Kr5 Al1 132(2) 6_556 6_556
Kr2 Kr5 Al1 92.8(11) 5_556 6_556
Kr4 Kr5 Al1 105(2) 4_556 6_556
Kr4 Kr5 Al1 122(2) 1_556 6_556
Kr5 Kr5 Al1 78.0(15) 7_667 6_556
Kr2 Kr5 Al1 89.2(10) 4_556 6_556
Kr2 Kr5 Al1 133.7(18) 1_556 6_556
OW1 Kr5 Al1 79.0(11) 3_556 6_556
OW1 Kr5 Al1 150(2) 2_556 6_556
Kr3 Kr5 Al1 114.0(10) 1_556 6_556
O1 Kr5 Al1 24.1(3) 7_656 6_556
O1 Kr5 Al1 137(2) 1_566 6_556
Kr4 Kr5 Al1 112.8(11) 2_556 6_556
Kr1 Kr5 Al1 73.6(11) 7_667 6_556
O3 Kr5 Al1 66.4(10) 7_667 6_556
Kr2 Kr5 Al1 105.0(11) 3_556 6_556
Kr2 Kr5 Al1 116.5(13) 2_556 6_556
Kr1 Kr5 Al1 131.4(15) 3_456 6_556
Kr1 Kr5 Al1 89.9(8) 2_546 6_556
O2 Kr5 Al1 24.1(2) 8_666 6_556
O2 Kr5 Al1 108.4(17) 9_666 6_556
O3 Kr5 Al1 103.4(11) . 6_556
Si1 Kr5 Al1 131(2) 5_556 6_556
Si1 Kr5 Al1 0.000(18) 6_556 6_556
Al1 Kr5 Al1 131(2) 5_556 6_556
Kr1 Kr5 O2 82(3) . 3_556
Ca3 Kr5 O2 87(2) 7_667 3_556
Ca3 Kr5 O2 46.6(12) . 3_556
Kr2 Kr5 O2 100(3) 6_556 3_556
Kr2 Kr5 O2 75.7(17) 5_556 3_556
Kr4 Kr5 O2 76.6(15) 4_556 3_556
Kr4 Kr5 O2 87(3) 1_556 3_556
Kr5 Kr5 O2 64(2) 7_667 3_556
Kr2 Kr5 O2 76.9(13) 4_556 3_556
Kr2 Kr5 O2 105(2) 1_556 3_556
OW1 Kr5 O2 46.9(13) 3_556 3_556
OW1 Kr5 O2 92(2) 2_556 3_556
Kr3 Kr5 O2 77(3) 1_556 3_556
O1 Kr5 O2 41.3(6) 7_656 3_556
O1 Kr5 O2 112.4(18) 1_566 3_556
Kr4 Kr5 O2 85(2) 2_556 3_556
Kr1 Kr5 O2 73.9(12) 7_667 3_556
O3 Kr5 O2 120.0(15) 7_667 3_556
Kr2 Kr5 O2 90.2(14) 3_556 3_556
Kr2 Kr5 O2 97.5(17) 2_556 3_556
Kr1 Kr5 O2 107.0(17) 3_456 3_556
Kr1 Kr5 O2 80.7(12) 2_546 3_556
O2 Kr5 O2 85.9(7) 8_666 3_556
O2 Kr5 O2 140(2) 9_666 3_556
O3 Kr5 O2 39.5(6) . 3_556
Si1 Kr5 O2 135.2(17) 5_556 3_556
Si1 Kr5 O2 64.6(5) 6_556 3_556
Al1 Kr5 O2 135.2(17) 5_556 3_556
Al1 Kr5 O2 64.6(5) 6_556 3_556
Kr1 Kr5 O2 82(3) . 2_556
Ca3 Kr5 O2 87(2) 7_667 2_556
Ca3 Kr5 O2 46.6(12) . 2_556
Kr2 Kr5 O2 75.7(17) 6_556 2_556
Kr2 Kr5 O2 100(3) 5_556 2_556
Kr4 Kr5 O2 87(3) 4_556 2_556
Kr4 Kr5 O2 76.6(15) 1_556 2_556
Kr5 Kr5 O2 64(2) 7_667 2_556
Kr2 Kr5 O2 105(2) 4_556 2_556
Kr2 Kr5 O2 76.9(13) 1_556 2_556
OW1 Kr5 O2 92(2) 3_556 2_556
OW1 Kr5 O2 46.9(13) 2_556 2_556
Kr3 Kr5 O2 77(3) 1_556 2_556
O1 Kr5 O2 112.4(18) 7_656 2_556
O1 Kr5 O2 41.3(6) 1_566 2_556
Kr4 Kr5 O2 85(2) 2_556 2_556
Kr1 Kr5 O2 73.9(12) 7_667 2_556
O3 Kr5 O2 120.0(15) 7_667 2_556
Kr2 Kr5 O2 97.5(17) 3_556 2_556
Kr2 Kr5 O2 90.2(14) 2_556 2_556
Kr1 Kr5 O2 80.7(12) 3_456 2_556
Kr1 Kr5 O2 107.0(17) 2_546 2_556
O2 Kr5 O2 140(2) 8_666 2_556
O2 Kr5 O2 85.9(7) 9_666 2_556
O3 Kr5 O2 39.5(6) . 2_556
Si1 Kr5 O2 64.6(5) 5_556 2_556
Si1 Kr5 O2 135.2(17) 6_556 2_556
Al1 Kr5 O2 64.6(5) 5_556 2_556
Al1 Kr5 O2 135.2(17) 6_556 2_556
O2 Kr5 O2 77.4(12) 3_556 2_556
Kr1 Kr5 K2 28(3) . 1_556
Ca3 Kr5 K2 139(4) 7_667 1_556
Ca3 Kr5 K2 80(3) . 1_556
Kr2 Kr5 K2 39.7(17) 6_556 1_556
Kr2 Kr5 K2 39.7(17) 5_556 1_556
Kr4 Kr5 K2 28(2) 4_556 1_556
Kr4 Kr5 K2 28(2) 1_556 1_556
Kr5 Kr5 K2 108(3) 7_667 1_556
Kr2 Kr5 K2 44.4(14) 4_556 1_556
Kr2 Kr5 K2 44.4(14) 1_556 1_556
OW1 Kr5 K2 36.0(15) 3_556 1_556
OW1 Kr5 K2 36.0(15) 2_556 1_556
Kr3 Kr5 K2 21(4) 1_556 1_556
O1 Kr5 K2 97.6(14) 7_656 1_556
O1 Kr5 K2 97.6(14) 1_566 1_556
Kr4 Kr5 K2 32(2) 2_556 1_556
Kr1 Kr5 K2 121.2(18) 7_667 1_556
O3 Kr5 K2 178(2) 7_667 1_556
Kr2 Kr5 K2 43.2(10) 3_556 1_556
Kr2 Kr5 K2 43.2(10) 2_556 1_556
Kr1 Kr5 K2 47.2(10) 3_456 1_556
Kr1 Kr5 K2 47.2(10) 2_546 1_556
O2 Kr5 K2 137.6(8) 8_666 1_556
O2 Kr5 K2 137.6(8) 9_666 1_556
O3 Kr5 K2 43.6(8) . 1_556
Si1 Kr5 K2 113.8(10) 5_556 1_556
Si1 Kr5 K2 113.8(10) 6_556 1_556
Al1 Kr5 K2 113.8(10) 5_556 1_556
Al1 Kr5 K2 113.8(10) 6_556 1_556
O2 Kr5 K2 61.3(10) 3_556 1_556
O2 Kr5 K2 61.3(10) 2_556 1_556
Kr1 Kr5 Ca2 28(3) . 1_556
Ca3 Kr5 Ca2 139(4) 7_667 1_556
Ca3 Kr5 Ca2 80(3) . 1_556
Kr2 Kr5 Ca2 39.7(17) 6_556 1_556
Kr2 Kr5 Ca2 39.7(17) 5_556 1_556
Kr4 Kr5 Ca2 28(2) 4_556 1_556
Kr4 Kr5 Ca2 28(2) 1_556 1_556
Kr5 Kr5 Ca2 108(3) 7_667 1_556
Kr2 Kr5 Ca2 44.4(14) 4_556 1_556
Kr2 Kr5 Ca2 44.4(14) 1_556 1_556
OW1 Kr5 Ca2 36.0(15) 3_556 1_556
OW1 Kr5 Ca2 36.0(15) 2_556 1_556
Kr3 Kr5 Ca2 21(4) 1_556 1_556
O1 Kr5 Ca2 97.6(14) 7_656 1_556
O1 Kr5 Ca2 97.6(14) 1_566 1_556
Kr4 Kr5 Ca2 32(2) 2_556 1_556
Kr1 Kr5 Ca2 121.2(18) 7_667 1_556
O3 Kr5 Ca2 178(2) 7_667 1_556
Kr2 Kr5 Ca2 43.2(10) 3_556 1_556
Kr2 Kr5 Ca2 43.2(10) 2_556 1_556
Kr1 Kr5 Ca2 47.2(10) 3_456 1_556
Kr1 Kr5 Ca2 47.2(10) 2_546 1_556
O2 Kr5 Ca2 137.6(8) 8_666 1_556
O2 Kr5 Ca2 137.6(8) 9_666 1_556
O3 Kr5 Ca2 43.6(8) . 1_556
Si1 Kr5 Ca2 113.8(10) 5_556 1_556
Si1 Kr5 Ca2 113.8(10) 6_556 1_556
Al1 Kr5 Ca2 113.8(10) 5_556 1_556
Al1 Kr5 Ca2 113.8(10) 6_556 1_556
O2 Kr5 Ca2 61.3(10) 3_556 1_556
O2 Kr5 Ca2 61.3(10) 2_556 1_556
K2 Kr5 Ca2 0.0(3) 1_556 1_556
Kr1 Kr5 Si1 95(2) . 11_666
Ca3 Kr5 Si1 77.9(16) 7_667 11_666
Ca3 Kr5 Si1 57.4(8) . 11_666
Kr2 Kr5 Si1 115(2) 6_556 11_666
Kr2 Kr5 Si1 82.0(13) 5_556 11_666
Kr4 Kr5 Si1 87.8(15) 4_556 11_666
Kr4 Kr5 Si1 101(3) 1_556 11_666
Kr5 Kr5 Si1 64.1(12) 7_667 11_666
Kr2 Kr5 Si1 81.5(10) 4_556 11_666
Kr2 Kr5 Si1 120(2) 1_556 11_666
OW1 Kr5 Si1 55.2(12) 3_556 11_666
OW1 Kr5 Si1 113(2) 2_556 11_666
Kr3 Kr5 Si1 91(2) 1_556 11_666
O1 Kr5 Si1 19.3(4) 7_656 11_666
O1 Kr5 Si1 124.9(19) 1_566 11_666
Kr4 Kr5 Si1 97.1(17) 2_556 11_666
Kr1 Kr5 Si1 69.4(10) 7_667 11_666
O3 Kr5 Si1 101.1(12) 7_667 11_666
Kr2 Kr5 Si1 97.8(12) 3_556 11_666
Kr2 Kr5 Si1 107.9(15) 2_556 11_666
Kr1 Kr5 Si1 121.0(16) 3_456 11_666
Kr1 Kr5 Si1 84.6(9) 2_546 11_666
O2 Kr5 Si1 63.9(5) 8_666 11_666
O2 Kr5 Si1 133.6(19) 9_666 11_666
O3 Kr5 Si1 61.1(8) . 11_666
Si1 Kr5 Si1 142.1(19) 5_556 11_666
Si1 Kr5 Si1 42.5(3) 6_556 11_666
Al1 Kr5 Si1 142.1(19) 5_556 11_666
Al1 Kr5 Si1 42.5(3) 6_556 11_666
O2 Kr5 Si1 22.2(2) 3_556 11_666
O2 Kr5 Si1 97.0(14) 2_556 11_666
K2 Kr5 Si1 79.9(10) 1_556 11_666
Ca2 Kr5 Si1 79.9(10) 1_556 11_666
Kr1 Kr5 Al1 95(2) . 11_666
Ca3 Kr5 Al1 77.9(16) 7_667 11_666
Ca3 Kr5 Al1 57.4(8) . 11_666
Kr2 Kr5 Al1 115(2) 6_556 11_666
Kr2 Kr5 Al1 82.0(13) 5_556 11_666
Kr4 Kr5 Al1 87.8(15) 4_556 11_666
Kr4 Kr5 Al1 101(3) 1_556 11_666
Kr5 Kr5 Al1 64.1(12) 7_667 11_666
Kr2 Kr5 Al1 81.5(10) 4_556 11_666
Kr2 Kr5 Al1 120(2) 1_556 11_666
OW1 Kr5 Al1 55.2(12) 3_556 11_666
OW1 Kr5 Al1 113(2) 2_556 11_666
Kr3 Kr5 Al1 91(2) 1_556 11_666
O1 Kr5 Al1 19.3(4) 7_656 11_666
O1 Kr5 Al1 124.9(19) 1_566 11_666
Kr4 Kr5 Al1 97.1(17) 2_556 11_666
Kr1 Kr5 Al1 69.4(10) 7_667 11_666
O3 Kr5 Al1 101.1(12) 7_667 11_666
Kr2 Kr5 Al1 97.8(12) 3_556 11_666
Kr2 Kr5 Al1 107.9(15) 2_556 11_666
Kr1 Kr5 Al1 121.0(16) 3_456 11_666
Kr1 Kr5 Al1 84.6(9) 2_546 11_666
O2 Kr5 Al1 63.9(5) 8_666 11_666
O2 Kr5 Al1 133.6(19) 9_666 11_666
O3 Kr5 Al1 61.1(8) . 11_666
Si1 Kr5 Al1 142.1(19) 5_556 11_666
Si1 Kr5 Al1 42.5(3) 6_556 11_666
Al1 Kr5 Al1 142.1(19) 5_556 11_666
Al1 Kr5 Al1 42.5(3) 6_556 11_666
O2 Kr5 Al1 22.2(2) 3_556 11_666
O2 Kr5 Al1 97.0(14) 2_556 11_666
K2 Kr5 Al1 79.9(10) 1_556 11_666
Ca2 Kr5 Al1 79.9(10) 1_556 11_666
Si1 Kr5 Al1 0.000(8) 11_666 11_666
Kr1 Kr5 Si1 95(2) . 12_666
Ca3 Kr5 Si1 77.9(16) 7_667 12_666
Ca3 Kr5 Si1 57.4(8) . 12_666
Kr2 Kr5 Si1 82.0(13) 6_556 12_666
Kr2 Kr5 Si1 115(2) 5_556 12_666
Kr4 Kr5 Si1 101(3) 4_556 12_666
Kr4 Kr5 Si1 87.8(15) 1_556 12_666
Kr5 Kr5 Si1 64.1(12) 7_667 12_666
Kr2 Kr5 Si1 120(2) 4_556 12_666
Kr2 Kr5 Si1 81.5(10) 1_556 12_666
OW1 Kr5 Si1 113(2) 3_556 12_666
OW1 Kr5 Si1 55.2(12) 2_556 12_666
Kr3 Kr5 Si1 91(2) 1_556 12_666
O1 Kr5 Si1 124.9(19) 7_656 12_666
O1 Kr5 Si1 19.3(4) 1_566 12_666
Kr4 Kr5 Si1 97.1(17) 2_556 12_666
Kr1 Kr5 Si1 69.4(10) 7_667 12_666
O3 Kr5 Si1 101.1(12) 7_667 12_666
Kr2 Kr5 Si1 107.9(15) 3_556 12_666
Kr2 Kr5 Si1 97.8(12) 2_556 12_666
Kr1 Kr5 Si1 84.6(9) 3_456 12_666
Kr1 Kr5 Si1 121.0(16) 2_546 12_666
O2 Kr5 Si1 133.6(19) 8_666 12_666
O2 Kr5 Si1 63.9(5) 9_666 12_666
O3 Kr5 Si1 61.1(8) . 12_666
Si1 Kr5 Si1 42.5(3) 5_556 12_666
Si1 Kr5 Si1 142.1(19) 6_556 12_666
Al1 Kr5 Si1 42.5(3) 5_556 12_666
Al1 Kr5 Si1 142.1(19) 6_556 12_666
O2 Kr5 Si1 97.0(14) 3_556 12_666
O2 Kr5 Si1 22.2(2) 2_556 12_666
K2 Kr5 Si1 79.9(10) 1_556 12_666
Ca2 Kr5 Si1 79.9(10) 1_556 12_666
Si1 Kr5 Si1 113.8(15) 11_666 12_666
Al1 Kr5 Si1 113.8(15) 11_666 12_666
Kr1 Kr5 Al1 95(2) . 12_666
Ca3 Kr5 Al1 77.9(16) 7_667 12_666
Ca3 Kr5 Al1 57.4(8) . 12_666
Kr2 Kr5 Al1 82.0(13) 6_556 12_666
Kr2 Kr5 Al1 115(2) 5_556 12_666
Kr4 Kr5 Al1 101(3) 4_556 12_666
Kr4 Kr5 Al1 87.8(15) 1_556 12_666
Kr5 Kr5 Al1 64.1(12) 7_667 12_666
Kr2 Kr5 Al1 120(2) 4_556 12_666
Kr2 Kr5 Al1 81.5(10) 1_556 12_666
OW1 Kr5 Al1 113(2) 3_556 12_666
OW1 Kr5 Al1 55.2(12) 2_556 12_666
Kr3 Kr5 Al1 91(2) 1_556 12_666
O1 Kr5 Al1 124.9(19) 7_656 12_666
O1 Kr5 Al1 19.3(4) 1_566 12_666
Kr4 Kr5 Al1 97.1(17) 2_556 12_666
Kr1 Kr5 Al1 69.4(10) 7_667 12_666
O3 Kr5 Al1 101.1(12) 7_667 12_666
Kr2 Kr5 Al1 107.9(15) 3_556 12_666
Kr2 Kr5 Al1 97.8(12) 2_556 12_666
Kr1 Kr5 Al1 84.6(9) 3_456 12_666
Kr1 Kr5 Al1 121.0(16) 2_546 12_666
O2 Kr5 Al1 133.6(19) 8_666 12_666
O2 Kr5 Al1 63.9(5) 9_666 12_666
O3 Kr5 Al1 61.1(8) . 12_666
Si1 Kr5 Al1 42.5(3) 5_556 12_666
Si1 Kr5 Al1 142.1(19) 6_556 12_666
Al1 Kr5 Al1 42.5(3) 5_556 12_666
Al1 Kr5 Al1 142.1(19) 6_556 12_666
O2 Kr5 Al1 97.0(14) 3_556 12_666
O2 Kr5 Al1 22.2(2) 2_556 12_666
K2 Kr5 Al1 79.9(10) 1_556 12_666
Ca2 Kr5 Al1 79.9(10) 1_556 12_666
Si1 Kr5 Al1 113.8(15) 11_666 12_666
Al1 Kr5 Al1 113.8(15) 11_666 12_666
Si1 Kr5 Al1 0.000(8) 12_666 12_666
Kr1 Kr5 Al1 143(4) . 10_667
Ca3 Kr5 Al1 48(2) 7_667 10_667
Ca3 Kr5 Al1 101(3) . 10_667
Kr2 Kr5 Al1 125(2) 6_556 10_667
Kr2 Kr5 Al1 145(3) 5_556 10_667
Kr4 Kr5 Al1 148(2) 4_556 10_667
Kr4 Kr5 Al1 138(3) 1_556 10_667
Kr5 Kr5 Al1 76(3) 7_667 10_667
Kr2 Kr5 Al1 141(2) 4_556 10_667
Kr2 Kr5 Al1 120.0(16) 1_556 10_667
OW1 Kr5 Al1 163(2) 3_556 10_667
OW1 Kr5 Al1 122.6(13) 2_556 10_667
Kr3 Kr5 Al1 148(3) 1_556 10_667
O1 Kr5 Al1 102.9(17) 7_656 10_667
O1 Kr5 Al1 64.4(10) 1_566 10_667
Kr4 Kr5 Al1 140(2) 2_556 10_667
Kr1 Kr5 Al1 63.7(13) 7_667 10_667
O3 Kr5 Al1 21.2(3) 7_667 10_667
Kr2 Kr5 Al1 133.2(18) 3_556 10_667
Kr2 Kr5 Al1 127.7(16) 2_556 10_667
Kr1 Kr5 Al1 118.2(13) 3_456 10_667
Kr1 Kr5 Al1 137.4(19) 2_546 10_667
O2 Kr5 Al1 63.7(11) 8_666 10_667
O2 Kr5 Al1 21.4(4) 9_666 10_667
O3 Kr5 Al1 134.9(16) . 10_667
Si1 Kr5 Al1 45.5(6) 5_556 10_667
Si1 Kr5 Al1 87.6(13) 6_556 10_667
Al1 Kr5 Al1 45.5(6) 5_556 10_667
Al1 Kr5 Al1 87.6(13) 6_556 10_667
O2 Kr5 Al1 134.5(17) 3_556 10_667
O2 Kr5 Al1 104.4(9) 2_556 10_667
K2 Kr5 Al1 158.6(4) 1_556 10_667
Ca2 Kr5 Al1 158.6(4) 1_556 10_667
Si1 Kr5 Al1 119.3(15) 11_666 10_667
Al1 Kr5 Al1 119.3(15) 11_666 10_667
Si1 Kr5 Al1 83.3(8) 12_666 10_667
Al1 Kr5 Al1 83.3(8) 12_666 10_667
Kr1 Kr5 Si1 143(4) . 10_667
Ca3 Kr5 Si1 48(2) 7_667 10_667
Ca3 Kr5 Si1 101(3) . 10_667
Kr2 Kr5 Si1 125(2) 6_556 10_667
Kr2 Kr5 Si1 145(3) 5_556 10_667
Kr4 Kr5 Si1 148(2) 4_556 10_667
Kr4 Kr5 Si1 138(3) 1_556 10_667
Kr5 Kr5 Si1 76(3) 7_667 10_667
Kr2 Kr5 Si1 141(2) 4_556 10_667
Kr2 Kr5 Si1 120.0(16) 1_556 10_667
OW1 Kr5 Si1 163(2) 3_556 10_667
OW1 Kr5 Si1 122.6(13) 2_556 10_667
Kr3 Kr5 Si1 148(3) 1_556 10_667
O1 Kr5 Si1 102.9(17) 7_656 10_667
O1 Kr5 Si1 64.4(10) 1_566 10_667
Kr4 Kr5 Si1 140(2) 2_556 10_667
Kr1 Kr5 Si1 63.7(13) 7_667 10_667
O3 Kr5 Si1 21.2(3) 7_667 10_667
Kr2 Kr5 Si1 133.2(18) 3_556 10_667
Kr2 Kr5 Si1 127.7(16) 2_556 10_667
Kr1 Kr5 Si1 118.2(13) 3_456 10_667
Kr1 Kr5 Si1 137.4(19) 2_546 10_667
O2 Kr5 Si1 63.7(11) 8_666 10_667
O2 Kr5 Si1 21.4(4) 9_666 10_667
O3 Kr5 Si1 134.9(16) . 10_667
Si1 Kr5 Si1 45.5(6) 5_556 10_667
Si1 Kr5 Si1 87.6(13) 6_556 10_667
Al1 Kr5 Si1 45.5(6) 5_556 10_667
Al1 Kr5 Si1 87.6(13) 6_556 10_667
O2 Kr5 Si1 134.5(17) 3_556 10_667
O2 Kr5 Si1 104.4(9) 2_556 10_667
K2 Kr5 Si1 158.6(4) 1_556 10_667
Ca2 Kr5 Si1 158.6(4) 1_556 10_667
Si1 Kr5 Si1 119.3(15) 11_666 10_667
Al1 Kr5 Si1 119.3(15) 11_666 10_667
Si1 Kr5 Si1 83.3(8) 12_666 10_667
Al1 Kr5 Si1 83.3(8) 12_666 10_667
Al1 Kr5 Si1 0.000(13) 10_667 10_667
Kr1 Kr5 Si1 143(4) . 7_667
Ca3 Kr5 Si1 48(2) 7_667 7_667
Ca3 Kr5 Si1 101(3) . 7_667
Kr2 Kr5 Si1 145(3) 6_556 7_667
Kr2 Kr5 Si1 125(2) 5_556 7_667
Kr4 Kr5 Si1 138(3) 4_556 7_667
Kr4 Kr5 Si1 148(2) 1_556 7_667
Kr5 Kr5 Si1 76(3) 7_667 7_667
Kr2 Kr5 Si1 120.0(16) 4_556 7_667
Kr2 Kr5 Si1 141(2) 1_556 7_667
OW1 Kr5 Si1 122.6(13) 3_556 7_667
OW1 Kr5 Si1 163(2) 2_556 7_667
Kr3 Kr5 Si1 148(3) 1_556 7_667
O1 Kr5 Si1 64.4(10) 7_656 7_667
O1 Kr5 Si1 102.9(17) 1_566 7_667
Kr4 Kr5 Si1 140(2) 2_556 7_667
Kr1 Kr5 Si1 63.7(13) 7_667 7_667
O3 Kr5 Si1 21.2(3) 7_667 7_667
Kr2 Kr5 Si1 127.7(16) 3_556 7_667
Kr2 Kr5 Si1 133.2(18) 2_556 7_667
Kr1 Kr5 Si1 137.4(19) 3_456 7_667
Kr1 Kr5 Si1 118.2(13) 2_546 7_667
O2 Kr5 Si1 21.4(4) 8_666 7_667
O2 Kr5 Si1 63.7(11) 9_666 7_667
O3 Kr5 Si1 134.9(16) . 7_667
Si1 Kr5 Si1 87.6(13) 5_556 7_667
Si1 Kr5 Si1 45.5(6) 6_556 7_667
Al1 Kr5 Si1 87.6(13) 5_556 7_667
Al1 Kr5 Si1 45.5(6) 6_556 7_667
O2 Kr5 Si1 104.4(9) 3_556 7_667
O2 Kr5 Si1 134.5(17) 2_556 7_667
K2 Kr5 Si1 158.6(4) 1_556 7_667
Ca2 Kr5 Si1 158.6(4) 1_556 7_667
Si1 Kr5 Si1 83.3(8) 11_666 7_667
Al1 Kr5 Si1 83.3(8) 11_666 7_667
Si1 Kr5 Si1 119.3(15) 12_666 7_667
Al1 Kr5 Si1 119.3(15) 12_666 7_667
Al1 Kr5 Si1 42.4(7) 10_667 7_667
Si1 Kr5 Si1 42.4(7) 10_667 7_667
Kr2 OW1 Kr2 30(3) 2 3
Kr2 OW1 Kr4 33(3) 2 2
Kr2 OW1 Kr4 33(3) 3 2
Kr2 OW1 Kr3 49(6) 2 .
Kr2 OW1 Kr3 49(6) 3 .
Kr4 OW1 Kr3 17(4) 2 .
Kr2 OW1 Kr1 56(3) 2 2_545
Kr2 OW1 Kr1 25.7(15) 3 2_545
Kr4 OW1 Kr1 46(2) 2 2_545
Kr3 OW1 Kr1 56(4) . 2_545
Kr2 OW1 Kr1 25.7(15) 2 3_455
Kr2 OW1 Kr1 56(3) 3 3_455
Kr4 OW1 Kr1 46(2) 2 3_455
Kr3 OW1 Kr1 56(4) . 3_455
Kr1 OW1 Kr1 81(3) 2_545 3_455
Kr2 OW1 Kr4 44(2) 2 4
Kr2 OW1 Kr4 36(2) 3 4
Kr4 OW1 Kr4 11(3) 2 4
Kr3 OW1 Kr4 15(3) . 4
Kr1 OW1 Kr4 41(3) 2_545 4
Kr1 OW1 Kr4 57.8(19) 3_455 4
Kr2 OW1 Kr4 36(2) 2 .
Kr2 OW1 Kr4 44(2) 3 .
Kr4 OW1 Kr4 11(3) 2 .
Kr3 OW1 Kr4 15(3) . .
Kr1 OW1 Kr4 57.8(19) 2_545 .
Kr1 OW1 Kr4 41(3) 3_455 .
Kr4 OW1 Kr4 20(3) 4 .
Kr2 OW1 Ca2 91(3) 2 .
Kr2 OW1 Ca2 91(3) 3 .
Kr4 OW1 Ca2 61(5) 2 .
Kr3 OW1 Ca2 44(6) . .
Kr1 OW1 Ca2 87.2(18) 2_545 .
Kr1 OW1 Ca2 87.2(18) 3_455 .
Kr4 OW1 Ca2 56(3) 4 .
Kr4 OW1 Ca2 56(3) . .
Kr2 OW1 Kr2 45(2) 2 4
Kr2 OW1 Kr2 23.3(16) 3 4
Kr4 OW1 Kr2 25.4(12) 2 4
Kr3 OW1 Kr2 34(4) . 4
Kr1 OW1 Kr2 21.8(13) 2_545 4
Kr1 OW1 Kr2 66.7(19) 3_455 4
Kr4 OW1 Kr2 19(2) 4 4
Kr4 OW1 Kr2 36.6(19) . 4
Ca2 OW1 Kr2 70.6(16) . 4
Kr2 OW1 Kr2 23.3(16) 2 .
Kr2 OW1 Kr2 45(2) 3 .
Kr4 OW1 Kr2 25.4(12) 2 .
Kr3 OW1 Kr2 34(4) . .
Kr1 OW1 Kr2 66.7(19) 2_545 .
Kr1 OW1 Kr2 21.8(13) 3_455 .
Kr4 OW1 Kr2 36.6(19) 4 .
Kr4 OW1 Kr2 19(2) . .
Ca2 OW1 Kr2 70.6(16) . .
Kr2 OW1 Kr2 48.6(19) 4 .

loop_
_geom_bond_atom_site_label_1
_geom_bond_atom_site_label_2
_geom_bond_distance
_geom_bond_site_symmetry_2
Si1 O2 1.6040(4) 2_556
Si1 O3 1.6269(7) .
Si1 O1 1.6476(10) 3_556
Si1 O4 1.6869(9) 2_556
Si1 Na1 3.22(4) 1_556
Si1 K2 3.274(2) 1_556
Si1 Ca2 3.274(2) 1_556
Si1 K1 3.4499(5) 1_556
Si1 Ca1 3.4499(5) 1_556
Si1 Ca3 3.531(11) .
Si1 Ca3 3.636(3) 9_666
Si1 Kr5 3.90(3) 3_455
O1 Al1 1.6476(10) 5_545
O1 Si1 1.6476(10) 5_545
O1 Al1 1.6476(10) 12_655
O1 Si1 1.6476(10) 12_655
O1 Ca3 2.926(4) 1_544
O1 Ca3 2.926(4) 7_656
O1 Kr5 3.13(3) 1_544
O1 Kr5 3.13(3) 7_656
O1 Kr1 3.65(2) 7_656
O1 Kr1 3.65(2) 1_544
O1 Kr2 3.72(4) 6_545
O1 Kr2 3.72(4) 11_655
O2 Al1 1.6040(4) 2_545
O2 Si1 1.6040(4) 2_545
O2 Al1 1.6040(4) 9_656
O2 Si1 1.6040(4) 9_656
O2 Ca3 3.178(8) 2_545
O2 Ca3 3.178(8) 9_656
O2 Kr5 3.76(5) 3_445
O2 Kr5 3.76(5) 8_666
O2 Kr2 4.04(3) 3
O2 Kr2 4.04(3) 8_556
O2 Kr5 4.05(5) 2_545
O2 Kr5 4.05(5) 9_656
O3 Al1 1.6269(7) 4
O3 Si1 1.6269(7) 4
O3 Ca3 2.741(13) .
O3 K2 2.968(3) 1_556
O3 Ca2 2.968(3) 1_556
O3 Ca1 3.446(2) 1_556
O3 Kr5 3.61(7) 7_667
O3 Kr1 3.64(3) .
O3 Kr3 3.73(13) 1_556
O3 Kr5 3.84(7) .
O4 Al1 1.6869(9) 3_455
O4 Al1 1.6869(9) 2_545
O4 Si1 1.6869(9) 3_455
O4 Si1 1.6869(9) 2_545
O4 Na1 2.16(5) .
O4 Ca2 2.354(4) .
O4 Ca1 2.441(2) .
O4 Na1 2.85(10) 7
O4 Kr3 3.54(17) .
O4 Kr4 3.69(5) 2
Ca1 Na1 0.66(15) .
Ca1 Na1 0.66(15) 7
Ca1 O4 2.441(2) 2
Ca1 O4 2.441(2) 9
Ca1 O4 2.441(2) 7
Ca1 O4 2.441(2) 3
Ca1 O4 2.441(2) 8
Ca1 Ca2 2.489(7) .
Ca1 K2 2.489(7) 7
Ca1 Ca2 2.489(7) 7
Ca1 O3 3.446(2) 3_455
Ca1 O3 3.446(2) 1_554
Ca1 O3 3.446(2) 2_545
Ca1 O3 3.446(2) 9_655
Ca1 O3 3.446(2) 8_565
Ca1 O3 3.446(2) 7_556
Ca1 Si1 3.4499(5) 1_554
Ca1 Si1 3.4499(5) 4_554
Ca1 Al1 3.4499(5) 4_554
Ca1 Al1 3.4499(5) 1_554
Ca1 Al1 3.4499(5) 6_455
Ca1 Si1 3.4499(5) 6_455
Ca1 Si1 3.4499(5) 5_545
Ca1 Al1 3.4499(5) 2_545
Ca1 Si1 3.4499(5) 2_545
Ca1 Al1 3.4499(5) 3_455
Ca1 Si1 3.4499(5) 3_455
Ca1 Al1 3.4499(5) 5_545
Ca1 Al1 3.4499(5) 8_565
Ca1 Si1 3.4499(5) 9_655
Ca1 Al1 3.4499(5) 9_655
Ca1 Si1 3.4499(5) 8_565
Ca1 Si1 3.4499(5) 12_655
Ca1 Al1 3.4499(5) 12_655
Ca1 Si1 3.4499(5) 7_556
Ca1 Al1 3.4499(5) 7_556
Ca1 Al1 3.4499(5) 11_565
Ca1 Si1 3.4499(5) 11_565
Ca2 Kr3 1.7(2) .
Ca2 Na1 1.83(15) .
Ca2 Kr4 2.20(11) 4
Ca2 Kr4 2.20(11) 2
Ca2 Kr4 2.20(11) .
Ca2 O4 2.354(4) 3
Ca2 O4 2.354(4) 2
Ca2 OW1 2.49(6) 3
Ca2 OW1 2.49(6) 2
Ca2 OW1 2.49(6) .
Ca2 Kr2 2.90(4) 2
Ca2 Kr2 2.90(4) 6
Ca2 Kr2 2.90(4) 5
Ca2 Kr2 2.90(4) 4
Ca2 Kr2 2.90(4) 3
Ca2 Kr2 2.90(4) .
Ca2 O3 2.968(3) 3_455
Ca2 O3 2.968(3) 1_554
Ca2 O3 2.968(3) 2_545
Ca2 Na1 3.14(15) 7
Ca2 Kr1 3.15(3) 1_554
Ca2 Kr1 3.15(3) 2_545
Ca2 Kr1 3.15(3) 3_455
Ca2 Al1 3.274(2) 6_455
Ca2 Si1 3.274(2) 6_455
Ca2 Si1 3.274(2) 1_554
Ca2 Si1 3.274(2) 4_554
Ca2 Al1 3.274(2) 1_554
Ca2 Al1 3.274(2) 4_554
Ca2 Si1 3.274(2) 3_455
Ca2 Si1 3.274(2) 5_545
Ca2 Al1 3.274(2) 5_545
Ca2 Al1 3.274(2) 3_455
Ca2 Si1 3.274(2) 2_545
Ca2 Al1 3.274(2) 2_545
Ca2 Kr5 4.13(7) 3_455
Ca2 Kr5 4.13(7) 1_554
Ca3 Kr5 1.45(7) 7_667
Ca3 Ca3 1.48(2) 7_667
Ca3 Kr5 1.59(7) .
Ca3 Kr1 2.24(4) .
Ca3 Kr1 2.60(4) 7_667
Ca3 O1 2.926(4) 7_656
Ca3 O1 2.926(4) 1_566
Ca3 Kr2 3.00(4) 6_556
Ca3 Kr2 3.00(4) 5_556
Ca3 O2 3.178(8) 3_556
Ca3 O2 3.178(8) 2_556
Ca3 OW1 3.187(16) 3_556
Ca3 OW1 3.187(16) 2_556
Ca3 Kr2 3.38(4) 12_666
Ca3 Kr2 3.38(4) 11_666
Ca3 Kr4 3.46(4) 4_556
Ca3 Kr4 3.46(4) 1_556
Ca3 Si1 3.531(11) 4
Ca3 Al1 3.531(11) 4
Ca3 Si1 3.636(3) 11_666
Ca3 Al1 3.636(3) 11_666
Ca3 Si1 3.636(3) 12_666
Ca3 Al1 3.636(3) 12_666
Ca3 Kr3 3.67(2) 1_556
Ca3 Kr2 3.70(4) 4_556
Ca3 Kr2 3.70(4) 1_556
Ca3 OW1 3.94(3) 9_666
Ca3 OW1 3.94(3) 8_666
Ca3 Kr4 4.05(6) 10_666
Ca3 Kr4 4.05(6) 7_666
Ca3 Kr2 4.08(4) 10_666
Ca3 Kr2 4.08(4) 7_666
Ca3 Kr4 4.09(9) 2_556
Ca3 K2 4.169(16) 1_556
Ca3 Ca2 4.169(16) 1_556
Ca3 Si1 4.180(7) 5_556
Ca3 Si1 4.180(7) 6_556
Na1 Na1 1.3(3) 7
Na1 O4 2.16(5) 2
Na1 O4 2.16(5) 3
Na1 O4 2.85(10) 9
Na1 O4 2.85(10) 7
Na1 O4 2.85(10) 8
Na1 K2 3.14(15) 7
Kr1 Kr2 0.98(4) 6_556
Kr1 Kr2 0.98(4) 5_556
Kr1 Kr5 1.16(8) .
Kr1 Kr4 1.49(7) 1_556
Kr1 Kr4 1.49(7) 4_556
Kr1 Kr2 1.72(5) 4_556
Kr1 Kr2 1.72(5) 1_556
Kr1 Kr3 1.85(12) 1_556
Kr1 Kr4 2.05(7) 2_556
Kr1 OW1 2.06(5) 3_556
Kr1 OW1 2.06(5) 2_556
Kr1 Kr2 2.55(5) 3_556
Kr1 Kr2 2.55(5) 2_556
Kr1 Ca3 2.60(4) 7_667
Kr1 Kr1 2.66(6) 3_456
Kr1 Kr1 2.66(6) 2_546
Kr1 K2 3.15(3) 1_556
Kr1 Ca2 3.15(3) 1_556
Kr1 Kr5 3.59(9) 7_667
Kr1 OW1 3.59(7) 1_556
Kr1 O1 3.65(2) 7_656
Kr1 O1 3.65(2) 1_566
Kr1 Kr5 3.66(8) 3_456
Kr1 Kr5 3.66(8) 2_546
Kr1 O2 4.06(3) 3_556
Kr1 O2 4.06(3) 2_556
Kr1 Si1 4.23(3) 4
Kr1 Al1 4.23(3) 4
Kr1 O4 4.32(3) 3_556
Kr1 O4 4.32(3) 2_556
Kr1 Al1 4.49(2) 6_556
Kr1 Si1 4.49(2) 6_556
Kr1 Si1 4.49(2) 5_556
Kr1 Al1 4.49(2) 5_556
Kr1 Al1 4.49(2) 11_666
Kr1 Si1 4.49(2) 11_666
Kr2 Kr2 0.75(7) 6
Kr2 Kr4 0.86(9) .
Kr2 Kr1 0.98(4) 3_455
Kr2 Kr4 1.32(5) 2
Kr2 Kr2 1.34(6) 2
Kr2 OW1 1.44(6) 2
Kr2 Kr3 1.44(13) .
Kr2 Kr4 1.52(8) 4
Kr2 Kr1 1.72(5) 1_554
Kr2 Kr2 1.83(7) 5
Kr2 Kr2 1.83(7) 3
Kr2 Kr5 1.98(8) 3_455
Kr2 Kr2 2.08(8) 4
Kr2 OW1 2.53(6) .
Kr2 Kr1 2.55(5) 2_545
Kr2 Kr5 2.70(7) 1_554
Kr2 OW1 2.97(7) 3
Kr2 Ca3 3.00(4) 3_455
Kr2 Ca3 3.38(4) 9_666
Kr2 Kr5 3.65(8) 2_545
Kr2 Ca3 3.70(4) 1_554
Kr2 O1 3.72(4) 9_565
Kr2 O3 3.98(3) 3_455
Kr2 O4 4.02(3) 2
Kr2 O2 4.04(3) 8_565
Kr2 Ca3 4.08(4) 7_666
Kr2 O1 4.09(3) 1_565
Kr2 Si1 4.25(3) 6_455
Kr2 Al1 4.25(3) 6_455
Kr2 O3 4.26(4) 2
Kr2 O2 4.33(3) 2
Kr2 Kr5 4.35(8) 9_666
Kr2 Si1 4.42(3) 7_566
Kr2 Al1 4.42(3) 7_566
Kr2 O3 4.43(4) 1_554
Kr2 Si1 4.45(4) 2
Kr2 Al1 4.45(4) 2
Kr2 Si1 4.51(3) 1_554
Kr3 Kr4 0.61(9) 4
Kr3 Kr4 0.61(9) 2
Kr3 Kr4 0.61(9) .
Kr3 Kr2 1.44(13) 6
Kr3 Kr2 1.44(13) 5
Kr3 Kr2 1.44(13) 4
Kr3 Kr2 1.44(13) 3
Kr3 Kr2 1.44(13) 2
Kr3 Kr1 1.85(12) 1_554
Kr3 Kr1 1.85(12) 2_545
Kr3 Kr1 1.85(12) 3_455
Kr3 OW1 1.88(5) 3
Kr3 OW1 1.88(5) 2
Kr3 OW1 1.88(5) .
Kr3 Kr5 3.00(13) 3_455
Kr3 Kr5 3.00(13) 1_554
Kr3 Kr5 3.00(13) 2_545
Kr3 O4 3.54(17) 3
Kr3 O4 3.54(17) 2
Kr3 Ca3 3.67(2) 1_554
Kr3 Ca3 3.67(2) 2_545
Kr3 Ca3 3.67(2) 3_455
Kr3 O3 3.73(13) 3_455
Kr3 O3 3.73(13) 1_554
Kr3 O3 3.73(13) 2_545
Kr3 Si1 4.14(14) 4_554
Kr3 Al1 4.14(14) 4_554
Kr3 Si1 4.14(14) 6_455
Kr3 Al1 4.14(14) 6_455
Kr3 Si1 4.14(14) 5_545
Kr3 Si1 4.14(14) 1_554
Kr3 Si1 4.14(14) 3_455
Kr3 Al1 4.14(14) 1_554
Kr3 Al1 4.14(14) 5_545
Kr3 Al1 4.14(14) 3_455
Kr4 Kr4 0.75(15) 4
Kr4 Kr4 0.75(15) 2
Kr4 Kr2 0.86(9) 6
Kr4 Kr2 1.32(5) 5
Kr4 Kr2 1.32(5) 2
Kr4 Kr1 1.49(7) 1_554
Kr4 Kr1 1.49(7) 3_455
Kr4 Kr2 1.52(8) 4
Kr4 Kr2 1.52(8) 3
Kr4 OW1 1.54(8) 2
Kr4 Kr1 2.05(7) 2_545
Kr4 OW1 2.19(9) 3
Kr4 OW1 2.19(9) .
Kr4 Kr5 2.63(10) 3_455
Kr4 Kr5 2.63(10) 1_554
Kr4 Kr5 3.21(10) 2_545
Kr4 Ca3 3.46(4) 1_554
Kr4 Ca3 3.46(4) 3_455
Kr4 O4 3.69(5) 2
Kr4 O3 3.89(5) 3_455
Kr4 O3 3.89(5) 1_554
Kr4 O4 4.04(10) 3
Kr4 Ca3 4.05(6) 9_666
Kr4 Ca3 4.05(6) 7_666
Kr4 Ca3 4.09(9) 2_545
Kr4 Si1 4.19(4) 6_455
Kr4 Al1 4.19(4) 6_455
Kr4 Si1 4.19(4) 1_554
Kr4 Al1 4.19(4) 1_554
Kr4 O2 4.29(4) 2
Kr4 O2 4.29(4) 8_565
Kr4 O3 4.34(12) 2_545
Kr4 O1 4.42(9) 9_565
Kr4 O1 4.42(9) 1_565
Kr5 Ca3 1.45(7) 7_667
Kr5 Kr2 1.98(8) 6_556
Kr5 Kr2 1.98(8) 5_556
Kr5 Kr4 2.63(10) 4_556
Kr5 Kr4 2.63(10) 1_556
Kr5 Kr5 2.66(14) 7_667
Kr5 Kr2 2.70(7) 4_556
Kr5 Kr2 2.70(7) 1_556
Kr5 OW1 2.81(7) 3_556
Kr5 OW1 2.81(7) 2_556
Kr5 Kr3 3.00(13) 1_556
Kr5 O1 3.13(3) 7_656
Kr5 O1 3.13(3) 1_566
Kr5 Kr4 3.21(10) 2_556
Kr5 Kr1 3.59(9) 7_667
Kr5 O3 3.61(7) 7_667
Kr5 Kr2 3.65(8) 3_556
Kr5 Kr2 3.65(8) 2_556
Kr5 Kr1 3.66(8) 3_456
Kr5 Kr1 3.66(8) 2_546
Kr5 O2 3.76(5) 8_666
Kr5 O2 3.76(5) 9_666
Kr5 Si1 3.90(3) 5_556
Kr5 Si1 3.90(3) 6_556
Kr5 Al1 3.90(3) 5_556
Kr5 Al1 3.90(3) 6_556
Kr5 O2 4.05(5) 3_556
Kr5 O2 4.05(5) 2_556
Kr5 K2 4.13(7) 1_556
Kr5 Ca2 4.13(7) 1_556
Kr5 Si1 4.24(4) 11_666
Kr5 Al1 4.24(4) 11_666
Kr5 Si1 4.24(4) 12_666
Kr5 Al1 4.24(4) 12_666
Kr5 Al1 4.33(7) 10_667
Kr5 Si1 4.33(7) 10_667
Kr5 Si1 4.33(7) 7_667
OW1 Kr2 1.44(6) 2
OW1 Kr2 1.44(6) 3
OW1 Kr4 1.54(8) 2
OW1 Kr1 2.06(5) 2_545
OW1 Kr1 2.06(5) 3_455
OW1 Kr4 2.19(9) 4
OW1 Kr2 2.53(6) 4
